data_2103535
loop_
_publ_author_name
'Pavlovska, A.'
'Werner, S.'
'Maximov, B.'
'Mill, B.'

_publ_section_title
;
 Pressure-induced phase transitions of piezoelectric single crystals
 from the langasite family: La~3~Nb~0.5~Ga~5.5~O~14~ and
 La~3~Ta~0.5~Ga~5.5~O~14~
;
_journal_issue 6
_journal_name_full 'Acta Crystallographica Section B'
_journal_page_first 939
_journal_page_last 947
_journal_paper_doi 10.1107/S0108768102010273
_journal_volume 58
_journal_year 2002
_chemical_formula_sum 'Ga5.5 La3 Nb0.5 O14'
_chemical_formula_weight 1070.65
_chemical_name_systematic ?
_space_group_IT_number 150
_symmetry_space_group_name_Hall 'P 3 2"'
_symmetry_space_group_name_H-M 'P 3 2 1'
_atom_sites_solution_hydrogens geom
_atom_sites_solution_primary direct
_atom_sites_solution_secondary difmap
_audit_creation_method SHELXL-97
_cell_angle_alpha 90.00
_cell_angle_beta 90.00
_cell_angle_gamma 120.00
_cell_formula_units_Z 1
_cell_length_a 8.121
_cell_length_b 8.121
_cell_length_c 5.084
_cell_measurement_temperature 293(2)
_cell_volume 290.4
_computing_structure_refinement 'SHELXL-97 (Sheldrick, 1997)'
_computing_structure_solution 'SHELXS-97 (Sheldrick, 1990)'
_diffrn_ambient_pressure 5.2E+6
_diffrn_ambient_temperature 293(2)
_diffrn_measured_fraction_theta_full 0.569
_diffrn_measured_fraction_theta_max 0.569
_diffrn_radiation_monochromator graphite
_diffrn_radiation_source 'fine-focus sealed tube'
_diffrn_radiation_type MoK\a
_diffrn_radiation_wavelength 0.71070
_diffrn_reflns_av_R_equivalents 0.0634
_diffrn_reflns_av_sigmaI/netI 0.0414
_diffrn_reflns_limit_h_max 11
_diffrn_reflns_limit_h_min -11
_diffrn_reflns_limit_k_max 12
_diffrn_reflns_limit_k_min -12
_diffrn_reflns_limit_l_max 4
_diffrn_reflns_limit_l_min -4
_diffrn_reflns_number 1593
_diffrn_reflns_theta_full 31.99
_diffrn_reflns_theta_max 31.99
_diffrn_reflns_theta_min 2.90
_exptl_absorpt_coefficient_mu 23.873
_exptl_crystal_density_diffrn 6.123
_exptl_crystal_density_method 'not measured'
_exptl_crystal_F_000 474
_refine_diff_density_max 1.618
_refine_diff_density_min -1.404
_refine_diff_density_rms 0.393
_refine_ls_abs_structure_details 'Flack H D (1983), Acta Cryst. A39, 876-881'
_refine_ls_abs_structure_Flack -0.19(11)
_refine_ls_extinction_coef 0.19(2)
_refine_ls_extinction_expression Fc^*^=kFc[1+0.001xFc^2^\l^3^/sin(2\q)]^-1/4^
_refine_ls_extinction_method SHELXL
_refine_ls_goodness_of_fit_ref 1.218
_refine_ls_hydrogen_treatment mixed
_refine_ls_matrix_type full
_refine_ls_number_parameters 39
_refine_ls_number_reflns 412
_refine_ls_number_restraints 0
_refine_ls_restrained_S_all 1.218
_refine_ls_R_factor_all 0.0386
_refine_ls_R_factor_gt 0.0384
_refine_ls_shift/su_max 0.000
_refine_ls_shift/su_mean 0.000
_refine_ls_structure_factor_coef Fsqd
_refine_ls_weighting_details 'calc w=1/[\s^2^(Fo^2^)+(0.1000P)^2^+0.0000P] where P=(Fo^2^+2Fc^2^)/3'
_refine_ls_weighting_scheme calc
_refine_ls_wR_factor_gt 0.1284
_refine_ls_wR_factor_ref 0.1286
_reflns_number_gt 410
_reflns_number_total 412
_reflns_threshold_expression >2sigma(I)
_cod_data_source_file sn0021-5.2cad4.cif
_cod_data_source_block 5.2cad4
_cod_depositor_comments
;
The _diffrn_ambient_pressure was taken from the original data block
header, after comparison with the paper text and supplementary
material.

Saulius Gra\<zulis
;
_cod_original_formula_sum 'Ga5.50 La3 Nb0.50 O14'
_cod_database_code 2103535

loop_
_symmetry_equiv_pos_as_xyz
'x, y, z'
'y, x, -z'
'-y, x-y, z'
'-x+y, -x, z'
'-x, -x+y, -z'
'x-y, -y, -z'

loop_
_atom_site_label
_atom_site_type_symbol
_atom_site_fract_x
_atom_site_fract_y
_atom_site_fract_z
_atom_site_U_iso_or_equiv
_atom_site_adp_type
_atom_site_occupancy
_atom_site_symmetry_multiplicity
_atom_site_calc_flag
_atom_site_refinement_flags
La La 0.42755(14) 0.0000 0.0000 0.0282(6) Uani 1 2 d S
Ga1 Ga 0.0000 0.0000 0.0000 0.0282(12) Uani 0.50 6 d SP
Ga2 Ga 0.6667 0.3333 -0.5298(9) 0.0265(10) Uani 1 3 d S
Ga3 Ga 0.7647(3) 0.0000 0.5000 0.0290(9) Uani 1 2 d S
Nb Nb 0.0000 0.0000 0.0000 0.0282(12) Uani 0.50 6 d SP
O1 O 0.3333 -0.3333 0.182(7) 0.035(7) Uani 1 3 d S
O2 O 0.5467(18) -0.145(2) -0.304(4) 0.036(4) Uani 1 1 d .
O3 O 0.7841(15) -0.1468(15) 0.240(4) 0.039(5) Uani 1 1 d .

loop_
_atom_site_aniso_label
_atom_site_aniso_U_11
_atom_site_aniso_U_22
_atom_site_aniso_U_33
_atom_site_aniso_U_23
_atom_site_aniso_U_13
_atom_site_aniso_U_12
La 0.0272(5) 0.0246(6) 0.0320(13) -0.0001(4) 0.0000(2) 0.0123(3)
Ga1 0.0258(11) 0.0258(11) 0.033(4) 0.000 0.000 0.0129(5)
Ga2 0.0267(9) 0.0267(9) 0.026(3) 0.000 0.000 0.0133(4)
Ga3 0.0272(8) 0.0299(11) 0.031(3) -0.0042(8) -0.0021(4) 0.0150(5)
Nb 0.0258(11) 0.0258(11) 0.033(4) 0.000 0.000 0.0129(5)
O1 0.030(6) 0.030(6) 0.05(3) 0.000 0.000 0.015(3)
O2 0.041(7) 0.051(7) 0.013(16) -0.009(6) 0.006(5) 0.021(6)
O3 0.034(5) 0.024(5) 0.056(17) -0.002(5) 0.006(6) 0.012(4)

loop_
_atom_type_symbol
_atom_type_description
_atom_type_scat_dispersion_real
_atom_type_scat_dispersion_imag
_atom_type_scat_source
La La -0.2871 2.4523 'International Tables Vol C Tables 4.2.6.8 and 6.1.1.4'
Nb Nb -2.0727 0.6215 'International Tables Vol C Tables 4.2.6.8 and 6.1.1.4'
Ga Ga 0.2307 1.6083 'International Tables Vol C Tables 4.2.6.8 and 6.1.1.4'
O O 0.0106 0.0060 'International Tables Vol C Tables 4.2.6.8 and 6.1.1.4'

loop_
_geom_angle_atom_site_label_1
_geom_angle_atom_site_label_2
_geom_angle_atom_site_label_3
_geom_angle
_geom_angle_site_symmetry_1
_geom_angle_site_symmetry_3
O3 La O3 66.5(8) 3_545 5_665
O3 La O2 107.4(6) 3_545 6
O3 La O2 141.1(5) 5_665 6
O3 La O2 141.1(5) 3_545 .
O3 La O2 107.4(6) 5_665 .
O2 La O2 99.9(7) 6 .
O3 La O1 79.9(4) 3_545 .
O3 La O1 123.8(4) 5_665 .
O2 La O1 90.5(6) 6 .
O2 La O1 72.5(7) . .
O3 La O1 123.8(4) 3_545 2_655
O3 La O1 79.9(4) 5_665 2_655
O2 La O1 72.5(7) 6 2_655
O2 La O1 90.5(6) . 2_655
O1 La O1 153.71(14) . 2_655
O3 La O2 79.4(5) 3_545 3_545
O3 La O2 64.8(4) 5_665 3_545
O2 La O2 154.1(2) 6 3_545
O2 La O2 64.5(6) . 3_545
O1 La O2 65.7(6) . 3_545
O1 La O2 125.3(8) 2_655 3_545
O3 La O2 64.8(4) 3_545 5_665
O3 La O2 79.4(5) 5_665 5_665
O2 La O2 64.5(6) 6 5_665
O2 La O2 154.1(2) . 5_665
O1 La O2 125.3(8) . 5_665
O1 La O2 65.7(7) 2_655 5_665
O2 La O2 137.2(5) 3_545 5_665
O3 La Ga2 85.8(4) 3_545 1_556
O3 La Ga2 111.3(4) 5_665 1_556
O2 La Ga2 31.6(3) 6 1_556
O2 La Ga2 128.9(3) . 1_556
O1 La Ga2 109.5(7) . 1_556
O1 La Ga2 65.6(7) 2_655 1_556
O2 La Ga2 165.0(4) 3_545 1_556
O2 La Ga2 32.9(3) 5_665 1_556
O3 La Ga2 111.3(4) 3_545 2_544
O3 La Ga2 85.8(4) 5_665 2_544
O2 La Ga2 128.9(3) 6 2_544
O2 La Ga2 31.6(3) . 2_544
O1 La Ga2 65.6(7) . 2_544
O1 La Ga2 109.5(7) 2_655 2_544
O2 La Ga2 32.9(3) 3_545 2_544
O2 La Ga2 165.0(4) 5_665 2_544
Ga2 La Ga2 160.07(4) 1_556 2_544
O3 La Ga1 33.3(4) 3_545 .
O3 La Ga1 33.3(4) 5_665 .
O2 La Ga1 130.1(4) 6 .
O2 La Ga1 130.1(4) . .
O1 La Ga1 103.14(7) . .
O1 La Ga1 103.14(7) 2_655 .
O2 La Ga1 68.6(3) 3_545 .
O2 La Ga1 68.6(3) 5_665 .
Ga2 La Ga1 99.97(2) 1_556 .
Ga2 La Ga1 99.97(2) 2_544 .
O3 La Nb 33.3(4) 3_545 .
O3 La Nb 33.3(4) 5_665 .
O2 La Nb 130.1(4) 6 .
O2 La Nb 130.1(4) . .
O1 La Nb 103.14(7) . .
O1 La Nb 103.14(7) 2_655 .
O2 La Nb 68.6(3) 3_545 .
O2 La Nb 68.6(3) 5_665 .
Ga2 La Nb 99.97(2) 1_556 .
Ga2 La Nb 99.97(2) 2_544 .
Ga1 La Nb 0.0 . .
O3 Ga1 O3 85.8(8) 3_545 1_455
O3 Ga1 O3 108.2(9) 3_545 2_545
O3 Ga1 O3 83.4(9) 1_455 2_545
O3 Ga1 O3 85.8(8) 3_545 4_665
O3 Ga1 O3 85.8(8) 1_455 4_665
O3 Ga1 O3 161.6(7) 2_545 4_665
O3 Ga1 O3 83.4(9) 3_545 5_665
O3 Ga1 O3 161.6(7) 1_455 5_665
O3 Ga1 O3 85.8(8) 2_545 5_665
O3 Ga1 O3 108.2(9) 4_665 5_665
O3 Ga1 O3 161.6(7) 3_545 6_455
O3 Ga1 O3 108.2(9) 1_455 6_455
O3 Ga1 O3 85.8(8) 2_545 6_455
O3 Ga1 O3 83.4(9) 4_665 6_455
O3 Ga1 O3 85.8(8) 5_665 6_455
O3 Ga1 La 99.2(3) 3_545 4
O3 Ga1 La 41.7(5) 1_455 4
O3 Ga1 La 41.7(5) 2_545 4
O3 Ga1 La 125.9(4) 4_665 4
O3 Ga1 La 125.9(4) 5_665 4
O3 Ga1 La 99.2(3) 6_455 4
O3 Ga1 La 41.7(5) 3_545 .
O3 Ga1 La 125.9(4) 1_455 .
O3 Ga1 La 99.2(3) 2_545 .
O3 Ga1 La 99.2(3) 4_665 .
O3 Ga1 La 41.7(5) 5_665 .
O3 Ga1 La 125.9(4) 6_455 .
La Ga1 La 120.0 4 .
O3 Ga1 La 125.9(4) 3_545 2
O3 Ga1 La 99.2(3) 1_455 2
O3 Ga1 La 125.9(4) 2_545 2
O3 Ga1 La 41.7(5) 4_665 2
O3 Ga1 La 99.2(3) 5_665 2
O3 Ga1 La 41.7(5) 6_455 2
La Ga1 La 120.0 4 2
La Ga1 La 120.0 . 2
O3 Ga1 O2 51.7(4) 3_545 2_545
O3 Ga1 O2 51.7(4) 1_455 2_545
O3 Ga1 O2 67.2(6) 2_545 2_545
O3 Ga1 O2 116.5(6) 4_665 2_545
O3 Ga1 O2 110.2(4) 5_665 2_545
O3 Ga1 O2 146.7(4) 6_455 2_545
La Ga1 O2 47.6(3) 4 2_545
La Ga1 O2 79.4(2) . 2_545
La Ga1 O2 149.1(3) 2 2_545
O3 Ga1 O2 67.2(6) 3_545 3_545
O3 Ga1 O2 110.2(4) 1_455 3_545
O3 Ga1 O2 51.7(4) 2_545 3_545
O3 Ga1 O2 146.7(4) 4_665 3_545
O3 Ga1 O2 51.7(4) 5_665 3_545
O3 Ga1 O2 116.5(6) 6_455 3_545
La Ga1 O2 79.4(2) 4 3_545
La Ga1 O2 47.6(3) . 3_545
La Ga1 O2 149.1(3) 2 3_545
O2 Ga1 O2 61.8(5) 2_545 3_545
O3 Ga1 O2 51.7(4) 3_545 5_665
O3 Ga1 O2 116.5(6) 1_455 5_665
O3 Ga1 O2 146.7(4) 2_545 5_665
O3 Ga1 O2 51.7(4) 4_665 5_665
O3 Ga1 O2 67.2(6) 5_665 5_665
O3 Ga1 O2 110.2(4) 6_455 5_665
La Ga1 O2 149.1(3) 4 5_665
La Ga1 O2 47.6(3) . 5_665
La Ga1 O2 79.4(2) 2 5_665
O2 Ga1 O2 103.0(4) 2_545 5_665
O2 Ga1 O2 95.2(5) 3_545 5_665
O1 Ga2 O2 117.3(6) 2_655 6_554
O1 Ga2 O2 117.3(6) 2_655 5_664
O2 Ga2 O2 100.6(8) 6_554 5_664
O1 Ga2 O2 117.3(6) 2_655 2_654
O2 Ga2 O2 100.6(8) 6_554 2_654
O2 Ga2 O2 100.6(8) 5_664 2_654
O1 Ga2 O1 179.997(2) 2_655 2_654
O2 Ga2 O1 62.7(6) 6_554 2_654
O2 Ga2 O1 62.7(6) 5_664 2_654
O2 Ga2 O1 62.7(6) 2_654 2_654
O1 Ga2 La 134.69(6) 2_655 1_554
O2 Ga2 La 43.4(5) 6_554 1_554
O2 Ga2 La 57.2(5) 5_664 1_554
O2 Ga2 La 107.5(6) 2_654 1_554
O1 Ga2 La 45.32(6) 2_654 1_554
O1 Ga2 La 134.69(6) 2_655 2_654
O2 Ga2 La 57.2(5) 6_554 2_654
O2 Ga2 La 107.5(6) 5_664 2_654
O2 Ga2 La 43.4(5) 2_654 2_654
O1 Ga2 La 45.32(6) 2_654 2_654
La Ga2 La 76.01(9) 1_554 2_654
O1 Ga2 La 134.68(6) 2_655 4_664
O2 Ga2 La 107.5(6) 6_554 4_664
O2 Ga2 La 43.4(5) 5_664 4_664
O2 Ga2 La 57.2(5) 2_654 4_664
O1 Ga2 La 45.31(6) 2_654 4_664
La Ga2 La 76.01(9) 1_554 4_664
La Ga2 La 76.01(9) 2_654 4_664
O1 Ga2 O3 65.2(3) 2_655 6
O2 Ga2 O3 59.4(6) 6_554 6
O2 Ga2 O3 152.6(5) 5_664 6
O2 Ga2 O3 101.5(5) 2_654 6
O1 Ga2 O3 114.8(3) 2_654 6
La Ga2 O3 100.4(3) 1_554 6
La Ga2 O3 78.6(3) 2_654 6
La Ga2 O3 154.5(3) 4_664 6
O1 Ga2 O3 65.2(3) 2_655 5_665
O2 Ga2 O3 101.5(5) 6_554 5_665
O2 Ga2 O3 59.4(6) 5_664 5_665
O2 Ga2 O3 152.6(5) 2_654 5_665
O1 Ga2 O3 114.8(3) 2_654 5_665
La Ga2 O3 78.6(3) 1_554 5_665
La Ga2 O3 154.5(3) 2_654 5_665
La Ga2 O3 100.4(2) 4_664 5_665
O3 Ga2 O3 103.6(4) 6 5_665
O1 Ga2 O3 65.2(3) 2_655 2_655
O2 Ga2 O3 152.6(5) 6_554 2_655
O2 Ga2 O3 101.5(5) 5_664 2_655
O2 Ga2 O3 59.4(6) 2_654 2_655
O1 Ga2 O3 114.8(3) 2_654 2_655
La Ga2 O3 154.5(3) 1_554 2_655
La Ga2 O3 100.4(3) 2_654 2_655
La Ga2 O3 78.6(3) 4_664 2_655
O3 Ga2 O3 103.6(4) 6 2_655
O3 Ga2 O3 103.6(4) 5_665 2_655
O1 Ga2 La 41.91(5) 2_655 2_655
O2 Ga2 La 97.8(5) 6_554 2_655
O2 Ga2 La 157.9(6) 5_664 2_655
O2 Ga2 La 87.8(6) 2_654 2_655
O1 Ga2 La 138.10(5) 2_654 2_655
La Ga2 La 139.535(10) 1_554 2_655
La Ga2 La 92.780(9) 2_654 2_655
La Ga2 La 139.534(10) 4_664 2_655
O3 Ga2 La 39.2(3) 6 2_655
O3 Ga2 La 104.9(3) 5_665 2_655
O3 Ga2 La 65.1(3) 2_655 2_655
O3 Ga3 O3 131.6(9) 6_556 .
O3 Ga3 O2 100.5(8) 6_556 1_556
O3 Ga3 O2 109.9(6) . 1_556
O3 Ga3 O2 109.9(6) 6_556 6
O3 Ga3 O2 100.5(8) . 6
O2 Ga3 O2 100.7(10) 1_556 6
O3 Ga3 O3 73.0(7) 6_556 2_646
O3 Ga3 O3 77.6(9) . 2_646
O2 Ga3 O3 78.1(6) 1_556 2_646
O2 Ga3 O3 177.1(6) 6 2_646
O3 Ga3 O3 77.6(9) 6_556 4_765
O3 Ga3 O3 72.9(7) . 4_765
O2 Ga3 O3 177.1(6) 1_556 4_765
O2 Ga3 O3 78.1(6) 6 4_765
O3 Ga3 O3 103.2(5) 2_646 4_765
O3 Ga3 Nb 34.8(4) 6_556 1_656
O3 Ga3 Nb 109.2(5) . 1_656
O2 Ga3 Nb 87.3(6) 1_556 1_656
O2 Ga3 Nb 144.5(5) 6 1_656
O3 Ga3 Nb 38.3(3) 2_646 1_656
O3 Ga3 Nb 92.2(4) 4_765 1_656
O3 Ga3 Nb 109.2(5) 6_556 1_655
O3 Ga3 Nb 34.8(4) . 1_655
O2 Ga3 Nb 144.5(5) 1_556 1_655
O2 Ga3 Nb 87.3(6) 6 1_655
O3 Ga3 Nb 92.2(4) 2_646 1_655
O3 Ga3 Nb 38.3(3) 4_765 1_655
Nb Ga3 Nb 106.14(7) 1_656 1_655
O3 Ga3 O1 160.3(7) 6_556 .
O3 Ga3 O1 63.4(5) . .
O2 Ga3 O1 59.9(7) 1_556 .
O2 Ga3 O1 74.5(5) 6 .
O3 Ga3 O1 102.7(4) 2_646 .
O3 Ga3 O1 121.9(6) 4_765 .
Nb Ga3 O1 136.4(4) 1_656 .
Nb Ga3 O1 90.0(4) 1_655 .
O3 Ga3 O1 63.4(5) 6_556 2_656
O3 Ga3 O1 160.3(7) . 2_656
O2 Ga3 O1 74.5(5) 1_556 2_656
O2 Ga3 O1 59.9(7) 6 2_656
O3 Ga3 O1 121.9(6) 2_646 2_656
O3 Ga3 O1 102.7(4) 4_765 2_656
Nb Ga3 O1 90.0(4) 1_656 2_656
Nb Ga3 O1 136.4(4) 1_655 2_656
O1 Ga3 O1 105.9(4) . 2_656
O3 Ga3 O3 44.6(3) 6_556 5_766
O3 Ga3 O3 87.5(7) . 5_766
O2 Ga3 O3 117.9(6) 1_556 5_766
O2 Ga3 O3 135.3(5) 6 5_766
O3 Ga3 O3 47.1(3) 2_646 5_766
O3 Ga3 O3 62.2(6) 4_765 5_766
Nb Ga3 O3 32.5(3) 1_656 5_766
Nb Ga3 O3 74.6(3) 1_655 5_766
O1 Ga3 O3 143.8(2) . 5_766
O1 Ga3 O3 107.8(4) 2_656 5_766
O3 Ga3 O3 87.5(7) 6_556 3_645
O3 Ga3 O3 44.6(3) . 3_645
O2 Ga3 O3 135.3(5) 1_556 3_645
O2 Ga3 O3 117.9(6) 6 3_645
O3 Ga3 O3 62.2(6) 2_646 3_645
O3 Ga3 O3 47.1(3) 4_765 3_645
Nb Ga3 O3 74.6(3) 1_656 3_645
Nb Ga3 O3 32.5(3) 1_655 3_645
O1 Ga3 O3 107.8(4) . 3_645
O1 Ga3 O3 143.8(2) 2_656 3_645
O3 Ga3 O3 45.2(6) 5_766 3_645
O3 Nb O3 85.8(8) 3_545 1_455
O3 Nb O3 108.2(9) 3_545 2_545
O3 Nb O3 83.4(9) 1_455 2_545
O3 Nb O3 85.8(8) 3_545 4_665
O3 Nb O3 85.8(8) 1_455 4_665
O3 Nb O3 161.6(7) 2_545 4_665
O3 Nb O3 83.4(9) 3_545 5_665
O3 Nb O3 161.6(7) 1_455 5_665
O3 Nb O3 85.8(8) 2_545 5_665
O3 Nb O3 108.2(9) 4_665 5_665
O3 Nb O3 161.6(7) 3_545 6_455
O3 Nb O3 108.2(9) 1_455 6_455
O3 Nb O3 85.8(8) 2_545 6_455
O3 Nb O3 83.4(9) 4_665 6_455
O3 Nb O3 85.8(8) 5_665 6_455
O3 Nb Ga3 32.2(4) 3_545 2_546
O3 Nb Ga3 53.8(5) 1_455 2_546
O3 Nb Ga3 98.1(5) 2_545 2_546
O3 Nb Ga3 87.4(5) 4_665 2_546
O3 Nb Ga3 113.4(4) 5_665 2_546
O3 Nb Ga3 160.5(5) 6_455 2_546
O3 Nb Ga3 53.8(5) 3_545 4_665
O3 Nb Ga3 87.4(5) 1_455 4_665
O3 Nb Ga3 160.5(5) 2_545 4_665
O3 Nb Ga3 32.2(4) 4_665 4_665
O3 Nb Ga3 98.1(5) 5_665 4_665
O3 Nb Ga3 113.4(4) 6_455 4_665
Ga3 Nb Ga3 62.71(5) 2_546 4_665
O3 Nb Ga3 87.4(5) 3_545 1_455
O3 Nb Ga3 32.2(4) 1_455 1_455
O3 Nb Ga3 113.4(4) 2_545 1_455
O3 Nb Ga3 53.8(5) 4_665 1_455
O3 Nb Ga3 160.5(5) 5_665 1_455
O3 Nb Ga3 98.1(5) 6_455 1_455
Ga3 Nb Ga3 62.71(5) 2_546 1_455
Ga3 Nb Ga3 62.71(5) 4_665 1_455
O3 Nb Ga3 98.1(5) 3_545 2_545
O3 Nb Ga3 113.4(4) 1_455 2_545
O3 Nb Ga3 32.2(4) 2_545 2_545
O3 Nb Ga3 160.5(5) 4_665 2_545
O3 Nb Ga3 53.8(5) 5_665 2_545
O3 Nb Ga3 87.4(5) 6_455 2_545
Ga3 Nb Ga3 106.14(7) 2_546 2_545
Ga3 Nb Ga3 145.03(3) 4_665 2_545
Ga3 Nb Ga3 145.03(3) 1_455 2_545
O3 Nb Ga3 160.5(5) 3_545 1_454
O3 Nb Ga3 98.1(5) 1_455 1_454
O3 Nb Ga3 53.8(5) 2_545 1_454
O3 Nb Ga3 113.4(4) 4_665 1_454
O3 Nb Ga3 87.4(5) 5_665 1_454
O3 Nb Ga3 32.2(4) 6_455 1_454
Ga3 Nb Ga3 145.03(3) 2_546 1_454
Ga3 Nb Ga3 145.03(3) 4_665 1_454
Ga3 Nb Ga3 106.14(7) 1_455 1_454
Ga3 Nb Ga3 62.71(5) 2_545 1_454
O3 Nb Ga3 113.4(4) 3_545 4_664
O3 Nb Ga3 160.5(5) 1_455 4_664
O3 Nb Ga3 87.4(5) 2_545 4_664
O3 Nb Ga3 98.1(5) 4_665 4_664
O3 Nb Ga3 32.2(4) 5_665 4_664
O3 Nb Ga3 53.8(5) 6_455 4_664
Ga3 Nb Ga3 145.03(3) 2_546 4_664
Ga3 Nb Ga3 106.14(7) 4_665 4_664
Ga3 Nb Ga3 145.03(3) 1_455 4_664
Ga3 Nb Ga3 62.71(5) 2_545 4_664
Ga3 Nb Ga3 62.71(5) 1_454 4_664
Ga2 O1 La 110.9(7) 2_545 4_655
Ga2 O1 La 110.9(7) 2_545 2_545
La O1 La 108.0(7) 4_655 2_545
Ga2 O1 La 110.9(7) 2_545 .
La O1 La 108.0(7) 4_655 .
La O1 La 108.0(7) 2_545 .
Ga2 O1 O2 146.4(5) 2_545 .
La O1 O2 61.6(6) 4_655 .
La O1 O2 102.3(11) 2_545 .
La O1 O2 51.1(5) . .
Ga2 O1 O2 146.4(5) 2_545 4_655
La O1 O2 51.1(5) 4_655 4_655
La O1 O2 61.6(6) 2_545 4_655
La O1 O2 102.3(11) . 4_655
O2 O1 O2 57.3(8) . 4_655
Ga2 O1 O2 146.4(5) 2_545 3_545
La O1 O2 102.3(11) 4_655 3_545
La O1 O2 51.1(5) 2_545 3_545
La O1 O2 61.6(6) . 3_545
O2 O1 O2 57.3(8) . 3_545
O2 O1 O2 57.3(8) 4_655 3_545
Ga2 O1 O2 32.1(4) 2_545 4_656
La O1 O2 89.1(5) 4_655 4_656
La O1 O2 97.5(5) 2_545 4_656
La O1 O2 142.3(11) . 4_656
O2 O1 O2 148.50(19) . 4_656
O2 O1 O2 114.3(4) 4_655 4_656
O2 O1 O2 148.50(19) 3_545 4_656
Ga2 O1 O2 32.1(4) 2_545 1_556
La O1 O2 97.5(5) 4_655 1_556
La O1 O2 142.3(11) 2_545 1_556
La O1 O2 89.1(5) . 1_556
O2 O1 O2 114.3(4) . 1_556
O2 O1 O2 148.50(19) 4_655 1_556
O2 O1 O2 148.49(19) 3_545 1_556
O2 O1 O2 54.8(7) 4_656 1_556
Ga2 O1 O2 32.1(4) 2_545 3_546
La O1 O2 142.3(11) 4_655 3_546
La O1 O2 89.1(5) 2_545 3_546
La O1 O2 97.5(5) . 3_546
O2 O1 O2 148.49(19) . 3_546
O2 O1 O2 148.50(19) 4_655 3_546
O2 O1 O2 114.3(4) 3_545 3_546
O2 O1 O2 54.8(7) 4_656 3_546
O2 O1 O2 54.8(7) 1_556 3_546
Ga2 O1 O3 84.7(7) 2_545 4_655
La O1 O3 82.4(3) 4_655 4_655
La O1 O3 47.4(3) 2_545 4_655
La O1 O3 155.3(9) . 4_655
O2 O1 O3 123.5(10) . 4_655
O2 O1 O3 66.2(5) 4_655 4_655
O2 O1 O3 94.7(6) 3_545 4_655
O2 O1 O3 57.4(5) 4_656 4_655
O2 O1 O3 112.2(10) 1_556 4_655
O2 O1 O3 85.8(7) 3_546 4_655
Ga2 O1 O3 84.7(7) 2_545 3_545
La O1 O3 155.3(9) 4_655 3_545
La O1 O3 82.4(3) 2_545 3_545
La O1 O3 47.4(3) . 3_545
O2 O1 O3 94.7(6) . 3_545
O2 O1 O3 123.5(10) 4_655 3_545
O2 O1 O3 66.2(5) 3_545 3_545
O2 O1 O3 112.2(10) 4_656 3_545
O2 O1 O3 85.8(7) 1_556 3_545
O2 O1 O3 57.4(5) 3_546 3_545
O3 O1 O3 119.2(2) 4_655 3_545
Ga2 O1 O3 84.7(7) 2_545 .
La O1 O3 47.4(3) 4_655 .
La O1 O3 155.3(9) 2_545 .
La O1 O3 82.4(3) . .
O2 O1 O3 66.2(5) . .
O2 O1 O3 94.7(6) 4_655 .
O2 O1 O3 123.5(10) 3_545 .
O2 O1 O3 85.8(7) 4_656 .
O2 O1 O3 57.4(5) 1_556 .
O2 O1 O3 112.2(10) 3_546 .
O3 O1 O3 119.2(2) 4_655 .
O3 O1 O3 119.2(2) 3_545 .
Ga2 O1 Ga2 179.999(1) 2_545 2_544
La O1 Ga2 69.1(7) 4_655 2_544
La O1 Ga2 69.1(7) 2_545 2_544
La O1 Ga2 69.1(7) . 2_544
O2 O1 Ga2 33.6(5) . 2_544
O2 O1 Ga2 33.6(5) 4_655 2_544
O2 O1 Ga2 33.6(5) 3_545 2_544
O2 O1 Ga2 147.9(4) 4_656 2_544
O2 O1 Ga2 147.9(4) 1_556 2_544
O2 O1 Ga2 147.9(4) 3_546 2_544
O3 O1 Ga2 95.3(7) 4_655 2_544
O3 O1 Ga2 95.3(7) 3_545 2_544
O3 O1 Ga2 95.3(7) . 2_544
Ga2 O1 O2 79.9(6) 2_545 5_655
La O1 O2 42.8(3) 4_655 5_655
La O1 O2 93.4(2) 2_545 5_655
La O1 O2 149.3(5) . 5_655
O2 O1 O2 103.8(6) . 5_655
O2 O1 O2 68.5(6) 4_655 5_655
O2 O1 O2 124.3(7) 3_545 5_655
O2 O1 O2 50.3(7) 4_656 5_655
O2 O1 O2 86.7(6) 1_556 5_655
O2 O1 O2 104.7(8) 3_546 5_655
O3 O1 O2 49.4(3) 4_655 5_655
O3 O1 O2 161.5(10) 3_545 5_655
O3 O1 O2 69.8(3) . 5_655
Ga2 O1 O2 100.1(6) 2_544 5_655
Ga2 O1 O2 79.9(6) 2_545 2_545
La O1 O2 149.3(5) 4_655 2_545
La O1 O2 42.8(3) 2_545 2_545
La O1 O2 93.4(2) . 2_545
O2 O1 O2 124.3(7) . 2_545
O2 O1 O2 103.8(6) 4_655 2_545
O2 O1 O2 68.5(6) 3_545 2_545
O2 O1 O2 86.7(6) 4_656 2_545
O2 O1 O2 104.7(8) 1_556 2_545
O2 O1 O2 50.3(7) 3_546 2_545
O3 O1 O2 69.8(3) 4_655 2_545
O3 O1 O2 49.4(3) 3_545 2_545
O3 O1 O2 161.5(10) . 2_545
Ga2 O1 O2 100.1(6) 2_544 2_545
O2 O1 O2 117.0(4) 5_655 2_545
Ga2 O1 O2 79.9(6) 2_545 6
La O1 O2 93.4(2) 4_655 6
La O1 O2 149.3(5) 2_545 6
La O1 O2 42.8(3) . 6
O2 O1 O2 68.5(6) . 6
O2 O1 O2 124.3(7) 4_655 6
O2 O1 O2 103.8(6) 3_545 6
O2 O1 O2 104.7(8) 4_656 6
O2 O1 O2 50.3(7) 1_556 6
O2 O1 O2 86.7(6) 3_546 6
O3 O1 O2 161.5(11) 4_655 6
O3 O1 O2 69.8(3) 3_545 6
O3 O1 O2 49.4(3) . 6
Ga2 O1 O2 100.1(6) 2_544 6
O2 O1 O2 117.0(4) 5_655 6
O2 O1 O2 117.0(4) 2_545 6
Ga2 O1 Ga3 63.0(5) 2_545 4_655
La O1 Ga3 72.76(16) 4_655 4_655
La O1 Ga3 77.82(16) 2_545 4_655
La O1 Ga3 173.2(11) . 4_655
O2 O1 Ga3 132.1(6) . 4_655
O2 O1 Ga3 83.5(3) 4_655 4_655
O2 O1 Ga3 125.1(5) 3_545 4_655
O2 O1 Ga3 31.3(3) 4_656 4_655
O2 O1 Ga3 84.1(7) 1_556 4_655
O2 O1 Ga3 78.8(7) 3_546 4_655
O3 O1 Ga3 30.9(3) 4_655 4_655
O3 O1 Ga3 131.9(8) 3_545 4_655
O3 O1 Ga3 93.7(4) . 4_655
Ga2 O1 Ga3 117.0(5) 2_544 4_655
O2 O1 Ga3 30.2(3) 5_655 4_655
O2 O1 Ga3 88.6(4) 2_545 4_655
O2 O1 Ga3 130.7(8) 6 4_655
Ga2 O1 Ga3 63.0(5) 2_545 .
La O1 Ga3 77.81(16) 4_655 .
La O1 Ga3 173.2(11) 2_545 .
La O1 Ga3 72.76(16) . .
O2 O1 Ga3 83.5(3) . .
O2 O1 Ga3 125.1(5) 4_655 .
O2 O1 Ga3 132.1(6) 3_545 .
O2 O1 Ga3 78.8(7) 4_656 .
O2 O1 Ga3 31.3(3) 1_556 .
O2 O1 Ga3 84.1(7) 3_546 .
O3 O1 Ga3 131.9(8) 4_655 .
O3 O1 Ga3 93.7(4) 3_545 .
O3 O1 Ga3 30.9(3) . .
Ga2 O1 Ga3 117.0(5) 2_544 .
O2 O1 Ga3 88.6(4) 5_655 .
O2 O1 Ga3 130.7(8) 2_545 .
O2 O1 Ga3 30.2(3) 6 .
Ga3 O1 Ga3 101.0(6) 4_655 .
Ga2 O1 Ga3 63.0(5) 2_545 2_546
La O1 Ga3 173.2(11) 4_655 2_546
La O1 Ga3 72.76(16) 2_545 2_546
La O1 Ga3 77.81(16) . 2_546
O2 O1 Ga3 125.1(5) . 2_546
O2 O1 Ga3 132.1(6) 4_655 2_546
O2 O1 Ga3 83.5(3) 3_545 2_546
O2 O1 Ga3 84.1(7) 4_656 2_546
O2 O1 Ga3 78.8(7) 1_556 2_546
O2 O1 Ga3 31.3(3) 3_546 2_546
O3 O1 Ga3 93.7(4) 4_655 2_546
O3 O1 Ga3 30.9(3) 3_545 2_546
O3 O1 Ga3 131.9(8) . 2_546
Ga2 O1 Ga3 117.0(5) 2_544 2_546
O2 O1 Ga3 130.7(8) 5_655 2_546
O2 O1 Ga3 30.1(3) 2_545 2_546
O2 O1 Ga3 88.6(4) 6 2_546
Ga3 O1 Ga3 101.0(6) 4_655 2_546
Ga3 O1 Ga3 101.0(6) . 2_546
Ga2 O1 O3 119.2(5) 2_545 6_445
La O1 O3 81.3(5) 4_655 6_445
La O1 O3 26.9(2) 2_545 6_445
La O1 O3 121.3(9) . 6_445
O2 O1 O3 93.0(8) . 6_445
O2 O1 O3 39.8(4) 4_655 6_445
O2 O1 O3 59.9(5) 3_545 6_445
O2 O1 O3 93.7(3) 4_656 6_445
O2 O1 O3 148.5(8) 1_556 6_445
O2 O1 O3 108.8(4) 3_546 6_445
O3 O1 O3 36.3(6) 4_655 6_445
O3 O1 O3 108.4(4) 3_545 6_445
O3 O1 O3 128.7(6) . 6_445
Ga2 O1 O3 60.8(5) 2_544 6_445
O2 O1 O3 71.0(3) 5_655 6_445
O2 O1 O3 68.6(3) 2_545 6_445
O2 O1 O3 160.8(10) 6 6_445
Ga3 O1 O3 65.4(2) 4_655 6_445
Ga3 O1 O3 157.91(18) . 6_445
Ga3 O1 O3 98.79(19) 2_546 6_445
Ga2 O1 O3 119.2(5) 2_545 2_645
La O1 O3 26.9(2) 4_655 2_645
La O1 O3 121.3(9) 2_545 2_645
La O1 O3 81.3(5) . 2_645
O2 O1 O3 39.8(4) . 2_645
O2 O1 O3 59.9(5) 4_655 2_645
O2 O1 O3 93.0(8) 3_545 2_645
O2 O1 O3 108.8(4) 4_656 2_645
O2 O1 O3 93.7(3) 1_556 2_645
O2 O1 O3 148.5(8) 3_546 2_645
O3 O1 O3 108.4(4) 4_655 2_645
O3 O1 O3 128.7(6) 3_545 2_645
O3 O1 O3 36.3(6) . 2_645
Ga2 O1 O3 60.8(5) 2_544 2_645
O2 O1 O3 68.6(3) 5_655 2_645
O2 O1 O3 160.8(10) 2_545 2_645
O2 O1 O3 71.0(3) 6 2_645
Ga3 O1 O3 98.79(19) 4_655 2_645
Ga3 O1 O3 65.4(2) . 2_645
Ga3 O1 O3 157.91(18) 2_546 2_645
O3 O1 O3 98.2(6) 6_445 2_645
Ga2 O1 O3 119.2(5) 2_545 5_665
La O1 O3 121.3(9) 4_655 5_665
La O1 O3 81.3(5) 2_545 5_665
La O1 O3 26.9(2) . 5_665
O2 O1 O3 59.9(5) . 5_665
O2 O1 O3 93.0(8) 4_655 5_665
O2 O1 O3 39.8(4) 3_545 5_665
O2 O1 O3 148.5(8) 4_656 5_665
O2 O1 O3 108.8(4) 1_556 5_665
O2 O1 O3 93.7(3) 3_546 5_665
O3 O1 O3 128.7(6) 4_655 5_665
O3 O1 O3 36.3(6) 3_545 5_665
O3 O1 O3 108.4(4) . 5_665
Ga2 O1 O3 60.8(5) 2_544 5_665
O2 O1 O3 160.8(10) 5_655 5_665
O2 O1 O3 71.0(3) 2_545 5_665
O2 O1 O3 68.6(3) 6 5_665
Ga3 O1 O3 157.91(18) 4_655 5_665
Ga3 O1 O3 98.79(19) . 5_665
Ga3 O1 O3 65.4(2) 2_546 5_665
O3 O1 O3 98.2(6) 6_445 5_665
O3 O1 O3 98.2(6) 2_645 5_665
Ga2 O1 Ga3 137.5(3) 2_545 4_654
La O1 Ga3 52.4(4) 4_655 4_654
La O1 Ga3 56.9(5) 2_545 4_654
La O1 Ga3 111.6(10) . 4_654
O2 O1 Ga3 67.0(6) . 4_654
O2 O1 Ga3 9.7(3) 4_655 4_654
O2 O1 Ga3 62.4(6) 3_545 4_654
O2 O1 Ga3 105.5(3) 4_656 4_654
O2 O1 Ga3 146.8(3) 1_556 4_654
O2 O1 Ga3 140.2(3) 3_546 4_654
O3 O1 Ga3 56.6(5) 4_655 4_654
O3 O1 Ga3 127.4(8) 3_545 4_654
O3 O1 Ga3 98.5(5) . 4_654
Ga2 O1 Ga3 42.5(3) 2_544 4_654
O2 O1 Ga3 62.1(4) 5_655 4_654
O2 O1 Ga3 99.8(5) 2_545 4_654
O2 O1 Ga3 133.1(7) 6 4_654
Ga3 O1 Ga3 74.4(2) 4_655 4_654
Ga3 O1 Ga3 129.5(3) . 4_654
Ga3 O1 Ga3 129.5(3) 2_546 4_654
O3 O1 Ga3 32.6(3) 6_445 4_654
O3 O1 Ga3 65.7(4) 2_645 4_654
O3 O1 Ga3 100.1(7) 5_665 4_654
Ga2 O1 Ga3 137.5(3) 2_545 1_554
La O1 Ga3 56.9(5) 4_655 1_554
La O1 Ga3 111.6(10) 2_545 1_554
La O1 Ga3 52.4(4) . 1_554
O2 O1 Ga3 9.7(3) . 1_554
O2 O1 Ga3 62.4(6) 4_655 1_554
O2 O1 Ga3 67.0(6) 3_545 1_554
O2 O1 Ga3 140.2(3) 4_656 1_554
O2 O1 Ga3 105.5(3) 1_556 1_554
O2 O1 Ga3 146.8(3) 3_546 1_554
O3 O1 Ga3 127.4(8) 4_655 1_554
O3 O1 Ga3 98.5(5) 3_545 1_554
O3 O1 Ga3 56.6(5) . 1_554
Ga2 O1 Ga3 42.5(3) 2_544 1_554
O2 O1 Ga3 99.8(5) 5_655 1_554
O2 O1 Ga3 133.1(7) 2_545 1_554
O2 O1 Ga3 62.1(4) 6 1_554
Ga3 O1 Ga3 129.5(3) 4_655 1_554
Ga3 O1 Ga3 74.4(2) . 1_554
Ga3 O1 Ga3 129.5(3) 2_546 1_554
O3 O1 Ga3 100.1(7) 6_445 1_554
O3 O1 Ga3 32.6(3) 2_645 1_554
O3 O1 Ga3 65.7(4) 5_665 1_554
Ga3 O1 Ga3 71.7(4) 4_654 1_554
Ga2 O1 Ga3 137.5(3) 2_545 2_545
La O1 Ga3 111.6(10) 4_655 2_545
La O1 Ga3 52.4(4) 2_545 2_545
La O1 Ga3 56.9(5) . 2_545
O2 O1 Ga3 62.4(6) . 2_545
O2 O1 Ga3 67.0(6) 4_655 2_545
O2 O1 Ga3 9.7(3) 3_545 2_545
O2 O1 Ga3 146.8(3) 4_656 2_545
O2 O1 Ga3 140.2(3) 1_556 2_545
O2 O1 Ga3 105.5(3) 3_546 2_545
O3 O1 Ga3 98.5(5) 4_655 2_545
O3 O1 Ga3 56.6(5) 3_545 2_545
O3 O1 Ga3 127.4(8) . 2_545
Ga2 O1 Ga3 42.5(3) 2_544 2_545
O2 O1 Ga3 133.1(7) 5_655 2_545
O2 O1 Ga3 62.1(4) 2_545 2_545
O2 O1 Ga3 99.8(5) 6 2_545
Ga3 O1 Ga3 129.5(3) 4_655 2_545
Ga3 O1 Ga3 129.5(3) . 2_545
Ga3 O1 Ga3 74.4(2) 2_546 2_545
O3 O1 Ga3 65.7(4) 6_445 2_545
O3 O1 Ga3 100.1(7) 2_645 2_545
O3 O1 Ga3 32.6(3) 5_665 2_545
Ga3 O1 Ga3 71.7(4) 4_654 2_545
Ga3 O1 Ga3 71.7(4) 1_554 2_545
Ga2 O1 Ga1 101.1(4) 2_545 1_545
La O1 Ga1 71.32(19) 4_655 1_545
La O1 Ga1 45.04(7) 2_545 1_545
La O1 Ga1 145.1(10) . 1_545
O2 O1 Ga1 106.1(7) . 1_545
O2 O1 Ga1 48.9(3) 4_655 1_545
O2 O1 Ga1 84.1(5) 3_545 1_545
O2 O1 Ga1 71.8(3) 4_656 1_545
O2 O1 Ga1 125.8(7) 1_556 1_545
O2 O1 Ga1 102.7(4) 3_546 1_545
O3 O1 Ga1 17.4(4) 4_655 1_545
O3 O1 Ga1 126.0(2) 3_545 1_545
O3 O1 Ga1 114.8(2) . 1_545
Ga2 O1 Ga1 78.9(4) 2_544 1_545
O2 O1 Ga1 48.6(2) 5_655 1_545
O2 O1 Ga1 78.5(2) 2_545 1_545
O2 O1 Ga1 164.2(2) 6 1_545
Ga3 O1 Ga1 41.72(7) 4_655 1_545
Ga3 O1 Ga1 137.1(3) . 1_545
Ga3 O1 Ga1 106.09(13) 2_546 1_545
O3 O1 Ga1 24.4(2) 6_445 1_545
O3 O1 Ga1 95.2(3) 2_645 1_545
O3 O1 Ga1 122.5(6) 5_665 1_545
Ga3 O1 Ga1 39.18(13) 4_654 1_545
Ga3 O1 Ga1 110.3(5) 1_554 1_545
Ga3 O1 Ga1 90.1(4) 2_545 1_545
Ga2 O1 Nb 101.1(4) 2_545 1_545
La O1 Nb 71.32(19) 4_655 1_545
La O1 Nb 45.04(7) 2_545 1_545
La O1 Nb 145.1(10) . 1_545
O2 O1 Nb 106.1(7) . 1_545
O2 O1 Nb 48.9(3) 4_655 1_545
O2 O1 Nb 84.1(5) 3_545 1_545
O2 O1 Nb 71.8(3) 4_656 1_545
O2 O1 Nb 125.8(7) 1_556 1_545
O2 O1 Nb 102.7(4) 3_546 1_545
O3 O1 Nb 17.4(4) 4_655 1_545
O3 O1 Nb 126.0(2) 3_545 1_545
O3 O1 Nb 114.8(2) . 1_545
Ga2 O1 Nb 78.9(4) 2_544 1_545
O2 O1 Nb 48.6(2) 5_655 1_545
O2 O1 Nb 78.5(2) 2_545 1_545
O2 O1 Nb 164.2(2) 6 1_545
Ga3 O1 Nb 41.72(7) 4_655 1_545
Ga3 O1 Nb 137.1(3) . 1_545
Ga3 O1 Nb 106.09(13) 2_546 1_545
O3 O1 Nb 24.4(2) 6_445 1_545
O3 O1 Nb 95.2(3) 2_645 1_545
O3 O1 Nb 122.5(6) 5_665 1_545
Ga3 O1 Nb 39.18(13) 4_654 1_545
Ga3 O1 Nb 110.3(5) 1_554 1_545
Ga3 O1 Nb 90.1(4) 2_545 1_545
Ga1 O1 Nb 0.0 1_545 1_545
Ga2 O1 Nb 101.1(4) 2_545 .
La O1 Nb 145.1(10) 4_655 .
La O1 Nb 71.32(19) 2_545 .
La O1 Nb 45.04(7) . .
O2 O1 Nb 84.1(5) . .
O2 O1 Nb 106.1(7) 4_655 .
O2 O1 Nb 48.9(3) 3_545 .
O2 O1 Nb 125.8(7) 4_656 .
O2 O1 Nb 102.7(4) 1_556 .
O2 O1 Nb 71.8(3) 3_546 .
O3 O1 Nb 114.8(2) 4_655 .
O3 O1 Nb 17.4(4) 3_545 .
O3 O1 Nb 126.0(2) . .
Ga2 O1 Nb 78.9(4) 2_544 .
O2 O1 Nb 164.2(2) 5_655 .
O2 O1 Nb 48.6(2) 2_545 .
O2 O1 Nb 78.5(2) 6 .
Ga3 O1 Nb 137.1(3) 4_655 .
Ga3 O1 Nb 106.09(13) . .
Ga3 O1 Nb 41.72(7) 2_546 .
O3 O1 Nb 95.2(3) 6_445 .
O3 O1 Nb 122.5(6) 2_645 .
O3 O1 Nb 24.4(2) 5_665 .
Ga3 O1 Nb 110.3(5) 4_654 .
Ga3 O1 Nb 90.1(4) 1_554 .
Ga3 O1 Nb 39.18(13) 2_545 .
Ga1 O1 Nb 116.4(3) 1_545 .
Nb O1 Nb 116.4(3) 1_545 .
Ga2 O1 Ga1 101.1(4) 2_545 .
La O1 Ga1 145.1(10) 4_655 .
La O1 Ga1 71.32(19) 2_545 .
La O1 Ga1 45.04(7) . .
O2 O1 Ga1 84.1(5) . .
O2 O1 Ga1 106.1(7) 4_655 .
O2 O1 Ga1 48.9(3) 3_545 .
O2 O1 Ga1 125.8(7) 4_656 .
O2 O1 Ga1 102.7(4) 1_556 .
O2 O1 Ga1 71.8(3) 3_546 .
O3 O1 Ga1 114.8(2) 4_655 .
O3 O1 Ga1 17.4(4) 3_545 .
O3 O1 Ga1 126.0(2) . .
Ga2 O1 Ga1 78.9(4) 2_544 .
O2 O1 Ga1 164.2(2) 5_655 .
O2 O1 Ga1 48.6(2) 2_545 .
O2 O1 Ga1 78.5(2) 6 .
Ga3 O1 Ga1 137.1(3) 4_655 .
Ga3 O1 Ga1 106.09(13) . .
Ga3 O1 Ga1 41.72(7) 2_546 .
O3 O1 Ga1 95.2(3) 6_445 .
O3 O1 Ga1 122.5(6) 2_645 .
O3 O1 Ga1 24.4(2) 5_665 .
Ga3 O1 Ga1 110.3(5) 4_654 .
Ga3 O1 Ga1 90.1(4) 1_554 .
Ga3 O1 Ga1 39.18(13) 2_545 .
Ga1 O1 Ga1 116.4(3) 1_545 .
Nb O1 Ga1 116.4(3) 1_545 .
Nb O1 Ga1 0.0 . .
Ga2 O1 Ga1 101.1(4) 2_545 1_655
La O1 Ga1 45.04(7) 4_655 1_655
La O1 Ga1 145.1(10) 2_545 1_655
La O1 Ga1 71.32(19) . 1_655
O2 O1 Ga1 48.9(3) . 1_655
O2 O1 Ga1 84.1(5) 4_655 1_655
O2 O1 Ga1 106.1(7) 3_545 1_655
O2 O1 Ga1 102.7(4) 4_656 1_655
O2 O1 Ga1 71.8(3) 1_556 1_655
O2 O1 Ga1 125.8(7) 3_546 1_655
O3 O1 Ga1 126.0(2) 4_655 1_655
O3 O1 Ga1 114.8(2) 3_545 1_655
O3 O1 Ga1 17.4(4) . 1_655
Ga2 O1 Ga1 78.9(4) 2_544 1_655
O2 O1 Ga1 78.5(2) 5_655 1_655
O2 O1 Ga1 164.2(2) 2_545 1_655
O2 O1 Ga1 48.6(2) 6 1_655
Ga3 O1 Ga1 106.09(13) 4_655 1_655
Ga3 O1 Ga1 41.72(7) . 1_655
Ga3 O1 Ga1 137.1(3) 2_546 1_655
O3 O1 Ga1 122.5(6) 6_445 1_655
O3 O1 Ga1 24.4(2) 2_645 1_655
O3 O1 Ga1 95.2(3) 5_665 1_655
Ga3 O1 Ga1 90.1(4) 4_654 1_655
Ga3 O1 Ga1 39.18(13) 1_554 1_655
Ga3 O1 Ga1 110.3(5) 2_545 1_655
Ga1 O1 Ga1 116.4(3) 1_545 1_655
Nb O1 Ga1 116.4(3) 1_545 1_655
Nb O1 Ga1 116.4(3) . 1_655
Ga1 O1 Ga1 116.4(3) . 1_655
Ga2 O1 Nb 101.1(4) 2_545 1_655
La O1 Nb 45.04(7) 4_655 1_655
La O1 Nb 145.1(10) 2_545 1_655
La O1 Nb 71.32(19) . 1_655
O2 O1 Nb 48.9(3) . 1_655
O2 O1 Nb 84.1(5) 4_655 1_655
O2 O1 Nb 106.1(7) 3_545 1_655
O2 O1 Nb 102.7(4) 4_656 1_655
O2 O1 Nb 71.8(3) 1_556 1_655
O2 O1 Nb 125.8(7) 3_546 1_655
O3 O1 Nb 126.0(2) 4_655 1_655
O3 O1 Nb 114.8(2) 3_545 1_655
O3 O1 Nb 17.4(4) . 1_655
Ga2 O1 Nb 78.9(4) 2_544 1_655
O2 O1 Nb 78.5(2) 5_655 1_655
O2 O1 Nb 164.2(2) 2_545 1_655
O2 O1 Nb 48.6(2) 6 1_655
Ga3 O1 Nb 106.09(13) 4_655 1_655
Ga3 O1 Nb 41.72(7) . 1_655
Ga3 O1 Nb 137.1(3) 2_546 1_655
O3 O1 Nb 122.5(6) 6_445 1_655
O3 O1 Nb 24.4(2) 2_645 1_655
O3 O1 Nb 95.2(3) 5_665 1_655
Ga3 O1 Nb 90.1(4) 4_654 1_655
Ga3 O1 Nb 39.18(13) 1_554 1_655
Ga3 O1 Nb 110.3(5) 2_545 1_655
Ga1 O1 Nb 116.4(3) 1_545 1_655
Nb O1 Nb 116.4(3) 1_545 1_655
Nb O1 Nb 116.4(3) . 1_655
Ga1 O1 Nb 116.4(3) . 1_655
Ga1 O1 Nb 0.0 1_655 1_655
Ga2 O1 La 30.2(2) 2_545 4_656
La O1 La 80.8(5) 4_655 4_656
La O1 La 122.9(7) 2_545 4_656
La O1 La 122.9(7) . 4_656
O2 O1 La 128.6(3) . 4_656
O2 O1 La 122.8(3) 4_655 4_656
O2 O1 La 173.8(4) 3_545 4_656
O2 O1 La 25.4(3) 4_656 4_656
O2 O1 La 34.4(4) 1_556 4_656
O2 O1 La 62.0(6) 3_546 4_656
O3 O1 La 80.3(6) 4_655 4_656
O3 O1 La 113.0(8) 3_545 4_656
O3 O1 La 62.5(5) . 4_656
Ga2 O1 La 149.8(2) 2_544 4_656
O2 O1 La 54.6(5) 5_655 4_656
O2 O1 La 106.1(8) 2_545 4_656
O2 O1 La 81.2(6) 6 4_656
Ga3 O1 La 50.3(4) 4_655 4_656
Ga3 O1 La 53.7(4) . 4_656
Ga3 O1 La 93.1(7) 2_546 4_656
O3 O1 La 115.7(4) 6_445 4_656
O3 O1 La 92.0(3) 2_645 4_656
O3 O1 La 142.7(6) 5_665 4_656
Ga3 O1 La 116.75(9) 4_654 4_656
Ga3 O1 La 119.00(10) 1_554 4_656
Ga3 O1 La 167.4(5) 2_545 4_656
Ga1 O1 La 91.8(3) 1_545 4_656
Nb O1 La 91.8(3) 1_545 4_656
Nb O1 La 130.2(6) . 4_656
Ga1 O1 La 130.2(6) . 4_656
Ga1 O1 La 79.9(2) 1_655 4_656
Nb O1 La 79.9(2) 1_655 4_656
Ga2 O1 La 30.2(2) 2_545 2_546
La O1 La 122.9(7) 4_655 2_546
La O1 La 80.8(5) 2_545 2_546
La O1 La 122.9(7) . 2_546
O2 O1 La 173.8(4) . 2_546
O2 O1 La 128.6(3) 4_655 2_546
O2 O1 La 122.8(3) 3_545 2_546
O2 O1 La 34.4(4) 4_656 2_546
O2 O1 La 62.0(6) 1_556 2_546
O2 O1 La 25.4(3) 3_546 2_546
O3 O1 La 62.5(5) 4_655 2_546
O3 O1 La 80.3(6) 3_545 2_546
O3 O1 La 113.0(8) . 2_546
Ga2 O1 La 149.8(2) 2_544 2_546
O2 O1 La 81.2(6) 5_655 2_546
O2 O1 La 54.6(5) 2_545 2_546
O2 O1 La 106.1(8) 6 2_546
Ga3 O1 La 53.7(4) 4_655 2_546
Ga3 O1 La 93.1(7) . 2_546
Ga3 O1 La 50.3(4) 2_546 2_546
O3 O1 La 92.0(3) 6_445 2_546
O3 O1 La 142.7(6) 2_645 2_546
O3 O1 La 115.7(4) 5_665 2_546
Ga3 O1 La 119.00(10) 4_654 2_546
Ga3 O1 La 167.4(5) 1_554 2_546
Ga3 O1 La 116.75(9) 2_545 2_546
Ga1 O1 La 79.9(2) 1_545 2_546
Nb O1 La 79.9(2) 1_545 2_546
Nb O1 La 91.8(3) . 2_546
Ga1 O1 La 91.8(3) . 2_546
Ga1 O1 La 130.2(6) 1_655 2_546
Nb O1 La 130.2(6) 1_655 2_546
La O1 La 51.6(3) 4_656 2_546
Ga2 O1 La 30.2(2) 2_545 1_556
La O1 La 122.9(7) 4_655 1_556
La O1 La 122.9(7) 2_545 1_556
La O1 La 80.8(5) . 1_556
O2 O1 La 122.8(3) . 1_556
O2 O1 La 173.8(4) 4_655 1_556
O2 O1 La 128.6(3) 3_545 1_556
O2 O1 La 62.0(6) 4_656 1_556
O2 O1 La 25.4(3) 1_556 1_556
O2 O1 La 34.4(4) 3_546 1_556
O3 O1 La 113.0(8) 4_655 1_556
O3 O1 La 62.5(5) 3_545 1_556
O3 O1 La 80.3(6) . 1_556
Ga2 O1 La 149.8(2) 2_544 1_556
O2 O1 La 106.1(8) 5_655 1_556
O2 O1 La 81.2(6) 2_545 1_556
O2 O1 La 54.6(5) 6 1_556
Ga3 O1 La 93.1(7) 4_655 1_556
Ga3 O1 La 50.3(4) . 1_556
Ga3 O1 La 53.7(4) 2_546 1_556
O3 O1 La 142.7(6) 6_445 1_556
O3 O1 La 115.7(4) 2_645 1_556
O3 O1 La 92.0(3) 5_665 1_556
Ga3 O1 La 167.4(5) 4_654 1_556
Ga3 O1 La 116.75(9) 1_554 1_556
Ga3 O1 La 119.00(10) 2_545 1_556
Ga1 O1 La 130.2(6) 1_545 1_556
Nb O1 La 130.2(6) 1_545 1_556
Nb O1 La 79.9(2) . 1_556
Ga1 O1 La 79.9(2) . 1_556
Ga1 O1 La 91.8(3) 1_655 1_556
Nb O1 La 91.8(3) 1_655 1_556
La O1 La 51.6(3) 4_656 1_556
La O1 La 51.6(3) 2_546 1_556
Ga2 O1 O3 52.5(4) 2_545 6_446
La O1 O3 103.8(3) 4_655 6_446
La O1 O3 64.2(4) 2_545 6_446
La O1 O3 148.0(6) . 6_446
O2 O1 O3 157.4(7) . 6_446
O2 O1 O3 100.2(4) 4_655 6_446
O2 O1 O3 114.8(3) 3_545 6_446
O2 O1 O3 33.7(3) 4_656 6_446
O2 O1 O3 83.3(7) 1_556 6_446
O2 O1 O3 53.2(4) 3_546 6_446
O3 O1 O3 34.0(6) 4_655 6_446
O3 O1 O3 100.9(6) 3_545 6_446
O3 O1 O3 118.1(6) . 6_446
Ga2 O1 O3 127.5(4) 2_544 6_446
O2 O1 O3 61.4(4) 5_655 6_446
O2 O1 O3 59.0(4) 2_545 6_446
O2 O1 O3 132.4(10) 6 6_446
Ga3 O1 O3 31.2(2) 4_655 6_446
Ga3 O1 O3 111.4(8) . 6_446
Ga3 O1 O3 70.2(4) 2_546 6_446
O3 O1 O3 66.68(18) 6_445 6_446
O3 O1 O3 130.03(16) 2_645 6_446
O3 O1 O3 130.03(16) 5_665 6_446
Ga3 O1 O3 90.5(2) 4_654 6_446
Ga3 O1 O3 159.2(3) 1_554 6_446
Ga3 O1 O3 113.66(18) 2_545 6_446
Ga1 O1 O3 51.3(2) 1_545 6_446
Nb O1 O3 51.3(2) 1_545 6_446
Nb O1 O3 106.6(3) . 6_446
Ga1 O1 O3 106.6(3) . 6_446
Ga1 O1 O3 133.8(4) 1_655 6_446
Nb O1 O3 133.8(4) 1_655 6_446
La O1 O3 59.0(4) 4_656 6_446
La O1 O3 28.7(2) 2_546 6_446
La O1 O3 79.2(5) 1_556 6_446
Ga2 O1 O3 52.5(4) 2_545 2_646
La O1 O3 64.2(4) 4_655 2_646
La O1 O3 148.0(6) 2_545 2_646
La O1 O3 103.8(3) . 2_646
O2 O1 O3 100.2(4) . 2_646
O2 O1 O3 114.8(3) 4_655 2_646
O2 O1 O3 157.4(7) 3_545 2_646
O2 O1 O3 53.2(4) 4_656 2_646
O2 O1 O3 33.7(3) 1_556 2_646
O2 O1 O3 83.3(7) 3_546 2_646
O3 O1 O3 100.9(6) 4_655 2_646
O3 O1 O3 118.1(6) 3_545 2_646
O3 O1 O3 34.0(6) . 2_646
Ga2 O1 O3 127.5(4) 2_544 2_646
O2 O1 O3 59.0(4) 5_655 2_646
O2 O1 O3 132.4(10) 2_545 2_646
O2 O1 O3 61.4(4) 6 2_646
Ga3 O1 O3 70.2(4) 4_655 2_646
Ga3 O1 O3 31.2(2) . 2_646
Ga3 O1 O3 111.4(8) 2_546 2_646
O3 O1 O3 130.03(16) 6_445 2_646
O3 O1 O3 66.68(18) 2_645 2_646
O3 O1 O3 130.03(16) 5_665 2_646
Ga3 O1 O3 113.66(18) 4_654 2_646
Ga3 O1 O3 90.5(2) 1_554 2_646
Ga3 O1 O3 159.2(3) 2_545 2_646
Ga1 O1 O3 106.6(3) 1_545 2_646
Nb O1 O3 106.6(3) 1_545 2_646
Nb O1 O3 133.8(4) . 2_646
Ga1 O1 O3 133.8(4) . 2_646
Ga1 O1 O3 51.3(2) 1_655 2_646
Nb O1 O3 51.3(2) 1_655 2_646
La O1 O3 28.7(2) 4_656 2_646
La O1 O3 79.2(5) 2_546 2_646
La O1 O3 59.0(4) 1_556 2_646
O3 O1 O3 86.8(5) 6_446 2_646
Ga2 O1 O3 52.5(4) 2_545 5_666
La O1 O3 148.0(6) 4_655 5_666
La O1 O3 103.8(3) 2_545 5_666
La O1 O3 64.2(4) . 5_666
O2 O1 O3 114.8(3) . 5_666
O2 O1 O3 157.4(7) 4_655 5_666
O2 O1 O3 100.2(4) 3_545 5_666
O2 O1 O3 83.3(7) 4_656 5_666
O2 O1 O3 53.2(4) 1_556 5_666
O2 O1 O3 33.7(3) 3_546 5_666
O3 O1 O3 118.1(7) 4_655 5_666
O3 O1 O3 34.0(6) 3_545 5_666
O3 O1 O3 100.9(6) . 5_666
Ga2 O1 O3 127.5(4) 2_544 5_666
O2 O1 O3 132.4(10) 5_655 5_666
O2 O1 O3 61.4(4) 2_545 5_666
O2 O1 O3 59.0(4) 6 5_666
Ga3 O1 O3 111.4(8) 4_655 5_666
Ga3 O1 O3 70.2(4) . 5_666
Ga3 O1 O3 31.2(2) 2_546 5_666
O3 O1 O3 130.03(16) 6_445 5_666
O3 O1 O3 130.03(16) 2_645 5_666
O3 O1 O3 66.68(18) 5_665 5_666
Ga3 O1 O3 159.2(3) 4_654 5_666
Ga3 O1 O3 113.66(18) 1_554 5_666
Ga3 O1 O3 90.5(2) 2_545 5_666
Ga1 O1 O3 133.8(4) 1_545 5_666
Nb O1 O3 133.8(4) 1_545 5_666
Nb O1 O3 51.3(2) . 5_666
Ga1 O1 O3 51.3(2) . 5_666
Ga1 O1 O3 106.6(3) 1_655 5_666
Nb O1 O3 106.6(3) 1_655 5_666
La O1 O3 79.2(5) 4_656 5_666
La O1 O3 59.0(4) 2_546 5_666
La O1 O3 28.7(2) 1_556 5_666
O3 O1 O3 86.8(5) 6_446 5_666
O3 O1 O3 86.8(5) 2_646 5_666
Ga2 O1 O2 82.6(5) 2_545 6_445
La O1 O2 115.2(2) 4_655 6_445
La O1 O2 28.8(4) 2_545 6_445
La O1 O2 126.0(3) . 6_445
O2 O1 O2 130.9(8) . 6_445
O2 O1 O2 82.3(5) 4_655 6_445
O2 O1 O2 78.5(4) 3_545 6_445
O2 O1 O2 70.1(5) 4_656 6_445
O2 O1 O2 114.6(8) 1_556 6_445
O2 O1 O2 66.2(5) 3_546 6_445
O3 O1 O2 34.3(3) 4_655 6_445
O3 O1 O2 84.9(3) 3_545 6_445
O3 O1 O2 151.5(5) . 6_445
Ga2 O1 O2 97.4(5) 2_544 6_445
O2 O1 O2 82.9(4) 5_655 6_445
O2 O1 O2 35.6(3) 2_545 6_445
O2 O1 O2 150.4(7) 6 6_445
Ga3 O1 O2 57.9(2) 4_655 6_445
Ga3 O1 O2 145.6(9) . 6_445
Ga3 O1 O2 62.1(2) 2_546 6_445
O3 O1 O2 42.5(3) 6_445 6_445
O3 O1 O2 138.6(5) 2_645 6_445
O3 O1 O2 100.1(3) 5_665 6_445
Ga3 O1 O2 74.6(3) 4_654 6_445
Ga3 O1 O2 139.9(7) 1_554 6_445
Ga3 O1 O2 77.5(3) 2_545 6_445
Ga1 O1 O2 44.01(17) 1_545 6_445
Nb O1 O2 44.01(17) 1_545 6_445
Nb O1 O2 81.58(16) . 6_445
Ga1 O1 O2 81.58(16) . 6_445
Ga1 O1 O2 160.0(2) 1_655 6_445
Nb O1 O2 160.0(2) 1_655 6_445
La O1 O2 95.4(5) 4_656 6_445
La O1 O2 52.7(3) 2_546 6_445
La O1 O2 100.4(5) 1_556 6_445
O3 O1 O2 36.4(3) 6_446 6_445
O3 O1 O2 123.1(6) 2_646 6_445
O3 O1 O2 91.4(4) 5_666 6_445
Ga2 O1 O2 82.6(5) 2_545 2_645
La O1 O2 28.8(4) 4_655 2_645
La O1 O2 126.0(3) 2_545 2_645
La O1 O2 115.2(2) . 2_645
O2 O1 O2 82.3(5) . 2_645
O2 O1 O2 78.5(4) 4_655 2_645
O2 O1 O2 130.9(8) 3_545 2_645
O2 O1 O2 66.2(5) 4_656 2_645
O2 O1 O2 70.1(5) 1_556 2_645
O2 O1 O2 114.6(8) 3_546 2_645
O3 O1 O2 84.9(3) 4_655 2_645
O3 O1 O2 151.5(5) 3_545 2_645
O3 O1 O2 34.3(3) . 2_645
Ga2 O1 O2 97.4(5) 2_544 2_645
O2 O1 O2 35.6(3) 5_655 2_645
O2 O1 O2 150.4(7) 2_545 2_645
O2 O1 O2 82.9(4) 6 2_645
Ga3 O1 O2 62.1(2) 4_655 2_645
Ga3 O1 O2 57.9(2) . 2_645
Ga3 O1 O2 145.6(9) 2_546 2_645
O3 O1 O2 100.1(3) 6_445 2_645
O3 O1 O2 42.5(3) 2_645 2_645
O3 O1 O2 138.6(5) 5_665 2_645
Ga3 O1 O2 77.5(3) 4_654 2_645
Ga3 O1 O2 74.6(3) 1_554 2_645
Ga3 O1 O2 139.9(7) 2_545 2_645
Ga1 O1 O2 81.58(16) 1_545 2_645
Nb O1 O2 81.58(16) 1_545 2_645
Nb O1 O2 160.0(2) . 2_645
Ga1 O1 O2 160.0(2) . 2_645
Ga1 O1 O2 44.01(17) 1_655 2_645
Nb O1 O2 44.01(17) 1_655 2_645
La O1 O2 52.7(3) 4_656 2_645
La O1 O2 100.4(5) 2_546 2_645
La O1 O2 95.4(5) 1_556 2_645
O3 O1 O2 91.4(4) 6_446 2_645
O3 O1 O2 36.4(3) 2_646 2_645
O3 O1 O2 123.1(6) 5_666 2_645
O2 O1 O2 118.4(2) 6_445 2_645
Ga2 O1 O2 82.6(5) 2_545 5_665
La O1 O2 126.0(3) 4_655 5_665
La O1 O2 115.2(2) 2_545 5_665
La O1 O2 28.8(4) . 5_665
O2 O1 O2 78.5(4) . 5_665
O2 O1 O2 130.9(8) 4_655 5_665
O2 O1 O2 82.3(5) 3_545 5_665
O2 O1 O2 114.6(8) 4_656 5_665
O2 O1 O2 66.2(5) 1_556 5_665
O2 O1 O2 70.1(5) 3_546 5_665
O3 O1 O2 151.5(5) 4_655 5_665
O3 O1 O2 34.3(3) 3_545 5_665
O3 O1 O2 84.9(3) . 5_665
Ga2 O1 O2 97.4(5) 2_544 5_665
O2 O1 O2 150.4(7) 5_655 5_665
O2 O1 O2 82.9(4) 2_545 5_665
O2 O1 O2 35.6(3) 6 5_665
Ga3 O1 O2 145.6(9) 4_655 5_665
Ga3 O1 O2 62.1(2) . 5_665
Ga3 O1 O2 57.9(2) 2_546 5_665
O3 O1 O2 138.6(5) 6_445 5_665
O3 O1 O2 100.1(3) 2_645 5_665
O3 O1 O2 42.5(3) 5_665 5_665
Ga3 O1 O2 139.9(7) 4_654 5_665
Ga3 O1 O2 77.5(3) 1_554 5_665
Ga3 O1 O2 74.6(3) 2_545 5_665
Ga1 O1 O2 160.0(2) 1_545 5_665
Nb O1 O2 160.0(2) 1_545 5_665
Nb O1 O2 44.01(17) . 5_665
Ga1 O1 O2 44.01(17) . 5_665
Ga1 O1 O2 81.58(16) 1_655 5_665
Nb O1 O2 81.58(16) 1_655 5_665
La O1 O2 100.4(5) 4_656 5_665
La O1 O2 95.4(5) 2_546 5_665
La O1 O2 52.7(3) 1_556 5_665
O3 O1 O2 123.1(6) 6_446 5_665
O3 O1 O2 91.4(4) 2_646 5_665
O3 O1 O2 36.4(3) 5_666 5_665
O2 O1 O2 118.4(2) 6_445 5_665
O2 O1 O2 118.4(2) 2_645 5_665
Ga2 O1 Ga2 72.6(4) 2_545 1_546
La O1 Ga2 40.7(3) 4_655 1_546
La O1 Ga2 110.55(5) 2_545 1_546
La O1 Ga2 136.63(5) . 1_546
O2 O1 Ga2 101.1(3) . 1_546
O2 O1 Ga2 79.7(3) 4_655 1_546
O2 O1 Ga2 137.1(7) 3_545 1_546
O2 O1 Ga2 48.5(3) 4_656 1_546
O2 O1 Ga2 72.1(4) 1_556 1_546
O2 O1 Ga2 102.2(7) 3_546 1_546
O3 O1 Ga2 65.2(3) 4_655 1_546
O3 O1 Ga2 156.6(10) 3_545 1_546
O3 O1 Ga2 54.4(3) . 1_546
Ga2 O1 Ga2 107.4(4) 2_544 1_546
O2 O1 Ga2 17.2(3) 5_655 1_546
O2 O1 Ga2 128.6(5) 2_545 1_546
O2 O1 Ga2 100.0(3) 6 1_546
Ga3 O1 Ga2 40.33(10) 4_655 1_546
Ga3 O1 Ga2 71.3(2) . 1_546
Ga3 O1 Ga2 132.5(8) 2_546 1_546
O3 O1 Ga2 88.06(17) 6_445 1_546
O3 O1 Ga2 62.0(2) 2_645 1_546
O3 O1 Ga2 160.1(5) 5_665 1_546
Ga3 O1 Ga2 75.19(13) 4_654 1_546
Ga3 O1 Ga2 94.59(19) 1_554 1_546
Ga3 O1 Ga2 146.7(6) 2_545 1_546
Ga1 O1 Ga2 65.77(4) 1_545 1_546
Nb O1 Ga2 65.77(4) 1_545 1_546
Nb O1 Ga2 173.8(8) . 1_546
Ga1 O1 Ga2 173.8(8) . 1_546
Ga1 O1 Ga2 65.76(4) 1_655 1_546
Nb O1 Ga2 65.76(4) 1_655 1_546
La O1 Ga2 43.68(18) 4_656 1_546
La O1 Ga2 82.7(4) 2_546 1_546
La O1 Ga2 94.3(5) 1_556 1_546
O3 O1 Ga2 69.8(3) 6_446 1_546
O3 O1 Ga2 42.2(2) 2_646 1_546
O3 O1 Ga2 122.7(7) 5_666 1_546
O2 O1 Ga2 97.4(3) 6_445 1_546
O2 O1 Ga2 21.81(19) 2_645 1_546
O2 O1 Ga2 133.3(4) 5_665 1_546
Ga2 O1 Ga2 72.6(4) 2_545 1_446
La O1 Ga2 136.63(5) 4_655 1_446
La O1 Ga2 40.7(3) 2_545 1_446
La O1 Ga2 110.55(5) . 1_446
O2 O1 Ga2 137.1(7) . 1_446
O2 O1 Ga2 101.1(3) 4_655 1_446
O2 O1 Ga2 79.7(3) 3_545 1_446
O2 O1 Ga2 72.1(4) 4_656 1_446
O2 O1 Ga2 102.2(7) 1_556 1_446
O2 O1 Ga2 48.5(3) 3_546 1_446
O3 O1 Ga2 54.4(3) 4_655 1_446
O3 O1 Ga2 65.2(3) 3_545 1_446
O3 O1 Ga2 156.6(10) . 1_446
Ga2 O1 Ga2 107.4(4) 2_544 1_446
O2 O1 Ga2 100.0(3) 5_655 1_446
O2 O1 Ga2 17.2(3) 2_545 1_446
O2 O1 Ga2 128.6(5) 6 1_446
Ga3 O1 Ga2 71.3(2) 4_655 1_446
Ga3 O1 Ga2 132.5(8) . 1_446
Ga3 O1 Ga2 40.33(10) 2_546 1_446
O3 O1 Ga2 62.0(2) 6_445 1_446
O3 O1 Ga2 160.1(5) 2_645 1_446
O3 O1 Ga2 88.06(17) 5_665 1_446
Ga3 O1 Ga2 94.59(19) 4_654 1_446
Ga3 O1 Ga2 146.7(6) 1_554 1_446
Ga3 O1 Ga2 75.19(13) 2_545 1_446
Ga1 O1 Ga2 65.77(4) 1_545 1_446
Nb O1 Ga2 65.77(4) 1_545 1_446
Nb O1 Ga2 65.76(4) . 1_446
Ga1 O1 Ga2 65.76(4) . 1_446
Ga1 O1 Ga2 173.8(8) 1_655 1_446
Nb O1 Ga2 173.8(8) 1_655 1_446
La O1 Ga2 94.3(5) 4_656 1_446
La O1 Ga2 43.68(18) 2_546 1_446
La O1 Ga2 82.7(4) 1_556 1_446
O3 O1 Ga2 42.2(2) 6_446 1_446
O3 O1 Ga2 122.7(7) 2_646 1_446
O3 O1 Ga2 69.8(3) 5_666 1_446
O2 O1 Ga2 21.81(19) 6_445 1_446
O2 O1 Ga2 133.3(4) 2_645 1_446
O2 O1 Ga2 97.4(3) 5_665 1_446
Ga2 O1 Ga2 111.5(3) 1_546 1_446
Ga2 O1 Ga2 72.6(4) 2_545 1_556
La O1 Ga2 110.55(5) 4_655 1_556
La O1 Ga2 136.62(4) 2_545 1_556
La O1 Ga2 40.7(3) . 1_556
O2 O1 Ga2 79.7(3) . 1_556
O2 O1 Ga2 137.1(7) 4_655 1_556
O2 O1 Ga2 101.1(3) 3_545 1_556
O2 O1 Ga2 102.2(7) 4_656 1_556
O2 O1 Ga2 48.5(3) 1_556 1_556
O2 O1 Ga2 72.1(4) 3_546 1_556
O3 O1 Ga2 156.6(10) 4_655 1_556
O3 O1 Ga2 54.4(3) 3_545 1_556
O3 O1 Ga2 65.2(3) . 1_556
Ga2 O1 Ga2 107.4(4) 2_544 1_556
O2 O1 Ga2 128.6(5) 5_655 1_556
O2 O1 Ga2 100.0(3) 2_545 1_556
O2 O1 Ga2 17.2(3) 6 1_556
Ga3 O1 Ga2 132.5(8) 4_655 1_556
Ga3 O1 Ga2 40.33(10) . 1_556
Ga3 O1 Ga2 71.3(2) 2_546 1_556
O3 O1 Ga2 160.1(5) 6_445 1_556
O3 O1 Ga2 88.06(17) 2_645 1_556
O3 O1 Ga2 62.0(2) 5_665 1_556
Ga3 O1 Ga2 146.7(6) 4_654 1_556
Ga3 O1 Ga2 75.19(13) 1_554 1_556
Ga3 O1 Ga2 94.59(19) 2_545 1_556
Ga1 O1 Ga2 173.8(8) 1_545 1_556
Nb O1 Ga2 173.8(8) 1_545 1_556
Nb O1 Ga2 65.76(4) . 1_556
Ga1 O1 Ga2 65.76(4) . 1_556
Ga1 O1 Ga2 65.76(4) 1_655 1_556
Nb O1 Ga2 65.76(4) 1_655 1_556
La O1 Ga2 82.7(4) 4_656 1_556
La O1 Ga2 94.3(5) 2_546 1_556
La O1 Ga2 43.68(18) 1_556 1_556
O3 O1 Ga2 122.7(7) 6_446 1_556
O3 O1 Ga2 69.8(3) 2_646 1_556
O3 O1 Ga2 42.2(2) 5_666 1_556
O2 O1 Ga2 133.3(4) 6_445 1_556
O2 O1 Ga2 97.4(3) 2_645 1_556
O2 O1 Ga2 21.81(19) 5_665 1_556
Ga2 O1 Ga2 111.5(3) 1_546 1_556
Ga2 O1 Ga2 111.5(3) 1_446 1_556
Ga2 O1 O3 115.7(4) 2_545 5_655
La O1 O3 50.2(3) 4_655 5_655
La O1 O3 59.5(3) 2_545 5_655
La O1 O3 133.1(11) . 5_655
O2 O1 O3 85.5(6) . 5_655
O2 O1 O3 30.9(4) 4_655 5_655
O2 O1 O3 81.6(6) 3_545 5_655
O2 O1 O3 83.7(4) 4_656 5_655
O2 O1 O3 129.7(5) 1_556 5_655
O2 O1 O3 125.0(5) 3_546 5_655
O3 O1 O3 39.4(5) 4_655 5_655
O3 O1 O3 140.8(5) 3_545 5_655
O3 O1 O3 96.8(4) . 5_655
Ga2 O1 O3 64.3(4) 2_544 5_655
O2 O1 O3 43.0(4) 5_655 5_655
O2 O1 O3 99.1(3) 2_545 5_655
O2 O1 O3 143.1(5) 6 5_655
Ga3 O1 O3 52.7(3) 4_655 5_655
Ga3 O1 O3 125.15(14) . 5_655
Ga3 O1 O3 128.33(14) 2_546 5_655
O3 O1 O3 32.8(3) 6_445 5_655
O3 O1 O3 72.2(4) 2_645 5_655
O3 O1 O3 120.8(8) 5_665 5_655
Ga3 O1 O3 21.8(2) 4_654 5_655
Ga3 O1 O3 88.2(5) 1_554 5_655
Ga3 O1 O3 90.1(5) 2_545 5_655
Ga1 O1 O3 23.34(17) 1_545 5_655
Nb O1 O3 23.34(17) 1_545 5_655
Nb O1 O3 125.9(5) . 5_655
Ga1 O1 O3 125.9(5) . 5_655
Ga1 O1 O3 94.6(3) 1_655 5_655
Nb O1 O3 94.6(3) 1_655 5_655
La O1 O3 96.5(3) 4_656 5_655
La O1 O3 100.7(3) 2_546 5_655
La O1 O3 145.7(6) 1_556 5_655
O3 O1 O3 72.05(16) 6_446 5_655
O3 O1 O3 100.3(2) 2_646 5_655
O3 O1 O3 157.1(4) 5_666 5_655
O2 O1 O3 66.5(2) 6_445 5_655
O2 O1 O3 67.4(2) 2_645 5_655
O2 O1 O3 161.7(8) 5_665 5_655
Ga2 O1 O3 58.49(18) 1_546 5_655
Ga2 O1 O3 88.28(15) 1_446 5_655
Ga2 O1 O3 160.2(3) 1_556 5_655
Ga2 O1 O3 115.7(4) 2_545 6
La O1 O3 59.5(3) 4_655 6
La O1 O3 133.1(11) 2_545 6
La O1 O3 50.2(3) . 6
O2 O1 O3 30.9(4) . 6
O2 O1 O3 81.6(6) 4_655 6
O2 O1 O3 85.5(6) 3_545 6
O2 O1 O3 125.0(5) 4_656 6
O2 O1 O3 83.7(4) 1_556 6
O2 O1 O3 129.7(5) 3_546 6
O3 O1 O3 140.8(5) 4_655 6
O3 O1 O3 96.8(4) 3_545 6
O3 O1 O3 39.4(5) . 6
Ga2 O1 O3 64.3(4) 2_544 6
O2 O1 O3 99.1(3) 5_655 6
O2 O1 O3 143.1(5) 2_545 6
O2 O1 O3 43.0(4) 6 6
Ga3 O1 O3 128.33(14) 4_655 6
Ga3 O1 O3 52.7(3) . 6
Ga3 O1 O3 125.15(14) 2_546 6
O3 O1 O3 120.8(8) 6_445 6
O3 O1 O3 32.8(3) 2_645 6
O3 O1 O3 72.2(4) 5_665 6
Ga3 O1 O3 90.1(5) 4_654 6
Ga3 O1 O3 21.8(2) 1_554 6
Ga3 O1 O3 88.2(5) 2_545 6
Ga1 O1 O3 125.9(5) 1_545 6
Nb O1 O3 125.9(5) 1_545 6
Nb O1 O3 94.6(3) . 6
Ga1 O1 O3 94.6(3) . 6
Ga1 O1 O3 23.34(17) 1_655 6
Nb O1 O3 23.34(17) 1_655 6
La O1 O3 100.7(3) 4_656 6
La O1 O3 145.7(6) 2_546 6
La O1 O3 96.5(3) 1_556 6
O3 O1 O3 157.1(4) 6_446 6
O3 O1 O3 72.05(16) 2_646 6
O3 O1 O3 100.3(2) 5_666 6
O2 O1 O3 161.7(8) 6_445 6
O2 O1 O3 66.5(2) 2_645 6
O2 O1 O3 67.4(2) 5_665 6
Ga2 O1 O3 88.28(15) 1_546 6
Ga2 O1 O3 160.2(3) 1_446 6
Ga2 O1 O3 58.49(18) 1_556 6
O3 O1 O3 102.6(5) 5_655 6
Ga2 O1 O3 115.7(4) 2_545 2_545
La O1 O3 133.1(11) 4_655 2_545
La O1 O3 50.2(3) 2_545 2_545
La O1 O3 59.5(3) . 2_545
O2 O1 O3 81.6(6) . 2_545
O2 O1 O3 85.5(6) 4_655 2_545
O2 O1 O3 30.9(4) 3_545 2_545
O2 O1 O3 129.7(5) 4_656 2_545
O2 O1 O3 125.0(5) 1_556 2_545
O2 O1 O3 83.7(4) 3_546 2_545
O3 O1 O3 96.8(4) 4_655 2_545
O3 O1 O3 39.4(5) 3_545 2_545
O3 O1 O3 140.8(5) . 2_545
Ga2 O1 O3 64.3(4) 2_544 2_545
O2 O1 O3 143.1(5) 5_655 2_545
O2 O1 O3 43.0(4) 2_545 2_545
O2 O1 O3 99.1(3) 6 2_545
Ga3 O1 O3 125.15(14) 4_655 2_545
Ga3 O1 O3 128.33(14) . 2_545
Ga3 O1 O3 52.7(3) 2_546 2_545
O3 O1 O3 72.2(4) 6_445 2_545
O3 O1 O3 120.8(8) 2_645 2_545
O3 O1 O3 32.8(3) 5_665 2_545
Ga3 O1 O3 88.2(5) 4_654 2_545
Ga3 O1 O3 90.1(5) 1_554 2_545
Ga3 O1 O3 21.8(2) 2_545 2_545
Ga1 O1 O3 94.6(3) 1_545 2_545
Nb O1 O3 94.6(3) 1_545 2_545
Nb O1 O3 23.34(17) . 2_545
Ga1 O1 O3 23.34(17) . 2_545
Ga1 O1 O3 125.9(5) 1_655 2_545
Nb O1 O3 125.9(5) 1_655 2_545
La O1 O3 145.7(6) 4_656 2_545
La O1 O3 96.5(3) 2_546 2_545
La O1 O3 100.7(3) 1_556 2_545
O3 O1 O3 100.3(2) 6_446 2_545
O3 O1 O3 157.1(4) 2_646 2_545
O3 O1 O3 72.05(16) 5_666 2_545
O2 O1 O3 67.4(2) 6_445 2_545
O2 O1 O3 161.7(8) 2_645 2_545
O2 O1 O3 66.5(2) 5_665 2_545
Ga2 O1 O3 160.2(3) 1_546 2_545
Ga2 O1 O3 58.49(18) 1_446 2_545
Ga2 O1 O3 88.28(15) 1_556 2_545
O3 O1 O3 102.6(5) 5_655 2_545
O3 O1 O3 102.6(5) 6 2_545
Ga2 O1 O1 111.5(7) 2_545 2_645
La O1 O1 13.14(7) 4_655 2_645
La O1 O1 96.2(6) 2_545 2_645
La O1 O1 118.3(9) . 2_645
O2 O1 O1 68.9(7) . 2_645
O2 O1 O1 43.9(5) 4_655 2_645
O2 O1 O1 99.6(11) 3_545 2_645
O2 O1 O1 84.9(5) 4_656 2_645
O2 O1 O1 104.9(6) 1_556 2_645
O2 O1 O1 139.7(10) 3_546 2_645
O3 O1 O1 69.7(3) 4_655 2_645
O3 O1 O1 162.9(13) 3_545 2_645
O3 O1 O1 59.6(2) . 2_645
Ga2 O1 O1 68.5(7) 2_544 2_645
O2 O1 O1 35.3(3) 5_655 2_645
O2 O1 O1 136.3(4) 2_545 2_645
O2 O1 O1 106.5(3) 6 2_645
Ga3 O1 O1 63.58(19) 4_655 2_645
Ga3 O1 O1 89.22(15) . 2_645
Ga3 O1 O1 163.2(4) 2_546 2_645
O3 O1 O1 69.3(4) 6_445 2_645
O3 O1 O1 38.9(3) 2_645 2_645
O3 O1 O1 126.6(11) 5_665 2_645
Ga3 O1 O1 42.8(4) 4_654 2_645
Ga3 O1 O1 66.0(5) 1_554 2_645
Ga3 O1 O1 109.3(10) 2_545 2_645
Ga1 O1 O1 58.18(13) 1_545 2_645
Nb O1 O1 58.18(13) 1_545 2_645
Nb O1 O1 147.4(11) . 2_645
Ga1 O1 O1 147.4(11) . 2_645
Ga1 O1 O1 58.18(13) 1_655 2_645
Nb O1 O1 58.18(13) 1_655 2_645
La O1 O1 82.2(5) 4_656 2_645
La O1 O1 116.4(6) 2_546 2_645
La O1 O1 129.9(7) 1_556 2_645
O3 O1 O1 93.7(3) 6_446 2_645
O3 O1 O1 71.2(4) 2_646 2_645
O3 O1 O1 158.0(8) 5_666 2_645
O2 O1 O1 102.1(2) 6_445 2_645
O2 O1 O1 34.8(3) 2_645 2_645
O2 O1 O1 138.8(4) 5_665 2_645
Ga2 O1 O1 38.9(3) 1_546 2_645
Ga2 O1 O1 123.603(14) 1_446 2_645
Ga2 O1 O1 123.603(14) 1_556 2_645
O3 O1 O1 37.4(2) 5_655 2_645
O3 O1 O1 71.7(4) 6 2_645
O3 O1 O1 129.2(10) 2_545 2_645
Ga2 O1 O1 111.5(7) 2_545 2_545
La O1 O1 118.3(9) 4_655 2_545
La O1 O1 13.14(7) 2_545 2_545
La O1 O1 96.2(6) . 2_545
O2 O1 O1 99.6(11) . 2_545
O2 O1 O1 68.9(7) 4_655 2_545
O2 O1 O1 43.9(5) 3_545 2_545
O2 O1 O1 104.9(6) 4_656 2_545
O2 O1 O1 139.7(10) 1_556 2_545
O2 O1 O1 84.9(5) 3_546 2_545
O3 O1 O1 59.6(2) 4_655 2_545
O3 O1 O1 69.7(3) 3_545 2_545
O3 O1 O1 162.9(13) . 2_545
Ga2 O1 O1 68.5(7) 2_544 2_545
O2 O1 O1 106.5(3) 5_655 2_545
O2 O1 O1 35.3(3) 2_545 2_545
O2 O1 O1 136.3(4) 6 2_545
Ga3 O1 O1 89.22(15) 4_655 2_545
Ga3 O1 O1 163.2(4) . 2_545
Ga3 O1 O1 63.58(19) 2_546 2_545
O3 O1 O1 38.9(3) 6_445 2_545
O3 O1 O1 126.6(11) 2_645 2_545
O3 O1 O1 69.3(4) 5_665 2_545
Ga3 O1 O1 66.0(5) 4_654 2_545
Ga3 O1 O1 109.3(10) 1_554 2_545
Ga3 O1 O1 42.8(4) 2_545 2_545
Ga1 O1 O1 58.18(13) 1_545 2_545
Nb O1 O1 58.18(13) 1_545 2_545
Nb O1 O1 58.18(13) . 2_545
Ga1 O1 O1 58.18(13) . 2_545
Ga1 O1 O1 147.4(11) 1_655 2_545
Nb O1 O1 147.4(11) 1_655 2_545
La O1 O1 129.9(7) 4_656 2_545
La O1 O1 82.2(5) 2_546 2_545
La O1 O1 116.4(6) 1_556 2_545
O3 O1 O1 71.2(4) 6_446 2_545
O3 O1 O1 158.0(8) 2_646 2_545
O3 O1 O1 93.7(3) 5_666 2_545
O2 O1 O1 34.8(3) 6_445 2_545
O2 O1 O1 138.8(4) 2_645 2_545
O2 O1 O1 102.1(2) 5_665 2_545
Ga2 O1 O1 123.603(14) 1_546 2_545
Ga2 O1 O1 38.9(3) 1_446 2_545
Ga2 O1 O1 123.601(14) 1_556 2_545
O3 O1 O1 71.7(4) 5_655 2_545
O3 O1 O1 129.2(10) 6 2_545
O3 O1 O1 37.4(2) 2_545 2_545
O1 O1 O1 107.4(8) 2_645 2_545
Ga2 O1 O1 111.5(7) 2_545 2_655
La O1 O1 96.2(6) 4_655 2_655
La O1 O1 118.3(9) 2_545 2_655
La O1 O1 13.14(7) . 2_655
O2 O1 O1 43.9(5) . 2_655
O2 O1 O1 99.6(11) 4_655 2_655
O2 O1 O1 68.9(7) 3_545 2_655
O2 O1 O1 139.7(10) 4_656 2_655
O2 O1 O1 84.9(5) 1_556 2_655
O2 O1 O1 104.9(6) 3_546 2_655
O3 O1 O1 162.9(13) 4_655 2_655
O3 O1 O1 59.6(2) 3_545 2_655
O3 O1 O1 69.7(3) . 2_655
Ga2 O1 O1 68.5(7) 2_544 2_655
O2 O1 O1 136.3(4) 5_655 2_655
O2 O1 O1 106.5(3) 2_545 2_655
O2 O1 O1 35.3(3) 6 2_655
Ga3 O1 O1 163.2(4) 4_655 2_655
Ga3 O1 O1 63.58(19) . 2_655
Ga3 O1 O1 89.22(15) 2_546 2_655
O3 O1 O1 126.6(11) 6_445 2_655
O3 O1 O1 69.3(4) 2_645 2_655
O3 O1 O1 38.9(3) 5_665 2_655
Ga3 O1 O1 109.3(10) 4_654 2_655
Ga3 O1 O1 42.8(4) 1_554 2_655
Ga3 O1 O1 66.0(5) 2_545 2_655
Ga1 O1 O1 147.4(11) 1_545 2_655
Nb O1 O1 147.4(11) 1_545 2_655
Nb O1 O1 58.18(13) . 2_655
Ga1 O1 O1 58.18(13) . 2_655
Ga1 O1 O1 58.18(13) 1_655 2_655
Nb O1 O1 58.18(13) 1_655 2_655
La O1 O1 116.4(6) 4_656 2_655
La O1 O1 129.9(7) 2_546 2_655
La O1 O1 82.2(5) 1_556 2_655
O3 O1 O1 158.0(8) 6_446 2_655
O3 O1 O1 93.7(3) 2_646 2_655
O3 O1 O1 71.2(4) 5_666 2_655
O2 O1 O1 138.8(4) 6_445 2_655
O2 O1 O1 102.1(2) 2_645 2_655
O2 O1 O1 34.8(3) 5_665 2_655
Ga2 O1 O1 123.603(14) 1_546 2_655
Ga2 O1 O1 123.601(14) 1_446 2_655
Ga2 O1 O1 38.9(3) 1_556 2_655
O3 O1 O1 129.2(10) 5_655 2_655
O3 O1 O1 37.4(2) 6 2_655
O3 O1 O1 71.7(4) 2_545 2_655
O1 O1 O1 107.4(8) 2_645 2_655
O1 O1 O1 107.4(8) 2_545 2_655
Ga2 O1 O1 0.000(2) 2_545 1_556
La O1 O1 110.9(7) 4_655 1_556
La O1 O1 110.9(7) 2_545 1_556
La O1 O1 110.9(7) . 1_556
O2 O1 O1 146.4(5) . 1_556
O2 O1 O1 146.4(5) 4_655 1_556
O2 O1 O1 146.4(5) 3_545 1_556
O2 O1 O1 32.1(4) 4_656 1_556
O2 O1 O1 32.1(4) 1_556 1_556
O2 O1 O1 32.1(4) 3_546 1_556
O3 O1 O1 84.7(7) 4_655 1_556
O3 O1 O1 84.7(7) 3_545 1_556
O3 O1 O1 84.7(7) . 1_556
Ga2 O1 O1 179.999(2) 2_544 1_556
O2 O1 O1 79.9(6) 5_655 1_556
O2 O1 O1 79.9(6) 2_545 1_556
O2 O1 O1 79.9(6) 6 1_556
Ga3 O1 O1 63.0(5) 4_655 1_556
Ga3 O1 O1 63.0(5) . 1_556
Ga3 O1 O1 63.0(5) 2_546 1_556
O3 O1 O1 119.2(5) 6_445 1_556
O3 O1 O1 119.2(5) 2_645 1_556
O3 O1 O1 119.2(5) 5_665 1_556
Ga3 O1 O1 137.5(3) 4_654 1_556
Ga3 O1 O1 137.5(3) 1_554 1_556
Ga3 O1 O1 137.5(3) 2_545 1_556
Ga1 O1 O1 101.1(4) 1_545 1_556
Nb O1 O1 101.1(4) 1_545 1_556
Nb O1 O1 101.1(4) . 1_556
Ga1 O1 O1 101.1(4) . 1_556
Ga1 O1 O1 101.1(4) 1_655 1_556
Nb O1 O1 101.1(4) 1_655 1_556
La O1 O1 30.2(2) 4_656 1_556
La O1 O1 30.2(2) 2_546 1_556
La O1 O1 30.2(2) 1_556 1_556
O3 O1 O1 52.5(4) 6_446 1_556
O3 O1 O1 52.5(4) 2_646 1_556
O3 O1 O1 52.5(4) 5_666 1_556
O2 O1 O1 82.6(5) 6_445 1_556
O2 O1 O1 82.6(5) 2_645 1_556
O2 O1 O1 82.6(5) 5_665 1_556
Ga2 O1 O1 72.6(4) 1_546 1_556
Ga2 O1 O1 72.6(4) 1_446 1_556
Ga2 O1 O1 72.6(4) 1_556 1_556
O3 O1 O1 115.7(4) 5_655 1_556
O3 O1 O1 115.7(4) 6 1_556
O3 O1 O1 115.7(4) 2_545 1_556
O1 O1 O1 111.5(7) 2_645 1_556
O1 O1 O1 111.5(7) 2_545 1_556
O1 O1 O1 111.5(7) 2_655 1_556
Ga2 O1 O1 179.999(2) 2_545 1_554
La O1 O1 69.1(7) 4_655 1_554
La O1 O1 69.1(7) 2_545 1_554
La O1 O1 69.1(7) . 1_554
O2 O1 O1 33.6(5) . 1_554
O2 O1 O1 33.6(5) 4_655 1_554
O2 O1 O1 33.6(5) 3_545 1_554
O2 O1 O1 147.9(4) 4_656 1_554
O2 O1 O1 147.9(4) 1_556 1_554
O2 O1 O1 147.9(4) 3_546 1_554
O3 O1 O1 95.3(7) 4_655 1_554
O3 O1 O1 95.3(7) 3_545 1_554
O3 O1 O1 95.3(7) . 1_554
Ga2 O1 O1 0.0 2_544 1_554
O2 O1 O1 100.1(6) 5_655 1_554
O2 O1 O1 100.1(6) 2_545 1_554
O2 O1 O1 100.1(6) 6 1_554
Ga3 O1 O1 117.0(5) 4_655 1_554
Ga3 O1 O1 117.0(5) . 1_554
Ga3 O1 O1 117.0(5) 2_546 1_554
O3 O1 O1 60.8(5) 6_445 1_554
O3 O1 O1 60.8(5) 2_645 1_554
O3 O1 O1 60.8(5) 5_665 1_554
Ga3 O1 O1 42.5(3) 4_654 1_554
Ga3 O1 O1 42.5(3) 1_554 1_554
Ga3 O1 O1 42.5(3) 2_545 1_554
Ga1 O1 O1 78.9(4) 1_545 1_554
Nb O1 O1 78.9(4) 1_545 1_554
Nb O1 O1 78.9(4) . 1_554
Ga1 O1 O1 78.9(4) . 1_554
Ga1 O1 O1 78.9(4) 1_655 1_554
Nb O1 O1 78.9(4) 1_655 1_554
La O1 O1 149.8(2) 4_656 1_554
La O1 O1 149.8(2) 2_546 1_554
La O1 O1 149.8(2) 1_556 1_554
O3 O1 O1 127.5(4) 6_446 1_554
O3 O1 O1 127.5(4) 2_646 1_554
O3 O1 O1 127.5(4) 5_666 1_554
O2 O1 O1 97.4(5) 6_445 1_554
O2 O1 O1 97.4(5) 2_645 1_554
O2 O1 O1 97.4(5) 5_665 1_554
Ga2 O1 O1 107.4(4) 1_546 1_554
Ga2 O1 O1 107.4(4) 1_446 1_554
Ga2 O1 O1 107.4(4) 1_556 1_554
O3 O1 O1 64.3(4) 5_655 1_554
O3 O1 O1 64.3(4) 6 1_554
O3 O1 O1 64.3(4) 2_545 1_554
O1 O1 O1 68.5(7) 2_645 1_554
O1 O1 O1 68.5(7) 2_545 1_554
O1 O1 O1 68.5(7) 2_655 1_554
O1 O1 O1 180.000(2) 1_556 1_554
Ga2 O1 Ga3 72.3(3) 2_545 1_445
La O1 Ga3 101.87(7) 4_655 1_445
La O1 Ga3 45.1(3) 2_545 1_445
La O1 Ga3 145.70(6) . 1_445
O2 O1 Ga3 139.9(7) . 1_445
O2 O1 Ga3 83.5(3) 4_655 1_445
O2 O1 Ga3 96.2(3) 3_545 1_445
O2 O1 Ga3 52.5(3) 4_656 1_445
O2 O1 Ga3 103.5(7) 1_556 1_445
O2 O1 Ga3 66.6(4) 3_546 1_445
O3 O1 Ga3 20.4(3) 4_655 1_445
O3 O1 Ga3 101.2(4) 3_545 1_445
O3 O1 Ga3 131.3(5) . 1_445
Ga2 O1 Ga3 107.7(3) 2_544 1_445
O2 O1 Ga3 64.4(3) 5_655 1_445
O2 O1 Ga3 52.7(3) 2_545 1_445
O2 O1 Ga3 151.6(9) 6 1_445
Ga3 O1 Ga3 37.65(9) 4_655 1_445
Ga3 O1 Ga3 131.1(8) . 1_445
Ga3 O1 Ga3 73.7(2) 2_546 1_445
O3 O1 Ga3 47.1(3) 6_445 1_445
O3 O1 Ga3 128.4(2) 2_645 1_445
O3 O1 Ga3 120.3(2) 5_665 1_445
Ga3 O1 Ga3 74.24(10) 4_654 1_445
Ga3 O1 Ga3 145.9(5) 1_554 1_445
Ga3 O1 Ga3 96.68(17) 2_545 1_445
Ga1 O1 Ga3 36.23(5) 1_545 1_445
Nb O1 Ga3 36.23(5) 1_545 1_445
Nb O1 Ga3 100.73(6) . 1_445
Ga1 O1 Ga3 100.73(6) . 1_445
Ga1 O1 Ga3 142.85(13) 1_655 1_445
Nb O1 Ga3 142.85(13) 1_655 1_445
La O1 Ga3 77.8(3) 4_656 1_445
La O1 Ga3 45.47(16) 2_546 1_445
La O1 Ga3 97.0(5) 1_556 1_445
O3 O1 Ga3 20.2(2) 6_446 1_445
O3 O1 Ga3 104.1(5) 2_646 1_445
O3 O1 Ga3 98.0(4) 5_666 1_445
O2 O1 Ga3 20.3(2) 6_445 1_445
O2 O1 Ga3 99.1(3) 2_645 1_445
O2 O1 Ga3 131.5(4) 5_665 1_445
Ga2 O1 Ga3 77.60(18) 1_546 1_445
Ga2 O1 Ga3 36.01(8) 1_446 1_445
Ga2 O1 Ga3 138.7(6) 1_556 1_445
O3 O1 Ga3 59.27(17) 5_655 1_445
O3 O1 Ga3 161.1(3) 6 1_445
O3 O1 Ga3 87.77(14) 2_545 1_445
O1 O1 Ga3 89.48(10) 2_645 1_445
O1 O1 Ga3 54.0(3) 2_545 1_445
O1 O1 Ga3 158.80(16) 2_655 1_445
O1 O1 Ga3 72.3(3) 1_556 1_445
O1 O1 Ga3 107.7(3) 1_554 1_445
Ga2 O1 Ga3 72.3(3) 2_545 2_646
La O1 Ga3 45.1(3) 4_655 2_646
La O1 Ga3 145.70(6) 2_545 2_646
La O1 Ga3 101.87(7) . 2_646
O2 O1 Ga3 83.5(3) . 2_646
O2 O1 Ga3 96.2(3) 4_655 2_646
O2 O1 Ga3 139.9(7) 3_545 2_646
O2 O1 Ga3 66.6(4) 4_656 2_646
O2 O1 Ga3 52.5(3) 1_556 2_646
O2 O1 Ga3 103.5(7) 3_546 2_646
O3 O1 Ga3 101.2(4) 4_655 2_646
O3 O1 Ga3 131.3(5) 3_545 2_646
O3 O1 Ga3 20.4(3) . 2_646
Ga2 O1 Ga3 107.7(3) 2_544 2_646
O2 O1 Ga3 52.7(3) 5_655 2_646
O2 O1 Ga3 151.6(9) 2_545 2_646
O2 O1 Ga3 64.4(3) 6 2_646
Ga3 O1 Ga3 73.7(2) 4_655 2_646
Ga3 O1 Ga3 37.65(9) . 2_646
Ga3 O1 Ga3 131.1(8) 2_546 2_646
O3 O1 Ga3 120.3(2) 6_445 2_646
O3 O1 Ga3 47.1(3) 2_645 2_646
O3 O1 Ga3 128.4(2) 5_665 2_646
Ga3 O1 Ga3 96.68(17) 4_654 2_646
Ga3 O1 Ga3 74.24(10) 1_554 2_646
Ga3 O1 Ga3 145.9(5) 2_545 2_646
Ga1 O1 Ga3 100.73(7) 1_545 2_646
Nb O1 Ga3 100.73(7) 1_545 2_646
Nb O1 Ga3 142.84(13) . 2_646
Ga1 O1 Ga3 142.84(13) . 2_646
Ga1 O1 Ga3 36.23(5) 1_655 2_646
Nb O1 Ga3 36.23(5) 1_655 2_646
La O1 Ga3 45.47(16) 4_656 2_646
La O1 Ga3 97.0(5) 2_546 2_646
La O1 Ga3 77.8(3) 1_556 2_646
O3 O1 Ga3 98.0(4) 6_446 2_646
O3 O1 Ga3 20.2(2) 2_646 2_646
O3 O1 Ga3 104.1(5) 5_666 2_646
O2 O1 Ga3 131.5(4) 6_445 2_646
O2 O1 Ga3 20.33(19) 2_645 2_646
O2 O1 Ga3 99.1(3) 5_665 2_646
Ga2 O1 Ga3 36.01(8) 1_546 2_646
Ga2 O1 Ga3 138.7(6) 1_446 2_646
Ga2 O1 Ga3 77.60(18) 1_556 2_646
O3 O1 Ga3 87.77(14) 5_655 2_646
O3 O1 Ga3 59.27(17) 6 2_646
O3 O1 Ga3 161.1(3) 2_545 2_646
O1 O1 Ga3 54.0(3) 2_645 2_646
O1 O1 Ga3 158.80(16) 2_545 2_646
O1 O1 Ga3 89.48(10) 2_655 2_646
O1 O1 Ga3 72.3(3) 1_556 2_646
O1 O1 Ga3 107.7(3) 1_554 2_646
Ga3 O1 Ga3 111.2(3) 1_445 2_646
Ga2 O1 Ga3 72.3(3) 2_545 4_665
La O1 Ga3 145.70(6) 4_655 4_665
La O1 Ga3 101.87(7) 2_545 4_665
La O1 Ga3 45.1(3) . 4_665
O2 O1 Ga3 96.2(3) . 4_665
O2 O1 Ga3 139.9(7) 4_655 4_665
O2 O1 Ga3 83.5(3) 3_545 4_665
O2 O1 Ga3 103.5(7) 4_656 4_665
O2 O1 Ga3 66.6(4) 1_556 4_665
O2 O1 Ga3 52.5(3) 3_546 4_665
O3 O1 Ga3 131.3(5) 4_655 4_665
O3 O1 Ga3 20.4(3) 3_545 4_665
O3 O1 Ga3 101.2(4) . 4_665
Ga2 O1 Ga3 107.7(3) 2_544 4_665
O2 O1 Ga3 151.6(9) 5_655 4_665
O2 O1 Ga3 64.4(3) 2_545 4_665
O2 O1 Ga3 52.7(3) 6 4_665
Ga3 O1 Ga3 131.1(8) 4_655 4_665
Ga3 O1 Ga3 73.7(2) . 4_665
Ga3 O1 Ga3 37.65(9) 2_546 4_665
O3 O1 Ga3 128.4(2) 6_445 4_665
O3 O1 Ga3 120.3(2) 2_645 4_665
O3 O1 Ga3 47.1(3) 5_665 4_665
Ga3 O1 Ga3 145.9(5) 4_654 4_665
Ga3 O1 Ga3 96.68(17) 1_554 4_665
Ga3 O1 Ga3 74.24(10) 2_545 4_665
Ga1 O1 Ga3 142.84(13) 1_545 4_665
Nb O1 Ga3 142.84(13) 1_545 4_665
Nb O1 Ga3 36.23(5) . 4_665
Ga1 O1 Ga3 36.23(5) . 4_665
Ga1 O1 Ga3 100.73(7) 1_655 4_665
Nb O1 Ga3 100.73(7) 1_655 4_665
La O1 Ga3 97.0(5) 4_656 4_665
La O1 Ga3 77.8(3) 2_546 4_665
La O1 Ga3 45.47(16) 1_556 4_665
O3 O1 Ga3 104.1(5) 6_446 4_665
O3 O1 Ga3 98.0(4) 2_646 4_665
O3 O1 Ga3 20.2(2) 5_666 4_665
O2 O1 Ga3 99.1(3) 6_445 4_665
O2 O1 Ga3 131.5(4) 2_645 4_665
O2 O1 Ga3 20.33(19) 5_665 4_665
Ga2 O1 Ga3 138.7(6) 1_546 4_665
Ga2 O1 Ga3 77.60(18) 1_446 4_665
Ga2 O1 Ga3 36.01(8) 1_556 4_665
O3 O1 Ga3 161.1(3) 5_655 4_665
O3 O1 Ga3 87.77(14) 6 4_665
O3 O1 Ga3 59.27(17) 2_545 4_665
O1 O1 Ga3 158.80(17) 2_645 4_665
O1 O1 Ga3 89.48(11) 2_545 4_665
O1 O1 Ga3 54.0(3) 2_655 4_665
O1 O1 Ga3 72.3(3) 1_556 4_665
O1 O1 Ga3 107.7(3) 1_554 4_665
Ga3 O1 Ga3 111.2(3) 1_445 4_665
Ga3 O1 Ga3 111.2(3) 2_646 4_665
Ga2 O1 O3 56.5(4) 2_545 5_656
La O1 O3 75.4(3) 4_655 5_656
La O1 O3 82.5(3) 2_545 5_656
La O1 O3 166.6(10) . 5_656
O2 O1 O3 136.1(4) . 5_656
O2 O1 O3 89.9(4) 4_655 5_656
O2 O1 O3 131.1(4) 3_545 5_656
O2 O1 O3 24.7(3) 4_656 5_656
O2 O1 O3 77.5(6) 1_556 5_656
O2 O1 O3 74.0(6) 3_546 5_656
O3 O1 O3 36.5(5) 4_655 5_656
O3 O1 O3 129.0(7) 3_545 5_656
O3 O1 O3 91.2(4) . 5_656
Ga2 O1 O3 123.4(4) 2_544 5_656
O2 O1 O3 32.5(4) 5_655 5_656
O2 O1 O3 88.9(5) 2_545 5_656
O2 O1 O3 125.0(8) 6 5_656
Ga3 O1 O3 6.7(3) 4_655 5_656
Ga3 O1 O3 95.8(6) . 5_656
Ga3 O1 O3 98.2(6) 2_546 5_656
O3 O1 O3 71.70(17) 6_445 5_656
O3 O1 O3 100.5(2) 2_645 5_656
O3 O1 O3 159.8(3) 5_665 5_656
Ga3 O1 O3 80.9(2) 4_654 5_656
Ga3 O1 O3 132.3(2) 1_554 5_656
Ga3 O1 O3 134.7(2) 2_545 5_656
Ga1 O1 O3 48.2(2) 1_545 5_656
Nb O1 O3 48.2(2) 1_545 5_656
Nb O1 O3 136.7(4) . 5_656
Ga1 O1 O3 136.7(4) . 5_656
Ga1 O1 O3 105.0(2) 1_655 5_656
Nb O1 O3 105.0(2) 1_655 5_656
La O1 O3 44.1(3) 4_656 5_656
La O1 O3 49.3(3) 2_546 5_656
La O1 O3 86.6(6) 1_556 5_656
O3 O1 O3 30.1(3) 6_446 5_656
O3 O1 O3 65.5(4) 2_646 5_656
O3 O1 O3 105.9(7) 5_666 5_656
O2 O1 O3 60.6(3) 6_445 5_656
O2 O1 O3 61.5(3) 2_645 5_656
O2 O1 O3 139.2(8) 5_665 5_656
Ga2 O1 O3 39.79(17) 1_546 5_656
Ga2 O1 O3 71.8(3) 1_446 5_656
Ga2 O1 O3 125.9(7) 1_556 5_656
O3 O1 O3 59.14(13) 5_655 5_656
O3 O1 O3 127.94(12) 6 5_656
O3 O1 O3 127.94(12) 2_545 5_656
O1 O1 O3 67.3(4) 2_645 5_656
O1 O1 O3 93.3(3) 2_545 5_656
O1 O1 O3 159.2(6) 2_655 5_656
O1 O1 O3 56.5(4) 1_556 5_656
O1 O1 O3 123.5(4) 1_554 5_656
Ga3 O1 O3 40.25(16) 1_445 5_656
Ga3 O1 O3 71.0(3) 2_646 5_656
Ga3 O1 O3 125.9(7) 4_665 5_656
Ga2 O1 O3 56.5(4) 2_545 6_556
La O1 O3 82.5(3) 4_655 6_556
La O1 O3 166.6(10) 2_545 6_556
La O1 O3 75.4(3) . 6_556
O2 O1 O3 89.9(4) . 6_556
O2 O1 O3 131.1(4) 4_655 6_556
O2 O1 O3 136.1(4) 3_545 6_556
O2 O1 O3 73.9(6) 4_656 6_556
O2 O1 O3 24.7(3) 1_556 6_556
O2 O1 O3 77.5(6) 3_546 6_556
O3 O1 O3 129.0(7) 4_655 6_556
O3 O1 O3 91.2(4) 3_545 6_556
O3 O1 O3 36.5(5) . 6_556
Ga2 O1 O3 123.4(4) 2_544 6_556
O2 O1 O3 88.9(5) 5_655 6_556
O2 O1 O3 125.0(8) 2_545 6_556
O2 O1 O3 32.5(4) 6 6_556
Ga3 O1 O3 98.2(6) 4_655 6_556
Ga3 O1 O3 6.7(3) . 6_556
Ga3 O1 O3 95.8(6) 2_546 6_556
O3 O1 O3 159.8(3) 6_445 6_556
O3 O1 O3 71.70(17) 2_645 6_556
O3 O1 O3 100.5(2) 5_665 6_556
Ga3 O1 O3 134.7(2) 4_654 6_556
Ga3 O1 O3 80.9(2) 1_554 6_556
Ga3 O1 O3 132.3(2) 2_545 6_556
Ga1 O1 O3 136.7(4) 1_545 6_556
Nb O1 O3 136.7(4) 1_545 6_556
Nb O1 O3 105.0(2) . 6_556
Ga1 O1 O3 105.0(2) . 6_556
Ga1 O1 O3 48.2(2) 1_655 6_556
Nb O1 O3 48.2(2) 1_655 6_556
La O1 O3 49.3(3) 4_656 6_556
La O1 O3 86.6(6) 2_546 6_556
La O1 O3 44.1(3) 1_556 6_556
O3 O1 O3 105.9(7) 6_446 6_556
O3 O1 O3 30.1(3) 2_646 6_556
O3 O1 O3 65.5(4) 5_666 6_556
O2 O1 O3 139.2(8) 6_445 6_556
O2 O1 O3 60.6(3) 2_645 6_556
O2 O1 O3 61.5(3) 5_665 6_556
Ga2 O1 O3 71.8(3) 1_546 6_556
Ga2 O1 O3 125.9(7) 1_446 6_556
Ga2 O1 O3 39.79(17) 1_556 6_556
O3 O1 O3 127.94(12) 5_655 6_556
O3 O1 O3 59.14(14) 6 6_556
O3 O1 O3 127.94(12) 2_545 6_556
O1 O1 O3 93.3(3) 2_645 6_556
O1 O1 O3 159.2(6) 2_545 6_556
O1 O1 O3 67.3(4) 2_655 6_556
O1 O1 O3 56.5(4) 1_556 6_556
O1 O1 O3 123.4(4) 1_554 6_556
Ga3 O1 O3 125.9(7) 1_445 6_556
Ga3 O1 O3 40.25(16) 2_646 6_556
Ga3 O1 O3 71.0(3) 4_665 6_556
O3 O1 O3 92.5(5) 5_656 6_556
Ga2 O1 O3 56.6(4) 2_545 2_546
La O1 O3 166.6(10) 4_655 2_546
La O1 O3 75.4(3) 2_545 2_546
La O1 O3 82.5(3) . 2_546
O2 O1 O3 131.1(4) . 2_546
O2 O1 O3 136.1(4) 4_655 2_546
O2 O1 O3 89.9(4) 3_545 2_546
O2 O1 O3 77.5(6) 4_656 2_546
O2 O1 O3 73.9(6) 1_556 2_546
O2 O1 O3 24.7(3) 3_546 2_546
O3 O1 O3 91.2(4) 4_655 2_546
O3 O1 O3 36.5(5) 3_545 2_546
O3 O1 O3 129.0(7) . 2_546
Ga2 O1 O3 123.5(4) 2_544 2_546
O2 O1 O3 125.0(8) 5_655 2_546
O2 O1 O3 32.5(4) 2_545 2_546
O2 O1 O3 88.9(5) 6 2_546
Ga3 O1 O3 95.8(6) 4_655 2_546
Ga3 O1 O3 98.2(6) . 2_546
Ga3 O1 O3 6.7(3) 2_546 2_546
O3 O1 O3 100.5(2) 6_445 2_546
O3 O1 O3 159.8(3) 2_645 2_546
O3 O1 O3 71.70(17) 5_665 2_546
Ga3 O1 O3 132.3(2) 4_654 2_546
Ga3 O1 O3 134.7(2) 1_554 2_546
Ga3 O1 O3 80.9(2) 2_545 2_546
Ga1 O1 O3 105.0(2) 1_545 2_546
Nb O1 O3 105.0(2) 1_545 2_546
Nb O1 O3 48.2(2) . 2_546
Ga1 O1 O3 48.2(2) . 2_546
Ga1 O1 O3 136.7(4) 1_655 2_546
Nb O1 O3 136.7(4) 1_655 2_546
La O1 O3 86.6(6) 4_656 2_546
La O1 O3 44.1(3) 2_546 2_546
La O1 O3 49.3(3) 1_556 2_546
O3 O1 O3 65.5(4) 6_446 2_546
O3 O1 O3 105.9(7) 2_646 2_546
O3 O1 O3 30.1(3) 5_666 2_546
O2 O1 O3 61.5(3) 6_445 2_546
O2 O1 O3 139.2(8) 2_645 2_546
O2 O1 O3 60.6(3) 5_665 2_546
Ga2 O1 O3 125.9(7) 1_546 2_546
Ga2 O1 O3 39.79(17) 1_446 2_546
Ga2 O1 O3 71.8(3) 1_556 2_546
O3 O1 O3 127.94(12) 5_655 2_546
O3 O1 O3 127.94(12) 6 2_546
O3 O1 O3 59.14(13) 2_545 2_546
O1 O1 O3 159.2(6) 2_645 2_546
O1 O1 O3 67.3(4) 2_545 2_546
O1 O1 O3 93.3(3) 2_655 2_546
O1 O1 O3 56.6(4) 1_556 2_546
O1 O1 O3 123.5(4) 1_554 2_546
Ga3 O1 O3 71.0(3) 1_445 2_546
Ga3 O1 O3 125.9(7) 2_646 2_546
Ga3 O1 O3 40.25(16) 4_665 2_546
O3 O1 O3 92.5(5) 5_656 2_546
O3 O1 O3 92.5(5) 6_556 2_546
Ga2 O1 O3 86.9(4) 2_545 3_535
La O1 O3 61.84(14) 4_655 3_535
La O1 O3 65.09(14) 2_545 3_535
La O1 O3 162.2(11) . 3_535
O2 O1 O3 112.7(6) . 3_535
O2 O1 O3 59.9(4) 4_655 3_535
O2 O1 O3 104.7(5) 3_545 3_535
O2 O1 O3 55.1(4) 4_656 3_535
O2 O1 O3 106.2(6) 1_556 3_535
O2 O1 O3 98.8(5) 3_546 3_535
O3 O1 O3 21.6(3) 4_655 3_535
O3 O1 O3 140.7(4) 3_545 3_535
O3 O1 O3 98.1(3) . 3_535
Ga2 O1 O3 93.1(4) 2_544 3_535
O2 O1 O3 28.7(3) 5_655 3_535
O2 O1 O3 91.4(3) 2_545 3_535
O2 O1 O3 145.6(4) 6 3_535
Ga3 O1 O3 23.9(3) 4_655 3_535
Ga3 O1 O3 116.2(4) . 3_535
Ga3 O1 O3 113.5(4) 2_546 3_535
O3 O1 O3 45.5(4) 6_445 3_535
O3 O1 O3 88.5(3) 2_645 3_535
O3 O1 O3 143.8(6) 5_665 3_535
Ga3 O1 O3 50.6(2) 4_654 3_535
Ga3 O1 O3 113.2(4) 1_554 3_535
Ga3 O1 O3 111.2(4) 2_545 3_535
Ga1 O1 O3 21.30(17) 1_545 3_535
Nb O1 O3 21.30(17) 1_545 3_535
Nb O1 O3 135.56(17) . 3_535
Ga1 O1 O3 135.56(17) . 3_535
Ga1 O1 O3 104.45(13) 1_655 3_535
Nb O1 O3 104.45(13) 1_655 3_535
La O1 O3 71.8(3) 4_656 3_535
La O1 O3 73.5(3) 2_546 3_535
La O1 O3 117.0(6) 1_556 3_535
O3 O1 O3 46.0(4) 6_446 3_535
O3 O1 O3 85.4(3) 2_646 3_535
O3 O1 O3 132.5(6) 5_666 3_535
O2 O1 O3 55.90(17) 6_445 3_535
O2 O1 O3 63.81(17) 2_645 3_535
O2 O1 O3 168.8(8) 5_665 3_535
Ga2 O1 O3 45.53(13) 1_546 3_535
Ga2 O1 O3 75.60(16) 1_446 3_535
Ga2 O1 O3 154.2(6) 1_556 3_535
O3 O1 O3 29.0(4) 5_655 3_535
O3 O1 O3 121.3(3) 6 3_535
O3 O1 O3 115.2(2) 2_545 3_535
O1 O1 O3 49.69(18) 2_645 3_535
O1 O1 O3 78.08(13) 2_545 3_535
O1 O1 O3 156.0(8) 2_655 3_535
O1 O1 O3 86.9(4) 1_556 3_535
O1 O1 O3 93.1(4) 1_554 3_535
Ga3 O1 O3 40.04(14) 1_445 3_535
Ga3 O1 O3 81.37(16) 2_646 3_535
Ga3 O1 O3 149.9(5) 4_665 3_535
O3 O1 O3 30.5(4) 5_656 3_535
O3 O1 O3 115.4(3) 6_556 3_535
O3 O1 O3 110.0(3) 2_546 3_535
Ga2 O1 O3 86.9(4) 2_545 4_765
La O1 O3 65.08(14) 4_655 4_765
La O1 O3 162.2(11) 2_545 4_765
La O1 O3 61.84(14) . 4_765
O2 O1 O3 59.9(4) . 4_765
O2 O1 O3 104.7(5) 4_655 4_765
O2 O1 O3 112.7(6) 3_545 4_765
O2 O1 O3 98.8(5) 4_656 4_765
O2 O1 O3 55.1(4) 1_556 4_765
O2 O1 O3 106.2(6) 3_546 4_765
O3 O1 O3 140.7(4) 4_655 4_765
O3 O1 O3 98.1(3) 3_545 4_765
O3 O1 O3 21.6(3) . 4_765
Ga2 O1 O3 93.1(4) 2_544 4_765
O2 O1 O3 91.4(3) 5_655 4_765
O2 O1 O3 145.6(4) 2_545 4_765
O2 O1 O3 28.7(3) 6 4_765
Ga3 O1 O3 113.5(4) 4_655 4_765
Ga3 O1 O3 23.9(3) . 4_765
Ga3 O1 O3 116.2(4) 2_546 4_765
O3 O1 O3 143.8(6) 6_445 4_765
O3 O1 O3 45.5(4) 2_645 4_765
O3 O1 O3 88.5(3) 5_665 4_765
Ga3 O1 O3 111.2(4) 4_654 4_765
Ga3 O1 O3 50.6(2) 1_554 4_765
Ga3 O1 O3 113.2(4) 2_545 4_765
Ga1 O1 O3 135.56(17) 1_545 4_765
Nb O1 O3 135.56(17) 1_545 4_765
Nb O1 O3 104.45(13) . 4_765
Ga1 O1 O3 104.45(13) . 4_765
Ga1 O1 O3 21.30(17) 1_655 4_765
Nb O1 O3 21.30(17) 1_655 4_765
La O1 O3 73.5(3) 4_656 4_765
La O1 O3 117.0(6) 2_546 4_765
La O1 O3 71.8(3) 1_556 4_765
O3 O1 O3 132.5(6) 6_446 4_765
O3 O1 O3 46.0(4) 2_646 4_765
O3 O1 O3 85.4(3) 5_666 4_765
O2 O1 O3 168.8(8) 6_445 4_765
O2 O1 O3 55.90(17) 2_645 4_765
O2 O1 O3 63.81(17) 5_665 4_765
Ga2 O1 O3 75.60(16) 1_546 4_765
Ga2 O1 O3 154.2(6) 1_446 4_765
Ga2 O1 O3 45.53(13) 1_556 4_765
O3 O1 O3 115.2(2) 5_655 4_765
O3 O1 O3 29.0(4) 6 4_765
O3 O1 O3 121.3(3) 2_545 4_765
O1 O1 O3 78.08(13) 2_645 4_765
O1 O1 O3 156.0(8) 2_545 4_765
O1 O1 O3 49.69(18) 2_655 4_765
O1 O1 O3 86.9(4) 1_556 4_765
O1 O1 O3 93.1(4) 1_554 4_765
Ga3 O1 O3 149.9(5) 1_445 4_765
Ga3 O1 O3 40.04(14) 2_646 4_765
Ga3 O1 O3 81.37(16) 4_665 4_765
O3 O1 O3 110.0(3) 5_656 4_765
O3 O1 O3 30.5(4) 6_556 4_765
O3 O1 O3 115.4(3) 2_546 4_765
O3 O1 O3 119.70(8) 3_535 4_765
Ga2 O1 O3 86.9(4) 2_545 1_455
La O1 O3 162.2(11) 4_655 1_455
La O1 O3 61.84(14) 2_545 1_455
La O1 O3 65.08(14) . 1_455
O2 O1 O3 104.7(5) . 1_455
O2 O1 O3 112.7(6) 4_655 1_455
O2 O1 O3 59.9(4) 3_545 1_455
O2 O1 O3 106.2(6) 4_656 1_455
O2 O1 O3 98.8(5) 1_556 1_455
O2 O1 O3 55.1(4) 3_546 1_455
O3 O1 O3 98.1(3) 4_655 1_455
O3 O1 O3 21.6(3) 3_545 1_455
O3 O1 O3 140.7(4) . 1_455
Ga2 O1 O3 93.1(4) 2_544 1_455
O2 O1 O3 145.6(4) 5_655 1_455
O2 O1 O3 28.7(3) 2_545 1_455
O2 O1 O3 91.4(3) 6 1_455
Ga3 O1 O3 116.2(4) 4_655 1_455
Ga3 O1 O3 113.5(4) . 1_455
Ga3 O1 O3 23.9(3) 2_546 1_455
O3 O1 O3 88.5(3) 6_445 1_455
O3 O1 O3 143.8(6) 2_645 1_455
O3 O1 O3 45.5(4) 5_665 1_455
Ga3 O1 O3 113.2(4) 4_654 1_455
Ga3 O1 O3 111.2(4) 1_554 1_455
Ga3 O1 O3 50.6(2) 2_545 1_455
Ga1 O1 O3 104.45(13) 1_545 1_455
Nb O1 O3 104.45(13) 1_545 1_455
Nb O1 O3 21.30(17) . 1_455
Ga1 O1 O3 21.30(17) . 1_455
Ga1 O1 O3 135.56(17) 1_655 1_455
Nb O1 O3 135.56(17) 1_655 1_455
La O1 O3 117.0(6) 4_656 1_455
La O1 O3 71.8(3) 2_546 1_455
La O1 O3 73.5(3) 1_556 1_455
O3 O1 O3 85.4(3) 6_446 1_455
O3 O1 O3 132.5(6) 2_646 1_455
O3 O1 O3 46.0(4) 5_666 1_455
O2 O1 O3 63.81(17) 6_445 1_455
O2 O1 O3 168.8(8) 2_645 1_455
O2 O1 O3 55.90(17) 5_665 1_455
Ga2 O1 O3 154.2(6) 1_546 1_455
Ga2 O1 O3 45.53(13) 1_446 1_455
Ga2 O1 O3 75.59(16) 1_556 1_455
O3 O1 O3 121.3(3) 5_655 1_455
O3 O1 O3 115.2(2) 6 1_455
O3 O1 O3 29.0(4) 2_545 1_455
O1 O1 O3 156.0(8) 2_645 1_455
O1 O1 O3 49.69(18) 2_545 1_455
O1 O1 O3 78.08(13) 2_655 1_455
O1 O1 O3 86.9(4) 1_556 1_455
O1 O1 O3 93.1(4) 1_554 1_455
Ga3 O1 O3 81.37(16) 1_445 1_455
Ga3 O1 O3 149.9(5) 2_646 1_455
Ga3 O1 O3 40.04(14) 4_665 1_455
O3 O1 O3 115.4(3) 5_656 1_455
O3 O1 O3 110.0(3) 6_556 1_455
O3 O1 O3 30.5(4) 2_546 1_455
O3 O1 O3 119.70(8) 3_535 1_455
O3 O1 O3 119.70(8) 4_765 1_455
Ga2 O1 O2 141.9(3) 2_545 5_654
La O1 O2 38.8(5) 4_655 5_654
La O1 O2 73.6(6) 2_545 5_654
La O1 O2 102.7(9) . 5_654
O2 O1 O2 53.4(4) . 5_654
O2 O1 O2 12.5(3) 4_655 5_654
O2 O1 O2 66.9(6) 3_545 5_654
O2 O1 O2 111.0(4) 4_656 5_654
O2 O1 O2 136.3(3) 1_556 5_654
O2 O1 O2 156.7(2) 3_546 5_654
O3 O1 O2 71.0(5) 4_655 5_654
O3 O1 O2 132.6(9) 3_545 5_654
O3 O1 O2 82.3(6) . 5_654
Ga2 O1 O2 38.1(3) 2_544 5_654
O2 O1 O2 61.9(4) 5_655 5_654
O2 O1 O2 116.2(6) 2_545 5_654
O2 O1 O2 116.2(6) 6 5_654
Ga3 O1 O2 82.2(3) 4_655 5_654
Ga3 O1 O2 113.0(3) . 5_654
Ga3 O1 O2 144.6(5) 2_546 5_654
O3 O1 O2 50.2(4) 6_445 5_654
O3 O1 O2 48.3(3) 2_645 5_654
O3 O1 O2 98.9(7) 5_665 5_654
Ga3 O1 O2 17.59(17) 4_654 5_654
Ga3 O1 O2 56.4(3) 1_554 5_654
Ga3 O1 O2 76.6(5) 2_545 5_654
Ga1 O1 O2 54.0(3) 1_545 5_654
Nb O1 O2 54.0(3) 1_545 5_654
Nb O1 O2 115.5(6) . 5_654
Ga1 O1 O2 115.5(6) . 5_654
Ga1 O1 O2 72.7(3) 1_655 5_654
Nb O1 O2 72.7(3) 1_655 5_654
La O1 O2 114.35(16) 4_656 5_654
La O1 O2 132.82(15) 2_546 5_654
La O1 O2 161.7(2) 1_556 5_654
O3 O1 O2 104.2(3) 6_446 5_654
O3 O1 O2 102.9(2) 2_646 5_654
O3 O1 O2 165.6(6) 5_666 5_654
O2 O1 O2 92.2(4) 6_445 5_654
O2 O1 O2 66.8(3) 2_645 5_654
O2 O1 O2 131.3(7) 5_665 5_654
Ga2 O1 O2 70.7(2) 1_546 5_654
Ga2 O1 O2 112.1(3) 1_446 5_654
Ga2 O1 O2 131.2(4) 1_556 5_654
O3 O1 O2 32.2(3) 5_655 5_654
O3 O1 O2 73.2(4) 6 5_654
O3 O1 O2 96.5(6) 2_545 5_654
O1 O1 O2 32.8(5) 2_645 5_654
O1 O1 O2 81.4(7) 2_545 5_654
O1 O1 O2 97.2(8) 2_655 5_654
O1 O1 O2 141.9(3) 1_556 5_654
O1 O1 O2 38.1(3) 1_554 5_654
Ga3 O1 O2 90.1(2) 1_445 5_654
Ga3 O1 O2 83.9(2) 2_646 5_654
Ga3 O1 O2 145.5(6) 4_665 5_654
O3 O1 O2 88.0(3) 5_656 5_654
O3 O1 O2 118.8(3) 6_556 5_654
O3 O1 O2 148.6(4) 2_546 5_654
O3 O1 O2 60.0(3) 3_535 5_654
O3 O1 O2 93.7(4) 4_765 5_654
O3 O1 O2 124.5(5) 1_455 5_654
Ga2 O1 O2 141.9(3) 2_545 2_544
La O1 O2 102.7(9) 4_655 2_544
La O1 O2 38.8(5) 2_545 2_544
La O1 O2 73.6(6) . 2_544
O2 O1 O2 66.9(6) . 2_544
O2 O1 O2 53.4(4) 4_655 2_544
O2 O1 O2 12.5(3) 3_545 2_544
O2 O1 O2 136.3(3) 4_656 2_544
O2 O1 O2 156.7(2) 1_556 2_544
O2 O1 O2 111.0(4) 3_546 2_544
O3 O1 O2 82.3(6) 4_655 2_544
O3 O1 O2 71.0(5) 3_545 2_544
O3 O1 O2 132.6(9) . 2_544
Ga2 O1 O2 38.1(3) 2_544 2_544
O2 O1 O2 116.2(6) 5_655 2_544
O2 O1 O2 61.9(4) 2_545 2_544
O2 O1 O2 116.2(6) 6 2_544
Ga3 O1 O2 113.0(3) 4_655 2_544
Ga3 O1 O2 144.6(5) . 2_544
Ga3 O1 O2 82.2(3) 2_546 2_544
O3 O1 O2 48.3(3) 6_445 2_544
O3 O1 O2 98.9(7) 2_645 2_544
O3 O1 O2 50.2(4) 5_665 2_544
Ga3 O1 O2 56.4(3) 4_654 2_544
Ga3 O1 O2 76.6(5) 1_554 2_544
Ga3 O1 O2 17.59(17) 2_545 2_544
Ga1 O1 O2 72.7(3) 1_545 2_544
Nb O1 O2 72.7(3) 1_545 2_544
Nb O1 O2 54.0(3) . 2_544
Ga1 O1 O2 54.0(3) . 2_544
Ga1 O1 O2 115.5(6) 1_655 2_544
Nb O1 O2 115.5(6) 1_655 2_544
La O1 O2 161.7(2) 4_656 2_544
La O1 O2 114.35(16) 2_546 2_544
La O1 O2 132.81(15) 1_556 2_544
O3 O1 O2 102.9(2) 6_446 2_544
O3 O1 O2 165.6(6) 2_646 2_544
O3 O1 O2 104.2(3) 5_666 2_544
O2 O1 O2 66.8(3) 6_445 2_544
O2 O1 O2 131.3(7) 2_645 2_544
O2 O1 O2 92.2(4) 5_665 2_544
Ga2 O1 O2 131.2(4) 1_546 2_544
Ga2 O1 O2 70.7(2) 1_446 2_544
Ga2 O1 O2 112.1(3) 1_556 2_544
O3 O1 O2 73.2(4) 5_655 2_544
O3 O1 O2 96.5(6) 6 2_544
O3 O1 O2 32.2(3) 2_545 2_544
O1 O1 O2 97.2(8) 2_645 2_544
O1 O1 O2 32.8(5) 2_545 2_544
O1 O1 O2 81.4(7) 2_655 2_544
O1 O1 O2 141.9(3) 1_556 2_544
O1 O1 O2 38.1(3) 1_554 2_544
Ga3 O1 O2 83.9(2) 1_445 2_544
Ga3 O1 O2 145.5(6) 2_646 2_544
Ga3 O1 O2 90.1(2) 4_665 2_544
O3 O1 O2 118.8(3) 5_656 2_544
O3 O1 O2 148.6(4) 6_556 2_544
O3 O1 O2 88.0(3) 2_546 2_544
O3 O1 O2 93.7(4) 3_535 2_544
O3 O1 O2 124.5(5) 4_765 2_544
O3 O1 O2 60.0(3) 1_455 2_544
O2 O1 O2 64.6(4) 5_654 2_544
Ga2 O1 O2 141.9(3) 2_545 6_554
La O1 O2 73.6(6) 4_655 6_554
La O1 O2 102.7(9) 2_545 6_554
La O1 O2 38.8(5) . 6_554
O2 O1 O2 12.5(3) . 6_554
O2 O1 O2 66.9(6) 4_655 6_554
O2 O1 O2 53.4(4) 3_545 6_554
O2 O1 O2 156.7(2) 4_656 6_554
O2 O1 O2 111.0(4) 1_556 6_554
O2 O1 O2 136.3(3) 3_546 6_554
O3 O1 O2 132.6(9) 4_655 6_554
O3 O1 O2 82.3(5) 3_545 6_554
O3 O1 O2 71.0(5) . 6_554
Ga2 O1 O2 38.1(3) 2_544 6_554
O2 O1 O2 116.2(6) 5_655 6_554
O2 O1 O2 116.2(6) 2_545 6_554
O2 O1 O2 61.9(4) 6 6_554
Ga3 O1 O2 144.6(5) 4_655 6_554
Ga3 O1 O2 82.2(3) . 6_554
Ga3 O1 O2 113.0(3) 2_546 6_554
O3 O1 O2 98.9(7) 6_445 6_554
O3 O1 O2 50.2(4) 2_645 6_554
O3 O1 O2 48.3(3) 5_665 6_554
Ga3 O1 O2 76.6(5) 4_654 6_554
Ga3 O1 O2 17.59(17) 1_554 6_554
Ga3 O1 O2 56.4(3) 2_545 6_554
Ga1 O1 O2 115.5(6) 1_545 6_554
Nb O1 O2 115.5(6) 1_545 6_554
Nb O1 O2 72.7(3) . 6_554
Ga1 O1 O2 72.7(3) . 6_554
Ga1 O1 O2 54.0(3) 1_655 6_554
Nb O1 O2 54.0(3) 1_655 6_554
La O1 O2 132.82(15) 4_656 6_554
La O1 O2 161.7(2) 2_546 6_554
La O1 O2 114.35(16) 1_556 6_554
O3 O1 O2 165.6(6) 6_446 6_554
O3 O1 O2 104.2(3) 2_646 6_554
O3 O1 O2 102.9(2) 5_666 6_554
O2 O1 O2 131.3(7) 6_445 6_554
O2 O1 O2 92.2(4) 2_645 6_554
O2 O1 O2 66.8(3) 5_665 6_554
Ga2 O1 O2 112.1(3) 1_546 6_554
Ga2 O1 O2 131.2(4) 1_446 6_554
Ga2 O1 O2 70.7(2) 1_556 6_554
O3 O1 O2 96.5(6) 5_655 6_554
O3 O1 O2 32.2(3) 6 6_554
O3 O1 O2 73.2(4) 2_545 6_554
O1 O1 O2 81.4(7) 2_645 6_554
O1 O1 O2 97.2(8) 2_545 6_554
O1 O1 O2 32.8(5) 2_655 6_554
O1 O1 O2 141.9(3) 1_556 6_554
O1 O1 O2 38.1(3) 1_554 6_554
Ga3 O1 O2 145.5(6) 1_445 6_554
Ga3 O1 O2 90.1(2) 2_646 6_554
Ga3 O1 O2 83.9(2) 4_665 6_554
O3 O1 O2 148.6(4) 5_656 6_554
O3 O1 O2 88.0(3) 6_556 6_554
O3 O1 O2 118.8(3) 2_546 6_554
O3 O1 O2 124.5(5) 3_535 6_554
O3 O1 O2 60.0(3) 4_765 6_554
O3 O1 O2 93.7(4) 1_455 6_554
O2 O1 O2 64.6(4) 5_654 6_554
O2 O1 O2 64.6(4) 2_544 6_554
Ga2 O1 O1 55.4(6) 2_545 2_646
La O1 O1 57.12(14) 4_655 2_646
La O1 O1 114.4(3) 2_545 2_646
La O1 O1 137.5(4) . 2_646
O2 O1 O1 115.1(4) . 2_646
O2 O1 O1 96.0(4) 4_655 2_646
O2 O1 O1 152.9(8) 3_545 2_646
O2 O1 O1 33.5(4) 4_656 2_646
O2 O1 O1 58.1(6) 1_556 2_646
O2 O1 O1 85.3(9) 3_546 2_646
O3 O1 O1 67.1(4) 4_655 2_646
O3 O1 O1 139.7(12) 3_545 2_646
O3 O1 O1 58.0(3) . 2_646
Ga2 O1 O1 124.6(6) 2_544 2_646
O2 O1 O1 28.6(3) 5_655 2_646
O2 O1 O1 119.0(8) 2_545 2_646
O2 O1 O1 95.5(5) 6 2_646
Ga3 O1 O1 37.04(19) 4_655 2_646
Ga3 O1 O1 65.4(4) . 2_646
Ga3 O1 O1 116.2(10) 2_546 2_646
O3 O1 O1 97.03(19) 6_445 2_646
O3 O1 O1 75.3(3) 2_645 2_646
O3 O1 O1 164.2(4) 5_665 2_646
Ga3 O1 O1 90.5(3) 4_654 2_646
Ga3 O1 O1 107.3(3) 1_554 2_646
Ga3 O1 O1 161.7(6) 2_545 2_646
Ga1 O1 O1 72.908(8) 1_545 2_646
Nb O1 O1 72.908(8) 1_545 2_646
Nb O1 O1 156.5(10) . 2_646
Ga1 O1 O1 156.5(10) . 2_646
Ga1 O1 O1 72.908(8) 1_655 2_646
Nb O1 O1 72.908(8) 1_655 2_646
La O1 O1 26.8(4) 4_656 2_646
La O1 O1 67.8(6) 2_546 2_646
La O1 O1 78.2(7) 1_556 2_646
O3 O1 O1 60.9(4) 6_446 2_646
O3 O1 O1 34.1(3) 2_646 2_646
O3 O1 O1 106.1(9) 5_666 2_646
O2 O1 O1 94.1(4) 6_445 2_646
O2 O1 O1 32.8(2) 2_645 2_646
O2 O1 O1 123.4(7) 5_665 2_646
Ga2 O1 O1 17.2(2) 1_546 2_646
Ga2 O1 O1 102.9(6) 1_446 2_646
Ga2 O1 O1 102.9(6) 1_556 2_646
O3 O1 O1 71.6(2) 5_655 2_646
O3 O1 O1 96.24(17) 6 2_646
O3 O1 O1 161.1(4) 2_545 2_646
O1 O1 O1 56.12(15) 2_645 2_646
O1 O1 O1 126.2(3) 2_545 2_646
O1 O1 O1 126.2(3) 2_655 2_646
O1 O1 O1 55.4(6) 1_556 2_646
O1 O1 O1 124.6(6) 1_554 2_646
Ga3 O1 O1 73.8(3) 1_445 2_646
Ga3 O1 O1 37.62(4) 2_646 2_646
Ga3 O1 O1 123.6(8) 4_665 2_646
O3 O1 O1 33.5(2) 5_656 2_646
O3 O1 O1 63.9(4) 6_556 2_646
O3 O1 O1 109.6(9) 2_546 2_646
O3 O1 O1 51.61(17) 3_535 2_646
O3 O1 O1 76.6(2) 4_765 2_646
O3 O1 O1 139.4(9) 1_455 2_646
O2 O1 O1 87.7(4) 5_654 2_646
O2 O1 O1 144.4(4) 2_544 2_646
O2 O1 O1 124.7(4) 6_554 2_646
Ga2 O1 O1 55.4(6) 2_545 2_546
La O1 O1 137.5(4) 4_655 2_546
La O1 O1 57.12(14) 2_545 2_546
La O1 O1 114.4(3) . 2_546
O2 O1 O1 152.9(8) . 2_546
O2 O1 O1 115.1(4) 4_655 2_546
O2 O1 O1 96.0(4) 3_545 2_546
O2 O1 O1 58.1(6) 4_656 2_546
O2 O1 O1 85.3(9) 1_556 2_546
O2 O1 O1 33.5(4) 3_546 2_546
O3 O1 O1 58.0(3) 4_655 2_546
O3 O1 O1 67.1(4) 3_545 2_546
O3 O1 O1 139.7(12) . 2_546
Ga2 O1 O1 124.6(6) 2_544 2_546
O2 O1 O1 95.5(5) 5_655 2_546
O2 O1 O1 28.6(3) 2_545 2_546
O2 O1 O1 119.0(8) 6 2_546
Ga3 O1 O1 65.4(4) 4_655 2_546
Ga3 O1 O1 116.2(10) . 2_546
Ga3 O1 O1 37.04(19) 2_546 2_546
O3 O1 O1 75.3(3) 6_445 2_546
O3 O1 O1 164.2(4) 2_645 2_546
O3 O1 O1 97.03(19) 5_665 2_546
Ga3 O1 O1 107.3(3) 4_654 2_546
Ga3 O1 O1 161.7(6) 1_554 2_546
Ga3 O1 O1 90.5(3) 2_545 2_546
Ga1 O1 O1 72.908(10) 1_545 2_546
Nb O1 O1 72.908(10) 1_545 2_546
Nb O1 O1 72.907(8) . 2_546
Ga1 O1 O1 72.907(8) . 2_546
Ga1 O1 O1 156.5(10) 1_655 2_546
Nb O1 O1 156.5(10) 1_655 2_546
La O1 O1 78.2(7) 4_656 2_546
La O1 O1 26.8(4) 2_546 2_546
La O1 O1 67.8(6) 1_556 2_546
O3 O1 O1 34.1(3) 6_446 2_546
O3 O1 O1 106.1(9) 2_646 2_546
O3 O1 O1 60.9(4) 5_666 2_546
O2 O1 O1 32.8(2) 6_445 2_546
O2 O1 O1 123.4(7) 2_645 2_546
O2 O1 O1 94.1(4) 5_665 2_546
Ga2 O1 O1 102.9(6) 1_546 2_546
Ga2 O1 O1 17.2(2) 1_446 2_546
Ga2 O1 O1 102.9(6) 1_556 2_546
O3 O1 O1 96.24(17) 5_655 2_546
O3 O1 O1 161.1(4) 6 2_546
O3 O1 O1 71.6(2) 2_545 2_546
O1 O1 O1 126.2(3) 2_645 2_546
O1 O1 O1 56.12(15) 2_545 2_546
O1 O1 O1 126.2(3) 2_655 2_546
O1 O1 O1 55.4(6) 1_556 2_546
O1 O1 O1 124.6(6) 1_554 2_546
Ga3 O1 O1 37.62(4) 1_445 2_546
Ga3 O1 O1 123.6(8) 2_646 2_546
Ga3 O1 O1 73.8(3) 4_665 2_546
O3 O1 O1 63.9(4) 5_656 2_546
O3 O1 O1 109.6(9) 6_556 2_546
O3 O1 O1 33.5(2) 2_546 2_546
O3 O1 O1 76.6(2) 3_535 2_546
O3 O1 O1 139.4(9) 4_765 2_546
O3 O1 O1 51.61(17) 1_455 2_546
O2 O1 O1 124.7(4) 5_654 2_546
O2 O1 O1 87.7(4) 2_544 2_546
O2 O1 O1 144.4(4) 6_554 2_546
O1 O1 O1 90.9(8) 2_646 2_546
Ga2 O1 O1 55.4(6) 2_545 2_656
La O1 O1 114.4(3) 4_655 2_656
La O1 O1 137.5(4) 2_545 2_656
La O1 O1 57.12(14) . 2_656
O2 O1 O1 96.0(4) . 2_656
O2 O1 O1 152.9(8) 4_655 2_656
O2 O1 O1 115.1(4) 3_545 2_656
O2 O1 O1 85.3(9) 4_656 2_656
O2 O1 O1 33.5(4) 1_556 2_656
O2 O1 O1 58.1(6) 3_546 2_656
O3 O1 O1 139.7(12) 4_655 2_656
O3 O1 O1 58.0(3) 3_545 2_656
O3 O1 O1 67.1(4) . 2_656
Ga2 O1 O1 124.6(6) 2_544 2_656
O2 O1 O1 119.0(8) 5_655 2_656
O2 O1 O1 95.5(5) 2_545 2_656
O2 O1 O1 28.6(3) 6 2_656
Ga3 O1 O1 116.2(10) 4_655 2_656
Ga3 O1 O1 37.04(19) . 2_656
Ga3 O1 O1 65.4(4) 2_546 2_656
O3 O1 O1 164.2(4) 6_445 2_656
O3 O1 O1 97.03(19) 2_645 2_656
O3 O1 O1 75.3(3) 5_665 2_656
Ga3 O1 O1 161.7(6) 4_654 2_656
Ga3 O1 O1 90.5(3) 1_554 2_656
Ga3 O1 O1 107.3(3) 2_545 2_656
Ga1 O1 O1 156.5(10) 1_545 2_656
Nb O1 O1 156.5(10) 1_545 2_656
Nb O1 O1 72.907(8) . 2_656
Ga1 O1 O1 72.907(8) . 2_656
Ga1 O1 O1 72.908(10) 1_655 2_656
Nb O1 O1 72.908(10) 1_655 2_656
La O1 O1 67.8(6) 4_656 2_656
La O1 O1 78.2(7) 2_546 2_656
La O1 O1 26.8(4) 1_556 2_656
O3 O1 O1 106.1(9) 6_446 2_656
O3 O1 O1 60.9(4) 2_646 2_656
O3 O1 O1 34.1(3) 5_666 2_656
O2 O1 O1 123.4(7) 6_445 2_656
O2 O1 O1 94.1(4) 2_645 2_656
O2 O1 O1 32.8(2) 5_665 2_656
Ga2 O1 O1 102.9(6) 1_546 2_656
Ga2 O1 O1 102.9(6) 1_446 2_656
Ga2 O1 O1 17.2(2) 1_556 2_656
O3 O1 O1 161.1(4) 5_655 2_656
O3 O1 O1 71.6(2) 6 2_656
O3 O1 O1 96.24(17) 2_545 2_656
O1 O1 O1 126.2(3) 2_645 2_656
O1 O1 O1 126.2(3) 2_545 2_656
O1 O1 O1 56.12(15) 2_655 2_656
O1 O1 O1 55.4(6) 1_556 2_656
O1 O1 O1 124.6(6) 1_554 2_656
Ga3 O1 O1 123.6(8) 1_445 2_656
Ga3 O1 O1 73.8(3) 2_646 2_656
Ga3 O1 O1 37.62(4) 4_665 2_656
O3 O1 O1 109.6(9) 5_656 2_656
O3 O1 O1 33.5(2) 6_556 2_656
O3 O1 O1 63.9(4) 2_546 2_656
O3 O1 O1 139.4(9) 3_535 2_656
O3 O1 O1 51.61(18) 4_765 2_656
O3 O1 O1 76.6(2) 1_455 2_656
O2 O1 O1 144.4(4) 5_654 2_656
O2 O1 O1 124.7(4) 2_544 2_656
O2 O1 O1 87.7(4) 6_554 2_656
O1 O1 O1 90.9(8) 2_646 2_656
O1 O1 O1 90.9(8) 2_546 2_656
Ga2 O1 O3 146.4(2) 2_545 4_654
La O1 O3 67.1(6) 4_655 4_654
La O1 O3 46.2(5) 2_545 4_654
La O1 O3 100.9(9) . 4_654
O2 O1 O3 64.6(6) . 4_654
O2 O1 O3 16.2(3) 4_655 4_654
O2 O1 O3 46.3(5) 3_545 4_654
O2 O1 O3 116.7(3) 4_656 4_654
O2 O1 O3 163.5(3) 1_556 4_654
O2 O1 O3 135.1(3) 3_546 4_654
O3 O1 O3 61.7(5) 4_655 4_654
O3 O1 O3 110.7(7) 3_545 4_654
O3 O1 O3 110.7(7) . 4_654
Ga2 O1 O3 33.6(2) 2_544 4_654
O2 O1 O3 78.0(5) 5_655 4_654
O2 O1 O3 87.8(5) 2_545 4_654
O2 O1 O3 133.0(8) 6 4_654
Ga3 O1 O3 85.6(3) 4_655 4_654
Ga3 O1 O3 140.6(5) . 4_654
Ga3 O1 O3 115.9(4) 2_546 4_654
O3 O1 O3 28.4(5) 6_445 4_654
O3 O1 O3 75.2(5) 2_645 4_654
O3 O1 O3 85.2(6) 5_665 4_654
Ga3 O1 O3 16.72(15) 4_654 4_654
Ga3 O1 O3 71.7(4) 1_554 4_654
Ga3 O1 O3 55.3(3) 2_545 4_654
Ga1 O1 O3 45.4(3) 1_545 4_654
Nb O1 O3 45.4(3) 1_545 4_654
Nb O1 O3 93.6(4) . 4_654
Ga1 O1 O3 93.6(4) . 4_654
Ga1 O1 O3 99.0(5) 1_655 4_654
Nb O1 O3 99.0(5) 1_655 4_654
La O1 O3 132.10(12) 4_656 4_654
La O1 O3 120.50(16) 2_546 4_654
La O1 O3 169.04(16) 1_556 4_654
O3 O1 O3 94.4(4) 6_446 4_654
O3 O1 O3 130.0(3) 2_646 4_654
O3 O1 O3 143.1(3) 5_666 4_654
O2 O1 O3 69.7(4) 6_445 4_654
O2 O1 O3 93.7(4) 2_645 4_654
O2 O1 O3 127.0(6) 5_665 4_654
Ga2 O1 O3 91.8(3) 1_546 4_654
Ga2 O1 O3 86.6(3) 1_446 4_654
Ga2 O1 O3 140.8(6) 1_556 4_654
O3 O1 O3 35.6(4) 5_655 4_654
O3 O1 O3 92.7(5) 6 4_654
O3 O1 O3 71.5(4) 2_545 4_654
O1 O1 O3 58.8(6) 2_645 4_654
O1 O1 O3 52.7(6) 2_545 4_654
O1 O1 O3 102.0(9) 2_655 4_654
O1 O1 O3 146.4(2) 1_556 4_654
O1 O1 O3 33.6(2) 1_554 4_654
Ga3 O1 O3 75.4(2) 1_445 4_654
Ga3 O1 O3 112.1(3) 2_646 4_654
Ga3 O1 O3 129.5(4) 4_665 4_654
O3 O1 O3 92.3(4) 5_656 4_654
O3 O1 O3 146.9(4) 6_556 4_654
O3 O1 O3 120.0(3) 2_546 4_654
O3 O1 O3 62.0(2) 3_535 4_654
O3 O1 O3 118.6(5) 4_765 4_654
O3 O1 O3 97.3(4) 1_455 4_654
O2 O1 O3 28.8(2) 5_654 4_654
O2 O1 O3 39.7(3) 2_544 4_654
O2 O1 O3 71.4(4) 6_554 4_654
O1 O1 O3 106.6(4) 2_646 4_654
O1 O1 O3 102.0(4) 2_546 4_654
O1 O1 O3 157.9(7) 2_656 4_654
Ga2 O1 O3 146.4(2) 2_545 1_554
La O1 O3 46.2(5) 4_655 1_554
La O1 O3 100.9(9) 2_545 1_554
La O1 O3 67.1(6) . 1_554
O2 O1 O3 16.2(3) . 1_554
O2 O1 O3 46.3(5) 4_655 1_554
O2 O1 O3 64.6(6) 3_545 1_554
O2 O1 O3 135.1(3) 4_656 1_554
O2 O1 O3 116.7(3) 1_556 1_554
O2 O1 O3 163.5(3) 3_546 1_554
O3 O1 O3 110.7(7) 4_655 1_554
O3 O1 O3 110.7(7) 3_545 1_554
O3 O1 O3 61.7(5) . 1_554
Ga2 O1 O3 33.6(2) 2_544 1_554
O2 O1 O3 87.8(5) 5_655 1_554
O2 O1 O3 133.0(8) 2_545 1_554
O2 O1 O3 78.0(5) 6 1_554
Ga3 O1 O3 115.9(4) 4_655 1_554
Ga3 O1 O3 85.6(3) . 1_554
Ga3 O1 O3 140.6(5) 2_546 1_554
O3 O1 O3 85.2(6) 6_445 1_554
O3 O1 O3 28.4(5) 2_645 1_554
O3 O1 O3 75.2(5) 5_665 1_554
Ga3 O1 O3 55.3(3) 4_654 1_554
Ga3 O1 O3 16.72(15) 1_554 1_554
Ga3 O1 O3 71.7(4) 2_545 1_554
Ga1 O1 O3 93.6(4) 1_545 1_554
Nb O1 O3 93.6(4) 1_545 1_554
Nb O1 O3 99.0(5) . 1_554
Ga1 O1 O3 99.0(5) . 1_554
Ga1 O1 O3 45.4(3) 1_655 1_554
Nb O1 O3 45.4(3) 1_655 1_554
La O1 O3 120.50(16) 4_656 1_554
La O1 O3 169.04(16) 2_546 1_554
La O1 O3 132.10(12) 1_556 1_554
O3 O1 O3 143.1(3) 6_446 1_554
O3 O1 O3 94.4(4) 2_646 1_554
O3 O1 O3 130.0(3) 5_666 1_554
O2 O1 O3 127.0(6) 6_445 1_554
O2 O1 O3 69.7(4) 2_645 1_554
O2 O1 O3 93.7(4) 5_665 1_554
Ga2 O1 O3 86.6(3) 1_546 1_554
Ga2 O1 O3 140.8(6) 1_446 1_554
Ga2 O1 O3 91.8(3) 1_556 1_554
O3 O1 O3 71.5(4) 5_655 1_554
O3 O1 O3 35.6(4) 6 1_554
O3 O1 O3 92.7(5) 2_545 1_554
O1 O1 O3 52.7(6) 2_645 1_554
O1 O1 O3 102.0(9) 2_545 1_554
O1 O1 O3 58.8(6) 2_655 1_554
O1 O1 O3 146.4(2) 1_556 1_554
O1 O1 O3 33.6(2) 1_554 1_554
Ga3 O1 O3 129.5(4) 1_445 1_554
Ga3 O1 O3 75.4(2) 2_646 1_554
Ga3 O1 O3 112.1(3) 4_665 1_554
O3 O1 O3 120.0(3) 5_656 1_554
O3 O1 O3 92.3(4) 6_556 1_554
O3 O1 O3 146.9(4) 2_546 1_554
O3 O1 O3 97.3(4) 3_535 1_554
O3 O1 O3 62.0(2) 4_765 1_554
O3 O1 O3 118.6(5) 1_455 1_554
O2 O1 O3 39.7(3) 5_654 1_554
O2 O1 O3 71.4(4) 2_544 1_554
O2 O1 O3 28.8(2) 6_554 1_554
O1 O1 O3 102.0(4) 2_646 1_554
O1 O1 O3 157.9(7) 2_546 1_554
O1 O1 O3 106.6(4) 2_656 1_554
O3 O1 O3 57.3(4) 4_654 1_554
Ga2 O1 O3 146.4(2) 2_545 3_544
La O1 O3 100.9(9) 4_655 3_544
La O1 O3 67.1(6) 2_545 3_544
La O1 O3 46.2(5) . 3_544
O2 O1 O3 46.3(5) . 3_544
O2 O1 O3 64.6(6) 4_655 3_544
O2 O1 O3 16.2(3) 3_545 3_544
O2 O1 O3 163.5(3) 4_656 3_544
O2 O1 O3 135.1(3) 1_556 3_544
O2 O1 O3 116.7(3) 3_546 3_544
O3 O1 O3 110.7(7) 4_655 3_544
O3 O1 O3 61.7(5) 3_545 3_544
O3 O1 O3 110.7(7) . 3_544
Ga2 O1 O3 33.6(2) 2_544 3_544
O2 O1 O3 133.0(8) 5_655 3_544
O2 O1 O3 78.0(5) 2_545 3_544
O2 O1 O3 87.8(5) 6 3_544
Ga3 O1 O3 140.6(5) 4_655 3_544
Ga3 O1 O3 115.9(4) . 3_544
Ga3 O1 O3 85.6(3) 2_546 3_544
O3 O1 O3 75.2(5) 6_445 3_544
O3 O1 O3 85.2(6) 2_645 3_544
O3 O1 O3 28.4(5) 5_665 3_544
Ga3 O1 O3 71.7(4) 4_654 3_544
Ga3 O1 O3 55.3(3) 1_554 3_544
Ga3 O1 O3 16.72(15) 2_545 3_544
Ga1 O1 O3 99.0(5) 1_545 3_544
Nb O1 O3 99.0(5) 1_545 3_544
Nb O1 O3 45.4(3) . 3_544
Ga1 O1 O3 45.4(3) . 3_544
Ga1 O1 O3 93.6(4) 1_655 3_544
Nb O1 O3 93.6(4) 1_655 3_544
La O1 O3 169.04(16) 4_656 3_544
La O1 O3 132.10(12) 2_546 3_544
La O1 O3 120.49(16) 1_556 3_544
O3 O1 O3 130.0(3) 6_446 3_544
O3 O1 O3 143.1(3) 2_646 3_544
O3 O1 O3 94.4(4) 5_666 3_544
O2 O1 O3 93.7(4) 6_445 3_544
O2 O1 O3 127.0(6) 2_645 3_544
O2 O1 O3 69.7(4) 5_665 3_544
Ga2 O1 O3 140.8(6) 1_546 3_544
Ga2 O1 O3 91.8(3) 1_446 3_544
Ga2 O1 O3 86.6(3) 1_556 3_544
O3 O1 O3 92.7(5) 5_655 3_544
O3 O1 O3 71.5(4) 6 3_544
O3 O1 O3 35.6(4) 2_545 3_544
O1 O1 O3 102.0(9) 2_645 3_544
O1 O1 O3 58.8(6) 2_545 3_544
O1 O1 O3 52.7(6) 2_655 3_544
O1 O1 O3 146.4(2) 1_556 3_544
O1 O1 O3 33.6(2) 1_554 3_544
Ga3 O1 O3 112.1(3) 1_445 3_544
Ga3 O1 O3 129.5(4) 2_646 3_544
Ga3 O1 O3 75.4(2) 4_665 3_544
O3 O1 O3 146.9(4) 5_656 3_544
O3 O1 O3 120.0(3) 6_556 3_544
O3 O1 O3 92.3(4) 2_546 3_544
O3 O1 O3 118.6(5) 3_535 3_544
O3 O1 O3 97.3(4) 4_765 3_544
O3 O1 O3 62.0(2) 1_455 3_544
O2 O1 O3 71.4(4) 5_654 3_544
O2 O1 O3 28.8(2) 2_544 3_544
O2 O1 O3 39.7(3) 6_554 3_544
O1 O1 O3 157.9(7) 2_646 3_544
O1 O1 O3 106.6(4) 2_546 3_544
O1 O1 O3 102.0(4) 2_656 3_544
O3 O1 O3 57.3(4) 4_654 3_544
O3 O1 O3 57.3(4) 1_554 3_544
Ga2 O1 O3 87.1(4) 2_545 1_445
La O1 O3 86.86(15) 4_655 1_445
La O1 O3 41.3(2) 2_545 1_445
La O1 O3 149.3(6) . 1_445
O2 O1 O3 123.0(7) . 1_445
O2 O1 O3 65.8(3) 4_655 1_445
O2 O1 O3 89.5(4) 3_545 1_445
O2 O1 O3 61.6(3) 4_656 1_445
O2 O1 O3 116.0(7) 1_556 1_445
O2 O1 O3 84.7(4) 3_546 1_445
O3 O1 O3 6.2(3) 4_655 1_445
O3 O1 O3 113.8(3) 3_545 1_445
O3 O1 O3 125.2(3) . 1_445
Ga2 O1 O3 92.9(4) 2_544 1_445
O2 O1 O3 55.4(2) 5_655 1_445
O2 O1 O3 64.5(2) 2_545 1_445
O2 O1 O3 166.3(9) 6 1_445
Ga3 O1 O3 36.67(19) 4_655 1_445
Ga3 O1 O3 137.7(6) . 1_445
Ga3 O1 O3 89.7(2) 2_546 1_445
O3 O1 O3 32.6(5) 6_445 1_445
O3 O1 O3 112.2(3) 2_645 1_445
O3 O1 O3 122.6(3) 5_665 1_445
Ga3 O1 O3 56.4(2) 4_654 1_445
Ga3 O1 O3 128.0(5) 1_554 1_445
Ga3 O1 O3 92.9(3) 2_545 1_445
Ga1 O1 O3 18.07(17) 1_545 1_445
Nb O1 O3 18.07(17) 1_545 1_445
Nb O1 O3 108.77(14) . 1_445
Ga1 O1 O3 108.77(14) . 1_445
Ga1 O1 O3 131.17(18) 1_655 1_445
Nb O1 O3 131.17(18) 1_655 1_445
La O1 O3 85.2(3) 4_656 1_445
La O1 O3 62.8(2) 2_546 1_445
La O1 O3 114.1(5) 1_556 1_445
O3 O1 O3 35.0(4) 6_446 1_445
O3 O1 O3 106.9(3) 2_646 1_445
O3 O1 O3 115.9(4) 5_666 1_445
O2 O1 O3 28.9(2) 6_445 1_445
O2 O1 O3 90.9(2) 2_645 1_445
O2 O1 O3 147.1(3) 5_665 1_445
Ga2 O1 O3 71.42(15) 1_546 1_445
Ga2 O1 O3 49.77(14) 1_446 1_445
Ga2 O1 O3 156.8(6) 1_556 1_445
O3 O1 O3 41.3(3) 5_655 1_445
O3 O1 O3 143.8(5) 6 1_445
O3 O1 O3 90.6(3) 2_545 1_445
O1 O1 O3 73.90(13) 2_645 1_445
O1 O1 O3 53.39(19) 2_545 1_445
O1 O1 O3 158.3(9) 2_655 1_445
O1 O1 O3 87.1(4) 1_556 1_445
O1 O1 O3 92.9(4) 1_554 1_445
Ga3 O1 O3 18.19(18) 1_445 1_445
Ga3 O1 O3 107.4(2) 2_646 1_445
Ga3 O1 O3 127.3(3) 4_665 1_445
O3 O1 O3 41.9(3) 5_656 1_445
O3 O1 O3 134.4(5) 6_556 1_445
O3 O1 O3 87.8(3) 2_546 1_445
O3 O1 O3 27.28(16) 3_535 1_445
O3 O1 O3 146.8(2) 4_765 1_445
O3 O1 O3 92.51(16) 1_455 1_445
O2 O1 O3 71.9(3) 5_654 1_445
O2 O1 O3 77.0(3) 2_544 1_445
O2 O1 O3 130.9(6) 6_554 1_445
O1 O1 O3 73.12(19) 2_646 1_445
O1 O1 O3 55.07(15) 2_546 1_445
O1 O1 O3 141.0(9) 2_656 1_445
O3 O1 O3 59.4(2) 4_654 1_445
O3 O1 O3 111.4(5) 1_554 1_445
O3 O1 O3 105.6(4) 3_544 1_445
Ga2 O1 O3 87.1(4) 2_545 3_645
La O1 O3 41.3(2) 4_655 3_645
La O1 O3 149.3(6) 2_545 3_645
La O1 O3 86.86(15) . 3_645
O2 O1 O3 65.8(3) . 3_645
O2 O1 O3 89.5(4) 4_655 3_645
O2 O1 O3 123.0(7) 3_545 3_645
O2 O1 O3 84.7(4) 4_656 3_645
O2 O1 O3 61.6(3) 1_556 3_645
O2 O1 O3 116.0(7) 3_546 3_645
O3 O1 O3 113.8(3) 4_655 3_645
O3 O1 O3 125.2(3) 3_545 3_645
O3 O1 O3 6.2(3) . 3_645
Ga2 O1 O3 92.9(4) 2_544 3_645
O2 O1 O3 64.5(2) 5_655 3_645
O2 O1 O3 166.3(9) 2_545 3_645
O2 O1 O3 55.4(2) 6 3_645
Ga3 O1 O3 89.7(2) 4_655 3_645
Ga3 O1 O3 36.67(19) . 3_645
Ga3 O1 O3 137.7(6) 2_546 3_645
O3 O1 O3 122.6(3) 6_445 3_645
O3 O1 O3 32.6(5) 2_645 3_645
O3 O1 O3 112.2(3) 5_665 3_645
Ga3 O1 O3 92.9(3) 4_654 3_645
Ga3 O1 O3 56.4(2) 1_554 3_645
Ga3 O1 O3 128.0(5) 2_545 3_645
Ga1 O1 O3 108.77(14) 1_545 3_645
Nb O1 O3 108.77(14) 1_545 3_645
Nb O1 O3 131.17(18) . 3_645
Ga1 O1 O3 131.17(18) . 3_645
Ga1 O1 O3 18.07(17) 1_655 3_645
Nb O1 O3 18.07(17) 1_655 3_645
La O1 O3 62.8(2) 4_656 3_645
La O1 O3 114.1(5) 2_546 3_645
La O1 O3 85.2(3) 1_556 3_645
O3 O1 O3 115.9(4) 6_446 3_645
O3 O1 O3 35.0(4) 2_646 3_645
O3 O1 O3 106.9(3) 5_666 3_645
O2 O1 O3 147.1(3) 6_445 3_645
O2 O1 O3 28.9(2) 2_645 3_645
O2 O1 O3 90.9(2) 5_665 3_645
Ga2 O1 O3 49.77(14) 1_546 3_645
Ga2 O1 O3 156.8(6) 1_446 3_645
Ga2 O1 O3 71.42(15) 1_556 3_645
O3 O1 O3 90.6(3) 5_655 3_645
O3 O1 O3 41.3(3) 6 3_645
O3 O1 O3 143.8(5) 2_545 3_645
O1 O1 O3 53.39(19) 2_645 3_645
O1 O1 O3 158.3(9) 2_545 3_645
O1 O1 O3 73.90(13) 2_655 3_645
O1 O1 O3 87.1(4) 1_556 3_645
O1 O1 O3 92.9(4) 1_554 3_645
Ga3 O1 O3 127.3(3) 1_445 3_645
Ga3 O1 O3 18.19(18) 2_646 3_645
Ga3 O1 O3 107.4(2) 4_665 3_645
O3 O1 O3 87.8(3) 5_656 3_645
O3 O1 O3 41.9(3) 6_556 3_645
O3 O1 O3 134.4(5) 2_546 3_645
O3 O1 O3 92.51(16) 3_535 3_645
O3 O1 O3 27.28(16) 4_765 3_645
O3 O1 O3 146.8(2) 1_455 3_645
O2 O1 O3 77.0(3) 5_654 3_645
O2 O1 O3 130.9(6) 2_544 3_645
O2 O1 O3 71.9(3) 6_554 3_645
O1 O1 O3 55.07(15) 2_646 3_645
O1 O1 O3 141.0(9) 2_546 3_645
O1 O1 O3 73.12(18) 2_656 3_645
O3 O1 O3 105.6(4) 4_654 3_645
O3 O1 O3 59.4(2) 1_554 3_645
O3 O1 O3 111.4(5) 3_544 3_645
O3 O1 O3 119.75(7) 1_445 3_645
Ga2 O1 O3 87.1(4) 2_545 4_665
La O1 O3 149.3(6) 4_655 4_665
La O1 O3 86.86(15) 2_545 4_665
La O1 O3 41.3(2) . 4_665
O2 O1 O3 89.5(4) . 4_665
O2 O1 O3 123.0(7) 4_655 4_665
O2 O1 O3 65.8(3) 3_545 4_665
O2 O1 O3 116.0(7) 4_656 4_665
O2 O1 O3 84.7(4) 1_556 4_665
O2 O1 O3 61.6(3) 3_546 4_665
O3 O1 O3 125.2(3) 4_655 4_665
O3 O1 O3 6.2(3) 3_545 4_665
O3 O1 O3 113.8(3) . 4_665
Ga2 O1 O3 92.9(4) 2_544 4_665
O2 O1 O3 166.3(9) 5_655 4_665
O2 O1 O3 55.4(2) 2_545 4_665
O2 O1 O3 64.5(2) 6 4_665
Ga3 O1 O3 137.7(6) 4_655 4_665
Ga3 O1 O3 89.7(2) . 4_665
Ga3 O1 O3 36.67(19) 2_546 4_665
O3 O1 O3 112.2(3) 6_445 4_665
O3 O1 O3 122.6(3) 2_645 4_665
O3 O1 O3 32.6(5) 5_665 4_665
Ga3 O1 O3 128.0(5) 4_654 4_665
Ga3 O1 O3 92.9(3) 1_554 4_665
Ga3 O1 O3 56.4(2) 2_545 4_665
Ga1 O1 O3 131.17(18) 1_545 4_665
Nb O1 O3 131.17(18) 1_545 4_665
Nb O1 O3 18.07(17) . 4_665
Ga1 O1 O3 18.07(17) . 4_665
Ga1 O1 O3 108.77(14) 1_655 4_665
Nb O1 O3 108.77(14) 1_655 4_665
La O1 O3 114.1(5) 4_656 4_665
La O1 O3 85.2(3) 2_546 4_665
La O1 O3 62.8(2) 1_556 4_665
O3 O1 O3 106.9(3) 6_446 4_665
O3 O1 O3 115.9(4) 2_646 4_665
O3 O1 O3 35.0(4) 5_666 4_665
O2 O1 O3 90.9(2) 6_445 4_665
O2 O1 O3 147.1(3) 2_645 4_665
O2 O1 O3 28.9(2) 5_665 4_665
Ga2 O1 O3 156.8(6) 1_546 4_665
Ga2 O1 O3 71.42(15) 1_446 4_665
Ga2 O1 O3 49.77(14) 1_556 4_665
O3 O1 O3 143.8(5) 5_655 4_665
O3 O1 O3 90.6(3) 6 4_665
O3 O1 O3 41.3(3) 2_545 4_665
O1 O1 O3 158.3(9) 2_645 4_665
O1 O1 O3 73.90(13) 2_545 4_665
O1 O1 O3 53.39(19) 2_655 4_665
O1 O1 O3 87.1(4) 1_556 4_665
O1 O1 O3 92.9(4) 1_554 4_665
Ga3 O1 O3 107.4(2) 1_445 4_665
Ga3 O1 O3 127.3(3) 2_646 4_665
Ga3 O1 O3 18.19(18) 4_665 4_665
O3 O1 O3 134.4(5) 5_656 4_665
O3 O1 O3 87.8(3) 6_556 4_665
O3 O1 O3 41.9(3) 2_546 4_665
O3 O1 O3 146.8(2) 3_535 4_665
O3 O1 O3 92.51(16) 4_765 4_665
O3 O1 O3 27.28(16) 1_455 4_665
O2 O1 O3 130.9(6) 5_654 4_665
O2 O1 O3 71.9(3) 2_544 4_665
O2 O1 O3 77.0(3) 6_554 4_665
O1 O1 O3 141.0(9) 2_646 4_665
O1 O1 O3 73.12(19) 2_546 4_665
O1 O1 O3 55.07(15) 2_656 4_665
O3 O1 O3 111.4(5) 4_654 4_665
O3 O1 O3 105.6(4) 1_554 4_665
O3 O1 O3 59.4(2) 3_544 4_665
O3 O1 O3 119.75(7) 1_445 4_665
O3 O1 O3 119.75(7) 3_645 4_665
Ga2 O1 La 99.0(3) 2_545 1_545
La O1 La 38.08(4) 4_655 1_545
La O1 La 79.79(18) 2_545 1_545
La O1 La 142.9(8) . 1_545
O2 O1 La 91.9(5) . 1_545
O2 O1 La 48.4(3) 4_655 1_545
O2 O1 La 103.9(6) 3_545 1_545
O2 O1 La 67.7(3) 4_656 1_545
O2 O1 La 106.8(4) 1_556 1_545
O2 O1 La 119.2(5) 3_546 1_545
O3 O1 La 44.4(2) 4_655 1_545
O3 O1 La 162.0(3) 3_545 1_545
O3 O1 La 78.8(2) . 1_545
Ga2 O1 La 81.0(3) 2_544 1_545
O2 O1 La 20.4(4) 5_655 1_545
O2 O1 La 113.6(2) 2_545 1_545
O2 O1 La 128.2(2) 6 1_545
Ga3 O1 La 40.43(13) 4_655 1_545
Ga3 O1 La 103.78(12) . 1_545
Ga3 O1 La 137.4(3) 2_546 1_545
O3 O1 La 54.40(18) 6_445 1_545
O3 O1 La 64.65(19) 2_645 1_545
O3 O1 La 141.4(8) 5_665 1_545
Ga3 O1 La 41.71(6) 4_654 1_545
Ga3 O1 La 90.7(3) 1_554 1_545
Ga3 O1 La 112.9(5) 2_545 1_545
Ga1 O1 La 36.00(4) 1_545 1_545
Nb O1 La 36.00(4) 1_545 1_545
Nb O1 La 149.2(5) . 1_545
Ga1 O1 La 149.2(5) . 1_545
Ga1 O1 La 81.94(11) 1_655 1_545
Nb O1 La 81.94(11) 1_655 1_545
La O1 La 75.04(15) 4_656 1_545
La O1 La 94.0(2) 2_546 1_545
La O1 La 126.4(5) 1_556 1_545
O3 O1 La 68.62(17) 6_446 1_545
O3 O1 La 77.02(18) 2_646 1_545
O3 O1 La 151.0(7) 5_666 1_545
O2 O1 La 78.11(16) 6_445 1_545
O2 O1 La 46.19(17) 2_645 1_545
O2 O1 La 163.44(17) 5_665 1_545
Ga2 O1 La 35.12(5) 1_546 1_545
Ga2 O1 La 98.84(5) 1_446 1_545
Ga2 O1 La 143.54(15) 1_556 1_545
O3 O1 La 23.37(18) 5_655 1_545
O3 O1 La 97.4(3) 6 1_545
O3 O1 La 125.8(4) 2_545 1_545
O1 O1 La 25.82(14) 2_645 1_545
O1 O1 La 92.7(3) 2_545 1_545
O1 O1 La 132.9(6) 2_655 1_545
O1 O1 La 99.0(3) 1_556 1_545
O1 O1 La 81.0(3) 1_554 1_545
Ga3 O1 La 63.82(3) 1_445 1_545
Ga3 O1 La 66.17(3) 2_646 1_545
Ga3 O1 La 171.2(7) 4_665 1_545
O3 O1 La 45.49(19) 5_656 1_545
O3 O1 La 105.6(2) 6_556 1_545
O3 O1 La 133.7(4) 2_546 1_545
O3 O1 La 23.88(15) 3_535 1_545
O3 O1 La 99.73(12) 4_765 1_545
O3 O1 La 140.45(15) 1_455 1_545
O2 O1 La 43.3(2) 5_654 1_545
O2 O1 La 96.4(4) 2_544 1_545
O2 O1 La 104.3(4) 6_554 1_545
O1 O1 La 48.95(19) 2_646 1_545
O1 O1 La 100.44(14) 2_546 1_545
O1 O1 La 137.9(5) 2_656 1_545
O3 O1 La 57.6(2) 4_654 1_545
O3 O1 La 75.8(3) 1_554 1_545
O3 O1 La 113.0(5) 3_544 1_545
O3 O1 La 49.25(13) 1_445 1_545
O3 O1 La 72.77(13) 3_645 1_545
O3 O1 La 166.6(3) 4_665 1_545
Ga2 O1 La 99.0(3) 2_545 4
La O1 La 142.9(8) 4_655 4
La O1 La 38.08(4) 2_545 4
La O1 La 79.79(18) . 4
O2 O1 La 103.9(6) . 4
O2 O1 La 91.9(5) 4_655 4
O2 O1 La 48.4(3) 3_545 4
O2 O1 La 106.8(4) 4_656 4
O2 O1 La 119.2(5) 1_556 4
O2 O1 La 67.7(3) 3_546 4
O3 O1 La 78.8(2) 4_655 4
O3 O1 La 44.4(2) 3_545 4
O3 O1 La 162.0(3) . 4
Ga2 O1 La 81.0(3) 2_544 4
O2 O1 La 128.2(2) 5_655 4
O2 O1 La 20.4(4) 2_545 4
O2 O1 La 113.6(2) 6 4
Ga3 O1 La 103.78(12) 4_655 4
Ga3 O1 La 137.4(3) . 4
Ga3 O1 La 40.43(13) 2_546 4
O3 O1 La 64.65(19) 6_445 4
O3 O1 La 141.4(8) 2_645 4
O3 O1 La 54.40(18) 5_665 4
Ga3 O1 La 90.7(3) 4_654 4
Ga3 O1 La 112.9(5) 1_554 4
Ga3 O1 La 41.71(6) 2_545 4
Ga1 O1 La 81.94(11) 1_545 4
Nb O1 La 81.94(11) 1_545 4
Nb O1 La 36.00(4) . 4
Ga1 O1 La 36.00(4) . 4
Ga1 O1 La 149.2(5) 1_655 4
Nb O1 La 149.2(5) 1_655 4
La O1 La 126.4(5) 4_656 4
La O1 La 75.04(15) 2_546 4
La O1 La 94.0(2) 1_556 4
O3 O1 La 77.02(18) 6_446 4
O3 O1 La 151.0(7) 2_646 4
O3 O1 La 68.62(17) 5_666 4
O2 O1 La 46.19(17) 6_445 4
O2 O1 La 163.44(17) 2_645 4
O2 O1 La 78.10(16) 5_665 4
Ga2 O1 La 143.53(15) 1_546 4
Ga2 O1 La 35.12(5) 1_446 4
Ga2 O1 La 98.84(5) 1_556 4
O3 O1 La 97.4(3) 5_655 4
O3 O1 La 125.8(4) 6 4
O3 O1 La 23.37(17) 2_545 4
O1 O1 La 132.9(6) 2_645 4
O1 O1 La 25.82(14) 2_545 4
O1 O1 La 92.7(3) 2_655 4
O1 O1 La 99.0(3) 1_556 4
O1 O1 La 81.0(3) 1_554 4
Ga3 O1 La 66.17(3) 1_445 4
Ga3 O1 La 171.2(7) 2_646 4
Ga3 O1 La 63.82(3) 4_665 4
O3 O1 La 105.6(2) 5_656 4
O3 O1 La 133.7(4) 6_556 4
O3 O1 La 45.49(19) 2_546 4
O3 O1 La 99.73(12) 3_535 4
O3 O1 La 140.45(15) 4_765 4
O3 O1 La 23.88(15) 1_455 4
O2 O1 La 104.3(4) 5_654 4
O2 O1 La 43.3(2) 2_544 4
O2 O1 La 96.4(4) 6_554 4
O1 O1 La 137.9(5) 2_646 4
O1 O1 La 48.95(19) 2_546 4
O1 O1 La 100.43(14) 2_656 4
O3 O1 La 75.8(3) 4_654 4
O3 O1 La 113.0(5) 1_554 4
O3 O1 La 57.6(2) 3_544 4
O3 O1 La 72.77(13) 1_445 4
O3 O1 La 166.6(3) 3_645 4
O3 O1 La 49.25(13) 4_665 4
La O1 La 117.60(17) 1_545 4
Ga2 O1 La 99.0(3) 2_545 2_655
La O1 La 79.79(18) 4_655 2_655
La O1 La 142.9(8) 2_545 2_655
La O1 La 38.08(4) . 2_655
O2 O1 La 48.4(3) . 2_655
O2 O1 La 103.9(6) 4_655 2_655
O2 O1 La 91.9(5) 3_545 2_655
O2 O1 La 119.2(5) 4_656 2_655
O2 O1 La 67.7(3) 1_556 2_655
O2 O1 La 106.8(4) 3_546 2_655
O3 O1 La 162.0(3) 4_655 2_655
O3 O1 La 78.8(2) 3_545 2_655
O3 O1 La 44.4(2) . 2_655
Ga2 O1 La 81.0(3) 2_544 2_655
O2 O1 La 113.6(2) 5_655 2_655
O2 O1 La 128.2(2) 2_545 2_655
O2 O1 La 20.4(4) 6 2_655
Ga3 O1 La 137.4(3) 4_655 2_655
Ga3 O1 La 40.43(13) . 2_655
Ga3 O1 La 103.78(12) 2_546 2_655
O3 O1 La 141.4(8) 6_445 2_655
O3 O1 La 54.40(18) 2_645 2_655
O3 O1 La 64.65(19) 5_665 2_655
Ga3 O1 La 112.9(5) 4_654 2_655
Ga3 O1 La 41.71(6) 1_554 2_655
Ga3 O1 La 90.7(3) 2_545 2_655
Ga1 O1 La 149.2(5) 1_545 2_655
Nb O1 La 149.2(5) 1_545 2_655
Nb O1 La 81.94(11) . 2_655
Ga1 O1 La 81.94(11) . 2_655
Ga1 O1 La 36.00(4) 1_655 2_655
Nb O1 La 36.00(4) 1_655 2_655
La O1 La 94.0(2) 4_656 2_655
La O1 La 126.4(5) 2_546 2_655
La O1 La 75.04(15) 1_556 2_655
O3 O1 La 151.0(7) 6_446 2_655
O3 O1 La 68.62(17) 2_646 2_655
O3 O1 La 77.02(18) 5_666 2_655
O2 O1 La 163.44(17) 6_445 2_655
O2 O1 La 78.10(16) 2_645 2_655
O2 O1 La 46.19(17) 5_665 2_655
Ga2 O1 La 98.84(5) 1_546 2_655
Ga2 O1 La 143.53(15) 1_446 2_655
Ga2 O1 La 35.12(5) 1_556 2_655
O3 O1 La 125.8(4) 5_655 2_655
O3 O1 La 23.37(17) 6 2_655
O3 O1 La 97.4(3) 2_545 2_655
O1 O1 La 92.7(3) 2_645 2_655
O1 O1 La 132.9(6) 2_545 2_655
O1 O1 La 25.82(13) 2_655 2_655
O1 O1 La 99.0(3) 1_556 2_655
O1 O1 La 81.0(3) 1_554 2_655
Ga3 O1 La 171.2(7) 1_445 2_655
Ga3 O1 La 63.82(3) 2_646 2_655
Ga3 O1 La 66.17(3) 4_665 2_655
O3 O1 La 133.7(4) 5_656 2_655
O3 O1 La 45.49(19) 6_556 2_655
O3 O1 La 105.6(2) 2_546 2_655
O3 O1 La 140.45(15) 3_535 2_655
O3 O1 La 23.88(15) 4_765 2_655
O3 O1 La 99.73(12) 1_455 2_655
O2 O1 La 96.4(4) 5_654 2_655
O2 O1 La 104.3(4) 2_544 2_655
O2 O1 La 43.3(2) 6_554 2_655
O1 O1 La 100.44(14) 2_646 2_655
O1 O1 La 137.9(5) 2_546 2_655
O1 O1 La 48.95(19) 2_656 2_655
O3 O1 La 113.0(5) 4_654 2_655
O3 O1 La 57.6(2) 1_554 2_655
O3 O1 La 75.8(3) 3_544 2_655
O3 O1 La 166.6(3) 1_445 2_655
O3 O1 La 49.25(13) 3_645 2_655
O3 O1 La 72.77(13) 4_665 2_655
La O1 La 117.60(17) 1_545 2_655
La O1 La 117.60(17) 4 2_655
Ga2 O1 O2 84.3(4) 2_545 6_545
La O1 O2 33.2(3) 4_655 6_545
La O1 O2 101.16(16) 2_545 6_545
La O1 O2 138.6(4) . 6_545
O2 O1 O2 94.7(5) . 6_545
O2 O1 O2 66.8(4) 4_655 6_545
O2 O1 O2 124.1(6) 3_545 6_545
O2 O1 O2 57.2(5) 4_656 6_545
O2 O1 O2 85.2(4) 1_556 6_545
O2 O1 O2 112.0(6) 3_546 6_545
O3 O1 O2 59.3(2) 4_655 6_545
O3 O1 O2 169.0(10) 3_545 6_545
O3 O1 O2 60.1(2) . 6_545
Ga2 O1 O2 95.7(4) 2_544 6_545
O2 O1 O2 10.8(3) 5_655 6_545
O2 O1 O2 127.7(4) 2_545 6_545
O2 O1 O2 108.6(3) 6 6_545
Ga3 O1 O2 40.65(17) 4_655 6_545
Ga3 O1 O2 81.7(2) . 6_545
Ga3 O1 O2 140.1(7) 2_546 6_545
O3 O1 O2 76.8(2) 6_445 6_545
O3 O1 O2 58.2(3) 2_645 6_545
O3 O1 O2 154.1(7) 5_665 6_545
Ga3 O1 O2 62.06(19) 4_654 6_545
Ga3 O1 O2 89.9(3) 1_554 6_545
Ga3 O1 O2 133.6(6) 2_545 6_545
Ga1 O1 O2 56.20(13) 1_545 6_545
Nb O1 O2 56.20(13) 1_545 6_545
Nb O1 O2 171.9(5) . 6_545
Ga1 O1 O2 171.9(5) . 6_545
Ga1 O1 O2 67.91(14) 1_655 6_545
Nb O1 O2 67.91(14) 1_655 6_545
La O1 O2 56.3(2) 4_656 6_545
La O1 O2 90.0(4) 2_546 6_545
La O1 O2 107.4(5) 1_556 6_545
O3 O1 O2 71.8(3) 6_446 6_545
O3 O1 O2 54.3(2) 2_646 6_545
O3 O1 O2 135.5(7) 5_666 6_545
O2 O1 O2 93.2(2) 6_445 6_545
O2 O1 O2 25.9(2) 2_645 6_545
O2 O1 O2 143.6(4) 5_665 6_545
Ga2 O1 O2 13.13(19) 1_546 6_545
Ga2 O1 O2 110.8(2) 1_446 6_545
Ga2 O1 O2 122.0(3) 1_556 6_545
O3 O1 O2 45.9(2) 5_655 6_545
O3 O1 O2 88.4(2) 6 6_545
O3 O1 O2 148.5(5) 2_545 6_545
O1 O1 O2 27.8(4) 2_645 6_545
O1 O1 O2 114.3(2) 2_545 6_545
O1 O1 O2 125.6(3) 2_655 6_545
O1 O1 O2 84.3(4) 1_556 6_545
O1 O1 O2 95.7(4) 1_554 6_545
Ga3 O1 O2 75.01(18) 1_445 6_545
Ga3 O1 O2 44.55(14) 2_646 6_545
Ga3 O1 O2 151.7(6) 4_665 6_545
O3 O1 O2 42.4(2) 5_656 6_545
O3 O1 O2 83.1(3) 6_556 6_545
O3 O1 O2 134.0(6) 2_546 6_545
O3 O1 O2 37.96(17) 3_535 6_545
O3 O1 O2 81.74(18) 4_765 6_545
O3 O1 O2 156.3(3) 1_455 6_545
O2 O1 O2 58.21(16) 5_654 6_545
O2 O1 O2 118.2(5) 2_544 6_545
O2 O1 O2 106.8(4) 6_554 6_545
O1 O1 O2 29.5(3) 2_646 6_545
O1 O1 O2 106.0(4) 2_546 6_545
O1 O1 O2 115.2(5) 2_656 6_545
O3 O1 O2 78.7(3) 4_654 6_545
O3 O1 O2 79.1(3) 1_554 6_545
O3 O1 O2 129.3(5) 3_544 6_545
O3 O1 O2 65.17(18) 1_445 6_545
O3 O1 O2 54.58(18) 3_645 6_545
O3 O1 O2 169.9(6) 4_665 6_545
La O1 O2 22.70(15) 1_545 6_545
La O1 O2 137.61(14) 4 6_545
La O1 O2 103.33(14) 2_655 6_545
Ga2 O1 O2 84.3(4) 2_545 5
La O1 O2 138.6(4) 4_655 5
La O1 O2 33.2(3) 2_545 5
La O1 O2 101.16(16) . 5
O2 O1 O2 124.1(6) . 5
O2 O1 O2 94.7(5) 4_655 5
O2 O1 O2 66.8(5) 3_545 5
O2 O1 O2 85.2(4) 4_656 5
O2 O1 O2 112.0(6) 1_556 5
O2 O1 O2 57.2(5) 3_546 5
O3 O1 O2 60.1(2) 4_655 5
O3 O1 O2 59.3(3) 3_545 5
O3 O1 O2 169.0(10) . 5
Ga2 O1 O2 95.7(4) 2_544 5
O2 O1 O2 108.6(3) 5_655 5
O2 O1 O2 10.8(3) 2_545 5
O2 O1 O2 127.7(4) 6 5
Ga3 O1 O2 81.7(2) 4_655 5
Ga3 O1 O2 140.1(7) . 5
Ga3 O1 O2 40.65(17) 2_546 5
O3 O1 O2 58.2(3) 6_445 5
O3 O1 O2 154.1(7) 2_645 5
O3 O1 O2 76.8(2) 5_665 5
Ga3 O1 O2 89.9(3) 4_654 5
Ga3 O1 O2 133.6(6) 1_554 5
Ga3 O1 O2 62.06(19) 2_545 5
Ga1 O1 O2 67.91(14) 1_545 5
Nb O1 O2 67.91(14) 1_545 5
Nb O1 O2 56.20(13) . 5
Ga1 O1 O2 56.20(13) . 5
Ga1 O1 O2 171.9(5) 1_655 5
Nb O1 O2 171.9(5) 1_655 5
La O1 O2 107.4(5) 4_656 5
La O1 O2 56.3(2) 2_546 5
La O1 O2 90.0(4) 1_556 5
O3 O1 O2 54.3(2) 6_446 5
O3 O1 O2 135.5(7) 2_646 5
O3 O1 O2 71.8(3) 5_666 5
O2 O1 O2 25.9(2) 6_445 5
O2 O1 O2 143.6(4) 2_645 5
O2 O1 O2 93.2(2) 5_665 5
Ga2 O1 O2 122.0(3) 1_546 5
Ga2 O1 O2 13.12(19) 1_446 5
Ga2 O1 O2 110.8(2) 1_556 5
O3 O1 O2 88.4(2) 5_655 5
O3 O1 O2 148.5(5) 6 5
O3 O1 O2 45.9(2) 2_545 5
O1 O1 O2 125.6(3) 2_645 5
O1 O1 O2 27.8(4) 2_545 5
O1 O1 O2 114.3(2) 2_655 5
O1 O1 O2 84.3(4) 1_556 5
O1 O1 O2 95.7(4) 1_554 5
Ga3 O1 O2 44.55(14) 1_445 5
Ga3 O1 O2 151.7(6) 2_646 5
Ga3 O1 O2 75.01(17) 4_665 5
O3 O1 O2 83.1(3) 5_656 5
O3 O1 O2 134.0(6) 6_556 5
O3 O1 O2 42.4(2) 2_546 5
O3 O1 O2 81.74(18) 3_535 5
O3 O1 O2 156.3(3) 4_765 5
O3 O1 O2 37.96(17) 1_455 5
O2 O1 O2 106.8(4) 5_654 5
O2 O1 O2 58.21(16) 2_544 5
O2 O1 O2 118.2(5) 6_554 5
O1 O1 O2 115.2(5) 2_646 5
O1 O1 O2 29.5(3) 2_546 5
O1 O1 O2 106.0(4) 2_656 5
O3 O1 O2 79.1(3) 4_654 5
O3 O1 O2 129.3(5) 1_554 5
O3 O1 O2 78.7(3) 3_544 5
O3 O1 O2 54.58(18) 1_445 5
O3 O1 O2 169.9(6) 3_645 5
O3 O1 O2 65.17(18) 4_665 5
La O1 O2 103.33(14) 1_545 5
La O1 O2 22.70(15) 4 5
La O1 O2 137.61(14) 2_655 5
O2 O1 O2 119.03(13) 6_545 5
Ga2 O1 O2 84.3(4) 2_545 2_655
La O1 O2 101.16(16) 4_655 2_655
La O1 O2 138.6(4) 2_545 2_655
La O1 O2 33.2(3) . 2_655
O2 O1 O2 66.8(4) . 2_655
O2 O1 O2 124.1(6) 4_655 2_655
O2 O1 O2 94.7(5) 3_545 2_655
O2 O1 O2 112.0(6) 4_656 2_655
O2 O1 O2 57.2(5) 1_556 2_655
O2 O1 O2 85.2(4) 3_546 2_655
O3 O1 O2 169.0(10) 4_655 2_655
O3 O1 O2 60.1(2) 3_545 2_655
O3 O1 O2 59.3(2) . 2_655
Ga2 O1 O2 95.7(4) 2_544 2_655
O2 O1 O2 127.7(4) 5_655 2_655
O2 O1 O2 108.6(3) 2_545 2_655
O2 O1 O2 10.8(3) 6 2_655
Ga3 O1 O2 140.1(7) 4_655 2_655
Ga3 O1 O2 40.65(16) . 2_655
Ga3 O1 O2 81.7(2) 2_546 2_655
O3 O1 O2 154.1(7) 6_445 2_655
O3 O1 O2 76.8(2) 2_645 2_655
O3 O1 O2 58.2(3) 5_665 2_655
Ga3 O1 O2 133.6(6) 4_654 2_655
Ga3 O1 O2 62.06(19) 1_554 2_655
Ga3 O1 O2 89.9(3) 2_545 2_655
Ga1 O1 O2 171.9(5) 1_545 2_655
Nb O1 O2 171.9(5) 1_545 2_655
Nb O1 O2 67.91(14) . 2_655
Ga1 O1 O2 67.91(14) . 2_655
Ga1 O1 O2 56.20(13) 1_655 2_655
Nb O1 O2 56.20(13) 1_655 2_655
La O1 O2 90.0(4) 4_656 2_655
La O1 O2 107.4(5) 2_546 2_655
La O1 O2 56.3(2) 1_556 2_655
O3 O1 O2 135.5(7) 6_446 2_655
O3 O1 O2 71.8(3) 2_646 2_655
O3 O1 O2 54.3(2) 5_666 2_655
O2 O1 O2 143.6(4) 6_445 2_655
O2 O1 O2 93.2(2) 2_645 2_655
O2 O1 O2 25.9(2) 5_665 2_655
Ga2 O1 O2 110.8(2) 1_546 2_655
Ga2 O1 O2 122.0(3) 1_446 2_655
Ga2 O1 O2 13.13(19) 1_556 2_655
O3 O1 O2 148.5(5) 5_655 2_655
O3 O1 O2 45.9(2) 6 2_655
O3 O1 O2 88.4(2) 2_545 2_655
O1 O1 O2 114.3(2) 2_645 2_655
O1 O1 O2 125.6(3) 2_545 2_655
O1 O1 O2 27.8(4) 2_655 2_655
O1 O1 O2 84.3(4) 1_556 2_655
O1 O1 O2 95.7(4) 1_554 2_655
Ga3 O1 O2 151.7(6) 1_445 2_655
Ga3 O1 O2 75.01(18) 2_646 2_655
Ga3 O1 O2 44.55(14) 4_665 2_655
O3 O1 O2 134.0(6) 5_656 2_655
O3 O1 O2 42.4(2) 6_556 2_655
O3 O1 O2 83.1(3) 2_546 2_655
O3 O1 O2 156.3(3) 3_535 2_655
O3 O1 O2 37.96(17) 4_765 2_655
O3 O1 O2 81.74(18) 1_455 2_655
O2 O1 O2 118.2(5) 5_654 2_655
O2 O1 O2 106.8(4) 2_544 2_655
O2 O1 O2 58.21(16) 6_554 2_655
O1 O1 O2 106.0(4) 2_646 2_655
O1 O1 O2 115.2(5) 2_546 2_655
O1 O1 O2 29.5(3) 2_656 2_655
O3 O1 O2 129.3(5) 4_654 2_655
O3 O1 O2 78.7(3) 1_554 2_655
O3 O1 O2 79.1(3) 3_544 2_655
O3 O1 O2 169.9(6) 1_445 2_655
O3 O1 O2 65.17(18) 3_645 2_655
O3 O1 O2 54.58(18) 4_665 2_655
La O1 O2 137.61(14) 1_545 2_655
La O1 O2 103.33(14) 4 2_655
La O1 O2 22.70(15) 2_655 2_655
O2 O1 O2 119.03(13) 6_545 2_655
O2 O1 O2 119.03(13) 5 2_655
Ga2 O1 O3 30.6(2) 2_545 4_656
La O1 O3 102.9(6) 4_655 4_656
La O1 O3 86.8(5) 2_545 4_656
La O1 O3 139.0(8) . 4_656
O2 O1 O3 163.7(3) . 4_656
O2 O1 O3 118.1(4) 4_655 4_656
O2 O1 O3 136.0(3) 3_545 4_656
O2 O1 O3 15.3(3) 4_656 4_656
O2 O1 O3 60.3(6) 1_556 4_656
O2 O1 O3 43.4(4) 3_546 4_656
O3 O1 O3 54.1(5) 4_655 4_656
O3 O1 O3 100.0(7) 3_545 4_656
O3 O1 O3 100.0(7) . 4_656
Ga2 O1 O3 149.4(2) 2_544 4_656
O2 O1 O3 61.6(5) 5_655 4_656
O2 O1 O3 71.4(5) 2_545 4_656
O2 O1 O3 110.1(8) 6 4_656
Ga3 O1 O3 36.1(4) 4_655 4_656
Ga3 O1 O3 88.5(6) . 4_656
Ga3 O1 O3 70.4(5) 2_546 4_656
O3 O1 O3 89.1(4) 6_445 4_656
O3 O1 O3 123.9(5) 2_645 4_656
O3 O1 O3 135.8(4) 5_665 4_656
Ga3 O1 O3 108.48(17) 4_654 4_656
Ga3 O1 O3 155.5(3) 1_554 4_656
Ga3 O1 O3 132.45(17) 2_545 4_656
Ga1 O1 O3 70.7(3) 1_545 4_656
Nb O1 O3 70.7(3) 1_545 4_656
Nb O1 O3 111.8(4) . 4_656
Ga1 O1 O3 111.8(4) . 4_656
Ga1 O1 O3 117.2(5) 1_655 4_656
Nb O1 O3 117.2(5) 1_655 4_656
La O1 O3 37.9(3) 4_656 4_656
La O1 O3 20.05(14) 2_546 4_656
La O1 O3 59.8(4) 1_556 4_656
O3 O1 O3 23.2(3) 6_446 4_656
O3 O1 O3 66.6(4) 2_646 4_656
O3 O1 O3 75.3(4) 5_666 4_656
O2 O1 O3 58.2(4) 6_445 4_656
O2 O1 O3 81.4(4) 2_645 4_656
O2 O1 O3 110.2(6) 5_665 4_656
Ga2 O1 O3 62.8(3) 1_546 4_656
Ga2 O1 O3 57.3(3) 1_446 4_656
Ga2 O1 O3 103.1(5) 1_556 4_656
O3 O1 O3 87.5(4) 5_655 4_656
O3 O1 O3 138.5(5) 6 4_656
O3 O1 O3 114.4(4) 2_545 4_656
O1 O1 O3 96.9(6) 2_645 4_656
O1 O1 O3 92.2(5) 2_545 4_656
O1 O1 O3 141.9(9) 2_655 4_656
O1 O1 O3 30.6(2) 1_556 4_656
O1 O1 O3 149.4(2) 1_554 4_656
Ga3 O1 O3 43.3(2) 1_445 4_656
Ga3 O1 O3 81.5(4) 2_646 4_656
Ga3 O1 O3 95.2(5) 4_665 4_656
O3 O1 O3 30.7(3) 5_656 4_656
O3 O1 O3 82.8(5) 6_556 4_656
O3 O1 O3 64.1(4) 2_546 4_656
O3 O1 O3 58.6(3) 3_535 4_656
O3 O1 O3 110.6(5) 4_765 4_656
O3 O1 O3 91.6(4) 1_455 4_656
O2 O1 O3 118.3(2) 5_654 4_656
O2 O1 O3 124.8(2) 2_544 4_656
O2 O1 O3 170.5(4) 6_554 4_656
O1 O1 O3 48.6(5) 2_646 4_656
O1 O1 O3 42.8(4) 2_546 4_656
O1 O1 O3 85.9(7) 2_656 4_656
O3 O1 O3 115.73(18) 4_654 4_656
O3 O1 O3 149.04(9) 1_554 4_656
O3 O1 O3 149.04(9) 3_544 4_656
O3 O1 O3 56.6(2) 1_445 4_656
O3 O1 O3 99.5(4) 3_645 4_656
O3 O1 O3 104.7(4) 4_665 4_656
La O1 O3 76.2(2) 1_545 4_656
La O1 O3 91.6(2) 4 4_656
La O1 O3 127.9(5) 2_655 4_656
O2 O1 O3 70.0(3) 6_545 4_656
O2 O1 O3 70.4(3) 5 4_656
O2 O1 O3 114.9(5) 2_655 4_656
Ga2 O2 Ga3 118.8(11) 2_544 1_554
Ga2 O2 La 105.0(6) 2_544 .
Ga3 O2 La 121.5(7) 1_554 .
Ga2 O2 O3 116.1(7) 2_544 2_645
Ga3 O2 O3 62.3(5) 1_554 2_645
La O2 O3 129.1(9) . 2_645
Ga2 O2 O2 39.7(4) 2_544 4_655
Ga3 O2 O2 128.0(7) 1_554 4_655
La O2 O2 110.5(4) . 4_655
O3 O2 O2 86.0(7) 2_645 4_655
Ga2 O2 O2 39.7(4) 2_544 3_545
Ga3 O2 O2 143.7(7) 1_554 3_545
La O2 O2 65.3(5) . 3_545
O3 O2 O2 145.4(7) 2_645 3_545
O2 O2 O2 60.001(4) 4_655 3_545
Ga2 O2 La 89.9(6) 2_544 4_655
Ga3 O2 La 111.8(6) 1_554 4_655
La O2 La 104.7(7) . 4_655
O3 O2 La 49.6(4) 2_645 4_655
O2 O2 La 50.2(5) 4_655 4_655
O2 O2 La 98.8(4) 3_545 4_655
Ga2 O2 O3 158.2(11) 2_544 6
Ga3 O2 O3 39.6(5) 1_554 6
La O2 O3 93.5(6) . 6
O3 O2 O3 56.4(5) 2_645 6
O2 O2 O3 142.3(8) 4_655 6
O2 O2 O3 156.3(8) 3_545 6
La O2 O3 96.7(6) 4_655 6
Ga2 O2 O2 101.1(11) 2_544 6_554
Ga3 O2 O2 39.6(5) 1_554 6_554
La O2 O2 98.3(6) . 6_554
O3 O2 O2 101.9(5) 2_645 6_554
O2 O2 O2 135.3(7) 4_655 6_554
O2 O2 O2 106.8(3) 3_545 6_554
La O2 O2 151.0(4) 4_655 6_554
O3 O2 O2 64.1(5) 6 6_554
Ga2 O2 O1 83.7(7) 2_544 .
Ga3 O2 O1 154.6(9) 1_554 .
La O2 O1 56.4(4) . .
O3 O2 O1 98.4(7) 2_645 .
O2 O2 O1 61.3(4) 4_655 .
O2 O2 O1 61.3(4) 3_545 .
La O2 O1 52.7(3) 4_655 .
O3 O2 O1 116.8(9) 6 .
O2 O2 O1 154.4(6) 6_554 .
Ga2 O2 O3 88.9(7) 2_544 1_554
Ga3 O2 O3 34.9(4) 1_554 1_554
La O2 O3 154.7(7) . 1_554
O3 O2 O3 57.4(7) 2_645 1_554
O2 O2 O3 93.7(6) 4_655 1_554
O2 O2 O3 125.7(4) 3_545 1_554
La O2 O3 96.2(5) 4_655 1_554
O3 O2 O3 69.8(7) 6 1_554
O2 O2 O3 57.7(6) 6_554 1_554
O1 O2 O3 147.9(6) . 1_554
Ga2 O2 O1 30.6(5) 2_544 1_554
Ga3 O2 O1 88.8(8) 1_554 1_554
La O2 O1 121.3(5) . 1_554
O3 O2 O1 109.2(6) 2_645 1_554
O2 O2 O1 62.6(4) 4_655 1_554
O2 O2 O1 62.6(4) 3_545 1_554
La O2 O1 107.9(5) 4_655 1_554
O3 O2 O1 128.4(8) 6 1_554
O2 O2 O1 73.4(8) 6_554 1_554
O1 O2 O1 114.3(4) . 1_554
O3 O2 O1 63.1(6) 1_554 1_554
Ga2 O2 O3 132.4(8) 2_544 .
Ga3 O2 O3 94.4(6) 1_554 .
La O2 O3 81.3(6) . .
O3 O2 O3 49.0(7) 2_645 .
O2 O2 O3 93.3(5) 4_655 .
O2 O2 O3 121.6(4) 3_545 .
La O2 O3 44.2(3) 4_655 .
O3 O2 O3 61.2(7) 6 .
O2 O2 O3 125.1(6) 6_554 .
O1 O2 O3 60.2(5) . .
O3 O2 O3 105.2(5) 1_554 .
O1 O2 O3 150.7(5) 1_554 .
Ga2 O2 O1 128.0(7) 2_544 2_655
Ga3 O2 O1 75.3(6) 1_554 2_655
La O2 O1 46.7(5) . 2_655
O3 O2 O1 114.3(5) 2_645 2_655
O2 O2 O1 155.7(6) 4_655 2_655
O2 O2 O1 97.7(6) 3_545 2_655
La O2 O1 133.8(8) 4_655 2_655
O3 O2 O1 58.8(3) 6 2_655
O2 O2 O1 56.3(7) 6_554 2_655
O1 O2 O1 100.9(5) . 2_655
O3 O2 O1 108.2(7) 1_554 2_655
O1 O2 O1 117.9(6) 1_554 2_655
O3 O2 O1 91.0(7) . 2_655
Ga2 O2 Nb 148.1(6) 2_544 1_655
Ga3 O2 Nb 61.8(4) 1_554 1_655
La O2 Nb 99.2(6) . 1_655
O3 O2 Nb 33.0(4) 2_645 1_655
O2 O2 Nb 111.9(6) 4_655 1_655
O2 O2 Nb 154.1(3) 3_545 1_655
La O2 Nb 63.8(3) 4_655 1_655
O3 O2 Nb 33.0(4) 6 1_655
O2 O2 Nb 95.6(4) 6_554 1_655
O1 O2 Nb 92.9(6) . 1_655
O3 O2 Nb 77.3(4) 1_554 1_655
O1 O2 Nb 138.9(5) 1_554 1_655
O3 O2 Nb 32.6(3) . 1_655
O1 O2 Nb 83.7(4) 2_655 1_655
Ga2 O2 Ga1 148.1(6) 2_544 1_655
Ga3 O2 Ga1 61.8(4) 1_554 1_655
La O2 Ga1 99.2(6) . 1_655
O3 O2 Ga1 33.0(4) 2_645 1_655
O2 O2 Ga1 111.9(6) 4_655 1_655
O2 O2 Ga1 154.1(3) 3_545 1_655
La O2 Ga1 63.8(3) 4_655 1_655
O3 O2 Ga1 33.0(4) 6 1_655
O2 O2 Ga1 95.6(4) 6_554 1_655
O1 O2 Ga1 92.9(6) . 1_655
O3 O2 Ga1 77.3(4) 1_554 1_655
O1 O2 Ga1 138.9(5) 1_554 1_655
O3 O2 Ga1 32.6(3) . 1_655
O1 O2 Ga1 83.7(4) 2_655 1_655
Nb O2 Ga1 0.0 1_655 1_655
Ga2 O2 O2 141.1(8) 2_544 6
Ga3 O2 O2 98.4(6) 1_554 6
La O2 O2 40.1(4) . 6
O3 O2 O2 90.1(6) 2_645 6
O2 O2 O2 123.2(5) 4_655 6
O2 O2 O2 102.9(2) 3_545 6
La O2 O2 86.1(7) 4_655 6
O3 O2 O2 60.4(5) 6 6
O2 O2 O2 100.9(8) 6_554 6
O1 O2 O2 63.4(7) . 6
O3 O2 O2 130.0(5) 1_554 6
O1 O2 O2 160.6(4) 1_554 6
O3 O2 O2 47.1(4) . 6
O1 O2 O2 48.1(6) 2_655 6
Nb O2 O2 59.1(3) 1_655 6
Ga1 O2 O2 59.1(3) 1_655 6
Ga2 O2 Ga2 112.0(7) 2_544 .
Ga3 O2 Ga2 59.8(4) 1_554 .
La O2 Ga2 69.2(3) . .
O3 O2 Ga2 116.9(5) 2_645 .
O2 O2 Ga2 151.6(5) 4_655 .
O2 O2 Ga2 97.4(6) 3_545 .
La O2 Ga2 158.1(6) 4_655 .
O3 O2 Ga2 63.6(3) 6 .
O2 O2 Ga2 29.5(4) 6_554 .
O1 O2 Ga2 125.6(5) . .
O3 O2 Ga2 86.1(5) 1_554 .
O1 O2 Ga2 92.6(5) 1_554 .
O3 O2 Ga2 114.2(5) . .
O1 O2 Ga2 28.2(6) 2_655 .
Nb O2 Ga2 95.8(3) 1_655 .
Ga1 O2 Ga2 95.8(3) 1_655 .
O2 O2 Ga2 75.9(4) 6 .
Ga2 O2 O3 80.6(5) 2_544 5_665
Ga3 O2 O3 114.6(7) 1_554 5_665
La O2 O3 36.1(4) . 5_665
O3 O2 O3 162.9(8) 2_645 5_665
O2 O2 O3 106.7(5) 4_655 5_665
O2 O2 O3 47.0(5) 3_545 5_665
La O2 O3 131.3(6) 4_655 5_665
O3 O2 O3 109.6(5) 6 5_665
O2 O2 O3 77.3(3) 6_554 5_665
O1 O2 O3 78.7(4) . 5_665
O3 O2 O3 130.8(7) 1_554 5_665
O1 O2 O3 87.1(5) 1_554 5_665
O3 O2 O3 117.3(6) . 5_665
O1 O2 O3 50.8(3) 2_655 5_665
Nb O2 O3 129.9(5) 1_655 5_665
Ga1 O2 O3 129.9(5) 1_655 5_665
O2 O2 O3 73.5(4) 6 5_665
Ga2 O2 O3 55.3(3) . 5_665
Ga2 O2 La 64.7(6) 2_544 1_554
Ga3 O2 La 68.3(6) 1_554 1_554
La O2 La 102.0(5) . 1_554
O3 O2 La 121.8(7) 2_645 1_554
O2 O2 La 102.2(2) 4_655 1_554
O2 O2 La 75.4(3) 3_545 1_554
La O2 La 147.1(6) 4_655 1_554
O3 O2 La 100.5(6) 6 1_554
O2 O2 La 36.7(5) 6_554 1_554
O1 O2 La 136.4(5) . 1_554
O3 O2 La 64.6(5) 1_554 1_554
O1 O2 La 40.3(3) 1_554 1_554
O3 O2 La 161.7(5) . 1_554
O1 O2 La 78.9(6) 2_655 1_554
Nb O2 La 129.9(4) 1_655 1_554
Ga1 O2 La 129.9(4) 1_655 1_554
O2 O2 La 126.7(6) 6 1_554
Ga2 O2 La 52.3(3) . 1_554
O3 O2 La 67.5(4) 5_665 1_554
Ga2 O2 Ga3 106.7(6) 2_544 2_645
Ga3 O2 Ga3 48.9(3) 1_554 2_645
La O2 Ga3 146.4(6) . 2_645
O3 O2 Ga3 20.3(4) 2_645 2_645
O2 O2 Ga3 87.3(6) 4_655 2_645
O2 O2 Ga3 144.8(5) 3_545 2_645
La O2 Ga3 64.4(2) 4_655 2_645
O3 O2 Ga3 58.8(4) 6 2_645
O2 O2 Ga3 86.7(4) 6_554 2_645
O1 O2 Ga3 116.3(5) . 2_645
O3 O2 Ga3 37.1(4) 1_554 2_645
O1 O2 Ga3 92.0(4) 1_554 2_645
O3 O2 Ga3 69.1(4) . 2_645
O1 O2 Ga3 116.4(3) 2_655 2_645
Nb O2 Ga3 47.18(15) 1_655 2_645
Ga1 O2 Ga3 47.18(15) 1_655 2_645
O2 O2 Ga3 106.3(2) 6 2_645
Ga2 O2 Ga3 108.4(4) . 2_645
O3 O2 Ga3 163.6(5) 5_665 2_645
La O2 Ga3 101.7(4) 1_554 2_645
Ga2 O2 Ga3 44.0(3) 2_544 2_545
Ga3 O2 Ga3 124.6(8) 1_554 2_545
La O2 Ga3 66.1(3) . 2_545
O3 O2 Ga3 160.0(6) 2_645 2_545
O2 O2 Ga3 75.4(3) 4_655 2_545
O2 O2 Ga3 20.1(3) 3_545 2_545
La O2 Ga3 118.6(4) 4_655 2_545
O3 O2 Ga3 142.2(5) 6 2_545
O2 O2 Ga3 86.7(4) 6_554 2_545
O1 O2 Ga3 79.4(4) . 2_545
O3 O2 Ga3 115.7(6) 1_554 2_545
O1 O2 Ga3 55.6(3) 1_554 2_545
O3 O2 Ga3 138.0(6) . 2_545
O1 O2 Ga3 85.5(3) 2_655 2_545
Nb O2 Ga3 165.3(5) 1_655 2_545
Ga1 O2 Ga3 165.3(5) 1_655 2_545
O2 O2 Ga3 106.2(2) 6 2_545
Ga2 O2 Ga3 79.1(3) . 2_545
O3 O2 Ga3 36.6(3) 5_665 2_545
La O2 Ga3 57.1(2) 1_554 2_545
Ga3 O2 Ga3 147.5(5) 2_645 2_545
Ga2 O2 O3 53.5(5) 2_544 3_544
Ga3 O2 O3 99.7(7) 1_554 3_544
La O2 O3 76.1(4) . 3_544
O3 O2 O3 153.7(7) 2_645 3_544
O2 O2 O3 92.0(4) 4_655 3_544
O2 O2 O3 44.8(4) 3_545 3_544
La O2 O3 140.7(5) 4_655 3_544
O3 O2 O3 122.6(6) 6 3_544
O2 O2 O3 62.1(4) 6_554 3_544
O1 O2 O3 103.7(5) . 3_544
O3 O2 O3 96.7(7) 1_554 3_544
O1 O2 O3 48.2(3) 1_554 3_544
O3 O2 O3 157.1(6) . 3_544
O1 O2 O3 75.6(5) 2_655 3_544
Nb O2 O3 155.5(5) 1_655 3_544
Ga1 O2 O3 155.5(5) 1_655 3_544
O2 O2 O3 112.6(4) 6 3_544
Ga2 O2 O3 59.9(3) . 3_544
O3 O2 O3 40.1(6) 5_665 3_544
La O2 O3 33.4(3) 1_554 3_544
Ga3 O2 O3 133.5(6) 2_645 3_544
Ga3 O2 O3 24.9(2) 2_545 3_544
Ga2 O2 La 56.9(5) 2_544 4_654
Ga3 O2 La 66.9(5) 1_554 4_654
La O2 La 158.1(6) . 4_654
O3 O2 La 72.7(5) 2_645 4_654
O2 O2 La 64.7(3) 4_655 4_654
O2 O2 La 95.9(3) 3_545 4_654
La O2 La 88.5(3) 4_655 4_654
O3 O2 La 102.4(6) 6 4_654
O2 O2 La 75.7(7) 6_554 4_654
O1 O2 La 125.8(5) . 4_654
O3 O2 La 32.9(3) 1_554 4_654
O1 O2 La 36.8(3) 1_554 4_654
O3 O2 La 119.6(4) . 4_654
O1 O2 La 132.1(8) 2_655 4_654
Nb O2 La 102.3(3) 1_655 4_654
Ga1 O2 La 102.3(3) 1_655 4_654
O2 O2 La 161.1(2) 6 4_654
Ga2 O2 La 104.4(5) . 4_654
O3 O2 La 122.7(6) 5_665 4_654
La O2 La 60.6(3) 1_554 4_654
Ga3 O2 La 55.3(2) 2_645 4_654
Ga3 O2 La 92.3(4) 2_545 4_654
O3 O2 La 82.7(4) 3_544 4_654
Ga2 O2 La 48.5(4) 2_544 2_545
Ga3 O2 La 166.6(8) 1_554 2_545
La O2 La 70.3(3) . 2_545
O3 O2 La 116.6(6) 2_645 2_545
O2 O2 La 40.7(3) 4_655 2_545
O2 O2 La 31.5(3) 3_545 2_545
La O2 La 67.7(3) 4_655 2_545
O3 O2 La 152.5(8) 6 2_545
O2 O2 La 138.2(4) 6_554 2_545
O1 O2 La 35.7(4) . 2_545
O3 O2 La 132.2(5) 1_554 2_545
O1 O2 La 79.0(4) 1_554 2_545
O3 O2 La 93.7(5) . 2_545
O1 O2 La 115.1(4) 2_655 2_545
Nb O2 La 125.4(5) 1_655 2_545
Ga1 O2 La 125.4(5) 1_655 2_545
O2 O2 La 94.9(6) 6 2_545
Ga2 O2 La 125.5(3) . 2_545
O3 O2 La 70.5(3) 5_665 2_545
La O2 La 104.5(3) 1_554 2_545
Ga3 O2 La 125.4(4) 2_645 2_545
Ga3 O2 La 51.69(15) 2_545 2_545
O3 O2 La 76.2(3) 3_544 2_545
La O2 La 99.8(3) 4_654 2_545
Ga2 O2 Ga3 137.5(8) 2_544 .
Ga3 O2 Ga3 101.7(6) 1_554 .
La O2 Ga3 58.6(4) . .
O3 O2 Ga3 70.7(6) 2_645 .
O2 O2 Ga3 105.1(3) 4_655 .
O2 O2 Ga3 110.0(2) 3_545 .
La O2 Ga3 61.9(4) 4_655 .
O3 O2 Ga3 62.6(6) 6 .
O2 O2 Ga3 119.1(7) 6_554 .
O1 O2 Ga3 54.2(5) . .
O3 O2 Ga3 123.1(5) 1_554 .
O1 O2 Ga3 167.5(6) 1_554 .
O3 O2 Ga3 23.2(3) . .
O1 O2 Ga3 71.9(6) 2_655 .
Nb O2 Ga3 45.7(2) 1_655 .
Ga1 O2 Ga3 45.7(2) 1_655 .
O2 O2 Ga3 24.8(3) 6 .
Ga2 O2 Ga3 98.6(3) . .
O3 O2 Ga3 94.5(5) 5_665 .
La O2 Ga3 150.8(4) 1_554 .
Ga3 O2 Ga3 89.8(3) 2_645 .
Ga3 O2 Ga3 120.9(4) 2_545 .
O3 O2 Ga3 134.6(4) 3_544 .
La O2 Ga3 142.7(3) 4_654 .
La O2 Ga3 89.9(4) 2_545 .
Ga2 O2 O3 120.0(8) 2_544 4_764
Ga3 O2 O3 1.7(3) 1_554 4_764
La O2 O3 119.8(5) . 4_764
O3 O2 O3 63.0(5) 2_645 4_764
O2 O2 O3 129.7(5) 4_655 4_764
O2 O2 O3 143.8(4) 3_545 4_764
La O2 O3 112.6(4) 4_655 4_764
O3 O2 O3 38.5(7) 6 4_764
O2 O2 O3 39.0(3) 6_554 4_764
O1 O2 O3 154.0(6) . 4_764
O3 O2 O3 36.6(4) 1_554 4_764
O1 O2 O3 89.9(6) 1_554 4_764
O3 O2 O3 94.1(4) . 4_764
O1 O2 O3 73.7(4) 2_655 4_764
Nb O2 O3 61.5(3) 1_655 4_764
Ga1 O2 O3 61.5(3) 1_655 4_764
O2 O2 O3 97.0(4) 6 4_764
Ga2 O2 O3 58.5(2) . 4_764
O3 O2 O3 113.4(4) 5_665 4_764
La O2 O3 68.5(4) 1_554 4_764
Ga3 O2 O3 50.1(2) 2_645 4_764
Ga3 O2 O3 124.4(5) 2_545 4_764
O3 O2 O3 99.5(6) 3_544 4_764
La O2 O3 68.5(3) 4_654 4_764
La O2 O3 168.1(5) 2_545 4_764
Ga3 O2 O3 100.8(3) . 4_764
Ga2 O2 Ga3 36.6(3) 2_544 4_654
Ga3 O2 Ga3 114.7(6) 1_554 4_654
La O2 Ga3 123.5(5) . 4_654
O3 O2 Ga3 81.8(4) 2_645 4_654
O2 O2 Ga3 14.2(3) 4_655 4_654
O2 O2 Ga3 66.6(4) 3_545 4_654
La O2 Ga3 56.2(2) 4_655 4_654
O3 O2 Ga3 137.0(5) 6 4_654
O2 O2 Ga3 122.7(9) 6_554 4_654
O1 O2 Ga3 75.5(4) . 4_654
O3 O2 Ga3 80.0(4) 1_554 4_654
O1 O2 Ga3 52.6(3) 1_554 4_654
O3 O2 Ga3 100.4(4) . 4_654
O1 O2 Ga3 163.9(4) 2_655 4_654
Nb O2 Ga3 112.0(3) 1_655 4_654
Ga1 O2 Ga3 112.0(3) 1_655 4_654
O2 O2 Ga3 136.3(8) 6 4_654
Ga2 O2 Ga3 145.0(5) . 4_654
O3 O2 Ga3 113.3(3) 5_665 4_654
La O2 Ga3 92.9(4) 1_554 4_654
Ga3 O2 Ga3 78.6(2) 2_645 4_654
Ga3 O2 Ga3 78.4(2) 2_545 4_654
O3 O2 Ga3 89.9(3) 3_544 4_654
La O2 Ga3 50.49(18) 4_654 4_654
La O2 Ga3 53.19(16) 2_545 4_654
Ga3 O2 Ga3 115.9(4) . 4_654
O3 O2 Ga3 116.4(4) 4_764 4_654
Ga2 O2 La 162.4(7) 2_544 2_655
Ga3 O2 La 60.2(4) 1_554 2_655
La O2 La 66.4(3) . 2_655
O3 O2 La 79.9(4) 2_645 2_655
O2 O2 La 156.6(4) 4_655 2_655
O2 O2 La 129.4(6) 3_545 2_655
La O2 La 107.0(5) 4_655 2_655
O3 O2 La 27.5(3) 6 2_655
O2 O2 La 66.6(5) 6_554 2_655
O1 O2 La 102.2(6) . 2_655
O3 O2 La 94.2(4) 1_554 2_655
O1 O2 La 139.9(6) 1_554 2_655
O3 O2 La 63.3(3) . 2_655
O1 O2 La 34.8(2) 2_655 2_655
Nb O2 La 49.02(18) 1_655 2_655
Ga1 O2 La 49.02(18) 1_655 2_655
O2 O2 La 39.1(3) 6 2_655
Ga2 O2 La 51.11(18) . 2_655
O3 O2 La 84.3(3) 5_665 2_655
La O2 La 101.1(3) 1_554 2_655
Ga3 O2 La 85.8(2) 2_645 2_655
Ga3 O2 La 120.1(3) 2_545 2_655
O3 O2 La 108.9(4) 3_544 2_655
La O2 La 126.9(4) 4_654 2_655
La O2 La 133.2(5) 2_545 2_655
Ga3 O2 La 52.6(2) . 2_655
O3 O2 La 58.6(2) 4_764 2_655
Ga3 O2 La 161.0(4) 4_654 2_655
Ga2 O2 O3 87.3(5) 2_544 3_545
Ga3 O2 O3 139.8(6) 1_554 3_545
La O2 O3 19.4(2) . 3_545
O3 O2 O3 135.9(7) 2_645 3_545
O2 O2 O3 91.9(4) 4_655 3_545
O2 O2 O3 48.0(4) 3_545 3_545
La O2 O3 97.2(5) 4_655 3_545
O3 O2 O3 112.3(5) 6 3_545
O2 O2 O3 110.0(5) 6_554 3_545
O1 O2 O3 44.7(3) . 3_545
O3 O2 O3 166.1(7) 1_554 3_545
O1 O2 O3 108.7(4) 1_554 3_545
O3 O2 O3 87.2(6) . 3_545
O1 O2 O3 64.5(4) 2_655 3_545
Nb O2 O3 112.2(5) 1_655 3_545
Ga1 O2 O3 112.2(5) 1_655 3_545
O2 O2 O3 55.0(3) 6 3_545
Ga2 O2 O3 82.9(3) . 3_545
O3 O2 O3 35.3(5) 5_665 3_545
La O2 O3 101.8(3) 1_554 3_545
Ga3 O2 O3 156.2(6) 2_645 3_545
Ga3 O2 O3 53.7(3) 2_545 3_545
O3 O2 O3 70.4(2) 3_544 3_545
La O2 O3 143.8(4) 4_654 3_545
La O2 O3 51.3(2) 2_545 3_545
Ga3 O2 O3 67.4(4) . 3_545
O3 O2 O3 138.2(4) 4_764 3_545
Ga3 O2 O3 104.4(3) 4_654 3_545
La O2 O3 85.5(3) 2_655 3_545
Ga2 O2 Ga2 96.1(6) 2_544 2_545
Ga3 O2 Ga2 143.0(7) 1_554 2_545
La O2 Ga2 52.4(4) . 2_545
O3 O2 Ga2 92.9(6) 2_645 2_545
O2 O2 Ga2 71.78(16) 4_655 2_545
O2 O2 Ga2 71.78(15) 3_545 2_545
La O2 Ga2 52.8(3) 4_655 2_545
O3 O2 Ga2 104.4(7) 6 2_545
O2 O2 Ga2 149.4(8) 6_554 2_545
O1 O2 Ga2 12.5(4) . 2_545
O3 O2 Ga2 148.4(6) 1_554 2_545
O1 O2 Ga2 126.8(5) 1_554 2_545
O3 O2 Ga2 50.0(4) . 2_545
O1 O2 Ga2 93.2(7) 2_655 2_545
Nb O2 Ga2 82.3(4) 1_655 2_545
Ga1 O2 Ga2 82.3(4) 1_655 2_545
O2 O2 Ga2 51.9(5) 6 2_545
Ga2 O2 Ga2 120.1(4) . 2_545
O3 O2 Ga2 80.8(4) 5_665 2_545
La O2 Ga2 144.8(3) 1_554 2_545
Ga3 O2 Ga2 112.4(4) 2_645 2_545
Ga3 O2 Ga2 88.4(3) 2_545 2_545
O3 O2 Ga2 111.4(4) 3_544 2_545
La O2 Ga2 134.7(4) 4_654 2_545
La O2 Ga2 48.07(19) 2_545 2_545
Ga3 O2 Ga2 41.8(2) . 2_545
O3 O2 Ga2 142.3(4) 4_764 2_545
Ga3 O2 Ga2 85.6(3) 4_654 2_545
La O2 Ga2 90.3(4) 2_655 2_545
O3 O2 Ga2 45.5(3) 3_545 2_545
Ga2 O2 O2 50.5(5) 2_544 5_654
Ga3 O2 O2 91.4(7) 1_554 5_654
La O2 O2 147.1(7) . 5_654
O3 O2 O2 65.8(3) 2_645 5_654
O2 O2 O2 36.7(5) 4_655 5_654
O2 O2 O2 87.3(5) 3_545 5_654
La O2 O2 60.0(2) 4_655 5_654
O3 O2 O2 116.1(6) 6 5_654
O2 O2 O2 107.2(11) 6_554 5_654
O1 O2 O2 95.3(5) . 5_654
O3 O2 O2 57.1(4) 1_554 5_654
O1 O2 O2 50.9(4) 1_554 5_654
O3 O2 O2 99.8(5) . 5_654
O1 O2 O2 163.5(10) 2_655 5_654
Nb O2 O2 98.7(3) 1_655 5_654
Ga1 O2 O2 98.7(3) 1_655 5_654
O2 O2 O2 145.9(8) 6 5_654
Ga2 O2 O2 135.7(8) . 5_654
O3 O2 O2 131.1(6) 5_665 5_654
La O2 O2 87.3(6) 1_554 5_654
Ga3 O2 O2 57.5(2) 2_645 5_654
Ga3 O2 O2 94.5(5) 2_545 5_654
O3 O2 O2 97.7(6) 3_544 5_654
La O2 O2 31.5(3) 4_654 5_654
La O2 O2 76.8(3) 2_545 5_654
Ga3 O2 O2 121.2(5) . 5_654
O3 O2 O2 93.0(5) 4_764 5_654
Ga3 O2 O2 23.61(19) 4_654 5_654
La O2 O2 143.3(4) 2_655 5_654
O3 O2 O2 128.0(5) 3_545 5_654
Ga2 O2 O2 103.3(5) 2_545 5_654
Ga2 O2 O2 90.1(8) 2_544 5_664
Ga3 O2 O2 75.1(6) 1_554 5_664
La O2 O2 67.6(3) . 5_664
O3 O2 O2 136.7(7) 2_645 5_664
O2 O2 O2 129.2(6) 4_655 5_664
O2 O2 O2 76.2(6) 3_545 5_664
La O2 O2 172.0(8) 4_655 5_664
O3 O2 O2 86.2(4) 6 5_664
O2 O2 O2 36.5(4) 6_554 5_664
O1 O2 O2 119.3(5) . 5_664
O3 O2 O2 91.8(8) 1_554 5_664
O1 O2 O2 75.6(6) 1_554 5_664
O3 O2 O2 133.3(6) . 5_664
O1 O2 O2 42.4(5) 2_655 5_664
Nb O2 O2 118.5(4) 1_655 5_664
Ga1 O2 O2 118.5(4) 1_655 5_664
O2 O2 O2 88.9(4) 6 5_664
Ga2 O2 O2 22.75(12) . 5_664
O3 O2 O2 40.9(3) 5_665 5_664
La O2 O2 38.2(4) 1_554 5_664
Ga3 O2 O2 123.2(6) 2_645 5_664
Ga3 O2 O2 57.0(3) 2_545 5_664
O3 O2 O2 37.2(3) 3_544 5_664
La O2 O2 98.2(7) 4_654 5_664
La O2 O2 106.6(4) 2_545 5_664
Ga3 O2 O2 113.5(5) . 5_664
O3 O2 O2 74.2(4) 4_764 5_664
Ga3 O2 O2 125.5(6) 4_654 5_664
La O2 O2 72.5(3) 2_655 5_664
O3 O2 O2 74.8(4) 3_545 5_664
Ga2 O2 O2 119.3(5) 2_545 5_664
O2 O2 O2 125.3(9) 5_654 5_664
Ga2 O2 O3 166.8(8) 2_544 4_765
Ga3 O2 O3 68.9(5) 1_554 4_765
La O2 O3 77.0(4) . 4_765
O3 O2 O3 56.4(5) 2_645 4_765
O2 O2 O3 127.2(5) 4_655 4_765
O2 O2 O3 139.8(4) 3_545 4_765
La O2 O3 77.1(4) 4_655 4_765
O3 O2 O3 30.0(7) 6 4_765
O2 O2 O3 91.5(6) 6_554 4_765
O1 O2 O3 86.8(6) . 4_765
O3 O2 O3 94.3(4) 1_554 4_765
O1 O2 O3 157.1(6) 1_554 4_765
O3 O2 O3 34.5(3) . 4_765
O1 O2 O3 62.9(4) 2_655 4_765
Nb O2 O3 23.36(19) 1_655 4_765
Ga1 O2 O3 23.36(19) 1_655 4_765
O2 O2 O3 37.5(3) 6 4_765
Ga2 O2 O3 81.1(3) . 4_765
O3 O2 O3 106.6(4) 5_665 4_765
La O2 O3 128.1(4) 1_554 4_765
Ga3 O2 O3 69.6(3) 2_645 4_765
Ga3 O2 O3 142.4(4) 2_545 4_765
O3 O2 O3 138.4(4) 3_544 4_765
La O2 O3 123.6(4) 4_654 4_765
La O2 O3 122.6(5) 2_545 4_765
Ga3 O2 O3 32.8(3) . 4_765
O3 O2 O3 68.0(2) 4_764 4_765
Ga3 O2 O3 131.6(4) 4_654 4_765
La O2 O3 30.12(17) 2_655 4_765
O3 O2 O3 92.4(5) 3_545 4_765
Ga2 O2 O3 74.5(4) 2_545 4_765
O2 O2 O3 121.7(4) 5_654 4_765
O2 O2 O3 102.6(4) 5_664 4_765
Ga2 O2 O2 84.0(5) 2_544 2_644
Ga3 O2 O2 61.5(5) 1_554 2_644
La O2 O2 164.8(9) . 2_644
O3 O2 O2 36.8(4) 2_645 2_644
O2 O2 O2 68.5(5) 4_655 2_644
O2 O2 O2 122.4(4) 3_545 2_644
La O2 O2 62.4(3) 4_655 2_644
O3 O2 O2 80.8(4) 6 2_644
O2 O2 O2 91.8(8) 6_554 2_644
O1 O2 O2 113.7(5) . 2_644
O3 O2 O2 34.2(4) 1_554 2_644
O1 O2 O2 72.4(5) 1_554 2_644
O3 O2 O2 83.6(5) . 2_644
O1 O2 O2 135.8(4) 2_655 2_644
Nb O2 O2 68.4(3) 1_655 2_644
Ga1 O2 O2 68.4(3) 1_655 2_644
O2 O2 O2 126.8(5) 6 2_644
Ga2 O2 O2 119.4(5) . 2_644
O3 O2 O2 159.0(8) 5_665 2_644
La O2 O2 93.0(6) 1_554 2_644
Ga3 O2 O2 22.7(2) 2_645 2_644
Ga3 O2 O2 126.1(5) 2_545 2_644
O3 O2 O2 118.9(7) 3_544 2_644
La O2 O2 36.3(3) 4_654 2_644
La O2 O2 109.0(2) 2_545 2_644
Ga3 O2 O2 106.5(5) . 2_644
O3 O2 O2 63.1(3) 4_764 2_644
Ga3 O2 O2 57.73(17) 4_654 2_644
La O2 O2 108.14(19) 2_655 2_644
O3 O2 O2 157.7(5) 3_545 2_644
Ga2 O2 O2 115.2(5) 2_545 2_644
O2 O2 O2 35.3(3) 5_654 2_644
O2 O2 O2 125.5(9) 5_664 2_644
O3 O2 O2 91.5(4) 4_765 2_644
Ga2 O2 Nb 98.7(7) 2_544 1_654
Ga3 O2 Nb 22.6(4) 1_554 1_654
La O2 Nb 142.6(5) . 1_654
O3 O2 Nb 59.5(5) 2_645 1_654
O2 O2 Nb 106.2(4) 4_655 1_654
O2 O2 Nb 132.4(2) 3_545 1_654
La O2 Nb 103.9(3) 4_655 1_654
O3 O2 Nb 59.5(5) 6 1_654
O2 O2 Nb 48.2(4) 6_554 1_654
O1 O2 Nb 156.6(4) . 1_654
O3 O2 Nb 12.5(2) 1_554 1_654
O1 O2 Nb 70.7(5) 1_554 1_654
O3 O2 Nb 103.6(4) . 1_654
O1 O2 Nb 95.9(5) 2_655 1_654
Nb O2 Nb 72.8(2) 1_655 1_654
Ga1 O2 Nb 72.8(2) 1_655 1_654
O2 O2 Nb 119.8(4) 6 1_654
Ga2 O2 Nb 75.3(3) . 1_654
O3 O2 Nb 124.7(5) 5_665 1_654
La O2 Nb 62.9(3) 1_554 1_654
Ga3 O2 Nb 40.59(15) 2_645 1_654
Ga3 O2 Nb 118.4(5) 2_545 1_654
O3 O2 Nb 96.2(5) 3_544 1_654
La O2 Nb 44.43(18) 4_654 1_654
La O2 Nb 144.2(4) 2_545 1_654
Ga3 O2 Nb 117.7(3) . 1_654
O3 O2 Nb 24.2(2) 4_764 1_654
Ga3 O2 Nb 92.5(3) 4_654 1_654
La O2 Nb 82.5(2) 2_655 1_654
O3 O2 Nb 158.1(4) 3_545 1_654
Ga2 O2 Nb 152.3(4) 2_545 1_654
O2 O2 Nb 69.6(4) 5_654 1_654
O2 O2 Nb 84.0(5) 5_664 1_654
O3 O2 Nb 86.4(3) 4_765 1_654
O2 O2 Nb 44.2(3) 2_644 1_654
Ga2 O2 Ga1 98.7(7) 2_544 1_654
Ga3 O2 Ga1 22.6(4) 1_554 1_654
La O2 Ga1 142.6(5) . 1_654
O3 O2 Ga1 59.5(5) 2_645 1_654
O2 O2 Ga1 106.2(4) 4_655 1_654
O2 O2 Ga1 132.4(2) 3_545 1_654
La O2 Ga1 103.9(3) 4_655 1_654
O3 O2 Ga1 59.5(5) 6 1_654
O2 O2 Ga1 48.2(4) 6_554 1_654
O1 O2 Ga1 156.6(4) . 1_654
O3 O2 Ga1 12.5(2) 1_554 1_654
O1 O2 Ga1 70.7(5) 1_554 1_654
O3 O2 Ga1 103.6(4) . 1_654
O1 O2 Ga1 95.9(5) 2_655 1_654
Nb O2 Ga1 72.8(2) 1_655 1_654
Ga1 O2 Ga1 72.8(2) 1_655 1_654
O2 O2 Ga1 119.8(4) 6 1_654
Ga2 O2 Ga1 75.3(3) . 1_654
O3 O2 Ga1 124.7(5) 5_665 1_654
La O2 Ga1 62.9(3) 1_554 1_654
Ga3 O2 Ga1 40.59(15) 2_645 1_654
Ga3 O2 Ga1 118.4(5) 2_545 1_654
O3 O2 Ga1 96.2(5) 3_544 1_654
La O2 Ga1 44.43(18) 4_654 1_654
La O2 Ga1 144.2(4) 2_545 1_654
Ga3 O2 Ga1 117.7(3) . 1_654
O3 O2 Ga1 24.2(2) 4_764 1_654
Ga3 O2 Ga1 92.5(3) 4_654 1_654
La O2 Ga1 82.5(2) 2_655 1_654
O3 O2 Ga1 158.1(4) 3_545 1_654
Ga2 O2 Ga1 152.3(4) 2_545 1_654
O2 O2 Ga1 69.6(4) 5_654 1_654
O2 O2 Ga1 84.0(5) 5_664 1_654
O3 O2 Ga1 86.4(3) 4_765 1_654
O2 O2 Ga1 44.2(3) 2_644 1_654
Nb O2 Ga1 0.0 1_654 1_654
Ga2 O2 O3 138.8(6) 2_544 5_765
Ga3 O2 O3 42.3(4) 1_554 5_765
La O2 O3 115.8(6) . 5_765
O3 O2 O3 28.4(3) 2_645 5_765
O2 O2 O3 114.4(6) 4_655 5_765
O2 O2 O3 173.2(6) 3_545 5_765
La O2 O3 74.4(3) 4_655 5_765
O3 O2 O3 28.4(3) 6 5_765
O2 O2 O3 79.9(3) 6_554 5_765
O1 O2 O3 113.1(6) . 5_765
O3 O2 O3 56.4(6) 1_554 5_765
O1 O2 O3 119.2(5) 1_554 5_765
O3 O2 O3 53.3(5) . 5_765
O1 O2 O3 87.2(3) 2_655 5_765
Nb O2 O3 21.5(3) 1_655 5_765
Ga1 O2 O3 21.5(3) 1_655 5_765
O2 O2 O3 76.8(3) 6 5_765
Ga2 O2 O3 89.1(3) . 5_765
O3 O2 O3 137.9(5) 5_665 5_765
La O2 O3 110.4(4) 1_554 5_765
Ga3 O2 O3 32.2(2) 2_645 5_765
Ga3 O2 O3 166.5(5) 2_545 5_765
O3 O2 O3 141.7(4) 3_544 5_765
La O2 O3 84.3(3) 4_654 5_765
La O2 O3 141.7(5) 2_545 5_765
Ga3 O2 O3 66.9(3) . 5_765
O3 O2 O3 42.3(4) 4_764 5_765
Ga3 O2 O3 108.8(3) 4_654 5_765
La O2 O3 54.1(2) 2_655 5_765
O3 O2 O3 131.7(4) 3_545 5_765
Ga2 O2 O3 103.3(5) 2_545 5_765
O2 O2 O3 89.4(4) 5_654 5_765
O2 O2 O3 110.5(4) 5_664 5_765
O3 O2 O3 39.3(5) 4_765 5_765
O2 O2 O3 54.9(3) 2_644 5_765
Nb O2 O3 51.3(3) 1_654 5_765
Ga1 O2 O3 51.3(3) 1_654 5_765
Ga2 O2 O1 81.4(5) 2_544 2_645
Ga3 O2 O1 94.5(5) 1_554 2_645
La O2 O1 130.5(8) . 2_645
O3 O2 O1 39.4(3) 2_645 2_645
O2 O2 O1 46.7(5) 4_655 2_645
O2 O2 O1 106.1(5) 3_545 2_645
La O2 O1 25.9(4) 4_655 2_645
O3 O2 O1 95.6(4) 6 2_645
O2 O2 O1 129.2(7) 6_554 2_645
O1 O2 O1 76.3(5) . 2_645
O3 O2 O1 71.7(5) 1_554 2_645
O1 O2 O1 89.1(5) 1_554 2_645
O3 O2 O1 61.7(5) . 2_645
O1 O2 O1 150.4(7) 2_655 2_645
Nb O2 O1 67.1(3) 1_655 2_645
Ga1 O2 O1 67.1(3) 1_655 2_645
O2 O2 O1 108.1(7) 6 2_645
Ga2 O2 O1 154.2(4) . 2_645
O3 O2 O1 150.5(4) 5_665 2_645
La O2 O1 123.8(6) 1_554 2_645
Ga3 O2 O1 45.8(2) 2_645 2_645
Ga3 O2 O1 122.0(3) 2_545 2_645
O3 O2 O1 134.0(5) 3_544 2_645
La O2 O1 63.4(4) 4_654 2_645
La O2 O1 80.0(3) 2_545 2_645
Ga3 O2 O1 83.4(5) . 2_645
O3 O2 O1 95.8(3) 4_764 2_645
Ga3 O2 O1 44.9(2) 4_654 2_645
La O2 O1 116.1(4) 2_655 2_645
O3 O2 O1 120.8(6) 3_545 2_645
Ga2 O2 O1 78.2(5) 2_545 2_645
O2 O2 O1 38.2(4) 5_654 2_645
O2 O2 O1 161.5(8) 5_664 2_645
O3 O2 O1 87.5(4) 4_765 2_645
O2 O2 O1 37.5(4) 2_644 2_645
Nb O2 O1 81.0(4) 1_654 2_645
Ga1 O2 O1 81.0(4) 1_654 2_645
O3 O2 O1 67.8(2) 5_765 2_645
Ga2 O2 Ga2 71.8(4) 2_544 1_545
Ga3 O2 Ga2 83.3(4) 1_554 1_545
La O2 Ga2 150.0(7) . 1_545
O3 O2 Ga2 44.2(3) 2_645 1_545
O2 O2 Ga2 47.8(5) 4_655 1_545
O2 O2 Ga2 105.8(5) 3_545 1_545
La O2 Ga2 46.5(2) 4_655 1_545
O3 O2 Ga2 97.9(4) 6 1_545
O2 O2 Ga2 111.6(7) 6_554 1_545
O1 O2 Ga2 93.8(4) . 1_545
O3 O2 Ga2 54.3(3) 1_554 1_545
O1 O2 Ga2 71.3(3) 1_554 1_545
O3 O2 Ga2 80.1(4) . 1_545
O1 O2 Ga2 156.2(4) 2_655 1_545
Nb O2 Ga2 76.8(2) 1_655 1_545
Ga1 O2 Ga2 76.8(2) 1_655 1_545
O2 O2 Ga2 127.2(5) 6 1_545
Ga2 O2 Ga2 140.4(5) . 1_545
O3 O2 Ga2 152.1(4) 5_665 1_545
La O2 Ga2 103.1(4) 1_554 1_545
Ga3 O2 Ga2 39.76(12) 2_645 1_545
Ga3 O2 Ga2 115.8(3) 2_545 1_545
O3 O2 Ga2 119.2(4) 3_544 1_545
La O2 Ga2 42.56(14) 4_654 1_545
La O2 Ga2 87.6(3) 2_545 1_545
Ga3 O2 Ga2 102.8(3) . 1_545
O3 O2 Ga2 84.9(3) 4_764 1_545
Ga3 O2 Ga2 39.19(12) 4_654 1_545
La O2 Ga2 123.6(3) 2_655 1_545
O3 O2 Ga2 136.1(4) 3_545 1_545
Ga2 O2 Ga2 97.7(3) 2_545 1_545
O2 O2 Ga2 21.97(18) 5_654 1_545
O2 O2 Ga2 140.6(7) 5_664 1_545
O3 O2 Ga2 99.7(3) 4_765 1_545
O2 O2 Ga2 21.84(17) 2_644 1_545
Nb O2 Ga2 65.4(2) 1_654 1_545
Ga1 O2 Ga2 65.4(2) 1_654 1_545
O3 O2 Ga2 69.8(2) 5_765 1_545
O1 O2 Ga2 20.8(4) 2_645 1_545
Ga2 O2 Ga3 136.3(8) 2_544 4_764
Ga3 O2 Ga3 22.0(4) 1_554 4_764
La O2 Ga3 115.3(4) . 4_764
O3 O2 Ga3 47.1(3) 2_645 4_764
O2 O2 Ga3 128.6(6) 4_655 4_764
O2 O2 Ga3 165.0(5) 3_545 4_764
La O2 Ga3 95.5(3) 4_655 4_764
O3 O2 Ga3 22.5(4) 6 4_764
O2 O2 Ga3 58.2(2) 6_554 4_764
O1 O2 Ga3 132.5(6) . 4_764
O3 O2 Ga3 47.5(3) 1_554 4_764
O1 O2 Ga3 108.5(6) 1_554 4_764
O3 O2 Ga3 72.4(4) . 4_764
O1 O2 Ga3 75.3(3) 2_655 4_764
Nb O2 Ga3 39.85(14) 1_655 4_764
Ga1 O2 Ga3 39.85(14) 1_655 4_764
O2 O2 Ga3 82.6(3) 6 4_764
Ga2 O2 Ga3 70.0(2) . 4_764
O3 O2 Ga3 123.8(4) 5_665 4_764
La O2 Ga3 90.1(3) 1_554 4_764
Ga3 O2 Ga3 41.34(13) 2_645 4_764
Ga3 O2 Ga3 144.9(5) 2_545 4_764
O3 O2 Ga3 120.2(5) 3_544 4_764
La O2 Ga3 79.9(3) 4_654 4_764
La O2 Ga3 163.2(4) 2_545 4_764
Ga3 O2 Ga3 80.9(2) . 4_764
O3 O2 Ga3 21.7(2) 4_764 4_764
Ga3 O2 Ga3 118.9(3) 4_654 4_764
La O2 Ga3 48.90(13) 2_655 4_764
O3 O2 Ga3 134.4(4) 3_545 4_764
Ga2 O2 Ga3 121.3(4) 2_545 4_764
O2 O2 Ga3 96.0(4) 5_654 4_764
O2 O2 Ga3 90.0(4) 5_664 4_764
O3 O2 Ga3 48.7(3) 4_765 4_764
O2 O2 Ga3 61.19(17) 2_644 4_764
Nb O2 Ga3 37.98(11) 1_654 4_764
Ga1 O2 Ga3 37.98(11) 1_654 4_764
O3 O2 Ga3 21.6(2) 5_765 4_764
O1 O2 Ga3 85.0(2) 2_645 4_764
Ga2 O2 Ga3 80.9(2) 1_545 4_764
Ga2 O2 Ga3 82.2(5) 2_544 4_664
Ga3 O2 Ga3 96.8(6) 1_554 4_664
La O2 Ga3 51.3(3) . 4_664
O3 O2 Ga3 156.6(5) 2_645 4_664
O2 O2 Ga3 116.5(5) 4_655 4_664
O2 O2 Ga3 57.9(5) 3_545 4_664
La O2 Ga3 150.5(5) 4_655 4_664
O3 O2 Ga3 101.1(4) 6 4_664
O2 O2 Ga3 58.4(2) 6_554 4_664
O1 O2 Ga3 98.0(3) . 4_664
O3 O2 Ga3 111.9(6) 1_554 4_664
O1 O2 Ga3 78.7(3) 1_554 4_664
O3 O2 Ga3 129.5(5) . 4_664
O1 O2 Ga3 45.8(3) 2_655 4_664
Nb O2 Ga3 129.5(4) 1_655 4_664
Ga1 O2 Ga3 129.5(4) 1_655 4_664
O2 O2 Ga3 82.6(3) 6 4_664
Ga2 O2 Ga3 39.76(14) . 4_664
O3 O2 Ga3 19.3(3) 5_665 4_664
La O2 Ga3 50.70(18) 1_554 4_664
Ga3 O2 Ga3 145.0(4) 2_645 4_664
Ga3 O2 Ga3 41.14(14) 2_545 4_664
O3 O2 Ga3 31.1(2) 3_544 4_664
La O2 Ga3 110.1(4) 4_654 4_664
La O2 Ga3 86.2(2) 2_545 4_664
Ga3 O2 Ga3 106.5(3) . 4_664
O3 O2 Ga3 95.8(3) 4_764 4_664
Ga3 O2 Ga3 118.5(3) 4_654 4_664
La O2 Ga3 80.5(2) 2_655 4_664
O3 O2 Ga3 54.3(2) 3_545 4_664
Ga2 O2 Ga3 99.8(3) 2_545 4_664
O2 O2 Ga3 128.8(6) 5_654 4_664
O2 O2 Ga3 21.9(2) 5_664 4_664
O3 O2 Ga3 108.3(3) 4_765 4_664
O2 O2 Ga3 143.6(7) 2_644 4_664
Nb O2 Ga3 105.4(4) 1_654 4_664
Ga1 O2 Ga3 105.4(4) 1_654 4_664
O3 O2 Ga3 128.4(3) 5_765 4_664
O1 O2 Ga3 163.1(3) 2_645 4_664
Ga2 O2 Ga3 150.0(4) 1_545 4_664
Ga3 O2 Ga3 109.8(3) 4_764 4_664
Ga2 O2 O2 117.3(6) 2_544 1_556
Ga3 O2 O2 122.6(6) 1_554 1_556
La O2 O2 50.3(5) . 1_556
O3 O2 O2 83.4(6) 2_645 1_556
O2 O2 O2 90.001(3) 4_655 1_556
O2 O2 O2 90.001(1) 3_545 1_556
La O2 O2 57.3(4) 4_655 1_556
O3 O2 O2 83.4(6) 6 1_556
O2 O2 O2 134.4(7) 6_554 1_556
O1 O2 O2 33.6(5) . 1_556
O3 O2 O2 140.2(5) 1_554 1_556
O1 O2 O2 147.9(4) 1_554 1_556
O3 O2 O2 35.0(4) . 1_556
O1 O2 O2 79.9(6) 2_655 1_556
Nb O2 O2 64.6(3) 1_655 1_556
Ga1 O2 O2 64.6(3) 1_655 1_556
O2 O2 O2 33.4(5) 6 1_556
Ga2 O2 O2 108.2(3) . 1_556
O3 O2 O2 85.2(4) 5_665 1_556
La O2 O2 152.3(2) 1_554 1_556
Ga3 O2 O2 103.7(3) 2_645 1_556
Ga3 O2 O2 103.6(3) 2_545 1_556
O3 O2 O2 122.8(3) 3_544 1_556
La O2 O2 145.8(2) 4_654 1_556
La O2 O2 69.1(3) 2_545 1_556
Ga3 O2 O2 20.91(19) . 1_556
O3 O2 O2 121.7(3) 4_764 1_556
Ga3 O2 O2 102.9(3) 4_654 1_556
La O2 O2 70.0(3) 2_655 1_556
O3 O2 O2 52.5(3) 3_545 1_556
Ga2 O2 O2 21.16(18) 2_545 1_556
O2 O2 O2 115.9(5) 5_654 1_556
O2 O2 O2 115.9(5) 5_664 1_556
O3 O2 O2 53.7(3) 4_765 1_556
O2 O2 O2 114.7(5) 2_644 1_556
Nb O2 O2 137.4(2) 1_654 1_556
Ga1 O2 O2 137.4(2) 1_654 1_556
O3 O2 O2 86.1(4) 5_765 1_556
O1 O2 O2 82.6(5) 2_645 1_556
Ga2 O2 O2 103.5(3) 1_545 1_556
Ga3 O2 O2 101.6(2) 4_764 1_556
Ga3 O2 O2 101.6(2) 4_664 1_556
Ga2 O2 O2 62.7(6) 2_544 1_554
Ga3 O2 O2 57.4(6) 1_554 1_554
La O2 O2 129.7(5) . 1_554
O3 O2 O2 96.6(6) 2_645 1_554
O2 O2 O2 90.000(1) 4_655 1_554
O2 O2 O2 90.000(1) 3_545 1_554
La O2 O2 122.7(4) 4_655 1_554
O3 O2 O2 96.6(6) 6 1_554
O2 O2 O2 45.6(7) 6_554 1_554
O1 O2 O2 146.4(5) . 1_554
O3 O2 O2 39.8(5) 1_554 1_554
O1 O2 O2 32.1(5) 1_554 1_554
O3 O2 O2 145.0(4) . 1_554
O1 O2 O2 100.1(6) 2_655 1_554
Nb O2 O2 115.4(3) 1_655 1_554
Ga1 O2 O2 115.4(3) 1_655 1_554
O2 O2 O2 146.6(5) 6 1_554
Ga2 O2 O2 71.8(3) . 1_554
O3 O2 O2 94.8(4) 5_665 1_554
La O2 O2 27.7(2) 1_554 1_554
Ga3 O2 O2 76.3(3) 2_645 1_554
Ga3 O2 O2 76.4(3) 2_545 1_554
O3 O2 O2 57.2(3) 3_544 1_554
La O2 O2 34.2(2) 4_654 1_554
La O2 O2 110.9(3) 2_545 1_554
Ga3 O2 O2 159.09(19) . 1_554
O3 O2 O2 58.3(3) 4_764 1_554
Ga3 O2 O2 77.1(3) 4_654 1_554
La O2 O2 110.0(3) 2_655 1_554
O3 O2 O2 127.5(3) 3_545 1_554
Ga2 O2 O2 158.84(18) 2_545 1_554
O2 O2 O2 64.1(5) 5_654 1_554
O2 O2 O2 64.1(5) 5_664 1_554
O3 O2 O2 126.3(3) 4_765 1_554
O2 O2 O2 65.3(5) 2_644 1_554
Nb O2 O2 42.6(2) 1_654 1_554
Ga1 O2 O2 42.6(2) 1_654 1_554
O3 O2 O2 93.9(4) 5_765 1_554
O1 O2 O2 97.4(5) 2_645 1_554
Ga2 O2 O2 76.5(3) 1_545 1_554
Ga3 O2 O2 78.4(2) 4_764 1_554
Ga3 O2 O2 78.4(2) 4_664 1_554
O2 O2 O2 180.0(3) 1_556 1_554
Ga2 O2 O2 83.6(5) 2_544 5_655
Ga3 O2 O2 123.6(6) 1_554 5_655
La O2 O2 96.6(8) . 5_655
O3 O2 O2 61.5(4) 2_645 5_655
O2 O2 O2 44.5(4) 4_655 5_655
O2 O2 O2 87.6(4) 3_545 5_655
La O2 O2 11.85(6) 4_655 5_655
O3 O2 O2 106.1(7) 6 5_655
O2 O2 O2 162.6(4) 6_554 5_655
O1 O2 O2 42.2(4) . 5_655
O3 O2 O2 106.0(4) 1_554 5_655
O1 O2 O2 106.1(4) 1_554 5_655
O3 O2 O2 48.9(4) . 5_655
O1 O2 O2 132.8(9) 2_655 5_655
Nb O2 O2 73.2(4) 1_655 5_655
Ga1 O2 O2 73.2(4) 1_655 5_655
O2 O2 O2 84.9(8) 6 5_655
Ga2 O2 O2 160.8(7) . 5_655
O3 O2 O2 120.1(6) 5_665 5_655
La O2 O2 146.4(5) 1_554 5_655
Ga3 O2 O2 75.9(2) 2_645 5_655
Ga3 O2 O2 107.6(4) 2_545 5_655
O3 O2 O2 130.9(5) 3_544 5_655
La O2 O2 93.4(3) 4_654 5_655
La O2 O2 56.2(3) 2_545 5_655
Ga3 O2 O2 62.4(5) . 5_655
O3 O2 O2 124.5(4) 4_764 5_655
Ga3 O2 O2 53.57(16) 4_654 5_655
La O2 O2 112.1(6) 2_655 5_655
O3 O2 O2 86.9(5) 3_545 5_655
Ga2 O2 O2 44.2(4) 2_545 5_655
O2 O2 O2 62.78(11) 5_654 5_655
O2 O2 O2 160.9(7) 5_664 5_655
O3 O2 O2 83.2(5) 4_765 5_655
O2 O2 O2 71.8(2) 2_644 5_655
Nb O2 O2 114.7(3) 1_654 5_655
Ga1 O2 O2 114.7(3) 1_654 5_655
O3 O2 O2 85.6(4) 5_765 5_655
O1 O2 O2 34.4(4) 2_645 5_655
Ga2 O2 O2 53.55(14) 1_545 5_655
Ga3 O2 O2 107.0(3) 4_764 5_655
Ga3 O2 O2 139.0(5) 4_664 5_655
O2 O2 O2 53.1(4) 1_556 5_655
O2 O2 O2 126.9(4) 1_554 5_655
Ga2 O2 O2 117.1(6) 2_544 5_665
Ga3 O2 O2 107.7(5) 1_554 5_665
La O2 O2 14.05(18) . 5_665
O3 O2 O2 122.3(8) 2_645 5_665
O2 O2 O2 124.2(5) 4_655 5_665
O2 O2 O2 77.8(5) 3_545 5_665
La O2 O2 110.3(7) 4_655 5_665
O3 O2 O2 80.1(5) 6 5_665
O2 O2 O2 88.7(4) 6_554 5_665
O1 O2 O2 67.2(5) . 5_665
O3 O2 O2 141.9(6) 1_554 5_665
O1 O2 O2 128.0(5) 1_554 5_665
O3 O2 O2 78.5(6) . 5_665
O1 O2 O2 34.0(5) 2_655 5_665
Nb O2 O2 90.1(5) 1_655 5_665
Ga1 O2 O2 90.1(5) 1_655 5_665
O2 O2 O2 32.6(3) 6 5_665
Ga2 O2 O2 59.24(13) . 5_665
O3 O2 O2 41.0(3) 5_665 5_665
La O2 O2 100.2(3) 1_554 5_665
Ga3 O2 O2 136.1(5) 2_645 5_665
Ga3 O2 O2 75.5(3) 2_545 5_665
O3 O2 O2 80.1(3) 3_544 5_665
La O2 O2 160.8(6) 4_654 5_665
La O2 O2 84.3(4) 2_545 5_665
Ga3 O2 O2 55.3(4) . 5_665
O3 O2 O2 106.1(3) 4_764 5_665
Ga3 O2 O2 137.5(5) 4_654 5_665
La O2 O2 52.7(2) 2_655 5_665
O3 O2 O2 33.4(3) 3_545 5_665
Ga2 O2 O2 60.9(4) 2_545 5_665
O2 O2 O2 160.9(7) 5_654 5_665
O2 O2 O2 62.78(11) 5_664 5_665
O3 O2 O2 66.9(4) 4_765 5_665
O2 O2 O2 158.4(6) 2_644 5_665
Nb O2 O2 129.4(4) 1_654 5_665
Ga1 O2 O2 129.4(4) 1_654 5_665
O3 O2 O2 104.2(5) 5_765 5_665
O1 O2 O2 135.7(8) 2_645 5_665
Ga2 O2 O2 156.6(6) 1_545 5_665
Ga3 O2 O2 101.5(3) 4_764 5_665
Ga3 O2 O2 51.20(17) 4_664 5_665
O2 O2 O2 53.1(4) 1_556 5_665
O2 O2 O2 126.9(4) 1_554 5_665
O2 O2 O2 104.3(7) 5_655 5_665
Ga2 O2 O3 109.4(7) 2_544 3_644
Ga3 O2 O3 30.1(3) 1_554 3_644
La O2 O3 144.6(5) . 3_644
O3 O2 O3 37.1(6) 2_645 3_644
O2 O2 O3 101.4(6) 4_655 3_644
O2 O2 O3 148.5(4) 3_545 3_644
La O2 O3 84.0(3) 4_655 3_644
O3 O2 O3 51.1(5) 6 3_644
O2 O2 O3 67.1(3) 6_554 3_644
O1 O2 O3 135.3(5) . 3_644
O3 O2 O3 24.0(2) 1_554 3_644
O1 O2 O3 86.6(5) 1_554 3_644
O3 O2 O3 82.0(3) . 3_644
O1 O2 O3 102.8(4) 2_655 3_644
Nb O2 O3 53.3(3) 1_655 3_644
Ga1 O2 O3 53.3(3) 1_655 3_644
O2 O2 O3 108.6(3) 6 3_644
Ga2 O2 O3 89.9(4) . 3_644
O3 O2 O3 144.2(5) 5_665 3_644
La O2 O3 85.4(4) 1_554 3_644
Ga3 O2 O3 19.60(18) 2_645 3_644
Ga3 O2 O3 139.5(5) 2_545 3_644
O3 O2 O3 118.6(6) 3_544 3_644
La O2 O3 52.7(3) 4_654 3_644
La O2 O3 141.9(4) 2_545 3_644
Ga3 O2 O3 99.1(3) . 3_644
O3 O2 O3 31.4(2) 4_764 3_644
Ga3 O2 O3 90.2(3) 4_654 3_644
La O2 O3 78.2(3) 2_655 3_644
O3 O2 O3 163.3(5) 3_545 3_644
Ga2 O2 O3 129.8(4) 2_545 3_644
O2 O2 O3 66.9(4) 5_654 3_644
O2 O2 O3 103.6(6) 5_664 3_644
O3 O2 O3 71.51(17) 4_765 3_644
O2 O2 O3 33.0(2) 2_644 3_644
Nb O2 O3 22.5(2) 1_654 3_644
Ga1 O2 O3 22.5(2) 1_654 3_644
O3 O2 O3 32.6(5) 5_765 3_644
O1 O2 O3 64.5(3) 2_645 3_644
Ga2 O2 O3 54.3(2) 1_545 3_644
Ga3 O2 O3 29.38(18) 4_764 3_644
Ga3 O2 O3 125.4(4) 4_664 3_644
O2 O2 O3 116.8(3) 1_556 3_644
O2 O2 O3 63.2(3) 1_554 3_644
O2 O2 O3 95.5(3) 5_655 3_644
O2 O2 O3 130.9(4) 5_665 3_644
Ga2 O2 O3 18.0(3) 2_544 4_654
Ga3 O2 O3 113.0(7) 1_554 4_654
La O2 O3 119.3(4) . 4_654
O3 O2 O3 98.1(5) 2_645 4_654
O2 O2 O3 28.0(3) 4_655 4_654
O2 O2 O3 55.0(3) 3_545 4_654
La O2 O3 76.0(3) 4_655 4_654
O3 O2 O3 147.2(5) 6 4_654
O2 O2 O3 107.7(8) 6_554 4_654
O1 O2 O3 84.6(5) . 4_654
O3 O2 O3 79.2(5) 1_554 4_654
O1 O2 O3 34.6(4) 1_554 4_654
O3 O2 O3 120.1(4) . 4_654
O1 O2 O3 145.7(5) 2_655 4_654
Nb O2 O3 130.2(4) 1_655 4_654
Ga1 O2 O3 130.2(4) 1_655 4_654
O2 O2 O3 147.8(7) 6 4_654
Ga2 O2 O3 125.7(5) . 4_654
O3 O2 O3 98.4(4) 5_665 4_654
La O2 O3 74.3(3) 1_554 4_654
Ga3 O2 O3 90.1(3) 2_645 4_654
Ga3 O2 O3 62.0(2) 2_545 4_654
O3 O2 O3 70.2(3) 3_544 4_654
La O2 O3 46.4(2) 4_654 4_654
La O2 O3 53.6(3) 2_545 4_654
Ga3 O2 O3 133.1(4) . 4_654
O3 O2 O3 114.5(5) 4_764 4_654
Ga3 O2 O3 20.04(17) 4_654 4_654
La O2 O3 173.1(5) 2_655 4_654
O3 O2 O3 100.3(2) 3_545 4_654
Ga2 O2 O3 96.4(4) 2_545 4_654
O2 O2 O3 32.9(3) 5_654 4_654
O2 O2 O3 105.5(6) 5_664 4_654
O3 O2 O3 151.4(4) 4_765 4_654
O2 O2 O3 67.4(3) 2_644 4_654
Nb O2 O3 90.8(4) 1_654 4_654
Ga1 O2 O3 90.8(4) 1_654 4_654
O3 O2 O3 122.1(3) 5_765 4_654
O1 O2 O3 64.0(3) 2_645 4_654
Ga2 O2 O3 53.85(19) 1_545 4_654
Ga3 O2 O3 125.2(4) 4_764 4_654
Ga3 O2 O3 99.9(3) 4_664 4_654
O2 O2 O3 116.4(3) 1_556 4_654
O2 O2 O3 63.6(3) 1_554 4_654
O2 O2 O3 72.1(3) 5_655 4_654
O2 O2 O3 132.6(4) 5_665 4_654
O3 O2 O3 96.1(4) 3_644 4_654
Ga2 O2 Ga2 134.8(6) 2_544 1_556
Ga3 O2 Ga2 99.7(5) 1_554 1_556
La O2 Ga2 30.1(2) . 1_556
O3 O2 Ga2 101.9(6) 2_645 1_556
O2 O2 Ga2 128.0(2) 4_655 1_556
O2 O2 Ga2 95.2(4) 3_545 1_556
La O2 Ga2 97.3(5) 4_655 1_556
O3 O2 Ga2 65.0(5) 6 1_556
O2 O2 Ga2 93.8(7) 6_554 1_556
O1 O2 Ga2 66.6(4) . 1_556
O3 O2 Ga2 134.0(5) 1_554 1_556
O1 O2 Ga2 148.1(4) 1_554 1_556
O3 O2 Ga2 59.7(3) . 1_556
O1 O2 Ga2 38.3(6) 2_655 1_556
Nb O2 Ga2 69.9(3) 1_655 1_556
Ga1 O2 Ga2 69.9(3) 1_655 1_556
O2 O2 Ga2 12.7(2) 6 1_556
Ga2 O2 Ga2 66.5(2) . 1_556
O3 O2 Ga2 61.3(4) 5_665 1_556
La O2 Ga2 115.3(3) 1_554 1_556
Ga3 O2 Ga2 116.7(3) 2_645 1_556
Ga3 O2 Ga2 95.4(3) 2_545 1_556
O3 O2 Ga2 100.0(3) 3_544 1_556
La O2 Ga2 166.6(4) 4_654 1_556
La O2 Ga2 93.6(3) 2_545 1_556
Ga3 O2 Ga2 37.14(14) . 1_556
O3 O2 Ga2 98.1(3) 4_764 1_556
Ga3 O2 Ga2 142.1(4) 4_654 1_556
La O2 Ga2 39.74(14) 2_655 1_556
O3 O2 Ga2 47.6(3) 3_545 1_556
Ga2 O2 Ga2 56.7(2) 2_545 1_556
O2 O2 Ga2 157.2(6) 5_654 1_556
O2 O2 Ga2 77.1(3) 5_664 1_556
O3 O2 Ga2 47.1(2) 4_765 1_556
O2 O2 Ga2 138.3(5) 2_644 1_556
Nb O2 Ga2 122.2(3) 1_654 1_556
Ga1 O2 Ga2 122.2(3) 1_654 1_556
O3 O2 Ga2 85.6(3) 5_765 1_556
O1 O2 Ga2 120.4(6) 2_645 1_556
Ga2 O2 Ga2 139.8(4) 1_545 1_556
Ga3 O2 Ga2 87.5(2) 4_764 1_556
Ga3 O2 Ga2 69.87(19) 4_664 1_556
O2 O2 Ga2 41.7(2) 1_556 1_556
O2 O2 Ga2 138.3(2) 1_554 1_556
O2 O2 Ga2 94.7(6) 5_655 1_556
O2 O2 Ga2 20.4(2) 5_665 1_556
O3 O2 Ga2 115.7(3) 3_644 1_556
O3 O2 Ga2 146.9(4) 4_654 1_556
Ga2 O2 O2 25.35(19) 2_544 2_544
Ga3 O2 O2 123.4(10) 1_554 2_544
La O2 O2 83.2(4) . 2_544
O3 O2 O2 141.4(6) 2_645 2_544
O2 O2 O2 60.1(2) 4_655 2_544
O2 O2 O2 22.4(4) 3_545 2_544
La O2 O2 108.2(3) 4_655 2_544
O3 O2 O2 154.9(8) 6 2_544
O2 O2 O2 91.7(7) 6_554 2_544
O1 O2 O2 82.0(4) . 2_544
O3 O2 O2 103.8(7) 1_554 2_544
O1 O2 O2 40.8(4) 1_554 2_544
O3 O2 O2 141.7(6) . 2_544
O1 O2 O2 103.3(5) 2_655 2_544
Nb O2 O2 171.9(5) 1_655 2_544
Ga1 O2 O2 171.9(5) 1_655 2_544
O2 O2 O2 122.9(4) 6 2_544
Ga2 O2 O2 92.3(5) . 2_544
O3 O2 O2 55.3(4) 5_665 2_544
La O2 O2 56.4(4) 1_554 2_544
Ga3 O2 O2 130.1(5) 2_645 2_544
Ga3 O2 O2 18.79(16) 2_545 2_544
O3 O2 O2 32.6(3) 3_544 2_544
La O2 O2 76.0(4) 4_654 2_544
La O2 O2 48.05(15) 2_545 2_544
Ga3 O2 O2 132.4(6) . 2_544
O3 O2 O2 123.9(7) 4_764 2_544
Ga3 O2 O2 60.78(16) 4_654 2_544
La O2 O2 138.1(4) 2_655 2_544
O3 O2 O2 68.3(3) 3_545 2_544
Ga2 O2 O2 93.3(4) 2_545 2_544
O2 O2 O2 75.7(4) 5_654 2_544
O2 O2 O2 69.5(5) 5_664 2_544
O3 O2 O2 160.3(6) 4_765 2_544
O2 O2 O2 107.8(5) 2_644 2_544
Nb O2 O2 110.0(6) 1_654 2_544
Ga1 O2 O2 110.0(6) 1_654 2_544
O3 O2 O2 160.0(7) 5_765 2_544
O1 O2 O2 105.4(3) 2_645 2_544
Ga2 O2 O2 97.2(3) 1_545 2_544
Ga3 O2 O2 145.4(7) 4_764 2_544
Ga3 O2 O2 57.8(3) 4_664 2_544
O2 O2 O2 112.3(4) 1_556 2_544
O2 O2 O2 67.7(4) 1_554 2_544
O2 O2 O2 98.9(3) 5_655 2_544
O2 O2 O2 93.7(4) 5_665 2_544
O3 O2 O2 127.3(6) 3_644 2_544
O3 O2 O2 43.4(2) 4_654 2_544
Ga2 O2 O2 113.2(4) 1_556 2_544
Ga2 O2 O2 117.3(9) 2_544 2_654
Ga3 O2 O2 47.5(3) 1_554 2_654
La O2 O2 79.4(4) . 2_654
O3 O2 O2 105.2(4) 2_645 2_654
O2 O2 O2 155.8(5) 4_655 2_654
O2 O2 O2 108.7(7) 3_545 2_654
La O2 O2 150.9(5) 4_655 2_654
O3 O2 O2 54.2(3) 6 2_654
O2 O2 O2 22.3(4) 6_554 2_654
O1 O2 O2 135.2(6) . 2_654
O3 O2 O2 75.5(5) 1_554 2_654
O1 O2 O2 93.3(7) 1_554 2_654
O3 O2 O2 110.3(4) . 2_654
O1 O2 O2 34.6(5) 2_655 2_654
Nb O2 O2 87.17(18) 1_655 2_654
Ga1 O2 O2 87.17(18) 1_655 2_654
O2 O2 O2 78.9(4) 6 2_654
Ga2 O2 O2 12.39(17) . 2_654
O3 O2 O2 67.7(4) 5_665 2_654
La O2 O2 53.6(4) 1_554 2_654
Ga3 O2 O2 96.0(3) 2_645 2_654
Ga3 O2 O2 89.6(4) 2_545 2_654
O3 O2 O2 68.4(4) 3_544 2_654
La O2 O2 97.7(6) 4_654 2_654
La O2 O2 137.8(4) 2_545 2_654
Ga3 O2 O2 98.9(4) . 2_654
O3 O2 O2 46.1(2) 4_764 2_654
Ga3 O2 O2 144.6(7) 4_654 2_654
La O2 O2 47.48(15) 2_655 2_654
O3 O2 O2 94.4(4) 3_545 2_654
Ga2 O2 O2 127.6(5) 2_545 2_654
O2 O2 O2 129.0(9) 5_654 2_654
O2 O2 O2 32.6(3) 5_664 2_654
O3 O2 O2 75.9(3) 4_765 2_654
O2 O2 O2 107.8(5) 2_644 2_654
Nb O2 O2 64.1(3) 1_654 2_654
Ga1 O2 O2 64.1(3) 1_654 2_654
O3 O2 O2 78.0(2) 5_765 2_654
O1 O2 O2 141.8(4) 2_645 2_654
Ga2 O2 O2 129.4(5) 1_545 2_654
Ga3 O2 O2 58.14(13) 4_764 2_654
Ga3 O2 O2 51.7(3) 4_664 2_654
O2 O2 O2 112.3(4) 1_556 2_654
O2 O2 O2 67.7(4) 1_554 2_654
O2 O2 O2 159.1(6) 5_655 2_654
O2 O2 O2 68.02(18) 5_665 2_654
O3 O2 O2 77.6(3) 3_644 2_654
O3 O2 O2 127.8(6) 4_654 2_654
Ga2 O2 O2 71.5(3) 1_556 2_654
O2 O2 O2 100.9(6) 2_544 2_654
Ga2 O2 O2 110.1(5) 2_544 2_645
Ga3 O2 O2 95.0(5) 1_554 2_645
La O2 O2 104.8(8) . 2_645
O3 O2 O2 34.1(4) 2_645 2_645
O2 O2 O2 70.8(4) 4_655 2_645
O2 O2 O2 118.7(3) 3_545 2_645
La O2 O2 21.4(3) 4_655 2_645
O3 O2 O2 75.3(5) 6 2_645
O2 O2 O2 134.17(10) 6_554 2_645
O1 O2 O2 64.2(4) . 2_645
O3 O2 O2 89.5(5) 1_554 2_645
O1 O2 O2 122.5(4) 1_554 2_645
O3 O2 O2 28.2(3) . 2_645
O1 O2 O2 118.4(7) 2_655 2_645
Nb O2 O2 42.4(3) 1_655 2_645
Ga1 O2 O2 42.4(3) 1_655 2_645
O2 O2 O2 75.0(6) 6 2_645
Ga2 O2 O2 137.6(3) . 2_645
O3 O2 O2 139.2(7) 5_665 2_645
La O2 O2 153.1(6) 1_554 2_645
Ga3 O2 O2 53.0(2) 2_645 2_645
Ga3 O2 O2 138.9(3) 2_545 2_645
O3 O2 O2 162.1(3) 3_544 2_645
La O2 O2 93.8(4) 4_654 2_645
La O2 O2 87.2(3) 2_545 2_645
Ga3 O2 O2 50.4(3) . 2_645
O3 O2 O2 95.5(3) 4_764 2_645
Ga3 O2 O2 74.6(2) 4_654 2_645
La O2 O2 87.3(3) 2_655 2_645
O3 O2 O2 104.3(6) 3_545 2_645
Ga2 O2 O2 59.4(4) 2_545 2_645
O2 O2 O2 71.7(3) 5_654 2_645
O2 O2 O2 159.8(5) 5_664 2_645
O3 O2 O2 57.2(3) 4_765 2_645
O2 O2 O2 60.2(3) 2_644 2_645
Nb O2 O2 93.4(3) 1_654 2_645
Ga1 O2 O2 93.4(3) 1_654 2_645
O3 O2 O2 54.5(3) 5_765 2_645
O1 O2 O2 33.5(4) 2_645 2_645
Ga2 O2 O2 52.4(2) 1_545 2_645
Ga3 O2 O2 76.13(19) 4_764 2_645
Ga3 O2 O2 155.9(6) 4_664 2_645
O2 O2 O2 54.6(4) 1_556 2_645
O2 O2 O2 125.5(4) 1_554 2_645
O2 O2 O2 31.4(3) 5_655 2_645
O2 O2 O2 105.1(7) 5_665 2_645
O3 O2 O2 71.2(3) 3_644 2_645
O3 O2 O2 94.6(3) 4_654 2_645
Ga2 O2 O2 87.5(5) 1_556 2_645
O2 O2 O2 129.6(3) 2_544 2_645
O2 O2 O2 129.6(3) 2_654 2_645
Ga2 O2 Ga1 77.1(4) 2_544 .
Ga3 O2 Ga1 130.5(6) 1_554 .
La O2 Ga1 29.7(2) . .
O3 O2 Ga1 156.6(8) 2_645 .
O2 O2 Ga1 95.1(4) 4_655 .
O2 O2 Ga1 38.6(4) 3_545 .
La O2 Ga1 115.0(5) 4_655 .
O3 O2 Ga1 118.0(5) 6 .
O2 O2 Ga1 93.8(2) 6_554 .
O1 O2 Ga1 62.5(2) . .
O3 O2 Ga1 145.4(6) 1_554 .
O1 O2 Ga1 91.8(3) 1_554 .
O3 O2 Ga1 107.6(5) . .
O1 O2 Ga1 60.9(2) 2_655 .
Nb O2 Ga1 128.9(4) 1_655 .
Ga1 O2 Ga1 128.9(4) 1_655 .
O2 O2 Ga1 69.8(2) 6 .
Ga2 O2 Ga1 70.7(2) . .
O3 O2 Ga1 16.4(3) 5_665 .
La O2 Ga1 80.9(2) 1_554 .
Ga3 O2 Ga1 176.1(4) 2_645 .
Ga3 O2 Ga1 36.40(11) 2_545 .
O3 O2 Ga1 49.7(3) 3_544 .
La O2 Ga1 128.6(4) 4_654 .
La O2 Ga1 56.16(15) 2_545 .
Ga3 O2 Ga1 86.6(3) . .
O3 O2 Ga1 129.2(3) 4_764 .
Ga3 O2 Ga1 104.3(2) 4_654 .
La O2 Ga1 90.8(2) 2_655 .
O3 O2 Ga1 20.9(2) 3_545 .
Ga2 O2 Ga1 65.6(2) 2_545 .
O2 O2 Ga1 125.9(4) 5_654 .
O2 O2 Ga1 57.3(3) 5_664 .
O3 O2 Ga1 106.5(4) 4_765 .
O2 O2 Ga1 160.9(3) 2_644 .
Nb O2 Ga1 140.8(4) 1_654 .
Ga1 O2 Ga1 140.8(4) 1_654 .
O3 O2 Ga1 144.1(4) 5_765 .
O1 O2 Ga1 135.0(4) 2_645 .
Ga2 O2 Ga1 142.8(3) 1_545 .
Ga3 O2 Ga1 136.2(3) 4_764 .
Ga3 O2 Ga1 35.61(9) 4_664 .
O2 O2 Ga1 73.3(2) 1_556 .
O2 O2 Ga1 106.7(2) 1_554 .
O2 O2 Ga1 103.7(5) 5_655 .
O2 O2 Ga1 40.08(19) 5_665 .
O3 O2 Ga1 160.4(4) 3_644 .
O3 O2 Ga1 93.5(3) 4_654 .
Ga2 O2 Ga1 59.38(17) 1_556 .
O2 O2 Ga1 53.8(3) 2_544 .
O2 O2 Ga1 83.1(3) 2_654 .
O2 O2 Ga1 124.9(6) 2_645 .
Ga2 O2 Nb 77.1(4) 2_544 .
Ga3 O2 Nb 130.5(6) 1_554 .
La O2 Nb 29.7(2) . .
O3 O2 Nb 156.6(8) 2_645 .
O2 O2 Nb 95.1(4) 4_655 .
O2 O2 Nb 38.6(4) 3_545 .
La O2 Nb 115.0(5) 4_655 .
O3 O2 Nb 118.0(5) 6 .
O2 O2 Nb 93.8(2) 6_554 .
O1 O2 Nb 62.5(2) . .
O3 O2 Nb 145.4(6) 1_554 .
O1 O2 Nb 91.8(3) 1_554 .
O3 O2 Nb 107.6(5) . .
O1 O2 Nb 60.9(2) 2_655 .
Nb O2 Nb 128.9(4) 1_655 .
Ga1 O2 Nb 128.9(4) 1_655 .
O2 O2 Nb 69.8(2) 6 .
Ga2 O2 Nb 70.7(2) . .
O3 O2 Nb 16.4(3) 5_665 .
La O2 Nb 80.9(2) 1_554 .
Ga3 O2 Nb 176.1(4) 2_645 .
Ga3 O2 Nb 36.40(11) 2_545 .
O3 O2 Nb 49.7(3) 3_544 .
La O2 Nb 128.6(4) 4_654 .
La O2 Nb 56.16(15) 2_545 .
Ga3 O2 Nb 86.6(3) . .
O3 O2 Nb 129.2(3) 4_764 .
Ga3 O2 Nb 104.3(2) 4_654 .
La O2 Nb 90.8(2) 2_655 .
O3 O2 Nb 20.9(2) 3_545 .
Ga2 O2 Nb 65.6(2) 2_545 .
O2 O2 Nb 125.9(4) 5_654 .
O2 O2 Nb 57.3(3) 5_664 .
O3 O2 Nb 106.5(4) 4_765 .
O2 O2 Nb 160.9(3) 2_644 .
Nb O2 Nb 140.8(4) 1_654 .
Ga1 O2 Nb 140.8(4) 1_654 .
O3 O2 Nb 144.1(4) 5_765 .
O1 O2 Nb 135.0(4) 2_645 .
Ga2 O2 Nb 142.8(3) 1_545 .
Ga3 O2 Nb 136.2(3) 4_764 .
Ga3 O2 Nb 35.61(9) 4_664 .
O2 O2 Nb 73.3(2) 1_556 .
O2 O2 Nb 106.7(2) 1_554 .
O2 O2 Nb 103.7(5) 5_655 .
O2 O2 Nb 40.08(19) 5_665 .
O3 O2 Nb 160.4(4) 3_644 .
O3 O2 Nb 93.5(3) 4_654 .
Ga2 O2 Nb 59.38(17) 1_556 .
O2 O2 Nb 53.8(3) 2_544 .
O2 O2 Nb 83.1(3) 2_654 .
O2 O2 Nb 124.9(6) 2_645 .
Ga1 O2 Nb 0.0 . .
Ga2 O2 O3 138.9(6) 2_544 3_645
Ga3 O2 O3 71.3(5) 1_554 3_645
La O2 O3 100.2(6) . 3_645
O3 O2 O3 29.1(6) 2_645 3_645
O2 O2 O3 101.0(5) 4_655 3_645
O2 O2 O3 145.0(4) 3_545 3_645
La O2 O3 52.2(3) 4_655 3_645
O3 O2 O3 44.7(5) 6 3_645
O2 O2 O3 106.8(4) 6_554 3_645
O1 O2 O3 83.9(5) . 3_645
O3 O2 O3 81.4(3) 1_554 3_645
O1 O2 O3 138.2(4) 1_554 3_645
O3 O2 O3 24.5(2) . 3_645
O1 O2 O3 92.7(4) 2_655 3_645
Nb O2 O3 11.65(18) 1_655 3_645
Ga1 O2 O3 11.65(18) 1_655 3_645
O2 O2 O3 61.0(3) 6 3_645
Ga2 O2 O3 107.1(3) . 3_645
O3 O2 O3 134.4(4) 5_665 3_645
La O2 O3 139.6(4) 1_554 3_645
Ga3 O2 O3 47.1(2) 2_645 3_645
Ga3 O2 O3 162.5(5) 2_545 3_645
O3 O2 O3 167.0(5) 3_544 3_645
La O2 O3 101.7(3) 4_654 3_645
La O2 O3 114.7(4) 2_545 3_645
Ga3 O2 O3 42.7(2) . 3_645
O3 O2 O3 71.25(18) 4_764 3_645
Ga3 O2 O3 102.4(3) 4_654 3_645
La O2 O3 58.7(2) 2_655 3_645
O3 O2 O3 110.0(6) 3_545 3_645
Ga2 O2 O3 74.3(3) 2_545 3_645
O2 O2 O3 92.1(4) 5_654 3_645
O2 O2 O3 129.7(4) 5_664 3_645
O3 O2 O3 30.1(2) 4_765 3_645
O2 O2 O3 65.9(4) 2_644 3_645
Nb O2 O3 79.1(3) 1_654 3_645
Ga1 O2 O3 79.1(3) 1_654 3_645
O3 O2 O3 29.3(4) 5_765 3_645
O1 O2 O3 57.7(3) 2_645 3_645
Ga2 O2 O3 70.2(2) 1_545 3_645
Ga3 O2 O3 49.8(2) 4_764 3_645
Ga3 O2 O3 138.3(4) 4_664 3_645
O2 O2 O3 59.0(3) 1_556 3_645
O2 O2 O3 121.0(3) 1_554 3_645
O2 O2 O3 61.5(3) 5_655 3_645
O2 O2 O3 93.4(5) 5_665 3_645
O3 O2 O3 57.80(15) 3_644 3_645
O3 O2 O3 121.6(3) 4_654 3_645
Ga2 O2 O3 73.0(3) 1_556 3_645
O2 O2 O3 160.3(4) 2_544 3_645
O2 O2 O3 98.8(3) 2_654 3_645
O2 O2 O3 30.8(2) 2_645 3_645
Ga1 O2 O3 129.2(4) . 3_645
Nb O2 O3 129.2(4) . 3_645
Ga2 O2 La 14.7(5) 2_544 2_544
Ga3 O2 La 105.9(7) 1_554 2_544
La O2 La 109.4(4) . 2_544
O3 O2 La 118.0(6) 2_645 2_544
O2 O2 La 52.4(2) 4_655 2_544
O2 O2 La 46.7(2) 3_545 2_544
La O2 La 101.9(4) 4_655 2_544
O3 O2 La 145.3(7) 6 2_544
O2 O2 La 86.5(7) 6_554 2_544
O1 O2 La 97.7(5) . 2_544
O3 O2 La 79.3(5) 1_554 2_544
O1 O2 La 17.1(3) 1_554 2_544
O3 O2 La 145.7(5) . 2_544
O1 O2 La 120.5(5) 2_655 2_544
Nb O2 La 150.7(4) 1_655 2_544
Ga1 O2 La 150.7(4) 1_655 2_544
O2 O2 La 149.1(2) 6 2_544
Ga2 O2 La 100.0(4) . 2_544
O3 O2 La 79.1(4) 5_665 2_544
La O2 La 50.5(2) 1_554 2_544
Ga3 O2 La 104.1(3) 2_645 2_544
Ga3 O2 La 43.79(16) 2_545 2_544
O3 O2 La 45.1(3) 3_544 2_544
La O2 La 49.83(19) 4_654 2_544
La O2 La 62.10(18) 2_545 2_544
Ga3 O2 La 151.9(4) . 2_544
O3 O2 La 106.9(5) 4_764 2_544
Ga3 O2 La 46.07(15) 4_654 2_544
La O2 La 150.9(4) 2_655 2_544
O3 O2 La 94.2(3) 3_545 2_544
Ga2 O2 La 110.1(3) 2_545 2_544
O2 O2 La 53.3(4) 5_654 2_544
O2 O2 La 79.4(5) 5_664 2_544
O3 O2 La 173.4(4) 4_765 2_544
O2 O2 La 82.3(4) 2_644 2_544
Nb O2 La 87.6(3) 1_654 2_544
Ga1 O2 La 87.6(3) 1_654 2_544
O3 O2 La 134.1(4) 5_765 2_544
O1 O2 La 89.0(4) 2_645 2_544
Ga2 O2 La 75.3(2) 1_545 2_544
Ga3 O2 La 125.5(4) 4_764 2_544
Ga3 O2 La 75.9(2) 4_664 2_544
O2 O2 La 131.2(2) 1_556 2_544
O2 O2 La 48.8(2) 1_554 2_544
O2 O2 La 96.9(3) 5_655 2_544
O2 O2 La 119.2(4) 5_665 2_544
O3 O2 La 102.0(4) 3_644 2_544
O3 O2 La 26.04(18) 4_654 2_544
Ga2 O2 La 139.2(3) 1_556 2_544
O2 O2 La 26.2(2) 2_544 2_544
O2 O2 La 103.8(5) 2_654 2_544
O2 O2 La 120.6(2) 2_645 2_544
Ga1 O2 La 79.87(18) . 2_544
Nb O2 La 79.87(18) . 2_544
O3 O2 La 145.4(3) 3_645 2_544
Ga2 O2 O3 56.0(4) 2_544 2_545
Ga3 O2 O3 135.9(7) 1_554 2_545
La O2 O3 50.3(3) . 2_545
O3 O2 O3 161.6(7) 2_645 2_545
O2 O2 O3 78.5(4) 4_655 2_545
O2 O2 O3 18.8(4) 3_545 2_545
La O2 O3 112.0(4) 4_655 2_545
O3 O2 O3 137.5(4) 6 2_545
O2 O2 O3 96.2(3) 6_554 2_545
O1 O2 O3 65.4(4) . 2_545
O3 O2 O3 133.0(6) 1_554 2_545
O1 O2 O3 72.5(4) 1_554 2_545
O3 O2 O3 121.4(5) . 2_545
O1 O2 O3 78.8(2) 2_655 2_545
Nb O2 O3 148.6(5) 1_655 2_545
Ga1 O2 O3 148.6(5) 1_655 2_545
O2 O2 O3 90.0(3) 6 2_545
Ga2 O2 O3 80.9(3) . 2_545
O3 O2 O3 28.2(3) 5_665 2_545
La O2 O3 72.0(3) 1_554 2_545
Ga3 O2 O3 162.6(4) 2_645 2_545
Ga3 O2 O3 17.4(2) 2_545 2_545
O3 O2 O3 38.6(5) 3_544 2_545
La O2 O3 108.8(4) 4_654 2_545
La O2 O3 45.0(2) 2_545 2_545
Ga3 O2 O3 103.5(4) . 2_545
O3 O2 O3 135.2(4) 4_764 2_545
Ga3 O2 O3 85.4(3) 4_654 2_545
La O2 O3 111.1(3) 2_655 2_545
O3 O2 O3 36.4(4) 3_545 2_545
Ga2 O2 O3 72.8(3) 2_545 2_545
O2 O2 O3 105.4(5) 5_654 2_545
O2 O2 O3 61.7(3) 5_664 2_545
O3 O2 O3 127.3(4) 4_765 2_545
O2 O2 O3 139.9(4) 2_644 2_545
Nb O2 O3 134.7(5) 1_654 2_545
Ga1 O2 O3 134.7(5) 1_654 2_545
O3 O2 O3 165.1(5) 5_765 2_545
O1 O2 O3 123.9(3) 2_645 2_545
Ga2 O2 O3 124.6(3) 1_545 2_545
Ga3 O2 O3 151.0(4) 4_764 2_545
Ga3 O2 O3 41.25(17) 4_664 2_545
O2 O2 O3 86.5(3) 1_556 2_545
O2 O2 O3 93.5(3) 1_554 2_545
O2 O2 O3 100.2(4) 5_655 2_545
O2 O2 O3 61.2(3) 5_665 2_545
O3 O2 O3 156.6(4) 3_644 2_545
O3 O2 O3 72.7(3) 4_654 2_545
Ga2 O2 O3 80.3(3) 1_556 2_545
O2 O2 O3 33.0(3) 2_544 2_545
O2 O2 O3 92.9(4) 2_654 2_545
O2 O2 O3 128.9(5) 2_645 2_545
Ga1 O2 O3 21.17(16) . 2_545
Nb O2 O3 21.17(16) . 2_545
O3 O2 O3 145.5(4) 3_645 2_545
La O2 O3 59.2(3) 2_544 2_545
Ga2 O2 O3 33.2(5) 2_544 6_445
Ga3 O2 O3 142.0(7) 1_554 6_445
La O2 O3 95.6(4) . 6_445
O3 O2 O3 102.4(4) 2_645 6_445
O2 O2 O3 17.3(4) 4_655 6_445
O2 O2 O3 43.2(4) 3_545 6_445
La O2 O3 61.0(3) 4_655 6_445
O3 O2 O3 157.5(6) 6 6_445
O2 O2 O3 134.3(8) 6_554 6_445
O1 O2 O3 54.0(5) . 6_445
O3 O2 O3 107.0(4) 1_554 6_445
O1 O2 O3 62.2(5) 1_554 6_445
O3 O2 O3 99.9(4) . 6_445
O1 O2 O3 138.7(4) 2_655 6_445
Nb O2 O3 124.8(4) 1_655 6_445
Ga1 O2 O3 124.8(4) 1_655 6_445
O2 O2 O3 117.1(7) 6 6_445
Ga2 O2 O3 138.9(4) . 6_445
O3 O2 O3 89.6(2) 5_665 6_445
La O2 O3 97.7(4) 1_554 6_445
Ga3 O2 O3 104.6(3) 2_645 6_445
Ga3 O2 O3 60.0(2) 2_545 6_445
O3 O2 O3 79.7(4) 3_544 6_445
La O2 O3 75.4(3) 4_654 6_445
La O2 O3 25.3(2) 2_545 6_445
Ga3 O2 O3 105.3(4) . 6_445
O3 O2 O3 143.6(4) 4_764 6_445
Ga3 O2 O3 28.03(18) 4_654 6_445
La O2 O3 156.2(5) 2_655 6_445
O3 O2 O3 76.4(4) 3_545 6_445
Ga2 O2 O3 66.0(3) 2_545 6_445
O2 O2 O3 51.6(3) 5_654 6_445
O2 O2 O3 116.3(5) 5_664 6_445
O3 O2 O3 134.2(5) 4_765 6_445
O2 O2 O3 85.2(2) 2_644 6_445
Nb O2 O3 119.4(4) 1_654 6_445
Ga1 O2 O3 119.4(4) 1_654 6_445
O3 O2 O3 130.8(4) 5_765 6_445
O1 O2 O3 63.0(2) 2_645 6_445
Ga2 O2 O3 65.0(2) 1_545 6_445
Ga3 O2 O3 145.9(3) 4_764 6_445
Ga3 O2 O3 100.7(3) 4_664 6_445
O2 O2 O3 86.6(3) 1_556 6_445
O2 O2 O3 93.4(3) 1_554 6_445
O2 O2 O3 52.3(2) 5_655 6_445
O2 O2 O3 109.6(4) 5_665 6_445
O3 O2 O3 118.0(3) 3_644 6_445
O3 O2 O3 30.6(4) 4_654 6_445
Ga2 O2 O3 118.0(4) 1_556 6_445
O2 O2 O3 47.16(19) 2_544 6_445
O2 O2 O3 148.0(5) 2_654 6_445
O2 O2 O3 82.4(2) 2_645 6_445
Ga1 O2 O3 77.9(2) . 6_445
Nb O2 O3 77.9(2) . 6_445
O3 O2 O3 113.2(3) 3_645 6_445
La O2 O3 47.8(3) 2_544 6_445
O3 O2 O3 61.4(3) 2_545 6_445
Ga2 O2 O3 61.0(5) 2_544 4_655
Ga3 O2 O3 151.7(6) 1_554 4_655
La O2 O3 82.7(5) . 4_655
O3 O2 O3 91.6(5) 2_645 4_655
O2 O2 O3 32.0(3) 4_655 4_655
O2 O2 O3 56.6(3) 3_545 4_655
La O2 O3 42.4(2) 4_655 4_655
O3 O2 O3 134.5(6) 6 4_655
O2 O2 O3 161.4(6) 6_554 4_655
O1 O2 O3 29.4(4) . 4_655
O3 O2 O3 122.6(4) 1_554 4_655
O1 O2 O3 90.1(5) 1_554 4_655
O3 O2 O3 73.5(5) . 4_655
O1 O2 O3 129.1(6) 2_655 4_655
Nb O2 O3 102.7(4) 1_655 4_655
Ga1 O2 O3 102.7(4) 1_655 4_655
O2 O2 O3 91.8(7) 6 4_655
Ga2 O2 O3 148.5(4) . 4_655
O3 O2 O3 93.6(4) 5_665 4_655
La O2 O3 124.7(3) 1_554 4_655
Ga3 O2 O3 102.9(3) 2_645 4_655
Ga3 O2 O3 76.6(3) 2_545 4_655
O3 O2 O3 100.5(2) 3_544 4_655
La O2 O3 96.4(3) 4_654 4_655
La O2 O3 25.29(16) 2_545 4_655
Ga3 O2 O3 77.4(4) . 4_655
O3 O2 O3 153.0(4) 4_764 4_655
Ga3 O2 O3 46.1(2) 4_654 4_655
La O2 O3 129.4(5) 2_655 4_655
O3 O2 O3 66.6(3) 3_545 4_655
Ga2 O2 O3 40.0(2) 2_545 4_655
O2 O2 O3 66.5(4) 5_654 4_655
O2 O2 O3 131.7(4) 5_664 4_655
O3 O2 O3 106.8(5) 4_765 4_655
O2 O2 O3 91.3(3) 2_644 4_655
Nb O2 O3 134.6(3) 1_654 4_655
Ga1 O2 O3 134.6(3) 1_654 4_655
O3 O2 O3 116.6(3) 5_765 4_655
O1 O2 O3 57.2(3) 2_645 4_655
Ga2 O2 O3 69.6(2) 1_545 4_655
Ga3 O2 O3 138.0(3) 4_764 4_655
Ga3 O2 O3 110.7(3) 4_664 4_655
O2 O2 O3 59.4(3) 1_556 4_655
O2 O2 O3 120.6(3) 1_554 4_655
O2 O2 O3 31.0(2) 5_655 4_655
O2 O2 O3 95.1(5) 5_665 4_655
O3 O2 O3 121.6(3) 3_644 4_655
O3 O2 O3 56.99(18) 4_654 4_655
Ga2 O2 O3 96.0(4) 1_556 4_655
O2 O2 O3 69.9(3) 2_544 4_655
O2 O2 O3 160.7(5) 2_654 4_655
O2 O2 O3 62.3(3) 2_645 4_655
Ga1 O2 O3 77.8(2) . 4_655
Nb O2 O3 77.8(2) . 4_655
O3 O2 O3 91.2(4) 3_645 4_655
La O2 O3 75.7(2) 2_544 4_655
O3 O2 O3 70.0(3) 2_545 4_655
O3 O2 O3 28.0(4) 6_445 4_655
Ga2 O2 O3 78.7(6) 2_544 2_644
Ga3 O2 O3 42.8(5) 1_554 2_644
La O2 O3 155.6(6) . 2_644
O3 O2 O3 65.9(5) 2_645 2_644
O2 O2 O3 88.0(4) 4_655 2_644
O2 O2 O3 115.0(2) 3_545 2_644
La O2 O3 99.4(4) 4_655 2_644
O3 O2 O3 79.7(5) 6 2_644
O2 O2 O3 57.5(6) 6_554 2_644
O1 O2 O3 147.1(5) . 2_644
O3 O2 O3 10.7(4) 1_554 2_644
O1 O2 O3 52.4(4) 1_554 2_644
O3 O2 O3 114.6(5) . 2_644
O1 O2 O3 111.8(7) 2_655 2_644
Nb O2 O3 87.9(3) 1_655 2_644
Ga1 O2 O3 87.9(3) 1_655 2_644
O2 O2 O3 140.1(4) 6 2_644
Ga2 O2 O3 86.9(4) . 2_644
O3 O2 O3 124.6(6) 5_665 2_644
La O2 O3 57.1(3) 1_554 2_644
Ga3 O2 O3 45.7(2) 2_645 2_644
Ga3 O2 O3 105.4(4) 2_545 2_644
O3 O2 O3 87.8(4) 3_544 2_644
La O2 O3 24.17(14) 4_654 2_644
La O2 O3 123.9(4) 2_545 2_644
Ga3 O2 O3 133.5(3) . 2_644
O3 O2 O3 44.3(3) 4_764 2_644
Ga3 O2 O3 73.8(3) 4_654 2_644
La O2 O3 102.9(3) 2_655 2_644
O3 O2 O3 158.2(4) 3_545 2_644
Ga2 O2 O3 152.0(4) 2_545 2_644
O2 O2 O3 52.3(4) 5_654 2_644
O2 O2 O3 88.4(6) 5_664 2_644
O3 O2 O3 105.0(4) 4_765 2_644
O2 O2 O3 37.3(4) 2_644 2_644
Nb O2 O3 20.49(14) 1_654 2_644
Ga1 O2 O3 20.49(14) 1_654 2_644
O3 O2 O3 67.1(2) 5_765 2_644
O1 O2 O3 73.8(4) 2_645 2_644
Ga2 O2 O3 54.4(2) 1_545 2_644
Ga3 O2 O3 57.7(2) 4_764 2_644
Ga3 O2 O3 106.7(4) 4_664 2_644
O2 O2 O3 149.3(2) 1_556 2_644
O2 O2 O3 30.7(2) 1_554 2_644
O2 O2 O3 107.8(3) 5_655 2_644
O2 O2 O3 145.7(5) 5_665 2_644
O3 O2 O3 34.6(4) 3_644 2_644
O3 O2 O3 70.3(3) 4_654 2_644
Ga2 O2 O3 142.4(3) 1_556 2_644
O2 O2 O3 93.0(5) 2_544 2_644
O2 O2 O3 77.7(4) 2_654 2_644
O2 O2 O3 96.2(4) 2_645 2_644
Ga1 O2 O3 137.4(4) . 2_644
Nb O2 O3 137.4(4) . 2_644
O3 O2 O3 91.4(4) 3_645 2_644
La O2 O3 68.6(3) 2_544 2_644
O3 O2 O3 122.9(5) 2_545 2_644
O3 O2 O3 99.5(4) 6_445 2_644
O3 O2 O3 118.8(3) 4_655 2_644
Ga2 O2 La 110.9(8) 2_544 2_654
Ga3 O2 La 25.6(4) 1_554 2_654
La O2 La 105.0(4) . 2_654
O3 O2 La 87.8(5) 2_645 2_654
O2 O2 La 138.6(2) 4_655 2_654
O2 O2 La 121.2(4) 3_545 2_654
La O2 La 137.3(4) 4_655 2_654
O3 O2 La 51.7(5) 6 2_654
O2 O2 La 14.52(16) 6_554 2_654
O1 O2 La 159.8(5) . 2_654
O3 O2 La 49.8(4) 1_554 2_654
O1 O2 La 81.2(5) 1_554 2_654
O3 O2 La 112.7(4) . 2_654
O1 O2 La 59.3(5) 2_655 2_654
Nb O2 La 81.8(3) 1_655 2_654
Ga1 O2 La 81.8(3) 1_655 2_654
O2 O2 La 97.6(5) 6 2_654
Ga2 O2 La 36.86(18) . 2_654
O3 O2 La 89.8(4) 5_665 2_654
La O2 La 48.9(2) 1_554 2_654
Ga3 O2 La 73.9(2) 2_645 2_654
Ga3 O2 La 101.2(4) 2_545 2_654
O3 O2 La 76.5(3) 3_544 2_654
La O2 La 74.4(3) 4_654 2_654
La O2 La 152.5(4) 2_545 2_654
Ga3 O2 La 111.2(3) . 2_654
O3 O2 La 24.74(18) 4_764 2_654
Ga3 O2 La 124.6(4) 4_654 2_654
La O2 La 59.77(18) 2_655 2_654
O3 O2 La 119.8(3) 3_545 2_654
Ga2 O2 La 149.5(4) 2_545 2_654
O2 O2 La 104.7(6) 5_654 2_654
O2 O2 La 49.6(3) 5_664 2_654
O3 O2 La 80.6(3) 4_765 2_654
O2 O2 La 82.5(4) 2_644 2_654
Nb O2 La 38.45(14) 1_654 2_654
Ga1 O2 La 38.45(14) 1_654 2_654
O3 O2 La 65.4(3) 5_765 2_654
O1 O2 La 118.5(4) 2_645 2_654
Ga2 O2 La 103.8(3) 1_545 2_654
Ga3 O2 La 43.73(13) 4_764 2_654
Ga3 O2 La 71.4(2) 4_664 2_654
O2 O2 La 129.80(19) 1_556 2_654
O2 O2 La 50.20(19) 1_554 2_654
O2 O2 La 149.2(4) 5_655 2_654
O2 O2 La 93.3(3) 5_665 2_654
O3 O2 La 54.4(2) 3_644 2_654
O3 O2 La 113.7(4) 4_654 2_654
Ga2 O2 La 93.3(2) 1_556 2_654
O2 O2 La 105.1(5) 2_544 2_654
O2 O2 La 25.7(2) 2_654 2_654
O2 O2 La 119.7(2) 2_645 2_654
Ga1 O2 La 106.0(3) . 2_654
Nb O2 La 106.0(3) . 2_654
O3 O2 La 92.8(3) 3_645 2_654
La O2 La 96.3(3) 2_544 2_654
O3 O2 La 110.5(3) 2_545 2_654
O3 O2 La 143.4(5) 6_445 2_654
O3 O2 La 170.5(4) 4_655 2_654
O3 O2 La 52.5(2) 2_644 2_654
Ga2 O2 O3 93.2(7) 2_544 6_554
Ga3 O2 O3 27.0(5) 1_554 6_554
La O2 O3 128.2(5) . 6_554
O3 O2 O3 79.7(5) 2_645 6_554
O2 O2 O3 114.0(3) 4_655 6_554
O2 O2 O3 118.0(3) 3_545 6_554
La O2 O3 123.8(4) 4_655 6_554
O3 O2 O3 65.9(5) 6 6_554
O2 O2 O3 29.9(5) 6_554 6_554
O1 O2 O3 175.2(5) . 6_554
O3 O2 O3 28.0(4) 1_554 6_554
O1 O2 O3 62.6(5) 1_554 6_554
O3 O2 O3 120.3(5) . 6_554
O1 O2 O3 83.9(6) 2_655 6_554
Nb O2 O3 87.9(3) 1_655 6_554
Ga1 O2 O3 87.9(3) 1_655 6_554
O2 O2 O3 120.9(6) 6 6_554
Ga2 O2 O3 59.0(3) . 6_554
O3 O2 O3 104.4(5) 5_665 6_554
La O2 O3 44.0(2) 1_554 6_554
Ga3 O2 O3 61.1(3) 2_645 6_554
Ga3 O2 O3 100.9(4) 2_545 6_554
O3 O2 O3 77.2(4) 3_544 6_554
La O2 O3 49.4(2) 4_654 6_554
La O2 O3 141.5(4) 2_545 6_554
Ga3 O2 O3 128.5(3) . 6_554
O3 O2 O3 27.8(4) 4_764 6_554
Ga3 O2 O3 99.8(4) 4_654 6_554
La O2 O3 81.9(3) 2_655 6_554
O3 O2 O3 139.0(4) 3_545 6_554
Ga2 O2 O3 170.0(4) 2_545 6_554
O2 O2 O3 79.9(5) 5_654 6_554
O2 O2 O3 64.2(5) 5_664 6_554
O3 O2 O3 95.7(4) 4_765 6_554
O2 O2 O3 62.2(4) 2_644 6_554
Nb O2 O3 20.50(15) 1_654 6_554
Ga1 O2 O3 20.50(15) 1_654 6_554
O3 O2 O3 67.1(3) 5_765 6_554
O1 O2 O3 99.7(5) 2_645 6_554
Ga2 O2 O3 81.7(3) 1_545 6_554
Ga3 O2 O3 48.7(2) 4_764 6_554
Ga3 O2 O3 85.1(3) 4_664 6_554
O2 O2 O3 149.3(2) 1_556 6_554
O2 O2 O3 30.7(2) 1_554 6_554
O2 O2 O3 134.0(4) 5_655 6_554
O2 O2 O3 117.6(4) 5_665 6_554
O3 O2 O3 42.6(3) 3_644 6_554
O3 O2 O3 91.3(4) 4_654 6_554
Ga2 O2 O3 118.0(3) 1_556 6_554
O2 O2 O3 96.7(6) 2_544 6_554
O2 O2 O3 49.6(3) 2_654 6_554
O2 O2 O3 113.8(4) 2_645 6_554
Ga1 O2 O3 120.4(3) . 6_554
Nb O2 O3 120.4(3) . 6_554
O3 O2 O3 96.2(4) 3_645 6_554
La O2 O3 79.4(3) 2_544 6_554
O3 O2 O3 115.7(5) 2_545 6_554
O3 O2 O3 121.9(5) 6_445 6_554
O3 O2 O3 145.8(4) 4_655 6_554
O3 O2 O3 28.1(2) 2_644 6_554
La O2 O3 24.97(14) 2_654 6_554
Ga2 O2 O3 50.3(4) 2_544 5_655
Ga3 O2 O3 121.4(6) 1_554 5_655
La O2 O3 116.1(5) . 5_655
O3 O2 O3 74.3(4) 2_645 5_655
O2 O2 O3 11.9(4) 4_655 5_655
O2 O2 O3 71.4(4) 3_545 5_655
La O2 O3 40.0(3) 4_655 5_655
O3 O2 O3 130.5(4) 6 5_655
O2 O2 O3 138.7(9) 6_554 5_655
O1 O2 O3 62.4(4) . 5_655
O3 O2 O3 89.0(5) 1_554 5_655
O1 O2 O3 69.6(4) 1_554 5_655
O3 O2 O3 84.1(4) . 5_655
O1 O2 O3 162.8(7) 2_655 5_655
Nb O2 O3 100.3(3) 1_655 5_655
Ga1 O2 O3 100.3(3) 1_655 5_655
O2 O2 O3 119.9(7) 6 5_655
Ga2 O2 O3 161.8(5) . 5_655
O3 O2 O3 117.7(3) 5_665 5_655
La O2 O3 109.9(4) 1_554 5_655
Ga3 O2 O3 77.1(2) 2_645 5_655
Ga3 O2 O3 87.3(2) 2_545 5_655
O3 O2 O3 103.4(3) 3_544 5_655
La O2 O3 63.8(3) 4_654 5_655
La O2 O3 49.11(18) 2_545 5_655
Ga3 O2 O3 98.8(4) . 5_655
O3 O2 O3 123.0(3) 4_764 5_655
Ga3 O2 O3 17.1(2) 4_654 5_655
La O2 O3 147.0(4) 2_655 5_655
O3 O2 O3 98.8(3) 3_545 5_655
Ga2 O2 O3 71.0(3) 2_545 5_655
O2 O2 O3 32.9(3) 5_654 5_655
O2 O2 O3 140.4(5) 5_664 5_655
O3 O2 O3 116.9(3) 4_765 5_655
O2 O2 O3 60.10(19) 2_644 5_655
Nb O2 O3 101.3(3) 1_654 5_655
Ga1 O2 O3 101.3(3) 1_654 5_655
O3 O2 O3 102.8(3) 5_765 5_655
O1 O2 O3 34.98(16) 2_645 5_655
Ga2 O2 O3 38.51(18) 1_545 5_655
Ga3 O2 O3 118.3(3) 4_764 5_655
Ga3 O2 O3 128.4(3) 4_664 5_655
O2 O2 O3 86.6(3) 1_556 5_655
O2 O2 O3 93.4(3) 1_554 5_655
O2 O2 O3 36.5(3) 5_655 5_655
O2 O2 O3 128.8(5) 5_665 5_655
O3 O2 O3 92.8(3) 3_644 5_655
O3 O2 O3 36.1(4) 4_654 5_655
Ga2 O2 O3 127.5(4) 1_556 5_655
O2 O2 O3 71.8(2) 2_544 5_655
O2 O2 O3 161.0(7) 2_654 5_655
O2 O2 O3 59.8(2) 2_645 5_655
Ga1 O2 O3 104.9(2) . 5_655
Nb O2 O3 104.9(2) . 5_655
O3 O2 O3 89.5(3) 3_645 5_655
La O2 O3 61.8(2) 2_544 5_655
O3 O2 O3 89.7(2) 2_545 5_655
O3 O2 O3 28.3(2) 6_445 5_655
O3 O2 O3 33.8(4) 4_655 5_655
O3 O2 O3 85.1(3) 2_644 5_655
La O2 O3 137.6(4) 2_654 5_655
O3 O2 O3 112.8(4) 6_554 5_655
Ga2 O2 O2 111.5(6) 2_544 3_645
Ga3 O2 O2 59.2(3) 1_554 3_645
La O2 O2 135.7(4) . 3_645
O3 O2 O2 6.8(6) 2_645 3_645
O2 O2 O2 84.4(7) 4_655 3_645
O2 O2 O2 144.4(7) 3_545 3_645
La O2 O2 52.7(3) 4_655 3_645
O3 O2 O2 58.7(3) 6 3_645
O2 O2 O2 98.37(16) 6_554 3_645
O1 O2 O2 103.2(4) . 3_645
O3 O2 O2 51.1(4) 1_554 3_645
O1 O2 O2 102.7(4) 1_554 3_645
O3 O2 O2 55.8(4) . 3_645
O1 O2 O2 117.3(3) 2_655 3_645
Nb O2 O2 38.51(19) 1_655 3_645
Ga1 O2 O2 38.51(19) 1_655 3_645
O2 O2 O2 96.44(9) 6 3_645
Ga2 O2 O2 116.3(3) . 3_645
O3 O2 O2 167.8(5) 5_665 3_645
La O2 O2 115.65(19) 1_554 3_645
Ga3 O2 O2 14.0(3) 2_645 3_645
Ga3 O2 O2 155.5(4) 2_545 3_645
O3 O2 O2 147.0(4) 3_544 3_645
La O2 O2 66.1(3) 4_654 3_645
La O2 O2 118.0(4) 2_545 3_645
Ga3 O2 O2 77.46(15) . 3_645
O3 O2 O2 60.1(2) 4_764 3_645
Ga3 O2 O2 78.7(3) 4_654 3_645
La O2 O2 83.55(19) 2_655 3_645
O3 O2 O2 142.3(3) 3_545 3_645
Ga2 O2 O2 98.6(2) 2_545 3_645
O2 O2 O2 61.0(4) 5_654 3_645
O2 O2 O2 134.3(5) 5_664 3_645
O3 O2 O2 61.8(2) 4_765 3_645
O2 O2 O2 30.4(5) 2_644 3_645
Nb O2 O2 54.10(16) 1_654 3_645
Ga1 O2 O2 54.10(16) 1_654 3_645
O3 O2 O2 30.23(17) 5_765 3_645
O1 O2 O2 38.7(2) 2_645 3_645
Ga2 O2 O2 40.1(2) 1_545 3_645
Ga3 O2 O2 46.36(11) 4_764 3_645
Ga3 O2 O2 155.7(3) 4_664 3_645
O2 O2 O2 90.0 1_556 3_645
O2 O2 O2 90.0 1_554 3_645
O2 O2 O2 64.5(3) 5_655 3_645
O2 O2 O2 128.4(4) 5_665 3_645
O3 O2 O2 32.1(2) 3_644 3_645
O3 O2 O2 93.7(3) 4_654 3_645
Ga2 O2 O2 108.06(17) 1_556 3_645
O2 O2 O2 136.7(4) 2_544 3_645
O2 O2 O2 104.16(16) 2_654 3_645
O2 O2 O2 39.3(4) 2_645 3_645
Ga1 O2 O2 163.3(2) . 3_645
Nb O2 O2 163.3(2) . 3_645
O3 O2 O2 35.6(3) 3_645 3_645
La O2 O2 112.3(3) 2_544 3_645
O3 O2 O2 162.6(4) 2_545 3_645
O3 O2 O2 101.3(4) 6_445 3_645
O3 O2 O2 93.6(3) 4_655 3_645
O3 O2 O2 59.3(2) 2_644 3_645
La O2 O2 84.73(16) 2_654 3_645
O3 O2 O2 74.51(19) 6_554 3_645
O3 O2 O2 73.1(3) 5_655 3_645
Ga2 O2 O2 152.2(6) 2_544 4_765
Ga3 O2 O2 33.3(6) 1_554 4_765
La O2 O2 96.5(5) . 4_765
O3 O2 O2 58.7(3) 2_645 4_765
O2 O2 O2 144.4(7) 4_655 4_765
O2 O2 O2 155.6(7) 3_545 4_765
La O2 O2 101.7(3) 4_655 4_765
O3 O2 O2 6.8(6) 6 4_765
O2 O2 O2 57.8(5) 6_554 4_765
O1 O2 O2 123.4(5) . 4_765
O3 O2 O2 65.0(3) 1_554 4_765
O1 O2 O2 121.9(4) 1_554 4_765
O3 O2 O2 67.7(3) . 4_765
O1 O2 O2 58.4(3) 2_655 4_765
Nb O2 O2 38.51(19) 1_655 4_765
Ga1 O2 O2 38.51(19) 1_655 4_765
O2 O2 O2 65.7(5) 6 4_765
Ga2 O2 O2 59.6(3) . 4_765
O3 O2 O2 108.7(5) 5_665 4_765
La O2 O2 93.9(3) 1_554 4_765
Ga3 O2 O2 58.21(12) 2_645 4_765
Ga3 O2 O2 138.7(4) 2_545 4_765
O3 O2 O2 117.4(4) 3_544 4_765
La O2 O2 97.78(16) 4_654 4_765
La O2 O2 159.1(3) 2_545 4_765
Ga3 O2 O2 69.27(19) . 4_765
O3 O2 O2 32.2(3) 4_764 4_765
Ga3 O2 O2 136.8(3) 4_654 4_765
La O2 O2 30.2(2) 2_655 4_765
O3 O2 O2 115.7(4) 3_545 4_765
Ga2 O2 O2 111.06(18) 2_545 4_765
O2 O2 O2 114.5(3) 5_654 4_765
O2 O2 O2 81.9(4) 5_664 4_765
O3 O2 O2 36.7(3) 4_765 4_765
O2 O2 O2 79.3(2) 2_644 4_765
Nb O2 O2 54.10(16) 1_654 4_765
Ga1 O2 O2 54.10(16) 1_654 4_765
O3 O2 O2 30.22(17) 5_765 4_765
O1 O2 O2 98.1(2) 2_645 4_765
Ga2 O2 O2 97.9(2) 1_545 4_765
Ga3 O2 O2 18.74(17) 4_764 4_765
Ga3 O2 O2 98.3(4) 4_664 4_765
O2 O2 O2 90.0 1_556 4_765
O2 O2 O2 89.999(2) 1_554 4_765
O2 O2 O2 111.6(3) 5_655 4_765
O2 O2 O2 82.8(4) 5_665 4_765
O3 O2 O2 48.1(2) 3_644 4_765
O3 O2 O2 143.7(3) 4_654 4_765
Ga2 O2 O2 69.3(2) 1_556 4_765
O2 O2 O2 149.2(4) 2_544 4_765
O2 O2 O2 49.4(2) 2_654 4_765
O2 O2 O2 80.5(2) 2_645 4_765
Ga1 O2 O2 118.9(4) . 4_765
Nb O2 O2 118.9(4) . 4_765
O3 O2 O2 50.12(19) 3_645 4_765
La O2 O2 138.8(2) 2_544 4_765
O3 O2 O2 137.0(4) 2_545 4_765
O3 O2 O2 161.1(4) 6_445 4_765
O3 O2 O2 140.8(3) 4_655 4_765
O3 O2 O2 74.51(18) 2_644 4_765
La O2 O2 45.0(2) 2_654 4_765
O3 O2 O2 59.4(2) 6_554 4_765
O3 O2 O2 132.9(3) 5_655 4_765
O2 O2 O2 60.0 3_645 4_765
Ga2 O2 O1 88.6(7) 2_544 2_654
Ga3 O2 O1 50.1(5) 1_554 2_654
La O2 O1 98.2(5) . 2_654
O3 O2 O1 111.2(6) 2_645 2_654
O2 O2 O1 124.8(3) 4_655 2_654
O2 O2 O1 94.8(4) 3_545 2_654
La O2 O1 156.7(5) 4_655 2_654
O3 O2 O1 77.2(5) 6 2_654
O2 O2 O1 13.0(4) 6_554 2_654
O1 O2 O1 149.8(4) . 2_654
O3 O2 O1 60.5(5) 1_554 2_654
O1 O2 O1 62.2(3) 1_554 2_654
O3 O2 O1 138.1(5) . 2_654
O1 O2 O1 61.9(4) 2_655 2_654
Nb O2 O1 108.4(3) 1_655 2_654
Ga1 O2 O1 108.4(3) 1_655 2_654
O2 O2 O1 109.2(6) 6 2_654
Ga2 O2 O1 33.7(3) . 2_654
O3 O2 O1 71.3(4) 5_665 2_654
La O2 O1 23.91(18) 1_554 2_654
Ga3 O2 O1 93.8(3) 2_645 2_654
Ga3 O2 O1 74.9(3) 2_545 2_654
O3 O2 O1 50.0(3) 3_544 2_654
La O2 O1 71.3(4) 4_654 2_654
La O2 O1 125.9(3) 2_545 2_654
Ga3 O2 O1 130.0(4) . 2_654
O3 O2 O1 49.7(3) 4_764 2_654
Ga3 O2 O1 113.7(4) 4_654 2_654
La O2 O1 78.0(3) 2_655 2_654
O3 O2 O1 106.0(3) 3_545 2_654
Ga2 O2 O1 150.5(3) 2_545 2_654
O2 O2 O1 102.1(6) 5_654 2_654
O2 O2 O1 31.3(4) 5_664 2_654
O3 O2 O1 104.2(4) 4_765 2_654
O2 O2 O1 94.3(6) 2_644 2_654
Nb O2 O1 53.5(2) 1_654 2_654
Ga1 O2 O1 53.5(2) 1_654 2_654
O3 O2 O1 91.7(3) 5_765 2_654
O1 O2 O1 131.3(7) 2_645 2_654
Ga2 O2 O1 111.4(4) 1_545 2_654
Ga3 O2 O1 70.2(2) 4_764 2_654
Ga3 O2 O1 51.9(2) 4_664 2_654
O2 O2 O1 141.9(3) 1_556 2_654
O2 O2 O1 38.1(3) 1_554 2_654
O2 O2 O1 164.6(5) 5_655 2_654
O2 O2 O1 91.1(3) 5_665 2_654
O3 O2 O1 74.6(3) 3_644 2_654
O3 O2 O1 96.8(4) 4_654 2_654
Ga2 O2 O1 100.2(3) 1_556 2_654
O2 O2 O1 78.7(4) 2_544 2_654
O2 O2 O1 31.1(4) 2_654 2_654
O2 O2 O1 144.9(3) 2_645 2_654
Ga1 O2 O1 87.3(2) . 2_654
Nb O2 O1 87.3(2) . 2_654
O3 O2 O1 119.4(3) 3_645 2_654
La O2 O1 74.2(3) 2_544 2_654
O3 O2 O1 86.2(3) 2_545 2_654
O3 O2 O1 121.7(4) 6_445 2_654
O3 O2 O1 148.3(4) 4_655 2_654
O3 O2 O1 57.5(3) 2_644 2_654
La O2 O1 26.67(10) 2_654 2_654
O3 O2 O1 33.2(2) 6_554 2_654
O3 O2 O1 130.6(5) 5_655 2_654
O2 O2 O1 106.73(18) 3_645 2_654
O2 O2 O1 70.8(2) 4_765 2_654
Ga2 O2 O2 65.1(3) 2_544 2_545
Ga3 O2 O2 167.9(7) 1_554 2_545
La O2 O2 47.9(4) . 2_545
O3 O2 O2 127.8(8) 2_645 2_545
O2 O2 O2 63.0(2) 4_655 2_545
O2 O2 O2 32.4(4) 3_545 2_545
La O2 O2 79.0(4) 4_655 2_545
O3 O2 O2 136.6(8) 6 2_545
O2 O2 O2 130.0(3) 6_554 2_545
O1 O2 O2 30.6(3) . 2_545
O3 O2 O2 153.4(5) 1_554 2_545
O1 O2 O2 93.2(4) 1_554 2_545
O3 O2 O2 89.7(6) . 2_545
O1 O2 O2 93.2(5) 2_655 2_545
Nb O2 O2 121.8(7) 1_655 2_545
Ga1 O2 O2 121.8(7) 1_655 2_545
O2 O2 O2 76.1(6) 6 2_545
Ga2 O2 O2 108.1(4) . 2_545
O3 O2 O2 53.6(3) 5_665 2_545
La O2 O2 106.0(4) 1_554 2_545
Ga3 O2 O2 142.8(5) 2_645 2_545
Ga3 O2 O2 48.94(18) 2_545 2_545
O3 O2 O2 73.1(4) 3_544 2_545
La O2 O2 120.5(3) 4_654 2_545
La O2 O2 22.39(7) 2_545 2_545
Ga3 O2 O2 78.0(5) . 2_545
O3 O2 O2 166.4(4) 4_764 2_545
Ga3 O2 O2 75.58(12) 4_654 2_545
La O2 O2 112.3(5) 2_655 2_545
O3 O2 O2 28.9(3) 3_545 2_545
Ga2 O2 O2 39.7(3) 2_545 2_545
O2 O2 O2 99.2(3) 5_654 2_545
O2 O2 O2 93.8(4) 5_664 2_545
O3 O2 O2 109.7(6) 4_765 2_545
O2 O2 O2 130.4(3) 2_644 2_545
Nb O2 O2 163.7(5) 1_654 2_545
Ga1 O2 O2 163.7(5) 1_654 2_545
O3 O2 O2 143.0(7) 5_765 2_545
O1 O2 O2 97.5(4) 2_645 2_545
Ga2 O2 O2 108.6(3) 1_545 2_545
Ga3 O2 O2 158.3(6) 4_764 2_545
Ga3 O2 O2 71.9(3) 4_664 2_545
O2 O2 O2 57.6(4) 1_556 2_545
O2 O2 O2 122.4(4) 1_554 2_545
O2 O2 O2 67.2(4) 5_655 2_545
O2 O2 O2 61.9(4) 5_665 2_545
O3 O2 O2 162.0(4) 3_644 2_545
O3 O2 O2 74.2(2) 4_654 2_545
Ga2 O2 O2 72.6(4) 1_556 2_545
O2 O2 O2 54.63(15) 2_544 2_545
O2 O2 O2 120.4(5) 2_654 2_545
O2 O2 O2 94.0(5) 2_645 2_545
Ga1 O2 O2 37.56(19) . 2_545
Nb O2 O2 37.56(19) . 2_545
O3 O2 O2 113.9(6) 3_645 2_545
La O2 O2 76.2(2) 2_544 2_545
O3 O2 O2 35.0(3) 2_545 2_545
O3 O2 O2 47.67(18) 6_445 2_545
O3 O2 O2 40.3(2) 4_655 2_545
O3 O2 O2 143.7(4) 2_644 2_545
La O2 O2 143.3(4) 2_654 2_545
O3 O2 O2 149.8(5) 6_554 2_545
O3 O2 O2 70.4(2) 5_655 2_545
O2 O2 O2 131.6(5) 3_645 2_545
O2 O2 O2 141.6(3) 4_765 2_545
O1 O2 O2 121.0(4) 2_654 2_545
Ga2 O2 O2 145.4(6) 2_544 2_655
Ga3 O2 O2 81.8(3) 1_554 2_655
La O2 O2 43.0(4) . 2_655
O3 O2 O2 98.0(5) 2_645 2_655
O2 O2 O2 146.4(3) 4_655 2_655
O2 O2 O2 107.0(6) 3_545 2_655
La O2 O2 108.8(7) 4_655 2_655
O3 O2 O2 50.6(3) 6 2_655
O2 O2 O2 76.8(5) 6_554 2_655
O1 O2 O2 85.1(6) . 2_655
O3 O2 O2 116.6(4) 1_554 2_655
O1 O2 O2 143.0(6) 1_554 2_655
O3 O2 O2 66.1(4) . 2_655
O1 O2 O2 25.1(5) 2_655 2_655
Nb O2 O2 65.0(3) 1_655 2_655
Ga1 O2 O2 65.0(3) 1_655 2_655
O2 O2 O2 24.3(3) 6 2_655
Ga2 O2 O2 51.92(19) . 2_655
O3 O2 O2 65.1(4) 5_665 2_655
La O2 O2 103.8(4) 1_554 2_655
Ga3 O2 O2 107.7(2) 2_645 2_655
Ga3 O2 O2 101.6(4) 2_545 2_655
O3 O2 O2 98.1(4) 3_544 2_655
La O2 O2 148.3(4) 4_654 2_655
La O2 O2 111.2(5) 2_545 2_655
Ga3 O2 O2 47.0(3) . 2_655
O3 O2 O2 80.2(2) 4_764 2_655
Ga3 O2 O2 160.2(6) 4_654 2_655
La O2 O2 23.39(8) 2_655 2_655
O3 O2 O2 62.2(4) 3_545 2_655
Ga2 O2 O2 74.7(4) 2_545 2_655
O2 O2 O2 163.6(6) 5_654 2_655
O2 O2 O2 67.4(2) 5_664 2_655
O3 O2 O2 41.9(2) 4_765 2_655
O2 O2 O2 130.4(3) 2_644 2_655
Nb O2 O2 104.4(2) 1_654 2_655
Ga1 O2 O2 104.4(2) 1_654 2_655
O3 O2 O2 75.5(3) 5_765 2_655
O1 O2 O2 127.2(6) 2_645 2_655
Ga2 O2 O2 141.7(4) 1_545 2_655
Ga3 O2 O2 72.29(9) 4_764 2_655
Ga3 O2 O2 67.1(3) 4_664 2_655
O2 O2 O2 57.6(4) 1_556 2_655
O2 O2 O2 122.4(4) 1_554 2_655
O2 O2 O2 108.9(7) 5_655 2_655
O2 O2 O2 29.5(3) 5_665 2_655
O3 O2 O2 101.6(2) 3_644 2_655
O3 O2 O2 162.0(4) 4_654 2_655
Ga2 O2 O2 18.5(2) 1_556 2_655
O2 O2 O2 120.4(5) 2_544 2_655
O2 O2 O2 54.63(15) 2_654 2_655
O2 O2 O2 94.0(5) 2_645 2_655
Ga1 O2 O2 68.6(3) . 2_655
Nb O2 O2 68.6(3) . 2_655
O3 O2 O2 71.7(3) 3_645 2_655
La O2 O2 142.9(4) 2_544 2_655
O3 O2 O2 89.6(4) 2_545 2_655
O3 O2 O2 136.2(5) 6_445 2_655
O3 O2 O2 114.4(5) 4_655 2_655
O3 O2 O2 124.2(3) 2_644 2_655
La O2 O2 75.0(2) 2_654 2_655
O3 O2 O2 99.6(3) 6_554 2_655
O3 O2 O2 144.3(6) 5_655 2_655
O2 O2 O2 102.91(16) 3_645 2_655
O2 O2 O2 53.6(2) 4_765 2_655
O1 O2 O2 85.0(4) 2_654 2_655
O2 O2 O2 89.5(5) 2_545 2_655
Ga2 O2 O2 91.4(7) 2_544 4_656
Ga3 O2 O2 140.4(7) 1_554 4_656
La O2 O2 67.3(3) . 4_656
O3 O2 O2 82.3(6) 2_645 4_656
O2 O2 O2 60.8(2) 4_655 4_656
O2 O2 O2 75.88(9) 3_545 4_656
La O2 O2 38.4(4) 4_655 4_656
O3 O2 O2 106.6(7) 6 4_656
O2 O2 O2 163.2(8) 6_554 4_656
O1 O2 O2 16.1(2) . 4_656
O3 O2 O2 134.6(6) 1_554 4_656
O1 O2 O2 121.0(5) 1_554 4_656
O3 O2 O2 46.6(3) . 4_656
O1 O2 O2 107.0(6) 2_655 4_656
Nb O2 O2 78.9(4) 1_655 4_656
Ga1 O2 O2 78.9(4) 1_655 4_656
O2 O2 O2 62.5(4) 6 4_656
Ga2 O2 O2 134.5(4) . 4_656
O3 O2 O2 93.9(4) 5_665 4_656
La O2 O2 151.2(4) 1_554 4_656
Ga3 O2 O2 100.6(4) 2_645 4_656
Ga3 O2 O2 94.7(3) 2_545 4_656
O3 O2 O2 119.4(4) 3_544 4_656
La O2 O2 120.9(4) 4_654 4_656
La O2 O2 47.1(3) 2_545 4_656
Ga3 O2 O2 46.51(16) . 4_656
O3 O2 O2 140.3(4) 4_764 4_656
Ga3 O2 O2 73.9(4) 4_654 4_656
La O2 O2 98.6(3) 2_655 4_656
O3 O2 O2 59.0(3) 3_545 4_656
Ga2 O2 O2 14.85(10) 2_545 4_656
O2 O2 O2 89.4(6) 5_654 4_656
O2 O2 O2 133.6(5) 5_664 4_656
O3 O2 O2 77.2(3) 4_765 4_656
O2 O2 O2 100.7(6) 2_644 4_656
Nb O2 O2 141.2(4) 1_654 4_656
Ga1 O2 O2 141.2(4) 1_654 4_656
O3 O2 O2 98.2(4) 5_765 4_656
O1 O2 O2 63.5(5) 2_645 4_656
Ga2 O2 O2 82.8(4) 1_545 4_656
Ga3 O2 O2 118.7(4) 4_764 4_656
Ga3 O2 O2 113.2(3) 4_664 4_656
O2 O2 O2 29.2(2) 1_556 4_656
O2 O2 O2 150.8(2) 1_554 4_656
O2 O2 O2 29.3(5) 5_655 4_656
O2 O2 O2 75.5(4) 5_665 4_656
O3 O2 O2 119.4(4) 3_644 4_656
O3 O2 O2 87.6(4) 4_654 4_656
Ga2 O2 O2 69.40(18) 1_556 4_656
O2 O2 O2 95.0(4) 2_544 4_656
O2 O2 O2 140.9(5) 2_654 4_656
O2 O2 O2 48.2(3) 2_645 4_656
Ga1 O2 O2 78.0(2) . 4_656
Nb O2 O2 78.0(2) . 4_656
O3 O2 O2 69.1(3) 3_645 4_656
La O2 O2 106.1(3) 2_544 4_656
O3 O2 O2 81.4(3) 2_545 4_656
O3 O2 O2 58.8(3) 6_445 4_656
O3 O2 O2 30.9(3) 4_655 4_656
O3 O2 O2 137.2(4) 2_644 4_656
La O2 O2 157.6(3) 2_654 4_656
O3 O2 O2 161.6(4) 6_554 4_656
O3 O2 O2 58.1(4) 5_655 4_656
O2 O2 O2 87.3(3) 3_645 4_656
O2 O2 O2 113.4(2) 4_765 4_656
O1 O2 O2 164.9(4) 2_654 4_656
O2 O2 O2 46.4(3) 2_545 4_656
O2 O2 O2 86.5(4) 2_655 4_656
Ga2 O2 O2 91.4(7) 2_544 3_546
Ga3 O2 O2 149.7(7) 1_554 3_546
La O2 O2 40.4(4) . 3_546
O3 O2 O2 107.6(6) 2_645 3_546
O2 O2 O2 75.88(9) 4_655 3_546
O2 O2 O2 60.8(2) 3_545 3_546
La O2 O2 66.6(3) 4_655 3_546
O3 O2 O2 110.3(6) 6 3_546
O2 O2 O2 138.7(6) 6_554 3_546
O1 O2 O2 16.1(2) . 3_546
O3 O2 O2 162.8(6) 1_554 3_546
O1 O2 O2 121.0(5) 1_554 3_546
O3 O2 O2 62.6(3) . 3_546
O1 O2 O2 85.0(6) 2_655 3_546
Nb O2 O2 93.7(3) 1_655 3_546
Ga1 O2 O2 93.7(3) 1_655 3_546
O2 O2 O2 51.7(3) 6 3_546
Ga2 O2 O2 109.6(4) . 3_546
O3 O2 O2 66.0(4) 5_665 3_546
La O2 O2 130.5(4) 1_554 3_546
Ga3 O2 O2 127.2(4) 2_645 3_546
Ga3 O2 O2 75.4(4) 2_545 3_546
O3 O2 O2 97.3(4) 3_544 3_546
La O2 O2 140.5(4) 4_654 3_546
La O2 O2 43.4(3) 2_545 3_546
Ga3 O2 O2 49.54(15) . 3_546
O3 O2 O2 148.4(4) 4_764 3_546
Ga3 O2 O2 90.1(4) 4_654 3_546
La O2 O2 90.7(3) 2_655 3_546
O3 O2 O2 30.8(3) 3_545 3_546
Ga2 O2 O2 14.85(10) 2_545 3_546
O2 O2 O2 111.0(5) 5_654 3_546
O2 O2 O2 105.4(5) 5_664 3_546
O3 O2 O2 81.7(3) 4_765 3_546
O2 O2 O2 128.8(5) 2_644 3_546
Nb O2 O2 166.2(3) 1_654 3_546
Ga1 O2 O2 166.2(3) 1_654 3_546
O3 O2 O2 115.2(4) 5_765 3_546
O1 O2 O2 91.4(5) 2_645 3_546
Ga2 O2 O2 109.7(4) 1_545 3_546
Ga3 O2 O2 130.3(3) 4_764 3_546
Ga3 O2 O2 85.2(3) 4_664 3_546
O2 O2 O2 29.2(2) 1_556 3_546
O2 O2 O2 150.8(2) 1_554 3_546
O2 O2 O2 57.0(4) 5_655 3_546
O2 O2 O2 51.2(4) 5_665 3_546
O3 O2 O2 144.1(4) 3_644 3_546
O3 O2 O2 96.2(4) 4_654 3_546
Ga2 O2 O2 52.5(2) 1_556 3_546
O2 O2 O2 83.1(5) 2_544 3_546
O2 O2 O2 119.2(5) 2_654 3_546
O2 O2 O2 74.2(4) 2_645 3_546
Ga1 O2 O2 50.7(3) . 3_546
Nb O2 O2 50.7(3) . 3_546
O3 O2 O2 87.1(3) 3_645 3_546
La O2 O2 103.9(3) 2_544 3_546
O3 O2 O2 59.0(4) 2_545 3_546
O3 O2 O2 65.9(4) 6_445 3_546
O3 O2 O2 44.5(3) 4_655 3_546
O3 O2 O2 163.2(4) 2_644 3_546
La O2 O2 144.3(4) 2_654 3_546
O3 O2 O2 168.6(4) 6_554 3_546
O3 O2 O2 78.1(4) 5_655 3_546
O2 O2 O2 113.4(2) 3_645 3_546
O2 O2 O2 116.4(3) 4_765 3_546
O1 O2 O2 136.7(4) 2_654 3_546
O2 O2 O2 28.5(4) 2_545 3_546
O2 O2 O2 71.1(4) 2_655 3_546
O2 O2 O2 28.24(18) 4_656 3_546
Ga2 O2 O2 39.1(6) 2_544 4_654
Ga3 O2 O2 80.2(5) 1_554 4_654
La O2 O2 136.7(5) . 4_654
O3 O2 O2 93.8(6) 2_645 4_654
O2 O2 O2 60.8(2) 4_655 4_654
O2 O2 O2 75.88(9) 3_545 4_654
La O2 O2 99.2(5) 4_655 4_654
O3 O2 O2 119.1(6) 6 4_654
O2 O2 O2 74.7(6) 6_554 4_654
O1 O2 O2 119.5(6) . 4_654
O3 O2 O2 50.3(4) 1_554 4_654
O1 O2 O2 15.42(18) 1_554 4_654
O3 O2 O2 138.0(5) . 4_654
O1 O2 O2 126.7(7) 2_655 4_654
Nb O2 O2 123.8(4) 1_655 4_654
Ga1 O2 O2 123.8(4) 1_655 4_654
O2 O2 O2 174.7(6) 6 4_654
Ga2 O2 O2 99.0(4) . 4_654
O3 O2 O2 102.3(5) 5_665 4_654
La O2 O2 47.98(13) 1_554 4_654
Ga3 O2 O2 76.7(3) 2_645 4_654
Ga3 O2 O2 70.8(3) 2_545 4_654
O3 O2 O2 62.8(3) 3_544 4_654
La O2 O2 21.48(17) 4_654 4_654
La O2 O2 86.7(3) 2_545 4_654
Ga3 O2 O2 160.5(4) . 4_654
O3 O2 O2 81.5(4) 4_764 4_654
Ga3 O2 O2 48.1(3) 4_654 4_654
La O2 O2 138.2(4) 2_655 4_654
O3 O2 O2 123.2(4) 3_545 4_654
Ga2 O2 O2 131.4(3) 2_545 4_654
O2 O2 O2 39.4(5) 5_654 4_654
O2 O2 O2 85.8(5) 5_664 4_654
O3 O2 O2 144.2(4) 4_765 4_654
O2 O2 O2 57.0(4) 2_644 4_654
Nb O2 O2 59.6(2) 1_654 4_654
Ga1 O2 O2 59.6(2) 1_654 4_654
O3 O2 O2 105.1(4) 5_765 4_654
O1 O2 O2 77.2(5) 2_645 4_654
Ga2 O2 O2 57.9(3) 1_545 4_654
Ga3 O2 O2 97.4(3) 4_764 4_654
Ga3 O2 O2 92.5(3) 4_664 4_654
O2 O2 O2 150.8(2) 1_556 4_654
O2 O2 O2 29.2(2) 1_554 4_654
O2 O2 O2 100.2(5) 5_655 4_654
O2 O2 O2 143.0(5) 5_665 4_654
O3 O2 O2 72.7(3) 3_644 4_654
O3 O2 O2 35.0(3) 4_654 4_654
Ga2 O2 O2 162.2(4) 1_556 4_654
O2 O2 O2 55.0(4) 2_544 4_654
O2 O2 O2 96.6(5) 2_654 4_654
O2 O2 O2 110.2(5) 2_645 4_654
Ga1 O2 O2 107.1(3) . 4_654
Nb O2 O2 107.1(3) . 4_654
O3 O2 O2 122.9(4) 3_645 4_654
La O2 O2 29.23(19) 2_544 4_654
O3 O2 O2 87.5(4) 2_545 4_654
O3 O2 O2 65.6(4) 6_445 4_654
O3 O2 O2 91.7(3) 4_655 4_654
O3 O2 O2 39.8(2) 2_644 4_654
La O2 O2 78.9(2) 2_654 4_654
O3 O2 O2 56.4(2) 6_554 4_654
O3 O2 O2 64.8(4) 5_655 4_654
O2 O2 O2 87.3(3) 3_645 4_654
O2 O2 O2 113.4(2) 4_765 4_654
O1 O2 O2 65.9(3) 2_654 4_654
O2 O2 O2 104.2(4) 2_545 4_654
O2 O2 O2 150.8(5) 2_655 4_654
O2 O2 O2 121.6(4) 4_656 4_654
O2 O2 O2 130.0(3) 3_546 4_654
Ga2 O2 O2 39.1(6) 2_544 3_544
Ga3 O2 O2 85.6(6) 1_554 3_544
La O2 O2 110.7(6) . 3_544
O3 O2 O2 120.1(6) 2_645 3_544
O2 O2 O2 75.88(9) 4_655 3_544
O2 O2 O2 60.8(2) 3_545 3_544
La O2 O2 123.1(5) 4_655 3_544
O3 O2 O2 123.1(7) 6 3_544
O2 O2 O2 62.0(5) 6_554 3_544
O1 O2 O2 119.5(6) . 3_544
O3 O2 O2 67.3(4) 1_554 3_544
O1 O2 O2 15.42(18) 1_554 3_544
O3 O2 O2 166.0(5) . 3_544
O1 O2 O2 102.6(7) 2_655 3_544
Nb O2 O2 144.4(4) 1_655 3_544
Ga1 O2 O2 144.4(4) 1_655 3_544
O2 O2 O2 146.8(4) 6 3_544
Ga2 O2 O2 77.9(4) . 3_544
O3 O2 O2 75.0(5) 5_665 3_544
La O2 O2 26.36(15) 1_554 3_544
Ga3 O2 O2 101.1(3) 2_645 3_544
Ga3 O2 O2 48.4(3) 2_545 3_544
O3 O2 O2 35.0(4) 3_544 3_544
La O2 O2 47.77(14) 4_654 3_544
La O2 O2 84.0(3) 2_545 3_544
Ga3 O2 O2 169.1(3) . 3_544
O3 O2 O2 86.3(4) 4_764 3_544
Ga3 O2 O2 67.1(3) 4_654 3_544
La O2 O2 127.4(4) 2_655 3_544
O3 O2 O2 101.8(4) 3_545 3_544
Ga2 O2 O2 131.4(3) 2_545 3_544
O2 O2 O2 66.2(4) 5_654 3_544
O2 O2 O2 60.2(5) 5_664 3_544
O3 O2 O2 152.8(5) 4_765 3_544
O2 O2 O2 84.1(4) 2_644 3_544
Nb O2 O2 71.7(2) 1_654 3_544
Ga1 O2 O2 71.7(2) 1_654 3_544
O3 O2 O2 122.9(4) 5_765 3_544
O1 O2 O2 104.3(5) 2_645 3_544
Ga2 O2 O2 86.0(3) 1_545 3_544
Ga3 O2 O2 107.2(3) 4_764 3_544
Ga3 O2 O2 64.2(3) 4_664 3_544
O2 O2 O2 150.8(2) 1_556 3_544
O2 O2 O2 29.2(2) 1_554 3_544
O2 O2 O2 120.2(4) 5_655 3_544
O2 O2 O2 114.9(5) 5_665 3_544
O3 O2 O2 91.3(3) 3_644 3_544
O3 O2 O2 48.1(3) 4_654 3_544
Ga2 O2 O2 134.1(4) 1_556 3_544
O2 O2 O2 38.6(5) 2_544 3_544
O2 O2 O2 79.9(5) 2_654 3_544
O2 O2 O2 137.8(4) 2_645 3_544
Ga1 O2 O2 82.5(3) . 3_544
Nb O2 O2 82.5(3) . 3_544
O3 O2 O2 148.1(4) 3_645 3_544
La O2 O2 24.51(19) 2_544 3_544
O3 O2 O2 65.9(4) 2_545 3_544
O3 O2 O2 72.3(4) 6_445 3_544
O3 O2 O2 100.1(3) 4_655 3_544
O3 O2 O2 57.0(2) 2_644 3_544
La O2 O2 72.2(3) 2_654 3_544
O3 O2 O2 58.6(2) 6_554 3_544
O3 O2 O2 84.0(3) 5_655 3_544
O2 O2 O2 113.4(2) 3_645 3_544
O2 O2 O2 116.4(3) 4_765 3_544
O1 O2 O2 49.8(3) 2_654 3_544
O2 O2 O2 93.2(4) 2_545 3_544
O2 O2 O2 127.6(5) 2_655 3_544
O2 O2 O2 130.0(3) 4_656 3_544
O2 O2 O2 121.6(4) 3_546 3_544
O2 O2 O2 28.24(18) 4_654 3_544
Ga2 O2 La 119.4(5) 2_544 4_665
Ga3 O2 La 87.9(5) 1_554 4_665
La O2 La 35.0(3) . 4_665
O3 O2 La 124.4(5) 2_645 4_665
O2 O2 La 142.9(5) 4_655 4_665
O2 O2 La 85.8(5) 3_545 4_665
La O2 La 131.9(6) 4_655 4_665
O3 O2 La 70.5(4) 6 4_665
O2 O2 La 64.8(5) 6_554 4_665
O1 O2 La 90.8(4) . 4_665
O3 O2 La 119.7(5) 1_554 4_665
O1 O2 La 116.3(4) 1_554 4_665
O3 O2 La 93.0(4) . 4_665
O1 O2 La 12.9(2) 2_655 4_665
Nb O2 La 92.2(3) 1_655 4_665
Ga1 O2 La 92.2(3) 1_655 4_665
O2 O2 La 46.7(3) 6 4_665
Ga2 O2 La 35.36(16) . 4_665
O3 O2 La 39.6(2) 5_665 4_665
La O2 La 80.6(2) 1_554 4_665
Ga3 O2 La 128.9(3) 2_645 4_665
Ga3 O2 La 75.6(2) 2_545 4_665
O3 O2 La 69.9(3) 3_544 4_665
La O2 La 139.0(4) 4_654 4_665
La O2 La 102.3(3) 2_545 4_665
Ga3 O2 La 71.4(2) . 4_665
O3 O2 La 86.3(2) 4_764 4_665
Ga3 O2 La 152.4(3) 4_654 4_665
La O2 La 44.76(13) 2_655 4_665
O3 O2 La 51.9(2) 3_545 4_665
Ga2 O2 La 84.7(3) 2_545 4_665
O2 O2 La 167.2(6) 5_654 4_665
O2 O2 La 42.4(3) 5_664 4_665
O3 O2 La 69.8(2) 4_765 4_665
O2 O2 La 148.7(2) 2_644 4_665
Nb O2 La 107.7(3) 1_654 4_665
Ga1 O2 La 107.7(3) 1_654 4_665
O3 O2 La 98.5(3) 5_765 4_665
O1 O2 La 154.6(6) 2_645 4_665
Ga2 O2 La 168.3(3) 1_545 4_665
Ga3 O2 La 88.0(2) 4_764 4_665
Ga3 O2 La 38.85(10) 4_664 4_665
O2 O2 La 74.9(2) 1_556 4_665
O2 O2 La 105.1(2) 1_554 4_665
O2 O2 La 127.5(6) 5_655 4_665
O2 O2 La 23.90(16) 5_665 4_665
O3 O2 La 115.7(3) 3_644 4_665
O3 O2 La 137.4(3) 4_654 4_665
Ga2 O2 La 34.72(10) 1_556 4_665
O2 O2 La 94.1(3) 2_544 4_665
O2 O2 La 44.5(3) 2_654 4_665
O2 O2 La 121.2(5) 2_645 4_665
Ga1 O2 La 48.32(12) . 4_665
Nb O2 La 48.32(12) . 4_665
O3 O2 La 99.8(3) 3_645 4_665
La O2 La 114.7(3) 2_544 4_665
O3 O2 La 67.04(19) 2_545 4_665
O3 O2 La 126.0(3) 6_445 4_665
O3 O2 La 117.7(3) 4_655 4_665
O3 O2 La 122.0(3) 2_644 4_665
La O2 La 70.06(17) 2_654 4_665
O3 O2 La 93.9(3) 6_554 4_665
O3 O2 La 150.7(3) 5_655 4_665
O2 O2 La 128.3(3) 3_645 4_665
O2 O2 La 70.7(3) 4_765 4_665
O1 O2 La 67.8(3) 2_654 4_665
O2 O2 La 80.5(3) 2_545 4_665
O2 O2 La 28.2(2) 2_655 4_665
O2 O2 La 99.3(2) 4_656 4_665
O2 O2 La 74.8(3) 3_546 4_665
O2 O2 La 128.0(3) 4_654 4_665
O2 O2 La 101.0(3) 3_544 4_665
Ga2 O2 O2 96.9(5) 2_544 4_665
Ga3 O2 O2 94.4(4) 1_554 4_665
La O2 O2 40.9(5) . 4_665
O3 O2 O2 145.7(5) 2_645 4_665
O2 O2 O2 127.8(6) 4_655 4_665
O2 O2 O2 67.8(6) 3_545 4_665
La O2 O2 145.5(4) 4_655 4_665
O3 O2 O2 89.4(3) 6 4_665
O2 O2 O2 60.3(4) 6_554 4_665
O1 O2 O2 94.3(3) . 4_665
O3 O2 O2 117.6(4) 1_554 4_665
O1 O2 O2 94.1(3) 1_554 4_665
O3 O2 O2 114.6(3) . 4_665
O1 O2 O2 31.49(19) 2_655 4_665
Nb O2 O2 114.9(3) 1_655 4_665
Ga1 O2 O2 114.9(3) 1_655 4_665
O2 O2 O2 67.5(4) 6 4_665
Ga2 O2 O2 34.63(15) . 4_665
O3 O2 O2 21.5(3) 5_665 4_665
La O2 O2 62.8(2) 1_554 4_665
Ga3 O2 O2 142.7(3) 2_645 4_665
Ga3 O2 O2 54.0(3) 2_545 4_665
O3 O2 O2 46.8(3) 3_544 4_665
La O2 O2 123.4(2) 4_654 4_665
La O2 O2 91.9(3) 2_545 4_665
Ga3 O2 O2 91.88(16) . 4_665
O3 O2 O2 93.1(2) 4_764 4_665
Ga3 O2 O2 132.4(4) 4_654 4_665
La O2 O2 66.29(14) 2_655 4_665
O3 O2 O2 49.7(3) 3_545 4_665
Ga2 O2 O2 92.8(2) 2_545 4_665
O2 O2 O2 144.5(5) 5_654 4_665
O2 O2 O2 26.7(5) 5_664 4_665
O3 O2 O2 92.9(2) 4_765 4_665
O2 O2 O2 151.8(4) 2_644 4_665
Nb O2 O2 108.41(19) 1_654 4_665
Ga1 O2 O2 108.41(19) 1_654 4_665
O3 O2 O2 117.7(3) 5_765 4_665
O1 O2 O2 170.6(4) 2_645 4_665
Ga2 O2 O2 165.3(3) 1_545 4_665
Ga3 O2 O2 102.3(2) 4_764 4_665
Ga3 O2 O2 15.7(2) 4_664 4_665
O2 O2 O2 90.0 1_556 4_665
O2 O2 O2 90.000(1) 1_554 4_665
O2 O2 O2 136.3(4) 5_655 4_665
O2 O2 O2 37.4(4) 5_665 4_665
O3 O2 O2 124.5(3) 3_644 4_665
O3 O2 O2 114.9(3) 4_654 4_665
Ga2 O2 O2 54.85(16) 1_556 4_665
O2 O2 O2 71.9(4) 2_544 4_665
O2 O2 O2 46.9(2) 2_654 4_665
O2 O2 O2 142.2(3) 2_645 4_665
Ga1 O2 O2 36.1(2) . 4_665
Nb O2 O2 36.1(2) . 4_665
O3 O2 O2 122.9(3) 3_645 4_665
La O2 O2 91.5(3) 2_544 4_665
O3 O2 O2 49.4(3) 2_545 4_665
O3 O2 O2 110.8(4) 6_445 4_665
O3 O2 O2 113.9(3) 4_655 4_665
O3 O2 O2 115.1(2) 2_644 4_665
La O2 O2 70.81(13) 2_654 4_665
O3 O2 O2 89.68(16) 6_554 4_665
O3 O2 O2 139.1(3) 5_655 4_665
O2 O2 O2 147.8(3) 3_645 4_665
O2 O2 O2 87.8(3) 4_765 4_665
O1 O2 O2 57.7(2) 2_654 4_665
O2 O2 O2 73.5(4) 2_545 4_665
O2 O2 O2 51.5(3) 2_655 4_665
O2 O2 O2 107.4(3) 4_656 4_665
O2 O2 O2 79.4(3) 3_546 4_665
O2 O2 O2 107.4(3) 4_654 4_665
O2 O2 O2 79.4(3) 3_544 4_665
La O2 O2 23.23(14) 4_665 4_665
Ga2 O2 O2 145.4(6) 2_544 3_655
Ga3 O2 O2 46.5(5) 1_554 3_655
La O2 O2 75.3(3) . 3_655
O3 O2 O2 86.2(5) 2_645 3_655
O2 O2 O2 172.2(6) 4_655 3_655
O2 O2 O2 127.8(6) 3_545 3_655
La O2 O2 124.1(4) 4_655 3_655
O3 O2 O2 30.0(3) 6 3_655
O2 O2 O2 46.1(6) 6_554 3_655
O1 O2 O2 120.8(4) . 3_655
O3 O2 O2 81.3(4) 1_554 3_655
O1 O2 O2 119.5(4) 1_554 3_655
O3 O2 O2 82.3(4) . 3_655
O1 O2 O2 31.49(19) 2_655 3_655
Nb O2 O2 61.2(3) 1_655 3_655
Ga1 O2 O2 61.2(3) 1_655 3_655
O2 O2 O2 57.7(5) 6 3_655
Ga2 O2 O2 34.63(15) . 3_655
O3 O2 O2 81.0(3) 5_665 3_655
La O2 O2 81.16(17) 1_554 3_655
Ga3 O2 O2 85.1(3) 2_645 3_655
Ga3 O2 O2 112.1(3) 2_545 3_655
O3 O2 O2 94.5(3) 3_544 3_655
La O2 O2 112.0(3) 4_654 3_655
La O2 O2 145.6(3) 2_545 3_655
Ga3 O2 O2 73.1(2) . 3_655
O3 O2 O2 44.9(3) 4_764 3_655
Ga3 O2 O2 161.2(3) 4_654 3_655
La O2 O2 20.5(3) 2_655 3_655
O3 O2 O2 94.3(2) 3_545 3_655
Ga2 O2 O2 109.53(18) 2_545 3_655
O2 O2 O2 137.7(5) 5_654 3_655
O2 O2 O2 57.3(2) 5_664 3_655
O3 O2 O2 47.8(3) 4_765 3_655
O2 O2 O2 104.54(18) 2_644 3_655
Nb O2 O2 68.9(2) 1_654 3_655
Ga1 O2 O2 68.9(2) 1_654 3_655
O3 O2 O2 57.9(3) 5_765 3_655
O1 O2 O2 125.6(3) 2_645 3_655
Ga2 O2 O2 124.8(3) 1_545 3_655
Ga3 O2 O2 43.9(2) 4_764 3_655
Ga3 O2 O2 71.07(14) 4_664 3_655
O2 O2 O2 90.0 1_556 3_655
O2 O2 O2 89.999(1) 1_554 3_655
O2 O2 O2 131.1(4) 5_655 3_655
O2 O2 O2 61.33(19) 5_665 3_655
O3 O2 O2 71.7(3) 3_644 3_655
O3 O2 O2 153.5(3) 4_654 3_655
Ga2 O2 O2 54.85(16) 1_556 3_655
O2 O2 O2 126.8(4) 2_544 3_655
O2 O2 O2 28.1(3) 2_654 3_655
O2 O2 O2 103.02(16) 2_645 3_655
Ga1 O2 O2 92.38(19) . 3_655
Nb O2 O2 92.38(19) . 3_655
O3 O2 O2 72.4(3) 3_645 3_655
La O2 O2 131.6(2) 2_544 3_655
O3 O2 O2 109.2(2) 2_545 3_655
O3 O2 O2 170.2(3) 6_445 3_655
O3 O2 O2 149.4(3) 4_655 3_655
O3 O2 O2 88.1(3) 2_644 3_655
La O2 O2 40.03(19) 2_654 3_655
O3 O2 O2 63.6(2) 6_554 3_655
O3 O2 O2 160.6(3) 5_655 3_655
O2 O2 O2 87.8(3) 3_645 3_655
O2 O2 O2 27.8(3) 4_765 3_655
O1 O2 O2 57.7(2) 2_654 3_655
O2 O2 O2 123.2(3) 2_545 3_655
O2 O2 O2 36.3(3) 2_655 3_655
O2 O2 O2 118.9(2) 4_656 3_655
O2 O2 O2 107.4(3) 3_546 3_655
O2 O2 O2 118.9(2) 4_654 3_655
O2 O2 O2 107.4(3) 3_544 3_655
La O2 O2 44.28(11) 4_665 3_655
O2 O2 O2 60.0 4_665 3_655
Ga2 O2 O3 125.9(7) 2_544 2_646
Ga3 O2 O3 103.4(6) 1_554 2_646
La O2 O3 76.2(5) . 2_646
O3 O2 O3 55.9(5) 2_645 2_646
O2 O2 O3 88.1(3) 4_655 2_646
O2 O2 O3 112.5(2) 3_545 2_646
La O2 O3 41.3(3) 4_655 2_646
O3 O2 O3 69.3(6) 6 2_646
O2 O2 O3 132.7(6) 6_554 2_646
O1 O2 O3 51.2(4) . 2_646
O3 O2 O3 112.9(5) 1_554 2_646
O1 O2 O3 149.2(5) 1_554 2_646
O3 O2 O3 9.0(3) . 2_646
O1 O2 O3 92.7(6) 2_655 2_646
Nb O2 O3 41.6(3) 1_655 2_646
Ga1 O2 O3 41.6(3) 1_655 2_646
O2 O2 O3 46.0(4) 6 2_646
Ga2 O2 O3 118.1(4) . 2_646
O3 O2 O3 112.0(6) 5_665 2_646
La O2 O3 169.4(4) 1_554 2_646
Ga3 O2 O3 76.1(3) 2_645 2_646
Ga3 O2 O3 129.3(4) 2_545 2_646
O3 O2 O3 150.4(4) 3_544 2_646
La O2 O3 123.4(3) 4_654 2_646
La O2 O3 84.9(3) 2_545 2_646
Ga3 O2 O3 21.22(16) . 2_646
O3 O2 O3 103.1(4) 4_764 2_646
Ga3 O2 O3 96.9(3) 4_654 2_646
La O2 O3 68.5(3) 2_655 2_646
O3 O2 O3 80.0(4) 3_545 2_646
Ga2 O2 O3 41.1(2) 2_545 2_646
O2 O2 O3 100.0(4) 5_654 2_646
O2 O2 O3 134.7(5) 5_664 2_646
O3 O2 O3 41.3(3) 4_765 2_646
O2 O2 O3 88.6(5) 2_644 2_646
Nb O2 O3 112.2(3) 1_654 2_646
Ga1 O2 O3 112.2(3) 1_654 2_646
O3 O2 O3 62.2(3) 5_765 2_646
O1 O2 O3 62.2(5) 2_645 2_646
Ga2 O2 O3 82.0(3) 1_545 2_646
Ga3 O2 O3 81.4(2) 4_764 2_646
Ga3 O2 O3 126.5(4) 4_664 2_646
O2 O2 O3 27.55(18) 1_556 2_646
O2 O2 O3 152.45(18) 1_554 2_646
O2 O2 O3 43.7(4) 5_655 2_646
O2 O2 O3 75.4(5) 5_665 2_646
O3 O2 O3 90.3(3) 3_644 2_646
O3 O2 O3 115.8(4) 4_654 2_646
Ga2 O2 O3 58.2(2) 1_556 2_646
O2 O2 O3 132.8(5) 2_544 2_646
O2 O2 O3 116.0(4) 2_654 2_646
O2 O2 O3 29.7(3) 2_645 2_646
Ga1 O2 O3 100.8(3) . 2_646
Nb O2 O3 100.8(3) . 2_646
O3 O2 O3 33.3(3) 3_645 2_646
La O2 O3 140.1(3) 2_544 2_646
O3 O2 O3 113.0(5) 2_545 2_646
O3 O2 O3 92.9(4) 6_445 2_646
O3 O2 O3 65.7(3) 4_655 2_646
O3 O2 O3 121.8(3) 2_644 2_646
La O2 O3 121.0(3) 2_654 2_646
O3 O2 O3 129.3(3) 6_554 2_646
O3 O2 O3 80.0(3) 5_655 2_646
O2 O2 O3 62.46(18) 3_645 2_646
O2 O2 O3 75.98(15) 4_765 2_646
O1 O2 O3 145.5(3) 2_654 2_646
O2 O2 O3 80.7(5) 2_545 2_646
O2 O2 O3 67.6(4) 2_655 2_646
O2 O2 O3 37.8(2) 4_656 2_646
O2 O2 O3 54.06(18) 3_546 2_646
O2 O2 O3 139.3(4) 4_654 2_646
O2 O2 O3 163.9(4) 3_544 2_646
La O2 O3 92.7(3) 4_665 2_646
O2 O2 O3 112.61(19) 4_665 2_646
O2 O2 O3 88.3(2) 3_655 2_646
Ga2 O2 O3 144.5(8) 2_544 6_556
Ga3 O2 O3 95.2(6) 1_554 6_556
La O2 O3 59.7(4) . 6_556
O3 O2 O3 69.3(6) 2_645 6_556
O2 O2 O3 111.6(3) 4_655 6_556
O2 O2 O3 115.2(2) 3_545 6_556
La O2 O3 66.7(4) 4_655 6_556
O3 O2 O3 55.9(5) 6 6_556
O2 O2 O3 112.3(7) 6_554 6_556
O1 O2 O3 61.0(5) . 6_556
O3 O2 O3 118.6(6) 1_554 6_556
O1 O2 O3 174.2(5) 1_554 6_556
O3 O2 O3 24.9(3) . 6_556
O1 O2 O3 67.3(6) 2_655 6_556
Nb O2 O3 41.6(3) 1_655 6_556
Ga1 O2 O3 41.6(3) 1_655 6_556
O2 O2 O3 22.3(3) 6 6_556
Ga2 O2 O3 93.0(3) . 6_556
O3 O2 O3 94.9(5) 5_665 6_556
La O2 O3 145.3(3) 1_554 6_556
Ga3 O2 O3 87.5(3) 2_645 6_556
Ga3 O2 O3 124.3(4) 2_545 6_556
O3 O2 O3 134.6(4) 3_544 6_556
La O2 O3 142.1(3) 4_654 6_556
La O2 O3 96.6(4) 2_545 6_556
Ga3 O2 O3 7.05(15) . 6_556
O3 O2 O3 94.2(4) 4_764 6_556
Ga3 O2 O3 121.8(4) 4_654 6_556
La O2 O3 45.8(2) 2_655 6_556
O3 O2 O3 70.7(3) 3_545 6_556
Ga2 O2 O3 48.6(2) 2_545 6_556
O2 O2 O3 124.7(5) 5_654 6_556
O2 O2 O3 109.4(4) 5_664 6_556
O3 O2 O3 26.3(4) 4_765 6_556
O2 O2 O3 105.9(5) 2_644 6_556
Nb O2 O3 112.2(3) 1_654 6_556
Ga1 O2 O3 112.2(3) 1_654 6_556
O3 O2 O3 62.3(3) 5_765 6_556
O1 O2 O3 86.5(5) 2_645 6_556
Ga2 O2 O3 104.9(3) 1_545 6_556
Ga3 O2 O3 74.8(2) 4_764 6_556
Ga3 O2 O3 104.9(3) 4_664 6_556
O2 O2 O3 27.5(2) 1_556 6_556
O2 O2 O3 152.5(2) 1_554 6_556
O2 O2 O3 68.2(5) 5_655 6_556
O2 O2 O3 54.5(4) 5_665 6_556
O3 O2 O3 94.8(4) 3_644 6_556
O3 O2 O3 139.6(4) 4_654 6_556
Ga2 O2 O3 35.02(15) 1_556 6_556
O2 O2 O3 137.5(5) 2_544 6_556
O2 O2 O3 92.5(4) 2_654 6_556
O2 O2 O3 53.1(3) 2_645 6_556
Ga1 O2 O3 88.8(3) . 6_556
Nb O2 O3 88.8(3) . 6_556
O3 O2 O3 40.5(3) 3_645 6_556
La O2 O3 158.7(4) 2_544 6_556
O3 O2 O3 107.0(4) 2_545 6_556
O3 O2 O3 112.3(5) 6_445 6_556
O3 O2 O3 84.4(3) 4_655 6_556
O3 O2 O3 129.3(3) 2_644 6_556
La O2 O3 104.2(2) 2_654 6_556
O3 O2 O3 121.8(3) 6_554 6_556
O3 O2 O3 104.7(4) 5_655 6_556
O2 O2 O3 75.99(17) 3_645 6_556
O2 O2 O3 62.5(2) 4_765 6_556
O1 O2 O3 123.5(3) 2_654 6_556
O2 O2 O3 83.8(5) 2_545 6_556
O2 O2 O3 42.2(3) 2_655 6_556
O2 O2 O3 53.5(2) 4_656 6_556
O2 O2 O3 55.5(2) 3_546 6_556
O2 O2 O3 162.5(4) 4_654 6_556
O2 O2 O3 169.1(4) 3_544 6_556
La O2 O3 68.1(2) 4_665 6_556
O2 O2 O3 89.71(14) 4_665 6_556
O2 O2 O3 66.2(2) 3_655 6_556
O3 O2 O3 25.4(2) 2_646 6_556
Ga2 O2 O3 61.1(6) 2_544 5_664
Ga3 O2 O3 79.4(6) 1_554 5_664
La O2 O3 91.1(4) . 5_664
O3 O2 O3 134.4(8) 2_645 5_664
O2 O2 O3 100.5(3) 4_655 5_664
O2 O2 O3 64.4(3) 3_545 5_664
La O2 O3 149.9(5) 4_655 5_664
O3 O2 O3 107.9(6) 6 5_664
O2 O2 O3 44.0(4) 6_554 5_664
O1 O2 O3 124.5(4) . 5_664
O3 O2 O3 77.1(5) 1_554 5_664
O1 O2 O3 42.7(3) 1_554 5_664
O3 O2 O3 165.9(5) . 5_664
O1 O2 O3 75.2(6) 2_655 5_664
Nb O2 O3 139.6(4) 1_655 5_664
Ga1 O2 O3 139.6(4) 1_655 5_664
O2 O2 O3 120.8(5) 6 5_664
Ga2 O2 O3 51.8(3) . 5_664
O3 O2 O3 55.8(3) 5_665 5_664
La O2 O3 12.63(16) 1_554 5_664
Ga3 O2 O3 114.2(4) 2_645 5_664
Ga3 O2 O3 45.3(2) 2_545 5_664
O3 O2 O3 21.0(3) 3_544 5_664
La O2 O3 69.9(3) 4_654 5_664
La O2 O3 94.9(3) 2_545 5_664
Ga3 O2 O3 145.6(3) . 5_664
O3 O2 O3 79.4(3) 4_764 5_664
Ga3 O2 O3 93.7(3) 4_654 5_664
La O2 O3 102.7(3) 2_655 5_664
O3 O2 O3 89.4(4) 3_545 5_664
Ga2 O2 O3 132.2(3) 2_545 5_664
O2 O2 O3 93.0(6) 5_654 5_664
O2 O2 O3 32.8(4) 5_664 5_664
O3 O2 O3 132.2(4) 4_765 5_664
O2 O2 O3 104.1(6) 2_644 5_664
Nb O2 O3 75.5(3) 1_654 5_664
Ga1 O2 O3 75.5(3) 1_654 5_664
O3 O2 O3 121.7(5) 5_765 5_664
O1 O2 O3 131.1(6) 2_645 5_664
Ga2 O2 O3 111.4(4) 1_545 5_664
Ga3 O2 O3 100.7(3) 4_764 5_664
Ga3 O2 O3 40.3(2) 4_664 5_664
O2 O2 O3 140.9(2) 1_556 5_664
O2 O2 O3 39.1(2) 1_554 5_664
O2 O2 O3 144.6(4) 5_655 5_664
O2 O2 O3 91.2(3) 5_665 5_664
O3 O2 O3 98.0(3) 3_644 5_664
O3 O2 O3 74.0(3) 4_654 5_664
Ga2 O2 O3 108.5(3) 1_556 5_664
O2 O2 O3 47.6(3) 2_544 5_664
O2 O2 O3 56.3(4) 2_654 5_664
O2 O2 O3 163.7(5) 2_645 5_664
Ga1 O2 O3 68.4(2) . 5_664
Nb O2 O3 68.4(2) . 5_664
O3 O2 O3 150.4(3) 3_645 5_664
La O2 O3 48.2(2) 2_544 5_664
O3 O2 O3 59.5(2) 2_545 5_664
O3 O2 O3 92.6(3) 6_445 5_664
O3 O2 O3 117.5(3) 4_655 5_664
O3 O2 O3 69.2(4) 2_644 5_664
La O2 O3 57.7(2) 2_654 5_664
O3 O2 O3 56.2(3) 6_554 5_664
O3 O2 O3 110.0(4) 5_655 5_664
O2 O2 O3 128.18(19) 3_645 5_664
O2 O2 O3 101.7(3) 4_765 5_664
O1 O2 O3 31.16(17) 2_654 5_664
O2 O2 O3 94.0(3) 2_545 5_664
O2 O2 O3 100.2(4) 2_655 5_664
O2 O2 O3 140.1(3) 4_656 5_664
O2 O2 O3 117.9(3) 3_546 5_664
O2 O2 O3 53.9(2) 4_654 5_664
O2 O2 O3 27.3(2) 3_544 5_664
La O2 O3 74.2(2) 4_665 5_664
O2 O2 O3 54.0(2) 4_665 5_664
O2 O2 O3 84.34(18) 3_655 5_664
O3 O2 O3 166.6(3) 2_646 5_664
O3 O2 O3 142.2(3) 6_556 5_664
Ga2 O2 O1 37.2(5) 2_544 2_545
Ga3 O2 O1 152.7(8) 1_554 2_545
La O2 O1 70.5(3) . 2_545
O3 O2 O1 132.2(5) 2_645 2_545
O2 O2 O1 48.0(4) 4_655 2_545
O2 O2 O1 13.5(3) 3_545 2_545
La O2 O1 85.4(3) 4_655 2_545
O3 O2 O1 163.8(7) 6 2_545
O2 O2 O1 119.2(5) 6_554 2_545
O1 O2 O1 52.6(7) . 2_545
O3 O2 O1 126.1(6) 1_554 2_545
O1 O2 O1 65.2(7) 1_554 2_545
O3 O2 O1 112.2(6) . 2_545
O1 O2 O1 108.6(3) 2_655 2_545
Nb O2 O1 144.4(6) 1_655 2_545
Ga1 O2 O1 144.4(6) 1_655 2_545
O2 O2 O1 103.9(5) 6 2_545
Ga2 O2 O1 110.8(3) . 2_545
O3 O2 O1 58.8(2) 5_665 2_545
La O2 O1 85.7(4) 1_554 2_545
Ga3 O2 O1 135.0(3) 2_645 2_545
Ga3 O2 O1 33.2(2) 2_545 2_545
O3 O2 O1 57.3(3) 3_544 2_545
La O2 O1 93.7(4) 4_654 2_545
La O2 O1 19.1(3) 2_545 2_545
Ga3 O2 O1 105.1(5) . 2_545
O3 O2 O1 153.4(6) 4_764 2_545
Ga3 O2 O1 56.51(18) 4_654 2_545
La O2 O1 136.9(4) 2_655 2_545
O3 O2 O1 51.6(3) 3_545 2_545
Ga2 O2 O1 64.2(4) 2_545 2_545
O2 O2 O1 78.9(4) 5_654 2_545
O2 O2 O1 89.7(4) 5_664 2_545
O3 O2 O1 137.6(6) 4_765 2_545
O2 O2 O1 114.0(2) 2_644 2_545
Nb O2 O1 135.6(5) 1_654 2_545
Ga1 O2 O1 135.6(5) 1_654 2_545
O3 O2 O1 159.8(4) 5_765 2_545
O1 O2 O1 93.2(2) 2_645 2_545
Ga2 O2 O1 95.2(2) 1_545 2_545
Ga3 O2 O1 173.5(5) 4_764 2_545
Ga3 O2 O1 71.16(17) 4_664 2_545
O2 O2 O1 84.3(4) 1_556 2_545
O2 O2 O1 95.7(4) 1_554 2_545
O2 O2 O1 74.4(4) 5_655 2_545
O2 O2 O1 84.1(4) 5_665 2_545
O3 O2 O1 144.9(4) 3_644 2_545
O3 O2 O1 48.8(3) 4_654 2_545
Ga2 O2 O1 98.8(3) 1_556 2_545
O2 O2 O1 29.5(4) 2_544 2_545
O2 O2 O1 122.2(4) 2_654 2_545
O2 O2 O1 105.7(3) 2_645 2_545
Ga1 O2 O1 47.83(14) . 2_545
Nb O2 O1 47.83(14) . 2_545
O3 O2 O1 133.8(5) 3_645 2_545
La O2 O1 48.2(3) 2_544 2_545
O3 O2 O1 30.76(15) 2_545 2_545
O3 O2 O1 30.76(15) 6_445 2_545
O3 O2 O1 43.5(2) 4_655 2_545
O3 O2 O1 115.9(4) 2_644 2_545
La O2 O1 133.4(4) 2_654 2_545
O3 O2 O1 125.7(5) 6_554 2_545
O3 O2 O1 58.94(15) 5_655 2_545
O2 O2 O1 131.9(4) 3_645 2_545
O2 O2 O1 166.6(4) 4_765 2_545
O1 O2 O1 106.8(4) 2_654 2_545
O2 O2 O1 28.2(3) 2_545 2_545
O2 O2 O1 113.5(4) 2_655 2_545
O2 O2 O1 65.6(4) 4_656 2_545
O2 O2 O1 55.9(4) 3_546 2_545
O2 O2 O1 76.1(4) 4_654 2_545
O2 O2 O1 67.2(4) 3_544 2_545
La O2 O1 96.1(2) 4_665 2_545
O2 O2 O1 80.1(3) 4_665 2_545
O2 O2 O1 139.7(3) 3_655 2_545
O3 O2 O1 103.3(4) 2_646 2_545
O3 O2 O1 111.4(5) 6_556 2_545
O3 O2 O1 75.8(3) 5_664 2_545
Ga2 O2 O3 71.2(5) 2_544 4_664
Ga3 O2 O3 96.9(6) 1_554 4_664
La O2 O3 61.5(4) . 4_664
O3 O2 O3 159.1(6) 2_645 4_664
O2 O2 O3 107.9(4) 4_655 4_664
O2 O2 O3 52.6(4) 3_545 4_664
La O2 O3 150.9(4) 4_655 4_664
O3 O2 O3 109.0(5) 6 4_664
O2 O2 O3 57.3(2) 6_554 4_664
O1 O2 O3 102.0(4) . 4_664
O3 O2 O3 105.0(7) 1_554 4_664
O1 O2 O3 66.3(3) 1_554 4_664
O3 O2 O3 141.5(5) . 4_664
O1 O2 O3 57.1(4) 2_655 4_664
Nb O2 O3 139.9(3) 1_655 4_664
Ga1 O2 O3 139.9(3) 1_655 4_664
O2 O2 O3 94.9(3) 6 4_664
Ga2 O2 O3 45.6(2) . 4_664
O3 O2 O3 26.3(5) 5_665 4_664
La O2 O3 41.2(2) 1_554 4_664
Ga3 O2 O3 141.3(5) 2_645 4_664
Ga3 O2 O3 33.52(16) 2_545 4_664
O3 O2 O3 18.8(2) 3_544 4_664
La O2 O3 98.6(4) 4_654 4_664
La O2 O3 83.2(2) 2_545 4_664
Ga3 O2 O3 118.4(3) . 4_664
O3 O2 O3 96.2(4) 4_764 4_664
Ga3 O2 O3 107.8(3) 4_654 4_664
La O2 O3 91.2(3) 2_655 4_664
O3 O2 O3 61.06(19) 3_545 4_664
Ga2 O2 O3 106.1(3) 2_545 4_664
O2 O2 O3 116.4(5) 5_654 4_664
O2 O2 O3 23.7(3) 5_664 4_664
O3 O2 O3 120.0(3) 4_765 4_664
O2 O2 O3 133.6(7) 2_644 4_664
Nb O2 O3 100.8(4) 1_654 4_664
Ga1 O2 O3 100.8(4) 1_654 4_664
O3 O2 O3 134.2(4) 5_765 4_664
O1 O2 O3 152.5(4) 2_645 4_664
Ga2 O2 O3 137.6(4) 1_545 4_664
Ga3 O2 O3 113.4(3) 4_764 4_664
Ga3 O2 O3 12.41(17) 4_664 4_664
O2 O2 O3 111.4(3) 1_556 4_664
O2 O2 O3 68.6(3) 1_554 4_664
O2 O2 O3 139.2(4) 5_655 4_664
O2 O2 O3 63.1(3) 5_665 4_664
O3 O2 O3 122.6(5) 3_644 4_664
O3 O2 O3 88.6(3) 4_654 4_664
Ga2 O2 O3 82.1(2) 1_556 4_664
O2 O2 O3 47.9(3) 2_544 4_664
O2 O2 O3 56.2(3) 2_654 4_664
O2 O2 O3 165.4(6) 2_645 4_664
Ga1 O2 O3 40.5(2) . 4_664
Nb O2 O3 40.5(2) . 4_664
O3 O2 O3 149.8(3) 3_645 4_664
La O2 O3 63.9(2) 2_544 4_664
O3 O2 O3 39.1(3) 2_545 4_664
O3 O2 O3 93.4(2) 6_445 4_664
O3 O2 O3 108.5(3) 4_655 4_664
O3 O2 O3 98.3(3) 2_644 4_664
La O2 O3 71.4(3) 2_654 4_664
O3 O2 O3 80.3(3) 6_554 4_664
O3 O2 O3 119.7(3) 5_655 4_664
O2 O2 O3 154.8(3) 3_645 4_664
O2 O2 O3 105.2(3) 4_765 4_664
O1 O2 O3 48.1(2) 2_654 4_664
O2 O2 O3 73.1(3) 2_545 4_664
O2 O2 O3 79.3(3) 2_655 4_664
O2 O2 O3 117.9(3) 4_656 4_664
O2 O2 O3 91.3(4) 3_546 4_664
O2 O2 O3 80.3(3) 4_654 4_664
O2 O2 O3 52.0(3) 3_544 4_664
La O2 O3 51.08(18) 4_665 4_664
O2 O2 O3 28.0(2) 4_665 4_664
O2 O2 O3 79.34(19) 3_655 4_664
O3 O2 O3 137.7(3) 2_646 4_664
O3 O2 O3 117.1(3) 6_556 4_664
O3 O2 O3 29.6(3) 5_664 4_664
O1 O2 O3 66.1(2) 2_545 4_664
Ga3 O3 Nb 113.0(5) . 1_655
Ga3 O3 Ga1 113.0(5) . 1_655
Nb O3 Ga1 0.0 1_655 1_655
Ga3 O3 La 136.9(6) . 4_655
Nb O3 La 105.0(8) 1_655 4_655
Ga1 O3 La 105.0(8) 1_655 4_655
Ga3 O3 Ga3 95.9(8) . 2_646
Nb O3 Ga3 87.9(4) 1_655 2_646
Ga1 O3 Ga3 87.9(4) 1_655 2_646
La O3 Ga3 105.2(4) 4_655 2_646
Ga3 O3 O3 154.6(9) . 2_645
Nb O3 O3 48.3(5) 1_655 2_645
Ga1 O3 O3 48.3(5) 1_655 2_645
La O3 O3 56.7(4) 4_655 2_645
Ga3 O3 O3 99.8(6) 2_646 2_645
Ga3 O3 O3 106.7(3) . 3_645
Nb O3 O3 47.1(4) 1_655 3_645
Ga1 O3 O3 47.1(4) 1_655 3_645
La O3 O3 113.9(6) 4_655 3_645
Ga3 O3 O3 40.9(4) 2_646 3_645
O3 O3 O3 74.0(6) 2_645 3_645
Ga3 O3 O3 66.1(5) . 4_765
Nb O3 O3 47.1(4) 1_655 4_765
Ga1 O3 O3 47.1(4) 1_655 4_765
La O3 O3 149.3(4) 4_655 4_765
Ga3 O3 O3 88.4(3) 2_646 4_765
O3 O3 O3 94.32(9) 2_645 4_765
O3 O3 O3 60.0 3_645 4_765
Ga3 O3 O3 62.9(7) . 2_646
Nb O3 O3 119.7(6) 1_655 2_646
Ga1 O3 O3 119.7(6) 1_655 2_646
La O3 O3 114.1(5) 4_655 2_646
Ga3 O3 O3 39.6(4) 2_646 2_646
O3 O3 O3 138.1(10) 2_645 2_646
O3 O3 O3 75.1(5) 3_645 2_646
O3 O3 O3 94.02(9) 4_765 2_646
Ga3 O3 O2 127.3(10) . 2_645
Nb O3 O2 95.3(6) 1_655 2_645
Ga1 O3 O2 95.3(6) 1_655 2_645
La O3 O2 65.6(5) 4_655 2_645
Ga3 O3 O2 39.7(4) 2_646 2_645
O3 O3 O2 76.1(7) 2_645 2_645
O3 O3 O2 61.8(6) 3_645 2_645
O3 O3 O2 121.3(6) 4_765 2_645
O3 O3 O2 64.6(6) 2_646 2_645
Ga3 O3 O2 39.9(5) . 6
Nb O3 O2 95.3(6) 1_655 6
Ga1 O3 O2 95.3(6) 1_655 6
La O3 O2 119.3(6) 4_655 6
Ga3 O3 O2 132.6(8) 2_646 6
O3 O3 O2 117.3(10) 2_645 6
O3 O3 O2 121.4(5) 3_645 6
O3 O3 O2 61.8(5) 4_765 6
O3 O3 O2 102.7(9) 2_646 6
O2 O3 O2 166.5(12) 2_645 6
Ga3 O3 O2 35.2(4) . 1_556
Nb O3 O2 148.0(6) 1_655 1_556
Ga1 O3 O2 148.0(6) 1_655 1_556
La O3 O2 103.9(5) 4_655 1_556
Ga3 O3 O2 97.6(7) 2_646 1_556
O3 O3 O2 156.9(7) 2_645 1_556
O3 O3 O2 128.8(4) 3_645 1_556
O3 O3 O2 101.4(5) 4_765 1_556
O3 O3 O2 58.1(6) 2_646 1_556
O2 O3 O2 109.0(7) 2_645 1_556
O2 O3 O2 58.2(7) 6 1_556
Ga3 O3 O1 85.7(6) . .
Nb O3 O1 133.6(10) 1_655 .
Ga1 O3 O1 133.6(10) 1_655 .
La O3 O1 52.8(4) 4_655 .
Ga3 O3 O1 134.0(6) 2_646 .
O3 O3 O1 97.4(8) 2_645 .
O3 O3 O1 166.4(7) 3_645 .
O3 O3 O1 132.4(6) 4_765 .
O3 O3 O1 106.7(8) 2_646 .
O2 O3 O1 106.3(5) 2_645 .
O2 O3 O1 71.8(4) 6 .
O2 O3 O1 59.4(7) 1_556 .
Ga3 O3 O3 100.7(5) . 6
Nb O3 O3 35.9(4) 1_655 6
Ga1 O3 O3 35.9(4) 1_655 6
La O3 O3 98.3(9) 4_655 6
Ga3 O3 O3 123.3(3) 2_646 6
O3 O3 O3 53.9(8) 2_645 6
O3 O3 O3 82.4(3) 3_645 6
O3 O3 O3 52.1(5) 4_765 6
O3 O3 O3 145.9(5) 2_646 6
O2 O3 O3 125.3(8) 2_645 6
O2 O3 O3 67.7(5) 6 6
O2 O3 O3 125.7(5) 1_556 6
O1 O3 O3 101.2(7) . 6
Ga3 O3 O3 24.2(4) . 6_556
Nb O3 O3 99.5(4) 1_655 6_556
Ga1 O3 O3 99.5(4) 1_655 6_556
La O3 O3 155.5(8) 4_655 6_556
Ga3 O3 O3 75.1(5) 2_646 6_556
O3 O3 O3 147.8(4) 2_645 6_556
O3 O3 O3 82.8(3) 3_645 6_556
O3 O3 O3 54.3(6) 4_765 6_556
O3 O3 O3 50.6(7) 2_646 6_556
O2 O3 O3 112.1(8) 2_645 6_556
O2 O3 O3 57.7(5) 6 6_556
O2 O3 O3 52.5(5) 1_556 6_556
O1 O3 O3 109.0(6) . 6_556
O3 O3 O3 101.8(6) 6 6_556
Ga3 O3 O2 110.6(6) . .
Nb O3 O2 80.1(7) 1_655 .
Ga1 O3 O2 80.1(7) 1_655 .
La O3 O2 56.4(4) 4_655 .
Ga3 O3 O2 153.4(7) 2_646 .
O3 O3 O2 54.8(7) 2_645 .
O3 O3 O2 124.1(4) 3_645 .
O3 O3 O2 100.2(5) 4_765 .
O3 O3 O2 160.2(6) 2_646 .
O2 O3 O2 117.7(7) 2_645 .
O2 O3 O2 72.5(7) 6 .
O2 O3 O2 105.2(5) 1_556 .
O1 O3 O2 53.5(7) . .
O3 O3 O2 51.1(5) 6 .
O3 O3 O2 130.1(5) 6_556 .
Ga3 O3 Ga2 64.5(4) . 2_545
Nb O3 Ga2 160.1(7) 1_655 2_545
Ga1 O3 Ga2 160.1(7) 1_655 2_545
La O3 Ga2 72.9(3) 4_655 2_545
Ga3 O3 Ga2 111.9(6) 2_646 2_545
O3 O3 Ga2 125.9(5) 2_645 2_545
O3 O3 Ga2 152.3(4) 3_645 2_545
O3 O3 Ga2 127.9(5) 4_765 2_545
O3 O3 Ga2 77.8(5) 2_646 2_545
O2 O3 Ga2 101.4(5) 2_645 2_545
O2 O3 Ga2 70.0(4) 6 2_545
O2 O3 Ga2 31.7(3) 1_556 2_545
O1 O3 Ga2 30.1(6) . 2_545
O3 O3 Ga2 124.2(3) 6 2_545
O3 O3 Ga2 84.2(5) 6_556 2_545
O2 O3 Ga2 82.6(4) . 2_545
Ga3 O3 Ga3 64.2(4) . 4_765
Nb O3 Ga3 60.1(3) 1_655 4_765
Ga1 O3 Ga3 60.1(3) 1_655 4_765
La O3 Ga3 158.2(5) 4_655 4_765
Ga3 O3 Ga3 61.2(3) 2_646 4_765
O3 O3 Ga3 106.6(3) 2_645 4_765
O3 O3 Ga3 44.5(3) 3_645 4_765
O3 O3 Ga3 28.7(3) 4_765 4_765
O3 O3 Ga3 67.4(3) 2_646 4_765
O2 O3 Ga3 98.4(5) 2_645 4_765
O2 O3 Ga3 79.7(4) 6 4_765
O2 O3 Ga3 95.1(5) 1_556 4_765
O1 O3 Ga3 149.0(6) . 4_765
O3 O3 Ga3 78.6(3) 6 4_765
O3 O3 Ga3 42.6(2) 6_556 4_765
O2 O3 Ga3 128.6(5) . 4_765
Ga2 O3 Ga3 126.8(5) 2_545 4_765
Ga3 O3 La 72.8(4) . .
Nb O3 La 101.3(6) 1_655 .
Ga1 O3 La 101.3(6) 1_655 .
La O3 La 80.8(4) 4_655 .
Ga3 O3 La 167.5(7) 2_646 .
O3 O3 La 92.7(8) 2_645 .
O3 O3 La 146.7(5) 3_645 .
O3 O3 La 91.7(5) 4_765 .
O3 O3 La 128.0(7) 2_646 .
O2 O3 La 145.4(5) 2_645 .
O2 O3 La 38.9(4) 6 .
O2 O3 La 70.1(4) 1_556 .
O1 O3 La 41.9(3) . .
O3 O3 La 65.4(2) 6 .
O3 O3 La 94.9(2) 6_556 .
O2 O3 La 38.5(3) . .
Ga2 O3 La 58.8(2) 2_545 .
Ga3 O3 La 116.2(3) 4_765 .
Ga3 O3 O2 116.4(7) . 5_655
Nb O3 O2 129.9(6) 1_655 5_655
Ga1 O3 O2 129.9(6) 1_655 5_655
La O3 O2 36.5(4) 4_655 5_655
Ga3 O3 O2 79.5(4) 2_646 5_655
O3 O3 O2 86.2(4) 2_645 5_655
O3 O3 O2 108.7(6) 3_645 5_655
O3 O3 O2 167.8(6) 4_765 5_655
O3 O3 O2 77.7(4) 2_646 5_655
O2 O3 O2 47.0(5) 2_645 5_655
O2 O3 O2 128.4(6) 6 5_655
O2 O3 O2 82.0(4) 1_556 5_655
O1 O3 O2 59.4(2) . 5_655
O3 O3 O2 134.7(9) 6 5_655
O3 O3 O2 122.8(9) 6_556 5_655
O2 O3 O2 90.1(5) . 5_655
Ga2 O3 O2 59.6(3) 2_545 5_655
Ga3 O3 O2 139.9(6) 4_765 5_655
La O3 O2 100.4(3) . 5_655
Ga3 O3 O3 120.5(4) . 5_765
Nb O3 O3 9.2(3) 1_655 5_765
Ga1 O3 O3 9.2(3) 1_655 5_765
La O3 O3 99.6(7) 4_655 5_765
Ga3 O3 O3 82.0(3) 2_646 5_765
O3 O3 O3 43.5(4) 2_645 5_765
O3 O3 O3 42.2(5) 3_645 5_765
O3 O3 O3 54.4(5) 4_765 5_765
O3 O3 O3 116.9(5) 2_646 5_765
O2 O3 O3 86.3(5) 2_645 5_765
O2 O3 O3 104.5(5) 6 5_765
O2 O3 O3 155.7(5) 1_556 5_765
O1 O3 O3 135.6(10) . 5_765
O3 O3 O3 43.1(4) 6 5_765
O3 O3 O3 104.7(3) 6_556 5_765
O2 O3 O3 82.7(7) . 5_765
Ga2 O3 O3 165.3(8) 2_545 5_765
Ga3 O3 O3 63.3(3) 4_765 5_765
La O3 O3 108.1(6) . 5_765
O2 O3 O3 121.4(5) 5_655 5_765
Ga3 O3 Ga3 117.2(6) . 1_554
Nb O3 Ga3 52.4(5) 1_655 1_554
Ga1 O3 Ga3 52.4(5) 1_655 1_554
La O3 Ga3 71.7(5) 4_655 1_554
Ga3 O3 Ga3 135.0(5) 2_646 1_554
O3 O3 Ga3 39.6(6) 2_645 1_554
O3 O3 Ga3 97.64(14) 3_645 1_554
O3 O3 Ga3 79.2(2) 4_765 1_554
O3 O3 Ga3 172.0(3) 2_646 1_554
O2 O3 Ga3 115.3(7) 2_645 1_554
O2 O3 Ga3 78.0(6) 6 1_554
O2 O3 Ga3 127.2(5) 1_556 1_554
O1 O3 Ga3 81.2(7) . 1_554
O3 O3 Ga3 27.1(4) 6 1_554
O3 O3 Ga3 125.9(6) 6_556 1_554
O2 O3 Ga3 27.7(3) . 1_554
Ga2 O3 Ga3 109.8(4) 2_545 1_554
Ga3 O3 Ga3 105.1(3) 4_765 1_554
La O3 Ga3 57.1(3) . 1_554
O2 O3 Ga3 108.3(5) 5_655 1_554
O3 O3 Ga3 55.5(5) 5_765 1_554
Ga3 O3 Ga2 114.8(7) . 1_546
Nb O3 Ga2 119.2(5) 1_655 1_546
Ga1 O3 Ga2 119.2(5) 1_655 1_546
La O3 Ga2 57.7(3) 4_655 1_546
Ga3 O3 Ga2 52.5(2) 2_646 1_546
O3 O3 Ga2 90.6(5) 2_645 1_546
O3 O3 Ga2 84.4(5) 3_645 1_546
O3 O3 Ga2 140.8(5) 4_765 1_546
O3 O3 Ga2 58.8(3) 2_646 1_546
O2 O3 Ga2 24.4(3) 2_645 1_546
O2 O3 Ga2 145.3(7) 6 1_546
O2 O3 Ga2 87.9(5) 1_556 1_546
O1 O3 Ga2 85.1(3) . 1_546
O3 O3 Ga2 144.3(7) 6 1_546
O3 O3 Ga2 109.3(7) 6_556 1_546
O2 O3 Ga2 114.1(4) . 1_546
Ga2 O3 Ga2 77.0(2) 2_545 1_546
Ga3 O3 Ga2 113.4(4) 4_765 1_546
La O3 Ga2 126.9(3) . 1_546
O2 O3 Ga2 27.0(3) 5_655 1_546
O3 O3 Ga2 110.09(19) 5_765 1_546
Ga3 O3 Ga2 124.6(4) 1_554 1_546
Ga3 O3 O3 65.4(6) . 5_766
Nb O3 O3 80.0(4) 1_655 5_766
Ga1 O3 O3 80.0(4) 1_655 5_766
La O3 O3 143.5(4) 4_655 5_766
Ga3 O3 O3 38.4(3) 2_646 5_766
O3 O3 O3 118.1(5) 2_645 5_766
O3 O3 O3 44.3(4) 3_645 5_766
O3 O3 O3 55.8(4) 4_765 5_766
O3 O3 O3 41.7(4) 2_646 5_766
O2 O3 O3 78.0(5) 2_645 5_766
O2 O3 O3 95.6(5) 6 5_766
O2 O3 O3 84.9(7) 1_556 5_766
O1 O3 O3 143.9(10) . 5_766
O3 O3 O3 104.9(3) 6 5_766
O3 O3 O3 41.4(4) 6_556 5_766
O2 O3 O3 155.7(6) . 5_766
Ga2 O3 O3 113.9(8) 2_545 5_766
Ga3 O3 O3 27.1(2) 4_765 5_766
La O3 O3 134.5(3) . 5_766
O2 O3 O3 113.4(6) 5_655 5_766
O3 O3 O3 79.8(4) 5_765 5_766
Ga3 O3 O3 130.4(5) 1_554 5_766
Ga2 O3 O3 87.9(4) 1_546 5_766
Ga3 O3 Nb 46.1(5) . 1_656
Nb O3 Nb 106.3(5) 1_655 1_656
Ga1 O3 Nb 106.3(5) 1_655 1_656
La O3 Nb 138.1(6) 4_655 1_656
Ga3 O3 Nb 49.7(3) 2_646 1_656
O3 O3 Nb 145.0(6) 2_645 1_656
O3 O3 Nb 71.19(14) 3_645 1_656
O3 O3 Nb 71.19(14) 4_765 1_656
O3 O3 Nb 24.3(3) 2_646 1_656
O2 O3 Nb 84.5(6) 2_645 1_656
O2 O3 Nb 84.5(6) 6 1_656
O2 O3 Nb 57.6(4) 1_556 1_656
O1 O3 Nb 116.1(8) . 1_656
O3 O3 Nb 123.2(5) 6 1_656
O3 O3 Nb 27.8(4) 6_556 1_656
O2 O3 Nb 156.7(5) . 1_656
Ga2 O3 Nb 86.1(4) 2_545 1_656
Ga3 O3 Nb 47.4(2) 4_765 1_656
La O3 Nb 118.7(4) . 1_656
O2 O3 Nb 101.6(5) 5_655 1_656
O3 O3 Nb 107.3(5) 5_765 1_656
Ga3 O3 Nb 150.1(3) 1_554 1_656
Ga2 O3 Nb 82.8(4) 1_546 1_656
O3 O3 Nb 27.8(3) 5_766 1_656
Ga3 O3 Ga1 46.1(5) . 1_656
Nb O3 Ga1 106.3(5) 1_655 1_656
Ga1 O3 Ga1 106.3(5) 1_655 1_656
La O3 Ga1 138.1(6) 4_655 1_656
Ga3 O3 Ga1 49.7(3) 2_646 1_656
O3 O3 Ga1 145.0(6) 2_645 1_656
O3 O3 Ga1 71.19(14) 3_645 1_656
O3 O3 Ga1 71.19(14) 4_765 1_656
O3 O3 Ga1 24.3(3) 2_646 1_656
O2 O3 Ga1 84.5(6) 2_645 1_656
O2 O3 Ga1 84.5(6) 6 1_656
O2 O3 Ga1 57.6(4) 1_556 1_656
O1 O3 Ga1 116.1(8) . 1_656
O3 O3 Ga1 123.2(5) 6 1_656
O3 O3 Ga1 27.8(4) 6_556 1_656
O2 O3 Ga1 156.7(5) . 1_656
Ga2 O3 Ga1 86.1(4) 2_545 1_656
Ga3 O3 Ga1 47.4(2) 4_765 1_656
La O3 Ga1 118.7(4) . 1_656
O2 O3 Ga1 101.6(5) 5_655 1_656
O3 O3 Ga1 107.3(5) 5_765 1_656
Ga3 O3 Ga1 150.1(3) 1_554 1_656
Ga2 O3 Ga1 82.8(4) 1_546 1_656
O3 O3 Ga1 27.8(3) 5_766 1_656
Nb O3 Ga1 0.0 1_656 1_656
Ga3 O3 La 67.5(3) . 2_655
Nb O3 La 53.6(3) 1_655 2_655
Ga1 O3 La 53.6(3) 1_655 2_655
La O3 La 127.2(7) 4_655 2_655
Ga3 O3 La 119.3(3) 2_646 2_655
O3 O3 La 87.3(6) 2_645 2_655
O3 O3 La 86.6(3) 3_645 2_655
O3 O3 La 30.9(3) 4_765 2_655
O3 O3 La 118.2(4) 2_646 2_655
O2 O3 La 147.1(5) 2_645 2_655
O2 O3 La 41.8(4) 6 2_655
O2 O3 La 97.4(4) 1_556 2_655
O1 O3 La 103.8(4) . 2_655
O3 O3 La 33.8(3) 6 2_655
O3 O3 La 69.0(4) 6_556 2_655
O2 O3 La 71.6(4) . 2_655
Ga2 O3 La 111.2(3) 2_545 2_655
Ga3 O3 La 59.09(15) 4_765 2_655
La O3 La 62.0(2) . 2_655
O2 O3 La 161.0(5) 5_655 2_655
O3 O3 La 62.8(2) 5_765 2_655
Ga3 O3 La 57.1(2) 1_554 2_655
Ga2 O3 La 171.0(3) 1_546 2_655
O3 O3 La 85.4(2) 5_766 2_655
Nb O3 La 93.9(3) 1_656 2_655
Ga1 O3 La 93.9(3) 1_656 2_655
Ga3 O3 O2 76.4(5) . 4_656
Nb O3 O2 170.5(6) 1_655 4_656
Ga1 O3 O2 170.5(6) 1_655 4_656
La O3 O2 66.9(3) 4_655 4_656
Ga3 O3 O2 89.5(5) 2_646 4_656
O3 O3 O2 123.4(3) 2_645 4_656
O3 O3 O2 130.2(5) 3_645 4_656
O3 O3 O2 142.0(4) 4_765 4_656
O3 O3 O2 62.2(4) 2_646 4_656
O2 O3 O2 77.0(4) 2_645 4_656
O2 O3 O2 93.2(5) 6 4_656
O2 O3 O2 41.5(5) 1_556 4_656
O1 O3 O2 46.0(6) . 4_656
O3 O3 O2 147.0(4) 6 4_656
O3 O3 O2 88.7(7) 6_556 4_656
O2 O3 O2 98.4(4) . 4_656
Ga2 O3 O2 25.0(2) 2_545 4_656
Ga3 O3 O2 126.0(6) 4_765 4_656
La O3 O2 82.7(3) . 4_656
O2 O3 O2 40.6(5) 5_655 4_656
O3 O3 O2 161.7(3) 5_765 4_656
Ga3 O3 O2 125.8(4) 1_554 4_656
Ga2 O3 O2 52.7(2) 1_546 4_656
O3 O3 O2 103.5(7) 5_766 4_656
Nb O3 O2 78.8(4) 1_656 4_656
Ga1 O3 O2 78.8(4) 1_656 4_656
La O3 O2 135.0(4) 2_655 4_656
Ga3 O3 Ga3 154.1(5) . 2_645
Nb O3 Ga3 42.0(4) 1_655 2_645
Ga1 O3 Ga3 42.0(4) 1_655 2_645
La O3 Ga3 63.9(4) 4_655 2_645
Ga3 O3 Ga3 90.6(4) 2_646 2_645
O3 O3 Ga3 10.4(3) 2_645 2_645
O3 O3 Ga3 63.5(3) 3_645 2_645
O3 O3 Ga3 89.1(2) 4_765 2_645
O3 O3 Ga3 129.8(6) 2_646 2_645
O2 O3 Ga3 71.3(5) 2_645 2_645
O2 O3 Ga3 122.2(7) 6 2_645
O2 O3 Ga3 166.8(5) 1_556 2_645
O1 O3 Ga3 107.6(7) . 2_645
O3 O3 Ga3 55.5(5) 6 2_645
O3 O3 Ga3 140.2(4) 6_556 2_645
O2 O3 Ga3 64.7(4) . 2_645
Ga2 O3 Ga3 135.2(4) 2_545 2_645
Ga3 O3 Ga3 97.9(3) 4_765 2_645
La O3 Ga3 101.8(5) . 2_645
O2 O3 Ga3 89.5(4) 5_655 2_645
O3 O3 Ga3 35.7(4) 5_765 2_645
Ga3 O3 Ga3 46.5(2) 1_554 2_645
Ga2 O3 Ga3 89.0(3) 1_546 2_645
O3 O3 Ga3 107.7(4) 5_766 2_645
Nb O3 Ga3 134.6(3) 1_656 2_645
Ga1 O3 Ga3 134.6(3) 1_656 2_645
La O3 Ga3 87.4(3) 2_655 2_645
O2 O3 Ga3 128.9(4) 4_656 2_645
Ga3 O3 La 64.1(5) . 4_656
Nb O3 La 149.2(7) 1_655 4_656
Ga1 O3 La 149.2(7) 1_655 4_656
La O3 La 92.6(4) 4_655 4_656
Ga3 O3 La 62.9(4) 2_646 4_656
O3 O3 La 141.2(5) 2_645 4_656
O3 O3 La 102.8(3) 3_645 4_656
O3 O3 La 118.01(17) 4_765 4_656
O3 O3 La 29.9(2) 2_646 4_656
O2 O3 La 69.0(5) 2_645 4_656
O2 O3 La 97.7(6) 6 4_656
O2 O3 La 40.5(4) 1_556 4_656
O1 O3 La 77.1(6) . 4_656
O3 O3 La 164.8(6) 6 4_656
O3 O3 La 65.3(6) 6_556 4_656
O2 O3 La 130.4(4) . 4_656
Ga2 O3 La 49.6(2) 2_545 4_656
Ga3 O3 La 95.1(4) 4_765 4_656
La O3 La 106.3(3) . 4_656
O2 O3 La 57.6(4) 5_655 4_656
O3 O3 La 144.9(6) 5_765 4_656
Ga3 O3 La 158.1(3) 1_554 4_656
Ga2 O3 La 50.9(2) 1_546 4_656
O3 O3 La 71.1(5) 5_766 4_656
Nb O3 La 47.9(2) 1_656 4_656
Ga1 O3 La 47.9(2) 1_656 4_656
La O3 La 131.5(4) 2_655 4_656
O2 O3 La 32.4(3) 4_656 4_656
Ga3 O3 La 139.6(3) 2_645 4_656
Ga3 O3 O1 157.8(7) . 2_645
Nb O3 O1 88.8(6) 1_655 2_645
Ga1 O3 O1 88.8(6) 1_655 2_645
La O3 O1 29.31(19) 4_655 2_645
Ga3 O3 O1 80.4(4) 2_646 2_645
O3 O3 O1 46.2(4) 2_645 2_645
O3 O3 O1 84.9(5) 3_645 2_645
O3 O3 O1 135.1(4) 4_765 2_645
O3 O3 O1 103.6(6) 2_646 2_645
O2 O3 O1 41.9(6) 2_645 2_645
O2 O3 O1 146.8(7) 6 2_645
O2 O3 O1 123.1(5) 1_556 2_645
O1 O3 O1 81.5(4) . 2_645
O3 O3 O1 99.5(8) 6 2_645
O3 O3 O1 153.7(8) 6_556 2_645
O2 O3 O1 75.8(5) . 2_645
Ga2 O3 O1 96.4(3) 2_545 2_645
Ga3 O3 O1 129.4(3) 4_765 2_645
La O3 O1 108.0(4) . 2_645
O2 O3 O1 41.4(4) 5_655 2_645
O3 O3 O1 80.9(5) 5_765 2_645
Ga3 O3 O1 78.7(5) 1_554 2_645
Ga2 O3 O1 46.2(4) 1_546 2_645
O3 O3 O1 117.5(3) 5_766 2_645
Nb O3 O1 125.9(5) 1_656 2_645
Ga1 O3 O1 125.9(5) 1_656 2_645
La O3 O1 133.3(6) 2_655 2_645
O2 O3 O1 81.7(4) 4_656 2_645
Ga3 O3 O1 48.1(4) 2_645 2_645
La O3 O1 95.2(5) 4_656 2_645
Ga3 O3 O2 95.7(7) . 3_646
Nb O3 O2 89.0(5) 1_655 3_646
Ga1 O3 O2 89.0(5) 1_655 3_646
La O3 O2 104.6(4) 4_655 3_646
Ga3 O3 O2 1.2(2) 2_646 3_646
O3 O3 O2 100.4(6) 2_645 3_646
O3 O3 O2 42.1(4) 3_645 3_646
O3 O3 O2 89.4(4) 4_765 3_646
O3 O3 O2 38.8(5) 2_646 3_646
O2 O3 O2 39.2(6) 2_645 3_646
O2 O3 O2 132.7(6) 6 3_646
O2 O3 O2 96.7(7) 1_556 3_646
O1 O3 O2 132.8(6) . 3_646
O3 O3 O2 124.5(2) 6 3_646
O3 O3 O2 75.2(5) 6_556 3_646
O2 O3 O2 153.7(6) . 3_646
Ga2 O3 O2 110.8(5) 2_545 3_646
Ga3 O3 O2 62.0(3) 4_765 3_646
La O3 O2 166.8(6) . 3_646
O2 O3 O2 78.5(4) 5_655 3_646
O3 O3 O2 83.2(4) 5_765 3_646
Ga3 O3 O2 135.9(4) 1_554 3_646
Ga2 O3 O2 51.5(3) 1_546 3_646
O3 O3 O2 38.9(3) 5_766 3_646
Nb O3 O2 49.5(3) 1_656 3_646
Ga1 O3 O2 49.5(3) 1_656 3_646
La O3 O2 120.3(3) 2_655 3_646
O2 O3 O2 88.3(5) 4_656 3_646
Ga3 O3 O2 91.3(3) 2_645 3_646
La O3 O2 61.8(3) 4_656 3_646
O1 O3 O2 80.1(4) 2_645 3_646
Ga3 O3 O2 125.7(5) . 4_655
Nb O3 O2 103.8(7) 1_655 4_655
Ga1 O3 O2 103.8(7) 1_655 4_655
La O3 O2 19.6(3) 4_655 4_655
Ga3 O3 O2 124.7(4) 2_646 4_655
O3 O3 O2 58.5(4) 2_645 4_655
O3 O3 O2 127.6(5) 3_645 4_655
O3 O3 O2 138.1(4) 4_765 4_655
O3 O3 O2 127.8(3) 2_646 4_655
O2 O3 O2 85.2(4) 2_645 4_655
O2 O3 O2 100.4(5) 6 4_655
O2 O3 O2 98.9(4) 1_556 4_655
O1 O3 O2 40.6(6) . 4_655
O3 O3 O2 86.3(6) 6 4_655
O3 O3 O2 149.5(3) 6_556 4_655
O2 O3 O2 38.7(4) . 4_655
Ga2 O3 O2 67.4(3) 2_545 4_655
Ga3 O3 O2 163.6(6) 4_765 4_655
La O3 O2 61.6(3) . 4_655
O2 O3 O2 51.5(5) 5_655 4_655
O3 O3 O2 101.2(7) 5_765 4_655
Ga3 O3 O2 59.4(3) 1_554 4_655
Ga2 O3 O2 75.8(3) 1_546 4_655
O3 O3 O2 163.1(2) 5_766 4_655
Nb O3 O2 148.9(4) 1_656 4_655
Ga1 O3 O2 148.9(4) 1_656 4_655
La O3 O2 110.3(4) 2_655 4_655
O2 O3 O2 70.4(2) 4_656 4_655
Ga3 O3 O2 68.0(4) 2_645 4_655
La O3 O2 101.1(3) 4_656 4_655
O1 O3 O2 46.9(3) 2_645 4_655
O2 O3 O2 124.1(4) 3_646 4_655
Ga3 O3 Ga2 31.5(3) . 1_556
Nb O3 Ga2 98.2(4) 1_655 1_556
Ga1 O3 Ga2 98.2(4) 1_655 1_556
La O3 Ga2 125.6(4) 4_655 1_556
Ga3 O3 Ga2 124.4(5) 2_646 1_556
O3 O3 Ga2 125.1(8) 2_645 1_556
O3 O3 Ga2 117.9(4) 3_645 1_556
O3 O3 Ga2 60.1(4) 4_765 1_556
O3 O3 Ga2 94.3(6) 2_646 1_556
O2 O3 Ga2 158.7(8) 2_645 1_556
O2 O3 Ga2 8.6(4) 6 1_556
O2 O3 Ga2 53.0(4) 1_556 1_556
O1 O3 Ga2 75.6(3) . 1_556
O3 O3 Ga2 73.8(3) 6 1_556
O3 O3 Ga2 49.33(19) 6_556 1_556
O2 O3 Ga2 81.0(4) . 1_556
Ga2 O3 Ga2 69.3(2) 2_545 1_556
Ga3 O3 Ga2 74.6(2) 4_765 1_556
La O3 Ga2 46.39(14) . 1_556
O2 O3 Ga2 128.8(4) 5_655 1_556
O3 O3 Ga2 107.41(16) 5_765 1_556
Ga3 O3 Ga2 86.0(3) 1_554 1_556
Ga2 O3 Ga2 140.9(5) 1_546 1_556
O3 O3 Ga2 88.2(3) 5_766 1_556
Nb O3 Ga2 76.0(3) 1_656 1_556
Ga1 O3 Ga2 76.0(3) 1_656 1_556
La O3 Ga2 44.90(12) 2_655 1_556
O2 O3 Ga2 90.8(4) 4_656 1_556
Ga3 O3 Ga2 129.0(4) 2_645 1_556
La O3 Ga2 91.3(3) 4_656 1_556
O1 O3 Ga2 154.2(4) 2_645 1_556
O2 O3 Ga2 124.5(5) 3_646 1_556
O2 O3 Ga2 107.4(3) 4_655 1_556
Ga3 O3 O2 151.3(5) . 3_645
Nb O3 O2 46.4(4) 1_655 3_645
Ga1 O3 O2 46.4(4) 1_655 3_645
La O3 O2 71.5(4) 4_655 3_645
Ga3 O3 O2 67.3(4) 2_646 3_645
O3 O3 O2 32.7(5) 2_645 3_645
O3 O3 O2 45.3(4) 3_645 3_645
O3 O3 O2 89.4(4) 4_765 3_645
O3 O3 O2 106.5(6) 2_646 3_645
O2 O3 O2 52.4(6) 2_645 3_645
O2 O3 O2 140.1(6) 6 3_645
O2 O3 O2 161.4(6) 1_556 3_645
O1 O3 O2 122.9(7) . 3_645
O3 O3 O2 72.9(5) 6 3_645
O3 O3 O2 128.1(3) 6_556 3_645
O2 O3 O2 87.5(6) . 3_645
Ga2 O3 O2 142.5(3) 2_545 3_645
Ga3 O3 O2 87.1(3) 4_765 3_645
La O3 O2 125.2(6) . 3_645
O2 O3 O2 84.4(4) 5_655 3_645
O3 O3 O2 37.4(3) 5_765 3_645
Ga3 O3 O2 69.4(4) 1_554 3_645
Ga2 O3 O2 74.3(3) 1_546 3_645
O3 O3 O2 88.8(4) 5_766 3_645
Nb O3 O2 113.3(4) 1_656 3_645
Ga1 O3 O2 113.3(4) 1_656 3_645
La O3 O2 99.6(4) 2_655 3_645
O2 O3 O2 124.3(4) 4_656 3_645
Ga3 O3 O2 23.4(2) 2_645 3_645
La O3 O2 120.9(4) 4_656 3_645
O1 O3 O2 46.1(3) 2_645 3_645
O2 O3 O2 68.0(2) 3_646 3_645
O2 O3 O2 82.4(5) 4_655 3_645
Ga2 O3 O2 144.4(4) 1_556 3_645
Ga3 O3 La 147.0(8) . 2_645
Nb O3 La 75.0(4) 1_655 2_645
Ga1 O3 La 75.0(4) 1_655 2_645
La O3 La 61.7(3) 4_655 2_645
Ga3 O3 La 51.5(2) 2_646 2_645
O3 O3 La 53.8(5) 2_645 2_645
O3 O3 La 53.9(5) 3_645 2_645
O3 O3 La 111.6(4) 4_765 2_645
O3 O3 La 85.0(5) 2_646 2_645
O2 O3 La 23.3(4) 2_645 2_645
O2 O3 La 169.8(7) 6 2_645
O2 O3 La 132.0(5) 1_556 2_645
O1 O3 La 112.5(4) . 2_645
O3 O3 La 102.2(5) 6 2_645
O3 O3 La 126.1(4) 6_556 2_645
O2 O3 La 102.3(5) . 2_645
Ga2 O3 La 118.6(3) 2_545 2_645
Ga3 O3 La 97.6(3) 4_765 2_645
La O3 La 139.0(5) . 2_645
O2 O3 La 59.2(3) 5_655 2_645
O3 O3 La 65.81(17) 5_765 2_645
Ga3 O3 La 93.4(4) 1_554 2_645
Ga2 O3 La 44.68(13) 1_546 2_645
O3 O3 La 85.85(17) 5_766 2_645
Nb O3 La 101.0(3) 1_656 2_645
Ga1 O3 La 101.0(3) 1_656 2_645
La O3 La 128.6(3) 2_655 2_645
O2 O3 La 96.2(3) 4_656 2_645
Ga3 O3 La 48.19(15) 2_645 2_645
La O3 La 92.2(3) 4_656 2_645
O1 O3 La 32.58(16) 2_645 2_645
O2 O3 La 51.6(3) 3_646 2_645
O2 O3 La 79.3(3) 4_655 2_645
Ga2 O3 La 171.7(2) 1_556 2_645
O2 O3 La 29.7(2) 3_645 2_645
Ga3 O3 Ga2 116.4(5) . 2_544
Nb O3 Ga2 91.9(7) 1_655 2_544
Ga1 O3 Ga2 91.9(7) 1_655 2_544
La O3 Ga2 41.1(3) 4_655 2_544
Ga3 O3 Ga2 144.7(4) 2_646 2_544
O3 O3 Ga2 56.4(5) 2_645 2_544
O3 O3 Ga2 130.2(2) 3_645 2_544
O3 O3 Ga2 116.6(4) 4_765 2_544
O3 O3 Ga2 146.8(2) 2_646 2_544
O2 O3 Ga2 105.4(6) 2_645 2_544
O2 O3 Ga2 82.6(5) 6 2_544
O2 O3 Ga2 101.0(5) 1_556 2_544
O1 O3 Ga2 43.3(6) . 2_544
O3 O3 Ga2 66.7(5) 6 2_544
O3 O3 Ga2 139.4(2) 6_556 2_544
O2 O3 Ga2 16.5(3) . 2_544
Ga2 O3 Ga2 73.4(2) 2_545 2_544
Ga3 O3 Ga2 144.9(4) 4_765 2_544
La O3 Ga2 44.51(18) . 2_544
O2 O3 Ga2 73.7(4) 5_655 2_544
O3 O3 Ga2 92.5(7) 5_765 2_544
Ga3 O3 Ga2 41.11(19) 1_554 2_544
Ga2 O3 Ga2 98.3(2) 1_546 2_544
O3 O3 Ga2 171.5(6) 5_766 2_544
Nb O3 Ga2 158.6(3) 1_656 2_544
Ga1 O3 Ga2 158.6(3) 1_656 2_544
La O3 Ga2 87.8(3) 2_655 2_544
O2 O3 Ga2 84.9(3) 4_656 2_544
Ga3 O3 Ga2 66.8(3) 2_645 2_544
La O3 Ga2 117.3(2) 4_656 2_544
O1 O3 Ga2 64.3(4) 2_645 2_544
O2 O3 Ga2 144.4(4) 3_646 2_544
O2 O3 Ga2 22.5(2) 4_655 2_544
Ga2 O3 Ga2 90.6(3) 1_556 2_544
O2 O3 Ga2 87.3(4) 3_645 2_544
La O3 Ga2 94.5(3) 2_645 2_544
Ga3 O3 O1 94.9(8) . 2_646
Nb O3 O1 129.2(5) 1_655 2_646
Ga1 O3 O1 129.2(5) 1_655 2_646
La O3 O1 75.1(4) 4_655 2_646
Ga3 O3 O1 46.1(3) 2_646 2_646
O3 O3 O1 110.4(6) 2_645 2_646
O3 O3 O1 85.4(4) 3_645 2_646
O3 O3 O1 130.0(4) 4_765 2_646
O3 O3 O1 39.4(4) 2_646 2_646
O2 O3 O1 37.1(5) 2_645 2_646
O2 O3 O1 129.8(7) 6 2_646
O2 O3 O1 71.9(5) 1_556 2_646
O1 O3 O1 87.9(5) . 2_646
O3 O3 O1 162.4(5) 6 2_646
O3 O3 O1 89.2(8) 6_556 2_646
O2 O3 O1 129.7(4) . 2_646
Ga2 O3 O1 70.1(3) 2_545 2_646
Ga3 O3 O1 101.4(5) 4_765 2_646
La O3 O1 127.9(3) . 2_646
O2 O3 O1 39.7(4) 5_655 2_646
O3 O3 O1 121.0(3) 5_765 2_646
Ga3 O3 O1 144.9(5) 1_554 2_646
Ga2 O3 O1 20.5(3) 1_546 2_646
O3 O3 O1 74.3(4) 5_766 2_646
Nb O3 O1 63.6(4) 1_656 2_646
Ga1 O3 O1 63.6(4) 1_656 2_646
La O3 O1 157.6(5) 2_655 2_646
O2 O3 O1 45.4(2) 4_656 2_646
Ga3 O3 O1 107.5(3) 2_645 2_646
La O3 O1 32.1(3) 4_656 2_646
O1 O3 O1 66.68(18) 2_645 2_646
O2 O3 O1 44.9(3) 3_646 2_646
O2 O3 O1 91.1(3) 4_655 2_646
Ga2 O3 O1 123.4(5) 1_556 2_646
O2 O3 O1 89.6(4) 3_645 2_646
La O3 O1 60.3(3) 2_645 2_646
Ga2 O3 O1 113.2(3) 2_544 2_646
Ga3 O3 O2 83.3(4) . 5_765
Nb O3 O2 42.0(4) 1_655 5_765
Ga1 O3 O2 42.0(4) 1_655 5_765
La O3 O2 139.7(6) 4_655 5_765
Ga3 O3 O2 60.9(3) 2_646 5_765
O3 O3 O2 87.0(3) 2_645 5_765
O3 O3 O2 30.2(3) 3_645 5_765
O3 O3 O2 30.2(3) 4_765 5_765
O3 O3 O2 80.1(3) 2_646 5_765
O2 O3 O2 91.1(3) 2_645 5_765
O2 O3 O2 91.1(3) 6 5_765
O2 O3 O2 115.0(5) 1_556 5_765
O1 O3 O2 162.6(4) . 5_765
O3 O3 O2 67.8(3) 6 5_765
O3 O3 O2 62.5(3) 6_556 5_765
O2 O3 O2 118.7(5) . 5_765
Ga2 O3 O2 146.7(6) 2_545 5_765
Ga3 O3 O2 19.9(3) 4_765 5_765
La O3 O2 121.3(3) . 5_765
O2 O3 O2 137.9(5) 5_655 5_765
O3 O3 O2 44.0(4) 5_765 5_765
Ga3 O3 O2 91.9(4) 1_554 5_765
Ga2 O3 O2 111.8(3) 1_546 5_765
O3 O3 O2 38.7(3) 5_766 5_765
Nb O3 O2 64.3(3) 1_656 5_765
Ga1 O3 O2 64.3(3) 1_656 5_765
La O3 O2 59.4(2) 2_655 5_765
O2 O3 O2 142.1(5) 4_656 5_765
Ga3 O3 O2 78.0(3) 2_645 5_765
La O3 O2 109.8(5) 4_656 5_765
O1 O3 O2 112.9(3) 2_645 5_765
O2 O3 O2 62.1(4) 3_646 5_765
O2 O3 O2 145.2(4) 4_655 5_765
Ga2 O3 O2 88.0(3) 1_556 5_765
O2 O3 O2 68.3(4) 3_645 5_765
La O3 O2 83.7(3) 2_645 5_765
Ga2 O3 O2 132.9(5) 2_544 5_765
O1 O3 O2 106.5(4) 2_646 5_765
Ga3 O3 La 116.6(5) . 1_655
Nb O3 La 35.0(3) 1_655 1_655
Ga1 O3 La 35.0(3) 1_655 1_655
La O3 La 106.0(4) 4_655 1_655
Ga3 O3 La 53.3(2) 2_646 1_655
O3 O3 La 60.3(3) 2_645 1_655
O3 O3 La 14.4(2) 3_645 1_655
O3 O3 La 60.2(3) 4_765 1_655
O3 O3 La 89.3(4) 2_646 1_655
O2 O3 La 65.3(4) 2_645 1_655
O2 O3 La 121.4(4) 6 1_655
O2 O3 La 142.7(6) 1_556 1_655
O1 O3 La 157.1(7) . 1_655
O3 O3 La 71.0(2) 6 1_655
O3 O3 La 93.82(17) 6_556 1_655
O2 O3 La 109.7(5) . 1_655
Ga2 O3 La 164.8(5) 2_545 1_655
Ga3 O3 La 52.44(14) 4_765 1_655
La O3 La 136.4(4) . 1_655
O2 O3 La 110.2(3) 5_655 1_655
O3 O3 La 28.8(2) 5_765 1_655
Ga3 O3 La 83.6(3) 1_554 1_655
Ga2 O3 La 89.5(2) 1_546 1_655
O3 O3 La 57.8(3) 5_766 1_655
Nb O3 La 85.2(2) 1_656 1_655
Ga1 O3 La 85.2(2) 1_656 1_655
La O3 La 81.80(19) 2_655 1_655
O2 O3 La 140.2(4) 4_656 1_655
Ga3 O3 La 49.99(15) 2_645 1_655
La O3 La 116.1(3) 4_656 1_655
O1 O3 La 78.8(2) 2_645 1_655
O2 O3 La 54.4(3) 3_646 1_655
O2 O3 La 116.5(4) 4_655 1_655
Ga2 O3 La 120.3(2) 1_556 1_655
O2 O3 La 34.7(2) 3_645 1_655
La O3 La 51.41(13) 2_645 1_655
Ga2 O3 La 116.2(4) 2_544 1_655
O1 O3 La 94.9(2) 2_646 1_655
O2 O3 La 34.2(2) 5_765 1_655
Ga3 O3 Ga3 98.0(5) . 4_655
Nb O3 Ga3 149.0(6) 1_655 4_655
Ga1 O3 Ga3 149.0(6) 1_655 4_655
La O3 Ga3 46.8(2) 4_655 4_655
Ga3 O3 Ga3 88.5(3) 2_646 4_655
O3 O3 Ga3 102.3(2) 2_645 4_655
O3 O3 Ga3 124.4(6) 3_645 4_655
O3 O3 Ga3 163.4(3) 4_765 4_655
O3 O3 Ga3 73.4(2) 2_646 4_655
O2 O3 Ga3 63.5(4) 2_645 4_655
O2 O3 Ga3 109.6(5) 6 4_655
O2 O3 Ga3 63.0(4) 1_556 4_655
O1 O3 Ga3 46.1(3) . 4_655
O3 O3 Ga3 140.6(6) 6 4_655
O3 O3 Ga3 109.3(7) 6_556 4_655
O2 O3 Ga3 89.8(4) . 4_655
Ga2 O3 Ga3 39.92(11) 2_545 4_655
Ga3 O3 Ga3 140.8(5) 4_765 4_655
La O3 Ga3 87.9(2) . 4_655
O2 O3 Ga3 19.9(3) 5_655 4_655
O3 O3 Ga3 140.9(4) 5_765 4_655
Ga3 O3 Ga3 114.0(3) 1_554 4_655
Ga2 O3 Ga3 39.99(10) 1_546 4_655
O3 O3 Ga3 114.4(6) 5_766 4_655
Nb O3 Ga3 94.5(3) 1_656 4_655
Ga1 O3 Ga3 94.5(3) 1_656 4_655
La O3 Ga3 149.0(3) 2_655 4_655
O2 O3 Ga3 21.7(2) 4_656 4_655
Ga3 O3 Ga3 107.2(3) 2_645 4_655
La O3 Ga3 46.77(14) 4_656 4_655
O1 O3 Ga3 60.2(3) 2_645 4_655
O2 O3 Ga3 87.3(3) 3_646 4_655
O2 O3 Ga3 54.8(2) 4_655 4_655
Ga2 O3 Ga3 109.2(3) 1_556 4_655
O2 O3 Ga3 104.3(3) 3_645 4_655
La O3 Ga3 78.66(16) 2_645 4_655
Ga2 O3 Ga3 73.94(16) 2_544 4_655
O1 O3 Ga3 42.80(15) 2_646 4_655
O2 O3 Ga3 149.2(4) 5_765 4_655
La O3 Ga3 128.6(3) 1_655 4_655
Ga3 O3 O1 71.8(5) . 2_655
Nb O3 O1 73.7(5) 1_655 2_655
Ga1 O3 O1 73.7(5) 1_655 2_655
La O3 O1 101.6(6) 4_655 2_655
Ga3 O3 O1 150.7(3) 2_646 2_655
O3 O3 O1 85.0(8) 2_645 2_655
O3 O3 O1 115.9(4) 3_645 2_655
O3 O3 O1 62.3(4) 4_765 2_655
O3 O3 O1 134.4(7) 2_646 2_655
O2 O3 O1 160.9(9) 2_645 2_655
O2 O3 O1 32.4(6) 6 2_655
O2 O3 O1 87.4(5) 1_556 2_655
O1 O3 O1 73.0(4) . 2_655
O3 O3 O1 39.4(3) 6 2_655
O3 O3 O1 85.5(4) 6_556 2_655
O2 O3 O1 46.0(4) . 2_655
Ga2 O3 O1 87.2(3) 2_545 2_655
Ga3 O3 O1 89.7(2) 4_765 2_655
La O3 O1 31.18(12) . 2_655
O2 O3 O1 129.8(4) 5_655 2_655
O3 O3 O1 81.9(4) 5_765 2_655
Ga3 O3 O1 45.6(4) 1_554 2_655
Ga2 O3 O1 156.8(3) 1_546 2_655
O3 O3 O1 114.3(3) 5_766 2_655
Nb O3 O1 113.3(4) 1_656 2_655
Ga1 O3 O1 113.3(4) 1_656 2_655
La O3 O1 31.57(11) 2_655 2_655
O2 O3 O1 112.1(4) 4_656 2_655
Ga3 O3 O1 90.5(5) 2_645 2_655
La O3 O1 127.8(4) 4_656 2_655
O1 O3 O1 120.8(8) 2_645 2_655
O2 O3 O1 151.6(3) 3_646 2_655
O2 O3 O1 82.5(4) 4_655 2_655
Ga2 O3 O1 40.4(4) 1_556 2_655
O2 O3 O1 111.2(6) 3_645 2_655
La O3 O1 138.6(6) 2_645 2_655
Ga2 O3 O1 60.5(3) 2_544 2_655
O1 O3 O1 157.1(4) 2_646 2_655
O2 O3 O1 90.7(3) 5_765 2_655
La O3 O1 107.7(3) 1_655 2_655
Ga3 O3 O1 119.0(2) 4_655 2_655
Ga3 O3 O3 44.0(6) . 1_556
Nb O3 O3 128.2(5) 1_655 1_556
Ga1 O3 O3 128.2(5) 1_655 1_556
La O3 O3 120.6(5) 4_655 1_556
Ga3 O3 O3 59.0(4) 2_646 1_556
O3 O3 O3 158.3(6) 2_645 1_556
O3 O3 O3 90.000(1) 3_645 1_556
O3 O3 O3 90.000(1) 4_765 1_556
O3 O3 O3 20.2(5) 2_646 1_556
O2 O3 O3 83.4(6) 2_645 1_556
O2 O3 O3 83.4(6) 6 1_556
O2 O3 O3 39.8(5) 1_556 1_556
O1 O3 O3 95.3(7) . 1_556
O3 O3 O3 139.7(5) 6 1_556
O3 O3 O3 38.0(5) 6_556 1_556
O2 O3 O3 145.0(4) . 1_556
Ga2 O3 O3 65.2(3) 2_545 1_556
Ga3 O3 O3 68.8(3) 4_765 1_556
La O3 O3 108.5(3) . 1_556
O2 O3 O3 85.2(4) 5_655 1_556
O3 O3 O3 128.8(5) 5_765 1_556
Ga3 O3 O3 161.23(18) 1_554 1_556
Ga2 O3 O3 73.0(3) 1_546 1_556
O3 O3 O3 48.9(5) 5_766 1_556
Nb O3 O3 21.86(17) 1_656 1_556
Ga1 O3 O3 21.86(17) 1_656 1_556
La O3 O3 106.6(3) 2_655 1_556
O2 O3 O3 57.2(3) 4_656 1_556
Ga3 O3 O3 149.6(2) 2_645 1_556
La O3 O3 28.03(17) 4_656 1_556
O1 O3 O3 119.2(5) 2_645 1_556
O2 O3 O3 58.3(3) 3_646 1_556
O2 O3 O3 127.5(3) 4_655 1_556
Ga2 O3 O3 75.3(3) 1_556 1_556
O2 O3 O3 126.3(3) 3_645 1_556
La O3 O3 104.9(3) 2_645 1_556
Ga2 O3 O3 138.56(19) 2_544 1_556
O1 O3 O3 52.5(4) 2_646 1_556
O2 O3 O3 86.1(4) 5_765 1_556
La O3 O3 104.4(2) 1_655 1_556
Ga3 O3 O3 74.5(2) 4_655 1_556
O1 O3 O3 115.7(4) 2_655 1_556
Ga3 O3 O3 136.0(6) . 1_554
Nb O3 O3 51.8(5) 1_655 1_554
Ga1 O3 O3 51.8(5) 1_655 1_554
La O3 O3 59.4(4) 4_655 1_554
Ga3 O3 O3 121.0(4) 2_646 1_554
O3 O3 O3 21.7(6) 2_645 1_554
O3 O3 O3 90.000(1) 3_645 1_554
O3 O3 O3 90.000(1) 4_765 1_554
O3 O3 O3 159.8(5) 2_646 1_554
O2 O3 O3 96.6(6) 2_645 1_554
O2 O3 O3 96.6(6) 6 1_554
O2 O3 O3 140.2(5) 1_556 1_554
O1 O3 O3 84.7(7) . 1_554
O3 O3 O3 40.3(5) 6 1_554
O3 O3 O3 142.0(5) 6_556 1_554
O2 O3 O3 35.0(4) . 1_554
Ga2 O3 O3 114.8(3) 2_545 1_554
Ga3 O3 O3 111.2(3) 4_765 1_554
La O3 O3 71.5(3) . 1_554
O2 O3 O3 94.8(4) 5_655 1_554
O3 O3 O3 51.2(5) 5_765 1_554
Ga3 O3 O3 18.77(18) 1_554 1_554
Ga2 O3 O3 107.0(3) 1_546 1_554
O3 O3 O3 131.1(5) 5_766 1_554
Nb O3 O3 158.14(17) 1_656 1_554
Ga1 O3 O3 158.14(17) 1_656 1_554
La O3 O3 73.4(3) 2_655 1_554
O2 O3 O3 122.8(3) 4_656 1_554
Ga3 O3 O3 30.4(2) 2_645 1_554
La O3 O3 151.97(17) 4_656 1_554
O1 O3 O3 60.8(5) 2_645 1_554
O2 O3 O3 121.7(3) 3_646 1_554
O2 O3 O3 52.5(3) 4_655 1_554
Ga2 O3 O3 104.7(3) 1_556 1_554
O2 O3 O3 53.7(3) 3_645 1_554
La O3 O3 75.1(3) 2_645 1_554
Ga2 O3 O3 41.43(19) 2_544 1_554
O1 O3 O3 127.5(4) 2_646 1_554
O2 O3 O3 93.9(4) 5_765 1_554
La O3 O3 75.6(2) 1_655 1_554
Ga3 O3 O3 105.5(2) 4_655 1_554
O1 O3 O3 64.3(4) 2_655 1_554
O3 O3 O3 180.000(1) 1_556 1_554
Ga3 O3 Ga3 113.9(4) . 4_764
Nb O3 Ga3 12.1(3) 1_655 4_764
Ga1 O3 Ga3 12.1(3) 1_655 4_764
La O3 Ga3 99.2(6) 4_655 4_764
Ga3 O3 Ga3 99.6(3) 2_646 4_764
O3 O3 Ga3 43.7(3) 2_645 4_764
O3 O3 Ga3 59.03(17) 3_645 4_764
O3 O3 Ga3 50.77(18) 4_765 4_764
O3 O3 Ga3 131.4(3) 2_646 4_764
O2 O3 Ga3 102.7(5) 2_645 4_764
O2 O3 Ga3 89.2(5) 6 4_764
O2 O3 Ga3 146.3(4) 1_556 4_764
O1 O3 Ga3 121.7(7) . 4_764
O3 O3 Ga3 24.98(19) 6 4_764
O3 O3 Ga3 105.0(4) 6_556 4_764
O2 O3 Ga3 68.3(4) . 4_764
Ga2 O3 Ga3 148.5(5) 2_545 4_764
Ga3 O3 Ga3 68.9(2) 4_765 4_764
La O3 Ga3 90.1(3) . 4_764
O2 O3 Ga3 129.5(5) 5_655 4_764
O3 O3 Ga3 18.2(2) 5_765 4_764
Ga3 O3 Ga3 40.60(17) 1_554 4_764
Ga2 O3 Ga3 125.3(3) 1_546 4_764
O3 O3 Ga3 90.9(4) 5_766 4_764
Nb O3 Ga3 116.1(2) 1_656 4_764
Ga1 O3 Ga3 116.1(2) 1_656 4_764
La O3 Ga3 48.95(16) 2_655 4_764
O2 O3 Ga3 165.1(5) 4_656 4_764
Ga3 O3 Ga3 40.13(15) 2_645 4_764
La O3 Ga3 161.2(3) 4_656 4_764
O1 O3 Ga3 88.3(4) 2_645 4_764
O2 O3 Ga3 100.8(3) 3_646 4_764
O2 O3 Ga3 94.7(4) 4_655 4_764
Ga2 O3 Ga3 93.6(2) 1_556 4_764
O2 O3 Ga3 51.0(3) 3_645 4_764
La O3 Ga3 80.7(2) 2_645 4_764
Ga2 O3 Ga3 80.8(3) 2_544 4_764
O1 O3 Ga3 138.7(3) 2_646 4_764
O2 O3 Ga3 52.4(3) 5_765 4_764
La O3 Ga3 46.48(13) 1_655 4_764
Ga3 O3 Ga3 145.8(4) 4_655 4_764
O1 O3 Ga3 64.0(3) 2_655 4_764
O3 O3 Ga3 137.73(18) 1_556 4_764
O3 O3 Ga3 42.27(18) 1_554 4_764
Ga3 O3 O2 50.3(3) . 4_766
Nb O3 O2 69.0(4) 1_655 4_766
Ga1 O3 O2 69.0(4) 1_655 4_766
La O3 O2 172.8(5) 4_655 4_766
Ga3 O3 O2 71.1(3) 2_646 4_766
O3 O3 O2 117.2(3) 2_645 4_766
O3 O3 O2 59.1(3) 3_645 4_766
O3 O3 O2 27.2(3) 4_765 4_766
O3 O3 O2 67.2(3) 2_646 4_766
O2 O3 O2 110.1(6) 2_645 4_766
O2 O3 O2 66.2(5) 6 4_766
O2 O3 O2 82.9(5) 1_556 4_766
O1 O3 O2 134.3(6) . 4_766
O3 O3 O2 79.3(5) 6 4_766
O3 O3 O2 30.7(3) 6_556 4_766
O2 O3 O2 124.7(4) . 4_766
Ga2 O3 O2 114.2(5) 2_545 4_766
Ga3 O3 O2 14.67(19) 4_765 4_766
La O3 O2 104.1(3) . 4_766
O2 O3 O2 144.7(5) 5_655 4_766
O3 O3 O2 74.0(4) 5_765 4_766
Ga3 O3 O2 106.3(3) 1_554 4_766
Ga2 O3 O2 120.9(4) 1_546 4_766
O3 O3 O2 33.3(2) 5_766 4_766
Nb O3 O2 44.0(3) 1_656 4_766
Ga1 O3 O2 44.0(3) 1_656 4_766
La O3 O2 53.1(2) 2_655 4_766
O2 O3 O2 118.6(6) 4_656 4_766
Ga3 O3 O2 109.6(3) 2_645 4_766
La O3 O2 91.1(4) 4_656 4_766
O1 O3 O2 144.0(3) 2_645 4_766
O2 O3 O2 71.8(3) 3_646 4_766
O2 O3 O2 163.3(5) 4_655 4_766
Ga2 O3 O2 60.5(2) 1_556 4_766
O2 O3 O2 101.2(2) 3_645 4_766
La O3 O2 111.9(3) 2_645 4_766
Ga2 O3 O2 140.8(4) 2_544 4_766
O1 O3 O2 105.1(5) 2_646 4_766
O2 O3 O2 33.1(4) 5_765 4_766
La O3 O2 66.7(2) 1_655 4_766
Ga3 O3 O2 137.7(5) 4_655 4_766
O1 O3 O2 81.0(3) 2_655 4_766
O3 O3 O2 63.2(3) 1_556 4_766
O3 O3 O2 116.8(3) 1_554 4_766
Ga3 O3 O2 75.7(3) 4_764 4_766
Ga3 O3 O2 56.4(4) . 3_546
Nb O3 O2 154.0(6) 1_655 3_546
Ga1 O3 O2 154.0(6) 1_655 3_546
La O3 O2 80.6(4) 4_655 3_546
Ga3 O3 O2 115.6(6) 2_646 3_546
O3 O3 O2 130.7(6) 2_645 3_546
O3 O3 O2 153.5(3) 3_645 3_546
O3 O3 O2 118.6(5) 4_765 3_546
O3 O3 O2 78.7(5) 2_646 3_546
O2 O3 O2 109.9(5) 2_645 3_546
O2 O3 O2 60.9(4) 6 3_546
O2 O3 O2 26.2(3) 1_556 3_546
O1 O3 O2 33.2(6) . 3_546
O3 O3 O2 118.7(2) 6 3_546
O3 O3 O2 77.5(4) 6_556 3_546
O2 O3 O2 82.3(3) . 3_546
Ga2 O3 O2 9.37(17) 2_545 3_546
Ga3 O3 O2 120.0(4) 4_765 3_546
La O3 O2 53.8(2) . 3_546
O2 O3 O2 69.0(3) 5_655 3_546
O3 O3 O2 161.8(5) 5_765 3_546
Ga3 O3 O2 108.2(4) 1_554 3_546
Ga2 O3 O2 85.5(3) 1_546 3_546
O3 O3 O2 110.9(7) 5_766 3_546
Nb O3 O2 83.3(4) 1_656 3_546
Ga1 O3 O2 83.3(4) 1_656 3_546
La O3 O2 102.5(3) 2_655 3_546
O2 O3 O2 33.0(3) 4_656 3_546
Ga3 O3 O2 140.7(4) 2_645 3_546
La O3 O2 52.7(3) 4_656 3_546
O1 O3 O2 105.3(3) 2_645 3_546
O2 O3 O2 114.5(5) 3_646 3_546
O2 O3 O2 72.95(16) 4_655 3_546
Ga2 O3 O2 59.9(2) 1_556 3_546
O2 O3 O2 151.4(4) 3_645 3_546
La O3 O2 127.9(3) 2_645 3_546
Ga2 O3 O2 75.5(3) 2_544 3_546
O1 O3 O2 76.9(3) 2_646 3_546
O2 O3 O2 139.6(4) 5_765 3_546
La O3 O2 167.9(5) 1_655 3_546
Ga3 O3 O2 49.2(2) 4_655 3_546
O1 O3 O2 80.3(3) 2_655 3_546
O3 O3 O2 63.6(3) 1_556 3_546
O3 O3 O2 116.4(3) 1_554 3_546
Ga3 O3 O2 143.6(4) 4_764 3_546
O2 O3 O2 106.6(5) 4_766 3_546
Ga3 O3 La 25.6(3) . 1_556
Nb O3 La 137.2(4) 1_655 1_556
Ga1 O3 La 137.2(4) 1_655 1_556
La O3 La 111.9(4) 4_655 1_556
Ga3 O3 La 102.3(6) 2_646 1_556
O3 O3 La 157.4(8) 2_645 1_556
O3 O3 La 127.2(2) 3_645 1_556
O3 O3 La 91.2(4) 4_765 1_556
O3 O3 La 63.0(5) 2_646 1_556
O2 O3 La 119.1(7) 2_645 1_556
O2 O3 La 47.8(5) 6 1_556
O2 O3 La 11.2(3) 1_556 1_556
O1 O3 La 63.3(6) . 1_556
O3 O3 La 115.5(4) 6 1_556
O3 O3 La 46.1(3) 6_556 1_556
O2 O3 La 102.6(4) . 1_556
Ga2 O3 La 39.02(18) 2_545 1_556
Ga3 O3 La 88.5(3) 4_765 1_556
La O3 La 65.2(2) . 1_556
O2 O3 La 92.9(4) 5_655 1_556
O3 O3 La 145.5(3) 5_765 1_556
Ga3 O3 La 120.9(3) 1_554 1_556
Ga2 O3 La 98.9(3) 1_546 1_556
O3 O3 La 83.0(5) 5_766 1_556
Nb O3 La 57.2(2) 1_656 1_556
Ga1 O3 La 57.2(2) 1_656 1_556
La O3 La 86.2(2) 2_655 1_556
O2 O3 La 52.3(3) 4_656 1_556
Ga3 O3 La 167.1(4) 2_645 1_556
La O3 La 50.08(19) 4_656 1_556
O1 O3 La 133.6(4) 2_645 1_556
O2 O3 La 101.6(4) 3_646 1_556
O2 O3 La 103.8(3) 4_655 1_556
Ga2 O3 La 42.07(14) 1_556 1_556
O2 O3 La 169.5(5) 3_645 1_556
La O3 La 142.3(4) 2_645 1_556
Ga2 O3 La 101.7(2) 2_544 1_556
O1 O3 La 82.0(4) 2_646 1_556
O2 O3 La 108.1(4) 5_765 1_556
La O3 La 139.6(3) 1_655 1_556
Ga3 O3 La 73.6(2) 4_655 1_556
O1 O3 La 78.3(4) 2_655 1_556
O3 O3 La 43.29(19) 1_556 1_556
O3 O3 La 136.71(19) 1_554 1_556
Ga3 O3 La 135.2(2) 4_764 1_556
O2 O3 La 75.2(3) 4_766 1_556
O2 O3 La 31.5(2) 3_546 1_556
Ga3 O3 O1 13.0(4) . 2_656
Nb O3 O1 109.2(4) 1_655 2_656
Ga1 O3 O1 109.2(4) 1_655 2_656
La O3 O1 132.2(4) 4_655 2_656
Ga3 O3 O1 108.5(6) 2_646 2_656
O3 O3 O1 143.5(8) 2_645 2_656
O3 O3 O1 113.8(3) 3_645 2_656
O3 O3 O1 64.5(4) 4_765 2_656
O3 O3 O1 75.8(6) 2_646 2_656
O2 O3 O1 140.0(8) 2_645 2_656
O2 O3 O1 27.0(6) 6 2_656
O2 O3 O1 39.3(4) 1_556 2_656
O1 O3 O1 79.4(5) . 2_656
O3 O3 O1 90.7(5) 6 2_656
O3 O3 O1 34.5(3) 6_556 2_656
O2 O3 O1 97.9(5) . 2_656
Ga2 O3 O1 63.6(2) 2_545 2_656
Ga3 O3 O1 69.6(2) 4_765 2_656
La O3 O1 60.7(3) . 2_656
O2 O3 O1 120.9(5) 5_655 2_656
O3 O3 O1 117.8(2) 5_765 2_656
Ga3 O3 O1 104.7(4) 1_554 2_656
Ga2 O3 O1 124.9(5) 1_546 2_656
O3 O3 O1 75.8(4) 5_766 2_656
Nb O3 O1 58.9(3) 1_656 2_656
Ga1 O3 O1 58.9(3) 1_656 2_656
La O3 O1 58.9(3) 2_655 2_656
O2 O3 O1 80.3(4) 4_656 2_656
Ga3 O3 O1 146.1(4) 2_645 2_656
La O3 O1 74.1(4) 4_656 2_656
O1 O3 O1 159.8(3) 2_645 2_656
O2 O3 O1 108.3(5) 3_646 2_656
O2 O3 O1 117.4(4) 4_655 2_656
Ga2 O3 O1 18.7(3) 1_556 2_656
O2 O3 O1 153.9(3) 3_645 2_656
La O3 O1 159.8(5) 2_645 2_656
Ga2 O3 O1 104.9(3) 2_544 2_656
O1 O3 O1 105.9(7) 2_646 2_656
O2 O3 O1 87.0(3) 5_765 2_656
La O3 O1 121.2(2) 1_655 2_656
Ga3 O3 O1 101.2(3) 4_655 2_656
O1 O3 O1 59.14(13) 2_655 2_656
O3 O3 O1 56.5(4) 1_556 2_656
O3 O3 O1 123.4(4) 1_554 2_656
Ga3 O3 O1 107.4(3) 4_764 2_656
O2 O3 O1 54.9(2) 4_766 2_656
O2 O3 O1 54.5(2) 3_546 2_656
La O3 O1 28.1(2) 1_556 2_656
Ga3 O3 O2 93.9(4) . 4_765
Nb O3 O2 21.7(3) 1_655 4_765
Ga1 O3 O2 21.7(3) 1_655 4_765
La O3 O2 118.0(7) 4_655 4_765
Ga3 O3 O2 100.2(3) 2_646 4_765
O3 O3 O2 63.8(4) 2_645 4_765
O3 O3 O2 60.5(3) 3_645 4_765
O3 O3 O2 31.4(3) 4_765 4_765
O3 O3 O2 121.2(3) 2_646 4_765
O2 O3 O2 116.0(6) 2_645 4_765
O2 O3 O2 73.8(6) 6 4_765
O2 O3 O2 127.6(4) 1_556 4_765
O1 O3 O2 125.7(6) . 4_765
O3 O3 O2 25.6(3) 6 4_765
O3 O3 O2 85.5(4) 6_556 4_765
O2 O3 O2 76.7(5) . 4_765
Ga2 O3 O2 142.3(4) 2_545 4_765
Ga3 O3 O2 54.1(2) 4_765 4_765
La O3 O2 86.2(3) . 4_765
O2 O3 O2 149.7(5) 5_655 4_765
O3 O3 O2 30.8(2) 5_765 4_765
Ga3 O3 O2 51.1(3) 1_554 4_765
Ga2 O3 O2 140.4(4) 1_546 4_765
O3 O3 O2 79.6(4) 5_766 4_765
Nb O3 O2 100.9(3) 1_656 4_765
Ga1 O3 O2 100.9(3) 1_656 4_765
La O3 O2 32.03(18) 2_655 4_765
O2 O3 O2 167.0(5) 4_656 4_765
Ga3 O3 O2 60.2(3) 2_645 4_765
La O3 O2 148.7(4) 4_656 4_765
O1 O3 O2 108.3(5) 2_645 4_765
O2 O3 O2 101.4(2) 3_646 4_765
O2 O3 O2 110.0(5) 4_655 4_765
Ga2 O3 O2 76.6(2) 1_556 4_765
O2 O3 O2 68.0(3) 3_645 4_765
La O3 O2 96.6(3) 2_645 4_765
Ga2 O3 O2 91.9(4) 2_544 4_765
O1 O3 O2 145.9(3) 2_646 4_765
O2 O3 O2 42.2(4) 5_765 4_765
La O3 O2 52.0(2) 1_655 4_765
Ga3 O3 O2 164.5(5) 4_655 4_765
O1 O3 O2 55.8(3) 2_655 4_765
O3 O3 O2 121.0(3) 1_556 4_765
O3 O3 O2 59.0(3) 1_554 4_765
Ga3 O3 O2 20.2(2) 4_764 4_765
O2 O3 O2 57.80(15) 4_766 4_765
O2 O3 O2 134.1(3) 3_546 4_765
La O3 O2 116.4(3) 1_556 4_765
O1 O3 O2 88.3(3) 2_656 4_765
Ga3 O3 O1 124.9(7) . 1_655
Nb O3 O1 61.7(4) 1_655 1_655
Ga1 O3 O1 61.7(4) 1_655 1_655
La O3 O1 90.3(4) 4_655 1_655
Ga3 O3 O1 34.2(4) 2_646 1_655
O3 O3 O1 66.0(7) 2_645 1_655
O3 O3 O1 26.0(4) 3_645 1_655
O3 O3 O1 85.9(4) 4_765 1_655
O3 O3 O1 73.8(5) 2_646 1_655
O2 O3 O1 36.9(4) 2_645 1_655
O2 O3 O1 147.4(4) 6 1_655
O2 O3 O1 131.5(7) 1_556 1_655
O1 O3 O1 140.7(4) . 1_655
O3 O3 O1 96.6(4) 6 1_655
O3 O3 O1 101.1(4) 6_556 1_655
O2 O3 O1 120.8(6) . 1_655
Ga2 O3 O1 137.1(4) 2_545 1_655
Ga3 O3 O1 68.9(2) 4_765 1_655
La O3 O1 158.2(6) . 1_655
O2 O3 O1 83.2(3) 5_655 1_655
O3 O3 O1 53.6(3) 5_765 1_655
Ga3 O3 O1 101.2(5) 1_554 1_655
Ga2 O3 O1 60.96(19) 1_546 1_655
O3 O3 O1 59.7(3) 5_766 1_655
Nb O3 O1 80.9(4) 1_656 1_655
Ga1 O3 O1 80.9(4) 1_656 1_655
La O3 O1 110.3(3) 2_655 1_655
O2 O3 O1 112.1(4) 4_656 1_655
Ga3 O3 O1 56.5(4) 2_645 1_655
La O3 O1 93.8(4) 4_656 1_655
O1 O3 O1 61.0(3) 2_645 1_655
O2 O3 O1 35.0(4) 3_646 1_655
O2 O3 O1 107.1(4) 4_655 1_655
Ga2 O3 O1 143.4(3) 1_556 1_655
O2 O3 O1 33.3(4) 3_645 1_655
La O3 O1 28.70(18) 2_645 1_655
Ga2 O3 O1 118.5(5) 2_544 1_655
O1 O3 O1 67.5(4) 2_646 1_655
O2 O3 O1 56.3(2) 5_765 1_655
La O3 O1 28.63(17) 1_655 1_655
Ga3 O3 O1 100.5(2) 4_655 1_655
O1 O3 O1 135.4(3) 2_655 1_655
O3 O3 O1 93.1(4) 1_556 1_655
O3 O3 O1 86.9(4) 1_554 1_655
Ga3 O3 O1 71.7(3) 4_764 1_655
O2 O3 O1 83.2(3) 4_766 1_655
O2 O3 O1 144.4(4) 3_546 1_655
La O3 O1 136.4(5) 1_556 1_655
O1 O3 O1 135.3(3) 2_656 1_655
O2 O3 O1 80.5(3) 4_765 1_655
Ga3 O3 O2 43.7(4) . 2_655
Nb O3 O2 78.9(4) 1_655 2_655
Ga1 O3 O2 78.9(4) 1_655 2_655
La O3 O2 132.8(5) 4_655 2_655
Ga3 O3 O2 122.1(5) 2_646 2_655
O3 O3 O2 111.0(7) 2_645 2_655
O3 O3 O2 102.9(4) 3_645 2_655
O3 O3 O2 43.0(4) 4_765 2_655
O3 O3 O2 102.9(6) 2_646 2_655
O2 O3 O2 161.6(7) 2_645 2_655
O2 O3 O2 18.8(4) 6 2_655
O2 O3 O2 71.5(4) 1_556 2_655
O1 O3 O2 90.0(3) . 2_655
O3 O3 O2 57.3(4) 6 2_655
O3 O3 O2 52.7(4) 6_556 2_655
O2 O3 O2 78.9(4) . 2_655
Ga2 O3 O2 88.2(3) 2_545 2_655
Ga3 O3 O2 63.5(2) 4_765 2_655
La O3 O2 52.9(2) . 2_655
O2 O3 O2 147.2(3) 5_655 2_655
O3 O3 O2 88.0(2) 5_765 2_655
Ga3 O3 O2 75.1(3) 1_554 2_655
Ga2 O3 O2 158.4(5) 1_546 2_655
O3 O3 O2 83.7(3) 5_766 2_655
Nb O3 O2 80.5(3) 1_656 2_655
Ga1 O3 O2 80.5(3) 1_656 2_655
La O3 O2 25.9(2) 2_655 2_655
O2 O3 O2 110.2(4) 4_656 2_655
Ga3 O3 O2 112.6(4) 2_645 2_655
La O3 O2 107.5(4) 4_656 2_655
O1 O3 O2 153.4(7) 2_645 2_655
O2 O3 O2 122.6(3) 3_646 2_655
O2 O3 O2 113.2(4) 4_655 2_655
Ga2 O3 O2 19.40(18) 1_556 2_655
O2 O3 O2 125.2(3) 3_645 2_655
La O3 O2 153.2(3) 2_645 2_655
Ga2 O3 O2 92.4(3) 2_544 2_655
O1 O3 O2 138.5(6) 2_646 2_655
O2 O3 O2 72.8(4) 5_765 2_655
La O3 O2 102.6(3) 1_655 2_655
Ga3 O3 O2 128.1(3) 4_655 2_655
O1 O3 O2 33.0(4) 2_655 2_655
O3 O3 O2 86.5(3) 1_556 2_655
O3 O3 O2 93.5(3) 1_554 2_655
Ga3 O3 O2 74.8(3) 4_764 2_655
O2 O3 O2 51.4(2) 4_766 2_655
O2 O3 O2 79.0(3) 3_546 2_655
La O3 O2 60.4(3) 1_556 2_655
O1 O3 O2 33.5(3) 2_656 2_655
O2 O3 O2 57.2(3) 4_765 2_655
O1 O3 O2 128.9(3) 1_655 2_655
Ga3 O3 O2 129.2(8) . 6_545
Nb O3 O2 106.7(5) 1_655 6_545
Ga1 O3 O2 106.7(5) 1_655 6_545
La O3 O2 50.7(3) 4_655 6_545
Ga3 O3 O2 54.9(3) 2_646 6_545
O3 O3 O2 76.1(5) 2_645 6_545
O3 O3 O2 78.6(5) 3_645 6_545
O3 O3 O2 138.5(5) 4_765 6_545
O3 O3 O2 70.6(4) 2_646 6_545
O2 O3 O2 17.3(4) 2_645 6_545
O2 O3 O2 157.5(6) 6 6_545
O2 O3 O2 102.0(4) 1_556 6_545
O1 O3 O2 89.1(3) . 6_545
O3 O3 O2 129.7(7) 6 6_545
O3 O3 O2 121.2(7) 6_556 6_545
O2 O3 O2 106.1(4) . 6_545
Ga2 O3 O2 87.5(3) 2_545 6_545
Ga3 O3 O2 115.2(4) 4_765 6_545
La O3 O2 128.5(3) . 6_545
O2 O3 O2 30.1(2) 5_655 6_545
O3 O3 O2 97.5(3) 5_765 6_545
Ga3 O3 O2 111.7(4) 1_554 6_545
Ga2 O3 O2 14.6(2) 1_546 6_545
O3 O3 O2 92.9(3) 5_766 6_545
Nb O3 O2 93.6(4) 1_656 6_545
Ga1 O3 O2 93.6(4) 1_656 6_545
La O3 O2 160.3(4) 2_655 6_545
O2 O3 O2 64.5(3) 4_656 6_545
Ga3 O3 O2 74.4(3) 2_645 6_545
La O3 O2 65.5(3) 4_656 6_545
O1 O3 O2 33.1(5) 2_645 6_545
O2 O3 O2 54.2(3) 3_646 6_545
O2 O3 O2 70.2(3) 4_655 6_545
Ga2 O3 O2 154.8(4) 1_556 6_545
O2 O3 O2 60.7(3) 3_645 6_545
La O3 O2 31.8(2) 2_645 6_545
Ga2 O3 O2 91.8(3) 2_544 6_545
O1 O3 O2 34.4(4) 2_646 6_545
O2 O3 O2 108.3(4) 5_765 6_545
La O3 O2 80.7(2) 1_655 6_545
Ga3 O3 O2 48.02(19) 4_655 6_545
O1 O3 O2 152.1(5) 2_655 6_545
O3 O3 O2 86.6(3) 1_556 6_545
O3 O3 O2 93.4(3) 1_554 6_545
Ga3 O3 O2 111.5(4) 4_764 6_545
O2 O3 O2 125.9(3) 4_766 6_545
O2 O3 O2 96.5(4) 3_546 6_545
La O3 O2 113.1(4) 1_556 6_545
O1 O3 O2 139.5(5) 2_656 6_545
O2 O3 O2 128.4(3) 4_765 6_545
O1 O3 O2 53.16(19) 1_655 6_545
O2 O3 O2 172.9(6) 2_655 6_545
Ga3 O3 O2 98.1(5) . 3_545
Nb O3 O2 106.6(7) 1_655 3_545
Ga1 O3 O2 106.6(7) 1_655 3_545
La O3 O2 50.6(3) 4_655 3_545
Ga3 O3 O2 153.9(4) 2_646 3_545
O3 O3 O2 75.9(6) 2_645 3_545
O3 O3 O2 149.3(3) 3_645 3_545
O3 O3 O2 117.4(5) 4_765 3_545
O3 O3 O2 133.7(5) 2_646 3_545
O2 O3 O2 115.8(5) 2_645 3_545
O2 O3 O2 68.9(4) 6 3_545
O2 O3 O2 81.8(3) 1_556 3_545
O1 O3 O2 27.1(6) . 3_545
O3 O3 O2 75.3(4) 6 3_545
O3 O3 O2 122.0(2) 6_556 3_545
O2 O3 O2 26.5(3) . 3_545
Ga2 O3 O2 56.3(3) 2_545 3_545
Ga3 O3 O2 144.9(4) 4_765 3_545
La O3 O2 30.16(18) . 3_545
O2 O3 O2 74.6(4) 5_655 3_545
O3 O3 O2 109.1(7) 5_765 3_545
Ga3 O3 O2 54.1(3) 1_554 3_545
Ga2 O3 O2 101.5(3) 1_546 3_545
O3 O3 O2 163.4(4) 5_766 3_545
Nb O3 O2 139.1(4) 1_656 3_545
Ga1 O3 O2 139.1(4) 1_656 3_545
La O3 O2 86.5(3) 2_655 3_545
O2 O3 O2 72.62(17) 4_656 3_545
Ga3 O3 O2 86.3(4) 2_645 3_545
La O3 O2 104.1(3) 4_656 3_545
O1 O3 O2 78.3(3) 2_645 3_545
O2 O3 O2 153.0(4) 3_646 3_545
O2 O3 O2 31.5(3) 4_655 3_545
Ga2 O3 O2 75.9(2) 1_556 3_545
O2 O3 O2 106.8(5) 3_645 3_545
La O3 O2 110.5(3) 2_645 3_545
Ga2 O3 O2 19.6(2) 2_544 3_545
O1 O3 O2 110.6(3) 2_646 3_545
O2 O3 O2 142.7(4) 5_765 3_545
La O3 O2 135.0(5) 1_655 3_545
Ga3 O3 O2 67.9(2) 4_655 3_545
O1 O3 O2 55.4(3) 2_655 3_545
O3 O3 O2 120.6(3) 1_556 3_545
O3 O3 O2 59.4(3) 1_554 3_545
Ga3 O3 O2 94.7(4) 4_764 3_545
O2 O3 O2 134.1(3) 4_766 3_545
O2 O3 O2 56.99(18) 3_546 3_545
La O3 O2 82.1(2) 1_556 3_545
O1 O3 O2 87.6(3) 2_656 3_545
O2 O3 O2 100.7(5) 4_765 3_545
O1 O3 O2 136.9(5) 1_655 3_545
O2 O3 O2 82.7(3) 2_655 3_545
O2 O3 O2 99.5(3) 6_545 3_545
Ga3 O3 Ga2 167.1(5) . 1_545
Nb O3 Ga2 77.5(5) 1_655 1_545
Ga1 O3 Ga2 77.5(5) 1_655 1_545
La O3 Ga2 30.2(3) 4_655 1_545
Ga3 O3 Ga2 91.9(3) 2_646 1_545
O3 O3 Ga2 31.3(2) 2_645 1_545
O3 O3 Ga2 85.9(4) 3_645 1_545
O3 O3 Ga2 124.6(3) 4_765 1_545
O3 O3 Ga2 119.5(5) 2_646 1_545
O2 O3 Ga2 55.9(5) 2_645 1_545
O2 O3 Ga2 135.1(7) 6 1_545
O2 O3 Ga2 133.4(4) 1_556 1_545
O1 O3 Ga2 81.5(5) . 1_545
O3 O3 Ga2 83.5(6) 6 1_545
O3 O3 Ga2 166.8(3) 6_556 1_545
O2 O3 Ga2 62.5(4) . 1_545
Ga2 O3 Ga2 103.0(3) 2_545 1_545
Ga3 O3 Ga2 128.7(3) 4_765 1_545
La O3 Ga2 98.3(4) . 1_545
O2 O3 Ga2 54.9(4) 5_655 1_545
O3 O3 Ga2 70.8(4) 5_765 1_545
Ga3 O3 Ga2 62.4(2) 1_554 1_545
Ga2 O3 Ga2 62.56(18) 1_546 1_545
O3 O3 Ga2 125.7(3) 5_766 1_545
Nb O3 Ga2 140.3(3) 1_656 1_545
Ga1 O3 Ga2 140.3(3) 1_656 1_545
La O3 Ga2 117.2(4) 2_655 1_545
O2 O3 Ga2 93.4(3) 4_656 1_545
Ga3 O3 Ga2 35.52(12) 2_645 1_545
La O3 Ga2 110.9(2) 4_656 1_545
O1 O3 Ga2 16.4(4) 2_645 1_545
O2 O3 Ga2 91.8(3) 3_646 1_545
O2 O3 Ga2 41.9(2) 4_655 1_545
Ga2 O3 Ga2 143.5(4) 1_556 1_545
O2 O3 Ga2 41.6(2) 3_645 1_545
La O3 Ga2 40.66(12) 2_645 1_545
Ga2 O3 Ga2 53.85(18) 2_544 1_545
O1 O3 Ga2 83.1(3) 2_646 1_545
O2 O3 Ga2 109.5(4) 5_765 1_545
La O3 Ga2 76.3(2) 1_655 1_545
Ga3 O3 Ga2 71.80(15) 4_655 1_545
O1 O3 Ga2 105.7(5) 2_655 1_545
O3 O3 Ga2 135.57(18) 1_556 1_545
O3 O3 Ga2 44.43(18) 1_554 1_545
Ga3 O3 Ga2 74.7(3) 4_764 1_545
O2 O3 Ga2 142.6(3) 4_766 1_545
O2 O3 Ga2 110.8(3) 3_546 1_545
La O3 Ga2 142.0(2) 1_556 1_545
O1 O3 Ga2 158.6(4) 2_656 1_545
O2 O3 Ga2 94.9(4) 4_765 1_545
O1 O3 Ga2 66.0(3) 1_655 1_545
O2 O3 Ga2 137.4(5) 2_655 1_545
O2 O3 Ga2 49.3(3) 6_545 1_545
O2 O3 Ga2 70.9(3) 3_545 1_545
Ga3 O3 O3 102.5(3) . 4_655
Nb O3 O3 140.1(5) 1_655 4_655
Ga1 O3 O3 140.1(5) 1_655 4_655
La O3 O3 35.7(4) 4_655 4_655
Ga3 O3 O3 106.4(4) 2_646 4_655
O3 O3 O3 92.10(5) 2_645 4_655
O3 O3 O3 137.4(6) 3_645 4_655
O3 O3 O3 162.6(6) 4_765 4_655
O3 O3 O3 91.96(5) 2_646 4_655
O2 O3 O3 76.0(4) 2_645 4_655
O2 O3 O3 100.9(4) 6 4_655
O2 O3 O3 68.3(3) 1_556 4_655
O1 O3 O3 30.42(11) . 4_655
O3 O3 O3 121.7(4) 6 4_655
O3 O3 O3 120.0(4) 6_556 4_655
O2 O3 O3 70.6(3) . 4_655
Ga2 O3 O3 38.2(2) 2_545 4_655
Ga3 O3 O3 158.7(3) 4_765 4_655
La O3 O3 71.82(15) . 4_655
O2 O3 O3 29.0(2) 5_655 4_655
O3 O3 O3 135.3(4) 5_765 4_655
Ga3 O3 O3 95.76(15) 1_554 4_655
Ga2 O3 O3 55.1(2) 1_546 4_655
O3 O3 O3 133.4(4) 5_766 4_655
Nb O3 O3 111.31(17) 1_656 4_655
Ga1 O3 O3 111.31(17) 1_656 4_655
La O3 O3 133.7(3) 2_655 4_655
O2 O3 O3 33.0(3) 4_656 4_655
Ga3 O3 O3 99.60(19) 2_645 4_655
La O3 O3 63.68(18) 4_656 4_655
O1 O3 O3 58.5(3) 2_645 4_655
O2 O3 O3 105.3(3) 3_646 4_655
O2 O3 O3 37.6(3) 4_655 4_655
Ga2 O3 O3 103.2(2) 1_556 4_655
O2 O3 O3 104.5(3) 3_645 4_655
La O3 O3 85.2(3) 2_645 4_655
Ga2 O3 O3 55.03(15) 2_544 4_655
O1 O3 O3 61.7(2) 2_646 4_655
O2 O3 O3 166.9(4) 5_765 4_655
La O3 O3 136.3(3) 1_655 4_655
Ga3 O3 O3 19.3(2) 4_655 4_655
O1 O3 O3 102.3(2) 2_655 4_655
O3 O3 O3 90.0 1_556 4_655
O3 O3 O3 90.0 1_554 4_655
Ga3 O3 O3 132.22(18) 4_764 4_655
O2 O3 O3 150.7(3) 4_766 4_655
O2 O3 O3 46.9(2) 3_546 4_655
La O3 O3 76.96(13) 1_556 4_655
O1 O3 O3 101.34(18) 2_656 4_655
O2 O3 O3 146.9(3) 4_765 4_655
O1 O3 O3 111.5(3) 1_655 4_655
O2 O3 O3 119.6(3) 2_655 4_655
O2 O3 O3 58.8(3) 6_545 4_655
O2 O3 O3 48.9(2) 3_545 4_655
Ga2 O3 O3 65.23(18) 1_545 4_655
Ga3 O3 O3 62.4(5) . 3_545
Nb O3 O3 122.1(5) 1_655 3_545
Ga1 O3 O3 122.1(5) 1_655 3_545
La O3 O3 80.8(2) 4_655 3_545
Ga3 O3 O3 147.4(4) 2_646 3_545
O3 O3 O3 109.7(6) 2_645 3_545
O3 O3 O3 162.6(6) 3_645 3_545
O3 O3 O3 102.6(6) 4_765 3_545
O3 O3 O3 108.3(5) 2_646 3_545
O2 O3 O3 135.5(4) 2_645 3_545
O2 O3 O3 41.4(4) 6 3_545
O2 O3 O3 50.4(5) 1_556 3_545
O1 O3 O3 30.42(11) . 3_545
O3 O3 O3 86.33(15) 6 3_545
O3 O3 O3 86.51(15) 6_556 3_545
O2 O3 O3 55.2(4) . 3_545
Ga2 O3 O3 38.2(2) 2_545 3_545
Ga3 O3 O3 120.1(4) 4_765 3_545
La O3 O3 21.3(3) . 3_545
O2 O3 O3 88.6(2) 5_655 3_545
O3 O3 O3 129.3(4) 5_765 3_545
Ga3 O3 O3 77.6(2) 1_554 3_545
Ga2 O3 O3 112.2(2) 1_546 3_545
O3 O3 O3 127.8(3) 5_766 3_545
Nb O3 O3 104.6(2) 1_656 3_545
Ga1 O3 O3 104.6(2) 1_656 3_545
La O3 O3 76.8(3) 2_655 3_545
O2 O3 O3 62.9(2) 4_656 3_545
Ga3 O3 O3 119.77(19) 2_645 3_545
La O3 O3 85.01(12) 4_656 3_545
O1 O3 O3 110.15(19) 2_645 3_545
O2 O3 O3 146.4(3) 3_646 3_545
O2 O3 O3 64.5(2) 4_655 3_545
Ga2 O3 O3 45.6(2) 1_556 3_545
O2 O3 O3 142.1(3) 3_645 3_545
La O3 O3 142.3(2) 2_645 3_545
Ga2 O3 O3 55.03(15) 2_544 3_545
O1 O3 O3 108.25(18) 2_646 3_545
O2 O3 O3 132.5(4) 5_765 3_545
La O3 O3 156.9(3) 1_655 3_545
Ga3 O3 O3 72.23(12) 4_655 3_545
O1 O3 O3 49.3(3) 2_655 3_545
O3 O3 O3 90.0 1_556 3_545
O3 O3 O3 90.0 1_554 3_545
Ga3 O3 O3 111.2(3) 4_764 3_545
O2 O3 O3 105.7(3) 4_766 3_545
O2 O3 O3 32.5(2) 3_546 3_545
La O3 O3 47.7(2) 1_556 3_545
O1 O3 O3 52.8(3) 2_656 3_545
O2 O3 O3 105.1(3) 4_765 3_545
O1 O3 O3 171.0(3) 1_655 3_545
O2 O3 O3 59.7(3) 2_655 3_545
O2 O3 O3 118.7(3) 6_545 3_545
O2 O3 O3 35.9(2) 3_545 3_545
Ga2 O3 O3 106.04(13) 1_545 3_545
O3 O3 O3 60.000(1) 4_655 3_545
Ga3 O3 O2 166.4(7) . 2_644
Nb O3 O2 58.6(5) 1_655 2_644
Ga1 O3 O2 58.6(5) 1_655 2_644
La O3 O2 47.1(3) 4_655 2_644
Ga3 O3 O2 94.5(4) 2_646 2_644
O3 O3 O2 12.4(3) 2_645 2_644
O3 O3 O2 75.9(3) 3_645 2_644
O3 O3 O2 105.5(3) 4_765 2_644
O3 O3 O2 129.9(6) 2_646 2_644
O2 O3 O2 65.9(5) 2_645 2_644
O2 O3 O2 127.2(8) 6 2_644
O2 O3 O2 150.8(5) 1_556 2_644
O1 O3 O2 93.4(7) . 2_644
O3 O3 O2 66.1(6) 6 2_644
O3 O3 O2 156.6(4) 6_556 2_644
O2 O3 O2 59.1(4) . 2_644
Ga2 O3 O2 119.2(4) 2_545 2_644
Ga3 O3 O2 114.0(4) 4_765 2_644
La O3 O2 97.5(4) . 2_644
O2 O3 O2 74.2(4) 5_655 2_644
O3 O3 O2 52.5(5) 5_765 2_644
Ga3 O3 O2 49.4(3) 1_554 2_644
Ga2 O3 O2 78.5(3) 1_546 2_644
O3 O3 O2 119.8(4) 5_766 2_644
Nb O3 O2 143.5(3) 1_656 2_644
Ga1 O3 O2 143.5(3) 1_656 2_644
La O3 O2 99.7(4) 2_655 2_644
O2 O3 O2 112.5(3) 4_656 2_644
Ga3 O3 O2 16.78(16) 2_645 2_644
La O3 O2 128.8(3) 4_656 2_644
O1 O3 O2 33.9(4) 2_645 2_644
O2 O3 O2 94.9(4) 3_646 2_644
O2 O3 O2 52.9(2) 4_655 2_644
Ga2 O3 O2 135.4(4) 1_556 2_644
O2 O3 O2 31.0(4) 3_645 2_644
La O3 O2 45.0(2) 2_645 2_644
Ga2 O3 O2 56.5(3) 2_544 2_644
O1 O3 O2 98.6(4) 2_646 2_644
O2 O3 O2 94.1(3) 5_765 2_644
La O3 O2 63.7(3) 1_655 2_644
Ga3 O3 O2 91.0(2) 4_655 2_644
O1 O3 O2 95.0(5) 2_655 2_644
O3 O3 O2 149.3(2) 1_556 2_644
O3 O3 O2 30.7(2) 1_554 2_644
Ga3 O3 O2 55.4(3) 4_764 2_644
O2 O3 O2 126.2(4) 4_766 2_644
O2 O3 O2 125.7(3) 3_546 2_644
La O3 O2 156.7(3) 1_556 2_644
O1 O3 O2 154.1(5) 2_656 2_644
O2 O3 O2 75.6(4) 4_765 2_644
O1 O3 O2 62.6(4) 1_655 2_644
O2 O3 O2 122.9(5) 2_655 2_644
O2 O3 O2 64.2(2) 6_545 2_644
O2 O3 O2 75.9(3) 3_545 2_644
Ga2 O3 O2 19.29(15) 1_545 2_644
O3 O3 O2 82.8(2) 4_655 2_644
O3 O3 O2 111.5(2) 3_545 2_644
Ga3 O3 O2 105.5(6) . 6_554
Nb O3 O2 58.6(5) 1_655 6_554
Ga1 O3 O2 58.6(5) 1_655 6_554
La O3 O2 77.5(5) 4_655 6_554
Ga3 O3 O2 145.1(5) 2_646 6_554
O3 O3 O2 51.8(6) 2_645 6_554
O3 O3 O2 105.5(2) 3_645 6_554
O3 O3 O2 76.0(3) 4_765 6_554
O3 O3 O2 167.4(5) 2_646 6_554
O2 O3 O2 127.2(8) 2_645 6_554
O2 O3 O2 65.9(5) 6 6_554
O2 O3 O2 115.8(6) 1_556 6_554
O1 O3 O2 75.8(6) . 6_554
O3 O3 O2 26.3(3) 6 6_554
O3 O3 O2 116.8(5) 6_556 6_554
O2 O3 O2 25.0(4) . 6_554
Ga2 O3 O2 102.2(4) 2_545 6_554
Ga3 O3 O2 103.9(3) 4_765 6_554
La O3 O2 46.3(3) . 6_554
O2 O3 O2 113.3(5) 5_655 6_554
O3 O3 O2 63.5(5) 5_765 6_554
Ga3 O3 O2 12.24(17) 1_554 6_554
Ga2 O3 O2 133.7(4) 1_546 6_554
O3 O3 O2 130.8(4) 5_766 6_554
Nb O3 O2 143.5(3) 1_656 6_554
Ga1 O3 O2 143.5(3) 1_656 6_554
La O3 O2 49.8(2) 2_655 6_554
O2 O3 O2 121.8(4) 4_656 6_554
Ga3 O3 O2 58.7(3) 2_645 6_554
La O3 O2 151.7(3) 4_656 6_554
O1 O3 O2 88.9(6) 2_645 6_554
O2 O3 O2 146.2(4) 3_646 6_554
O2 O3 O2 62.2(3) 4_655 6_554
Ga2 O3 O2 74.1(3) 1_556 6_554
O2 O3 O2 81.4(4) 3_645 6_554
La O3 O2 105.6(4) 2_645 6_554
Ga2 O3 O2 41.0(2) 2_544 6_554
O1 O3 O2 152.6(4) 2_646 6_554
O2 O3 O2 94.1(3) 5_765 6_554
La O3 O2 92.2(3) 1_655 6_554
Ga3 O3 O2 114.7(3) 4_655 6_554
O1 O3 O2 33.7(4) 2_655 6_554
O3 O3 O2 149.3(2) 1_556 6_554
O3 O3 O2 30.7(2) 1_554 6_554
Ga3 O3 O2 46.6(2) 4_764 6_554
O2 O3 O2 102.0(4) 4_766 6_554
O2 O3 O2 99.2(4) 3_546 6_554
La O3 O2 108.9(3) 1_556 6_554
O1 O3 O2 92.8(4) 2_656 6_554
O2 O3 O2 52.0(3) 4_765 6_554
O1 O3 O2 112.5(5) 1_655 6_554
O2 O3 O2 64.5(3) 2_655 6_554
O2 O3 O2 121.9(5) 6_545 6_554
O2 O3 O2 49.3(2) 3_545 6_554
Ga2 O3 O2 73.0(3) 1_545 6_554
O3 O3 O2 95.58(19) 4_655 6_554
O3 O3 O2 67.4(2) 3_545 6_554
O2 O3 O2 61.3(4) 2_644 6_554
Ga3 O3 Ga2 109.0(6) . 2_645
Nb O3 Ga2 74.8(4) 1_655 2_645
Ga1 O3 Ga2 74.8(4) 1_655 2_645
La O3 Ga2 99.6(3) 4_655 2_645
Ga3 O3 Ga2 15.8(2) 2_646 2_645
O3 O3 Ga2 84.4(5) 2_645 2_645
O3 O3 Ga2 29.8(4) 3_645 2_645
O3 O3 Ga2 86.0(4) 4_765 2_645
O3 O3 Ga2 55.4(4) 2_646 2_645
O2 O3 Ga2 36.1(4) 2_645 2_645
O2 O3 Ga2 141.0(5) 6 2_645
O2 O3 Ga2 113.4(6) 1_556 2_645
O1 O3 Ga2 141.0(4) . 2_645
O3 O3 Ga2 110.72(18) 6 2_645
O3 O3 Ga2 86.3(3) 6_556 2_645
O2 O3 Ga2 138.9(5) . 2_645
Ga2 O3 Ga2 125.1(4) 2_545 2_645
Ga3 O3 Ga2 62.5(2) 4_765 2_645
La O3 Ga2 176.1(4) . 2_645
O2 O3 Ga2 81.9(3) 5_655 2_645
O3 O3 Ga2 68.0(3) 5_765 2_645
Ga3 O3 Ga2 119.3(3) 1_554 2_645
Ga2 O3 Ga2 55.83(17) 1_546 2_645
O3 O3 Ga2 45.92(13) 5_766 2_645
Nb O3 Ga2 63.5(2) 1_656 2_645
Ga1 O3 Ga2 63.5(2) 1_656 2_645
La O3 Ga2 115.2(2) 2_655 2_645
O2 O3 Ga2 101.0(4) 4_656 2_645
Ga3 O3 Ga2 75.00(18) 2_645 2_645
La O3 Ga2 77.5(3) 4_656 2_645
O1 O3 Ga2 71.7(3) 2_645 2_645
O2 O3 Ga2 16.6(3) 3_646 2_645
O2 O3 Ga2 118.5(3) 4_655 2_645
Ga2 O3 Ga2 134.0(3) 1_556 2_645
O2 O3 Ga2 51.7(3) 3_645 2_645
La O3 Ga2 40.02(10) 2_645 2_645
Ga2 O3 Ga2 134.3(3) 2_544 2_645
O1 O3 Ga2 55.76(16) 2_646 2_645
O2 O3 Ga2 56.1(2) 5_765 2_645
La O3 Ga2 39.75(10) 1_655 2_645
Ga3 O3 Ga2 95.2(2) 4_655 2_645
O1 O3 Ga2 145.6(2) 2_655 2_645
O3 O3 Ga2 74.7(2) 1_556 2_645
O3 O3 Ga2 105.3(2) 1_554 2_645
Ga3 O3 Ga2 86.05(18) 4_764 2_645
O2 O3 Ga2 75.1(3) 4_766 2_645
O2 O3 Ga2 130.1(4) 3_546 2_645
La O3 Ga2 117.9(4) 1_556 2_645
O1 O3 Ga2 120.8(4) 2_656 2_645
O2 O3 Ga2 90.2(2) 4_765 2_645
O1 O3 Ga2 18.5(4) 1_655 2_645
O2 O3 Ga2 125.9(3) 2_655 2_645
O2 O3 Ga2 53.26(19) 6_545 2_645
O2 O3 Ga2 150.0(3) 3_545 2_645
Ga2 O3 Ga2 80.46(17) 1_545 2_645
O3 O3 Ga2 110.8(3) 4_655 2_645
O3 O3 Ga2 162.6(2) 3_545 2_645
O2 O3 Ga2 80.1(2) 2_644 2_645
O2 O3 Ga2 129.9(4) 6_554 2_645
Ga3 O3 O2 45.6(4) . 5_665
Nb O3 O2 102.3(5) 1_655 5_665
Ga1 O3 O2 102.3(5) 1_655 5_665
La O3 O2 107.9(4) 4_655 5_665
Ga3 O3 O2 141.3(6) 2_646 5_665
O3 O3 O2 115.0(8) 2_645 5_665
O3 O3 O2 133.0(5) 3_645 5_665
O3 O3 O2 73.1(5) 4_765 5_665
O3 O3 O2 106.7(7) 2_646 5_665
O2 O3 O2 162.4(6) 2_645 5_665
O2 O3 O2 11.9(4) 6 5_665
O2 O3 O2 55.3(5) 1_556 5_665
O1 O3 O2 60.1(2) . 5_665
O3 O3 O2 70.9(3) 6 5_665
O3 O3 O2 66.4(3) 6_556 5_665
O2 O3 O2 65.0(4) . 5_665
Ga2 O3 O2 61.1(2) 2_545 5_665
Ga3 O3 O2 91.5(3) 4_765 5_665
La O3 O2 28.6(2) . 5_665
O2 O3 O2 117.7(3) 5_655 5_665
O3 O3 O2 111.3(3) 5_765 5_665
Ga3 O3 O2 75.6(3) 1_554 5_665
Ga2 O3 O2 138.0(3) 1_546 5_665
O3 O3 O2 106.1(4) 5_766 5_665
Nb O3 O2 91.7(3) 1_656 5_665
Ga1 O3 O2 91.7(3) 1_656 5_665
La O3 O2 50.20(19) 2_655 5_665
O2 O3 O2 85.4(3) 4_656 5_665
Ga3 O3 O2 121.9(4) 2_645 5_665
La O3 O2 95.7(3) 4_656 5_665
O1 O3 O2 136.3(4) 2_645 5_665
O2 O3 O2 141.2(4) 3_646 5_665
O2 O3 O2 89.4(3) 4_655 5_665
Ga2 O3 O2 17.96(19) 1_556 5_665
O2 O3 O2 143.3(4) 3_645 5_665
La O3 O2 167.3(5) 2_645 5_665
Ga2 O3 O2 73.1(3) 2_544 5_665
O1 O3 O2 126.5(4) 2_646 5_665
O2 O3 O2 102.8(3) 5_765 5_665
La O3 O2 131.6(2) 1_655 5_665
Ga3 O3 O2 99.7(2) 4_655 5_665
O1 O3 O2 32.1(4) 2_655 5_665
O3 O3 O2 86.6(3) 1_556 5_665
O3 O3 O2 93.4(3) 1_554 5_665
Ga3 O3 O2 94.5(3) 4_764 5_665
O2 O3 O2 77.9(3) 4_766 5_665
O2 O3 O2 52.5(3) 3_546 5_665
La O3 O2 46.3(2) 1_556 5_665
O1 O3 O2 32.8(4) 2_656 5_665
O2 O3 O2 81.6(3) 4_765 5_665
O1 O3 O2 158.9(2) 1_655 5_665
O2 O3 O2 30.1(2) 2_655 5_665
O2 O3 O2 147.6(2) 6_545 5_665
O2 O3 O2 57.9(3) 3_545 5_665
Ga2 O3 O2 126.7(4) 1_545 5_665
O3 O3 O2 89.5(2) 4_655 5_665
O3 O3 O2 29.7(2) 3_545 5_665
O2 O3 O2 122.9(5) 2_644 5_665
O2 O3 O2 63.3(2) 6_554 5_665
Ga2 O3 O2 152.0(4) 2_645 5_665
Ga3 O3 La 19.9(3) . 2_656
Nb O3 La 96.3(4) 1_655 2_656
Ga1 O3 La 96.3(4) 1_655 2_656
La O3 La 156.8(5) 4_655 2_656
Ga3 O3 La 84.5(4) 2_646 2_656
O3 O3 La 143.6(3) 2_645 2_656
O3 O3 La 87.4(3) 3_645 2_656
O3 O3 La 49.4(3) 4_765 2_656
O3 O3 La 60.6(4) 2_646 2_656
O2 O3 La 122.2(7) 2_645 2_656
O2 O3 La 48.1(5) 6 2_656
O2 O3 La 53.3(4) 1_556 2_656
O1 O3 La 105.4(6) . 2_656
O3 O3 La 93.5(5) 6 2_656
O3 O3 La 10.2(3) 6_556 2_656
O2 O3 La 120.1(4) . 2_656
Ga2 O3 La 83.9(3) 2_545 2_656
Ga3 O3 La 44.29(18) 4_765 2_656
La O3 La 86.1(2) . 2_656
O2 O3 La 129.8(5) 5_655 2_656
O3 O3 La 102.7(4) 5_765 2_656
Ga3 O3 La 116.4(2) 1_554 2_656
Ga2 O3 La 118.9(4) 1_546 2_656
O3 O3 La 49.0(3) 5_766 2_656
Nb O3 La 38.02(13) 1_656 2_656
Ga1 O3 La 38.02(13) 1_656 2_656
La O3 La 60.08(16) 2_655 2_656
O2 O3 La 92.6(4) 4_656 2_656
Ga3 O3 La 138.2(2) 2_645 2_656
La O3 La 72.7(3) 4_656 2_656
O1 O3 La 163.9(6) 2_645 2_656
O2 O3 La 84.7(4) 3_646 2_656
O2 O3 La 144.5(3) 4_655 2_656
Ga2 O3 La 39.92(13) 1_556 2_656
O2 O3 La 131.4(3) 3_645 2_656
La O3 La 134.8(3) 2_645 2_656
Ga2 O3 La 130.5(3) 2_544 2_656
O1 O3 La 98.6(5) 2_646 2_656
O2 O3 La 63.4(3) 5_765 2_656
La O3 La 96.7(2) 1_655 2_656
Ga3 O3 La 114.0(3) 4_655 2_656
O1 O3 La 75.3(3) 2_655 2_656
O3 O3 La 46.55(18) 1_556 2_656
O3 O3 La 133.45(18) 1_554 2_656
Ga3 O3 La 99.89(17) 4_764 2_656
O2 O3 La 30.4(2) 4_766 2_656
O2 O3 La 76.2(3) 3_546 2_656
La O3 La 44.93(14) 1_556 2_656
O1 O3 La 27.16(17) 2_656 2_656
O2 O3 La 79.8(2) 4_765 2_656
O1 O3 La 108.2(3) 1_655 2_656
O2 O3 La 42.6(2) 2_655 2_656
O2 O3 La 131.2(4) 6_545 2_656
O2 O3 La 114.5(3) 3_545 2_656
Ga2 O3 La 173.0(2) 1_545 2_656
O3 O3 La 121.58(17) 4_655 2_656
O3 O3 La 80.0(2) 3_545 2_656
O2 O3 La 154.9(3) 2_644 2_656
O2 O3 La 106.8(2) 6_554 2_656
Ga2 O3 La 94.8(3) 2_645 2_656
O2 O3 La 57.5(2) 5_665 2_656
Ga3 O3 La 96.7(4) . 2_545
Nb O3 La 128.7(7) 1_655 2_545
Ga1 O3 La 128.7(7) 1_655 2_545
La O3 La 41.8(2) 4_655 2_545
Ga3 O3 La 131.1(3) 2_646 2_545
O3 O3 La 88.0(4) 2_645 2_545
O3 O3 La 155.6(5) 3_645 2_545
O3 O3 La 139.5(5) 4_765 2_545
O3 O3 La 110.9(3) 2_646 2_545
O2 O3 La 98.5(4) 2_645 2_545
O2 O3 La 81.3(4) 6 2_545
O2 O3 La 69.0(4) 1_556 2_545
O1 O3 La 11.0(4) . 2_545
O3 O3 La 100.2(4) 6 2_545
O3 O3 La 119.7(3) 6_556 2_545
O2 O3 La 49.8(3) . 2_545
Ga2 O3 La 38.20(17) 2_545 2_545
Ga3 O3 La 159.9(3) 4_765 2_545
La O3 La 47.76(13) . 2_545
O2 O3 La 52.7(2) 5_655 2_545
O3 O3 La 128.7(7) 5_765 2_545
Ga3 O3 La 77.2(3) 1_554 2_545
Ga2 O3 La 79.45(16) 1_546 2_545
O3 O3 La 151.3(7) 5_766 2_545
Nb O3 La 124.0(3) 1_656 2_545
Ga1 O3 La 124.0(3) 1_656 2_545
La O3 La 109.2(3) 2_655 2_545
O2 O3 La 48.7(3) 4_656 2_545
Ga3 O3 La 97.8(3) 2_645 2_545
La O3 La 80.97(18) 4_656 2_545
O1 O3 La 70.75(17) 2_645 2_545
O2 O3 La 130.0(3) 3_646 2_545
O2 O3 La 30.1(2) 4_655 2_545
Ga2 O3 La 85.74(19) 1_556 2_545
O2 O3 La 112.0(4) 3_645 2_545
La O3 La 102.3(2) 2_645 2_545
Ga2 O3 La 36.80(9) 2_544 2_545
O1 O3 La 85.82(19) 2_646 2_545
O2 O3 La 167.7(4) 5_765 2_545
La O3 La 146.5(4) 1_655 2_545
Ga3 O3 La 43.02(8) 4_655 2_545
O1 O3 La 77.7(2) 2_655 2_545
O3 O3 La 102.4(2) 1_556 2_545
O3 O3 La 77.6(2) 1_554 2_545
Ga3 O3 La 117.5(4) 4_764 2_545
O2 O3 La 145.2(3) 4_766 2_545
O2 O3 La 42.9(2) 3_546 2_545
La O3 La 73.76(15) 1_556 2_545
O1 O3 La 90.4(2) 2_656 2_545
O2 O3 La 125.7(4) 4_765 2_545
O1 O3 La 130.8(3) 1_655 2_545
O2 O3 La 98.7(3) 2_655 2_545
O2 O3 La 81.3(2) 6_545 2_545
O2 O3 La 25.09(18) 3_545 2_545
Ga2 O3 La 70.49(17) 1_545 2_545
O3 O3 La 24.68(12) 4_655 2_545
O3 O3 La 40.18(10) 3_545 2_545
O2 O3 La 83.0(3) 2_644 2_545
O2 O3 La 74.0(3) 6_554 2_545
Ga2 O3 La 134.4(2) 2_645 2_545
O2 O3 La 69.41(19) 5_665 2_545
La O3 La 116.4(2) 2_656 2_545
Ga3 O3 O1 47.3(4) . 1_556
Nb O3 O1 158.4(6) 1_655 1_556
Ga1 O3 O1 158.4(6) 1_655 1_556
La O3 O1 96.5(4) 4_655 1_556
Ga3 O3 O1 86.0(5) 2_646 1_556
O3 O3 O1 153.25(19) 2_645 1_556
O3 O3 O1 122.7(2) 3_645 1_556
O3 O3 O1 112.0(3) 4_765 1_556
O3 O3 O1 47.9(5) 2_646 1_556
O2 O3 O1 93.2(6) 2_645 1_556
O2 O3 O1 74.1(5) 6 1_556
O2 O3 O1 15.9(3) 1_556 1_556
O1 O3 O1 61.7(5) . 1_556
O3 O3 O1 141.5(3) 6 1_556
O3 O3 O1 58.9(5) 6_556 1_556
O2 O3 O1 113.1(4) . 1_556
Ga2 O3 O1 31.5(3) 2_545 1_556
Ga3 O3 O1 99.1(4) 4_765 1_556
La O3 O1 82.3(3) . 1_556
O2 O3 O1 69.1(4) 5_655 1_556
O3 O3 O1 162.0(7) 5_765 1_556
Ga3 O3 O1 138.7(3) 1_554 1_556
Ga2 O3 O1 72.2(3) 1_546 1_556
O3 O3 O1 82.4(6) 5_766 1_556
Nb O3 O1 54.8(3) 1_656 1_556
Ga1 O3 O1 54.8(3) 1_656 1_556
La O3 O1 112.7(3) 2_655 1_556
O2 O3 O1 30.0(3) 4_656 1_556
Ga3 O3 O1 158.5(2) 2_645 1_556
La O3 O1 25.24(14) 4_656 1_556
O1 O3 O1 110.4(5) 2_645 1_556
O2 O3 O1 85.1(4) 3_646 1_556
O2 O3 O1 96.7(3) 4_655 1_556
Ga2 O3 O1 68.7(2) 1_556 1_556
O2 O3 O1 145.6(4) 3_645 1_556
La O3 O1 116.1(3) 2_645 1_556
Ga2 O3 O1 104.9(3) 2_544 1_556
O1 O3 O1 56.1(3) 2_646 1_556
O2 O3 O1 118.1(5) 5_765 1_556
La O3 O1 137.1(4) 1_655 1_556
Ga3 O3 O1 51.51(19) 4_655 1_556
O1 O3 O1 102.7(4) 2_655 1_556
O3 O3 O1 33.6(2) 1_556 1_556
O3 O3 O1 146.4(2) 1_554 1_556
Ga3 O3 O1 161.2(3) 4_764 1_556
O2 O3 O1 89.4(4) 4_766 1_556
O2 O3 O1 30.9(3) 3_546 1_556
La O3 O1 26.67(9) 1_556 1_556
O1 O3 O1 53.9(3) 2_656 1_556
O2 O3 O1 141.2(3) 4_765 1_556
O1 O3 O1 118.6(5) 1_655 1_556
O2 O3 O1 86.9(3) 2_655 1_556
O2 O3 O1 86.5(3) 6_545 1_556
O2 O3 O1 87.4(3) 3_545 1_556
Ga2 O3 O1 123.3(2) 1_545 1_556
O3 O3 O1 61.33(19) 4_655 1_556
O3 O3 O1 61.33(19) 3_545 1_556
O2 O3 O1 142.5(3) 2_644 1_556
O2 O3 O1 128.6(3) 6_554 1_556
Ga2 O3 O1 101.4(3) 2_645 1_556
O2 O3 O1 70.8(3) 5_665 1_556
La O3 O1 62.6(2) 2_656 1_556
La O3 O1 69.2(2) 2_545 1_556
Ga3 O3 O3 59.9(4) . 3_646
Nb O3 O3 103.2(6) 1_655 3_646
Ga1 O3 O3 103.2(6) 1_655 3_646
La O3 O3 129.8(6) 4_655 3_646
Ga3 O3 O3 36.1(4) 2_646 3_646
O3 O3 O3 133.8(7) 2_645 3_646
O3 O3 O3 62.15(16) 3_645 3_646
O3 O3 O3 76.49(7) 4_765 3_646
O3 O3 O3 18.16(19) 2_646 3_646
O2 O3 O3 71.2(6) 2_645 3_646
O2 O3 O3 98.2(6) 6 3_646
O2 O3 O3 67.3(4) 1_556 3_646
O1 O3 O3 122.4(7) . 3_646
O3 O3 O3 127.8(5) 6 3_646
O3 O3 O3 40.9(4) 6_556 3_646
O2 O3 O3 170.5(5) . 3_646
Ga2 O3 O3 92.4(3) 2_545 3_646
Ga3 O3 O3 49.3(3) 4_765 3_646
La O3 O3 132.1(4) . 3_646
O2 O3 O3 94.3(5) 5_655 3_646
O3 O3 O3 102.0(6) 5_765 3_646
Ga3 O3 O3 154.1(3) 1_554 3_646
Ga2 O3 O3 72.3(4) 1_546 3_646
O3 O3 O3 23.7(4) 5_766 3_646
Nb O3 O3 13.77(8) 1_656 3_646
Ga1 O3 O3 13.77(8) 1_656 3_646
La O3 O3 103.0(3) 2_655 3_646
O2 O3 O3 79.8(4) 4_656 3_646
Ga3 O3 O3 123.7(3) 2_645 3_646
La O3 O3 47.38(18) 4_656 3_646
O1 O3 O3 112.9(6) 2_645 3_646
O2 O3 O3 35.8(4) 3_646 3_646
O2 O3 O3 145.4(4) 4_655 3_646
Ga2 O3 O3 89.6(3) 1_556 3_646
O2 O3 O3 101.2(4) 3_645 3_646
La O3 O3 87.2(4) 2_645 3_646
Ga2 O3 O3 164.7(3) 2_544 3_646
O1 O3 O3 54.8(4) 2_646 3_646
O2 O3 O3 62.4(4) 5_765 3_646
La O3 O3 76.6(3) 1_655 3_646
Ga3 O3 O3 91.6(3) 4_655 3_646
O1 O3 O3 126.0(4) 2_655 3_646
O3 O3 O3 27.85(16) 1_556 3_646
O3 O3 O3 152.15(16) 1_554 3_646
Ga3 O3 O3 114.5(3) 4_764 3_646
O2 O3 O3 50.3(3) 4_766 3_646
O2 O3 O3 91.4(3) 3_546 3_646
La O3 O3 68.82(17) 1_556 3_646
O1 O3 O3 72.6(3) 2_656 3_646
O2 O3 O3 103.0(3) 4_765 3_646
O1 O3 O3 68.2(4) 1_655 3_646
O2 O3 O3 92.9(3) 2_655 3_646
O2 O3 O3 81.7(4) 6_545 3_646
O2 O3 O3 148.4(3) 3_545 3_646
Ga2 O3 O3 126.7(4) 1_545 3_646
O3 O3 O3 110.1(2) 4_655 3_646
O3 O3 O3 116.47(19) 3_545 3_646
O2 O3 O3 130.3(4) 2_644 3_646
O2 O3 O3 152.3(3) 6_554 3_646
Ga2 O3 O3 50.3(3) 2_645 3_646
O2 O3 O3 105.5(3) 5_665 3_646
La O3 O3 51.01(16) 2_656 3_646
La O3 O3 128.0(3) 2_545 3_646
O1 O3 O3 61.1(2) 1_556 3_646
Ga3 O3 O3 140.4(6) . 3_644
Nb O3 O3 30.2(4) 1_655 3_644
Ga1 O3 O3 30.2(4) 1_655 3_644
La O3 O3 74.8(4) 4_655 3_644
Ga3 O3 O3 95.9(5) 2_646 3_644
O3 O3 O3 18.12(17) 2_645 3_644
O3 O3 O3 62.15(16) 3_645 3_644
O3 O3 O3 76.49(7) 4_765 3_644
O3 O3 O3 135.2(6) 2_646 3_644
O2 O3 O3 83.1(6) 2_645 3_644
O2 O3 O3 110.1(6) 6 3_644
O2 O3 O3 166.3(6) 1_556 3_644
O1 O3 O3 111.9(7) . 3_644
O3 O3 O3 42.6(4) 6 3_644
O3 O3 O3 129.7(6) 6_556 3_644
O2 O3 O3 62.5(3) . 3_644
Ga2 O3 O3 141.7(4) 2_545 3_644
Ga3 O3 O3 89.2(3) 4_765 3_644
La O3 O3 96.3(3) . 3_644
O2 O3 O3 102.9(5) 5_655 3_644
O3 O3 O3 25.9(5) 5_765 3_644
Ga3 O3 O3 39.19(10) 1_554 3_644
Ga2 O3 O3 102.3(4) 1_546 3_644
O3 O3 O3 104.3(5) 5_766 3_644
Nb O3 O3 132.1(3) 1_656 3_644
Ga1 O3 O3 132.1(3) 1_656 3_644
La O3 O3 73.7(3) 2_655 3_644
O2 O3 O3 141.4(4) 4_656 3_644
Ga3 O3 O3 13.80(14) 2_645 3_644
La O3 O3 152.1(4) 4_656 3_644
O1 O3 O3 61.8(4) 2_645 3_644
O2 O3 O3 96.8(4) 3_646 3_644
O2 O3 O3 75.3(3) 4_655 3_644
Ga2 O3 O3 116.3(3) 1_556 3_644
O2 O3 O3 31.6(3) 3_645 3_644
La O3 O3 59.9(3) 2_645 3_644
Ga2 O3 O3 68.83(19) 2_544 3_644
O1 O3 O3 120.0(4) 2_646 3_644
O2 O3 O3 69.9(4) 5_765 3_644
La O3 O3 47.7(3) 1_655 3_644
Ga3 O3 O3 120.0(3) 4_655 3_644
O1 O3 O3 79.7(4) 2_655 3_644
O3 O3 O3 152.15(16) 1_556 3_644
O3 O3 O3 27.85(16) 1_554 3_644
Ga3 O3 O3 26.53(16) 4_764 3_644
O2 O3 O3 99.2(4) 4_766 3_644
O2 O3 O3 144.2(4) 3_546 3_644
La O3 O3 157.8(3) 1_556 3_644
O1 O3 O3 132.5(4) 2_656 3_644
O2 O3 O3 46.7(3) 4_765 3_644
O1 O3 O3 62.1(5) 1_655 3_644
O2 O3 O3 99.1(4) 2_655 3_644
O2 O3 O3 87.8(4) 6_545 3_644
O2 O3 O3 87.2(3) 3_545 3_644
Ga2 O3 O3 48.3(2) 1_545 3_644
O3 O3 O3 110.1(2) 4_655 3_644
O3 O3 O3 116.47(19) 3_545 3_644
O2 O3 O3 29.1(2) 2_644 3_644
O2 O3 O3 50.5(2) 6_554 3_644
Ga2 O3 O3 80.1(3) 2_645 3_644
O2 O3 O3 111.7(4) 5_665 3_644
La O3 O3 125.9(3) 2_656 3_644
La O3 O3 103.6(2) 2_545 3_644
O1 O3 O3 171.4(3) 1_556 3_644
O3 O3 O3 124.3(3) 3_646 3_644
Ga3 O3 O3 34.4(4) . 4_766
Nb O3 O3 103.2(6) 1_655 4_766
Ga1 O3 O3 103.2(6) 1_655 4_766
La O3 O3 148.5(5) 4_655 4_766
Ga3 O3 O3 62.1(3) 2_646 4_766
O3 O3 O3 148.9(5) 2_645 4_766
O3 O3 O3 76.49(7) 3_645 4_766
O3 O3 O3 62.15(16) 4_765 4_766
O3 O3 O3 37.1(3) 2_646 4_766
O2 O3 O3 98.1(6) 2_645 4_766
O2 O3 O3 71.2(6) 6 4_766
O2 O3 O3 54.0(4) 1_556 4_766
O1 O3 O3 113.4(7) . 4_766
O3 O3 O3 112.8(6) 6 4_766
O3 O3 O3 14.1(4) 6_556 4_766
O2 O3 O3 143.8(5) . 4_766
Ga2 O3 O3 85.2(3) 2_545 4_766
Ga3 O3 O3 43.2(3) 4_765 4_766
La O3 O3 107.1(4) . 4_766
O2 O3 O3 112.5(5) 5_655 4_766
O3 O3 O3 106.4(6) 5_765 4_766
Ga3 O3 O3 138.6(3) 1_554 4_766
Ga2 O3 O3 96.0(3) 1_546 4_766
O3 O3 O3 32.5(4) 5_766 4_766
Nb O3 O3 13.77(8) 1_656 4_766
Ga1 O3 O3 13.77(8) 1_656 4_766
La O3 O3 81.5(3) 2_655 4_766
O2 O3 O3 83.6(4) 4_656 4_766
Ga3 O3 O3 139.1(3) 2_645 4_766
La O3 O3 55.87(15) 4_656 4_766
O1 O3 O3 139.6(5) 2_645 4_766
O2 O3 O3 62.0(3) 3_646 4_766
O2 O3 O3 152.4(4) 4_655 4_766
Ga2 O3 O3 62.7(3) 1_556 4_766
O2 O3 O3 121.3(4) 3_645 4_766
La O3 O3 113.5(3) 2_645 4_766
Ga2 O3 O3 150.7(3) 2_544 4_766
O1 O3 O3 76.3(4) 2_646 4_766
O2 O3 O3 62.4(4) 5_765 4_766
La O3 O3 89.3(3) 1_655 4_766
Ga3 O3 O3 102.2(3) 4_655 4_766
O1 O3 O3 99.6(4) 2_655 4_766
O3 O3 O3 27.85(16) 1_556 4_766
O3 O3 O3 152.15(16) 1_554 4_766
Ga3 O3 O3 111.0(3) 4_764 4_766
O2 O3 O3 35.5(3) 4_766 4_766
O2 O3 O3 80.2(3) 3_546 4_766
La O3 O3 50.69(19) 1_556 4_766
O1 O3 O3 46.5(3) 2_656 4_766
O2 O3 O3 93.3(3) 4_765 4_766
O1 O3 O3 90.8(4) 1_655 4_766
O2 O3 O3 66.7(4) 2_655 4_766
O2 O3 O3 107.3(3) 6_545 4_766
O2 O3 O3 131.7(4) 3_545 4_766
Ga2 O3 O3 153.7(3) 1_545 4_766
O3 O3 O3 116.47(19) 4_655 4_766
O3 O3 O3 95.8(3) 3_545 4_766
O2 O3 O3 152.3(4) 2_644 4_766
O2 O3 O3 130.3(3) 6_554 4_766
Ga2 O3 O3 74.6(3) 2_645 4_766
O2 O3 O3 79.2(3) 5_665 4_766
La O3 O3 24.25(18) 2_656 4_766
La O3 O3 123.1(3) 2_545 4_766
O1 O3 O3 55.9(3) 1_556 4_766
O3 O3 O3 27.01(14) 3_646 4_766
O3 O3 O3 132.3(3) 3_644 4_766
Ga3 O3 O3 116.6(6) . 4_764
Nb O3 O3 30.2(4) 1_655 4_764
Ga1 O3 O3 30.2(4) 1_655 4_764
La O3 O3 87.2(4) 4_655 4_764
Ga3 O3 O3 116.3(4) 2_646 4_764
O3 O3 O3 38.2(4) 2_645 4_764
O3 O3 O3 76.49(7) 3_645 4_764
O3 O3 O3 62.15(16) 4_765 4_764
O3 O3 O3 149.6(4) 2_646 4_764
O2 O3 O3 110.1(6) 2_645 4_764
O2 O3 O3 83.1(6) 6 4_764
O2 O3 O3 140.4(6) 1_556 4_764
O1 O3 O3 103.5(7) . 4_764
O3 O3 O3 16.0(4) 6 4_764
O3 O3 O3 115.1(6) 6_556 4_764
O2 O3 O3 50.1(4) . 4_764
Ga2 O3 O3 131.2(5) 2_545 4_764
Ga3 O3 O3 84.8(4) 4_765 4_764
La O3 O3 74.5(3) . 4_764
O2 O3 O3 122.1(5) 5_655 4_764
O3 O3 O3 34.4(4) 5_765 4_764
Ga3 O3 O3 22.38(11) 1_554 4_764
Ga2 O3 O3 128.4(3) 1_546 4_764
O3 O3 O3 108.6(5) 5_766 4_764
Nb O3 O3 132.1(3) 1_656 4_764
Ga1 O3 O3 132.1(3) 1_656 4_764
La O3 O3 49.2(3) 2_655 4_764
O2 O3 O3 148.0(4) 4_656 4_764
Ga3 O3 O3 39.59(11) 2_645 4_764
La O3 O3 179.1(4) 4_656 4_764
O1 O3 O3 84.2(4) 2_645 4_764
O2 O3 O3 117.4(4) 3_646 4_764
O2 O3 O3 79.0(3) 4_655 4_764
Ga2 O3 O3 89.5(3) 1_556 4_764
O2 O3 O3 58.1(3) 3_645 4_764
La O3 O3 86.9(2) 2_645 4_764
Ga2 O3 O3 63.0(2) 2_544 4_764
O1 O3 O3 147.0(4) 2_646 4_764
O2 O3 O3 69.9(4) 5_765 4_764
La O3 O3 63.1(2) 1_655 4_764
Ga3 O3 O3 133.2(3) 4_655 4_764
O1 O3 O3 53.1(4) 2_655 4_764
O3 O3 O3 152.15(16) 1_556 4_764
O3 O3 O3 27.85(16) 1_554 4_764
Ga3 O3 O3 18.24(17) 4_764 4_764
O2 O3 O3 89.0(3) 4_766 4_764
O2 O3 O3 128.1(4) 3_546 4_764
La O3 O3 130.8(3) 1_556 4_764
O1 O3 O3 106.6(4) 2_656 4_764
O2 O3 O3 31.3(3) 4_765 4_764
O1 O3 O3 85.3(4) 1_655 4_764
O2 O3 O3 73.3(4) 2_655 4_764
O2 O3 O3 113.8(3) 6_545 4_764
O2 O3 O3 76.4(3) 3_545 4_764
Ga2 O3 O3 68.51(17) 1_545 4_764
O3 O3 O3 116.47(19) 4_655 4_764
O3 O3 O3 95.8(3) 3_545 4_764
O2 O3 O3 50.52(19) 2_644 4_764
O2 O3 O3 29.1(2) 6_554 4_764
Ga2 O3 O3 101.6(3) 2_645 4_764
O2 O3 O3 85.2(4) 5_665 4_764
La O3 O3 107.7(3) 2_656 4_764
La O3 O3 99.5(3) 2_545 4_764
O1 O3 O3 155.7(3) 1_556 4_764
O3 O3 O3 132.3(3) 3_646 4_764
O3 O3 O3 27.01(14) 3_644 4_764
O3 O3 O3 124.3(3) 4_766 4_764
Ga3 O3 O1 64.4(4) . 1_665
Nb O3 O1 48.7(4) 1_655 1_665
Ga1 O3 O1 48.7(4) 1_655 1_665
La O3 O1 146.1(7) 4_655 1_665
Ga3 O3 O1 95.8(3) 2_646 1_665
O3 O3 O1 94.1(4) 2_645 1_665
O3 O3 O1 66.9(3) 3_645 1_665
O3 O3 O1 7.4(4) 4_765 1_665
O3 O3 O1 99.0(4) 2_646 1_665
O2 O3 O1 128.5(4) 2_645 1_665
O2 O3 O1 55.5(3) 6 1_665
O2 O3 O1 99.3(5) 1_556 1_665
O1 O3 O1 125.2(3) . 1_665
O3 O3 O1 47.8(5) 6 1_665
O3 O3 O1 55.8(5) 6_556 1_665
O2 O3 O1 93.9(5) . 1_665
Ga2 O3 O1 123.4(3) 2_545 1_665
Ga3 O3 O1 35.6(3) 4_765 1_665
La O3 O1 84.3(2) . 1_665
O2 O3 O1 175.2(4) 5_655 1_665
O3 O3 O1 56.8(3) 5_765 1_665
Ga3 O3 O1 74.7(4) 1_554 1_665
Ga2 O3 O1 148.2(4) 1_546 1_665
O3 O3 O1 62.3(3) 5_766 1_665
Nb O3 O1 75.5(4) 1_656 1_665
Ga1 O3 O1 75.5(4) 1_656 1_665
La O3 O1 23.6(2) 2_655 1_665
O2 O3 O1 140.7(5) 4_656 1_665
Ga3 O3 O1 90.0(4) 2_645 1_665
La O3 O1 120.8(5) 4_656 1_665
O1 O3 O1 137.6(4) 2_645 1_665
O2 O3 O1 96.7(3) 3_646 1_665
O2 O3 O1 132.4(5) 4_655 1_665
Ga2 O3 O1 54.54(17) 1_556 1_665
O2 O3 O1 93.2(3) 3_645 1_665
La O3 O1 117.3(2) 2_645 1_665
Ga2 O3 O1 110.4(4) 2_544 1_665
O1 O3 O1 136.4(4) 2_646 1_665
O2 O3 O1 37.4(2) 5_765 1_665
La O3 O1 66.04(15) 1_655 1_665
Ga3 O3 O1 162.2(4) 4_655 1_665
O1 O3 O1 54.9(3) 2_655 1_665
O3 O3 O1 92.9(4) 1_556 1_665
O3 O3 O1 87.1(4) 1_554 1_665
Ga3 O3 O1 50.4(3) 4_764 1_665
O2 O3 O1 31.8(4) 4_766 1_665
O2 O3 O1 114.1(3) 3_546 1_665
La O3 O1 88.7(3) 1_556 1_665
O1 O3 O1 61.1(4) 2_656 1_665
O2 O3 O1 30.3(4) 4_765 1_665
O1 O3 O1 92.51(16) 1_655 1_665
O2 O3 O1 36.64(18) 2_655 1_665
O2 O3 O1 145.5(3) 6_545 1_665
O2 O3 O1 110.1(3) 3_545 1_665
Ga2 O3 O1 125.1(4) 1_545 1_665
O3 O3 O1 155.6(3) 4_655 1_665
O3 O3 O1 95.7(3) 3_545 1_665
O2 O3 O1 105.8(4) 2_644 1_665
O2 O3 O1 70.3(4) 6_554 1_665
Ga2 O3 O1 93.35(18) 2_645 1_665
O2 O3 O1 66.48(18) 5_665 1_665
La O3 O1 49.6(3) 2_656 1_665
La O3 O1 132.1(3) 2_545 1_665
O1 O3 O1 111.4(5) 1_556 1_665
O3 O3 O1 82.0(4) 3_646 1_665
O3 O3 O1 76.8(4) 3_644 1_665
O3 O3 O1 65.3(4) 4_766 1_665
O3 O3 O1 59.5(4) 4_764 1_665
Ga3 O3 La 93.1(7) . 2_646
Nb O3 La 108.6(5) 1_655 2_646
Ga1 O3 La 108.6(5) 1_655 2_646
La O3 La 93.3(4) 4_655 2_646
Ga3 O3 La 21.6(2) 2_646 2_646
O3 O3 La 108.6(6) 2_645 2_646
O3 O3 La 62.2(4) 3_645 2_646
O3 O3 La 107.0(3) 4_765 2_646
O3 O3 La 30.3(4) 2_646 2_646
O2 O3 La 34.5(5) 2_645 2_646
O2 O3 La 133.0(7) 6 2_646
O2 O3 La 83.0(5) 1_556 2_646
O1 O3 La 112.4(5) . 2_646
O3 O3 La 144.47(11) 6 2_646
O3 O3 La 78.4(5) 6_556 2_646
O2 O3 La 149.6(4) . 2_646
Ga2 O3 La 91.3(4) 2_545 2_646
Ga3 O3 La 78.4(3) 4_765 2_646
La O3 La 150.0(4) . 2_646
O2 O3 La 61.6(3) 5_655 2_646
O3 O3 La 101.9(3) 5_765 2_646
Ga3 O3 La 148.1(3) 1_554 2_646
Ga2 O3 La 35.87(16) 1_546 2_646
O3 O3 La 52.1(2) 5_766 2_646
Nb O3 La 50.56(19) 1_656 2_646
Ga1 O3 La 50.56(19) 1_656 2_646
La O3 La 137.4(3) 2_655 2_646
O2 O3 La 68.1(3) 4_656 2_646
Ga3 O3 La 101.7(2) 2_645 2_646
La O3 La 44.22(16) 4_656 2_646
O1 O3 La 75.3(4) 2_645 2_646
O2 O3 La 20.5(2) 3_646 2_646
O2 O3 La 111.7(3) 4_655 2_646
Ga2 O3 La 124.6(4) 1_556 2_646
O2 O3 La 79.3(3) 3_645 2_646
La O3 La 54.95(16) 2_645 2_646
Ga2 O3 La 134.2(2) 2_544 2_646
O1 O3 La 24.75(13) 2_646 2_646
O2 O3 La 81.7(3) 5_765 2_646
La O3 La 73.56(19) 1_655 2_646
Ga3 O3 La 67.52(19) 4_655 2_646
O1 O3 La 163.9(5) 2_655 2_646
O3 O3 La 49.91(16) 1_556 2_646
O3 O3 La 130.09(16) 1_554 2_646
Ga3 O3 La 119.9(2) 4_764 2_646
O2 O3 La 85.0(3) 4_766 2_646
O2 O3 La 96.3(3) 3_546 2_646
La O3 La 90.6(3) 1_556 2_646
O1 O3 La 106.0(5) 2_656 2_646
O2 O3 La 121.8(3) 4_765 2_646
O1 O3 La 49.6(3) 1_655 2_646
O2 O3 La 130.9(4) 2_655 2_646
O2 O3 La 43.6(2) 6_545 2_646
O2 O3 La 135.0(3) 3_545 2_646
Ga2 O3 La 90.25(17) 1_545 2_646
O3 O3 La 86.2(2) 4_655 2_646
O3 O3 La 128.80(16) 3_545 2_646
O2 O3 La 99.7(2) 2_644 2_646
O2 O3 La 160.4(4) 6_554 2_646
Ga2 O3 La 33.89(11) 2_645 2_646
O2 O3 La 136.3(4) 5_665 2_646
La O3 La 88.6(3) 2_656 2_646
La O3 La 110.5(2) 2_545 2_646
O1 O3 La 69.1(2) 1_556 2_646
O3 O3 La 38.1(2) 3_646 2_646
O3 O3 La 110.6(3) 3_644 2_646
O3 O3 La 64.34(17) 4_766 2_646
O3 O3 La 134.9(3) 4_764 2_646
O1 O3 La 114.0(3) 1_665 2_646
Ga3 O3 O2 71.5(6) . 2_646
Nb O3 O2 123.9(6) 1_655 2_646
Ga1 O3 O2 123.9(6) 1_655 2_646
La O3 O2 103.4(5) 4_655 2_646
Ga3 O3 O2 38.0(3) 2_646 2_646
O3 O3 O2 131.5(7) 2_645 2_646
O3 O3 O2 77.3(3) 3_645 2_646
O3 O3 O2 104.0(2) 4_765 2_646
O3 O3 O2 10.8(3) 2_646 2_646
O2 O3 O2 55.9(5) 2_645 2_646
O2 O3 O2 110.9(7) 6 2_646
O2 O3 O2 60.8(5) 1_556 2_646
O1 O3 O2 102.0(7) . 2_646
O3 O3 O2 154.8(5) 6 2_646
O3 O3 O2 61.2(5) 6_556 2_646
O2 O3 O2 154.0(5) . 2_646
Ga2 O3 O2 75.1(4) 2_545 2_646
Ga3 O3 O2 76.5(3) 4_765 2_646
La O3 O2 130.4(4) . 2_646
O2 O3 O2 67.2(4) 5_655 2_646
O3 O3 O2 119.4(5) 5_765 2_646
Ga3 O3 O2 171.1(3) 1_554 2_646
Ga2 O3 O2 48.1(3) 1_546 2_646
O3 O3 O2 49.9(4) 5_766 2_646
Nb O3 O2 35.10(19) 1_656 2_646
Ga1 O3 O2 35.10(19) 1_656 2_646
La O3 O2 129.0(4) 2_655 2_646
O2 O3 O2 56.2(3) 4_656 2_646
Ga3 O3 O2 124.7(3) 2_645 2_646
La O3 O2 25.51(18) 4_656 2_646
O1 O3 O2 93.4(5) 2_645 2_646
O2 O3 O2 37.0(4) 3_646 2_646
O2 O3 O2 117.9(3) 4_655 2_646
Ga2 O3 O2 102.8(4) 1_556 2_646
O2 O3 O2 102.1(4) 3_645 2_646
La O3 O2 77.6(3) 2_645 2_646
Ga2 O3 O2 138.4(3) 2_544 2_646
O1 O3 O2 28.6(4) 2_646 2_646
O2 O3 O2 87.3(4) 5_765 2_646
La O3 O2 90.8(3) 1_655 2_646
Ga3 O3 O2 64.5(3) 4_655 2_646
O1 O3 O2 143.2(5) 2_655 2_646
O3 O3 O2 27.55(18) 1_556 2_646
O3 O3 O2 152.45(18) 1_554 2_646
Ga3 O3 O2 136.0(3) 4_764 2_646
O2 O3 O2 77.6(3) 4_766 2_646
O2 O3 O2 77.8(3) 3_546 2_646
La O3 O2 67.6(3) 1_556 2_646
O1 O3 O2 84.1(4) 2_656 2_646
O2 O3 O2 129.3(4) 4_765 2_646
O1 O3 O2 71.0(4) 1_655 2_646
O2 O3 O2 113.0(5) 2_655 2_646
O2 O3 O2 60.4(2) 6_545 2_646
O2 O3 O2 128.8(3) 3_545 2_646
Ga2 O3 O2 109.5(2) 1_545 2_646
O3 O3 O2 83.5(2) 4_655 2_646
O3 O3 O2 109.38(18) 3_545 2_646
O2 O3 O2 121.8(3) 2_644 2_646
O2 O3 O2 176.5(4) 6_554 2_646
Ga2 O3 O2 53.4(2) 2_645 2_646
O2 O3 O2 113.3(4) 5_665 2_646
La O3 O2 71.0(3) 2_656 2_646
La O3 O2 104.4(3) 2_545 2_646
O1 O3 O2 48.1(3) 1_556 2_646
O3 O3 O2 27.5(2) 3_646 2_646
O3 O3 O2 132.9(3) 3_644 2_646
O3 O3 O2 47.87(15) 4_766 2_646
O3 O3 O2 153.8(3) 4_764 2_646
O1 O3 O2 109.4(4) 1_665 2_646
La O3 O2 23.03(15) 2_646 2_646
Ga3 O3 O2 17.0(4) . 6_556
Nb O3 O2 123.9(5) 1_655 6_556
Ga1 O3 O2 123.9(5) 1_655 6_556
La O3 O2 130.8(5) 4_655 6_556
Ga3 O3 O2 83.4(5) 2_646 6_556
O3 O3 O2 171.0(4) 2_645 6_556
O3 O3 O2 104.0(2) 3_645 6_556
O3 O3 O2 77.3(3) 4_765 6_556
O3 O3 O2 47.2(5) 2_646 6_556
O2 O3 O2 110.9(7) 2_645 6_556
O2 O3 O2 55.9(5) 6 6_556
O2 O3 O2 27.7(4) 1_556 6_556
O1 O3 O2 86.1(7) . 6_556
O3 O3 O2 117.3(5) 6 6_556
O3 O3 O2 25.0(4) 6_556 6_556
O2 O3 O2 122.9(5) . 6_556
Ga2 O3 O2 59.4(3) 2_545 6_556
Ga3 O3 O2 67.4(3) 4_765 6_556
La O3 O2 84.4(3) . 6_556
O2 O3 O2 102.7(5) 5_655 6_556
O3 O3 O2 129.7(5) 5_765 6_556
Ga3 O3 O2 133.8(3) 1_554 6_556
Ga2 O3 O2 98.0(4) 1_546 6_556
O3 O3 O2 59.9(4) 5_766 6_556
Nb O3 O2 35.10(18) 1_656 6_556
Ga1 O3 O2 35.10(18) 1_656 6_556
La O3 O2 83.8(3) 2_655 6_556
O2 O3 O2 64.8(3) 4_656 6_556
Ga3 O3 O2 165.2(3) 2_645 6_556
La O3 O2 47.7(2) 4_656 6_556
O1 O3 O2 142.7(5) 2_645 6_556
O2 O3 O2 83.0(4) 3_646 6_556
O2 O3 O2 126.3(3) 4_655 6_556
Ga2 O3 O2 47.8(2) 1_556 6_556
O2 O3 O2 148.3(4) 3_645 6_556
La O3 O2 132.2(4) 2_645 6_556
Ga2 O3 O2 124.4(3) 2_544 6_556
O1 O3 O2 77.9(4) 2_646 6_556
O2 O3 O2 87.3(3) 5_765 6_556
La O3 O2 116.7(3) 1_655 6_556
Ga3 O3 O2 86.2(3) 4_655 6_556
O1 O3 O2 88.2(4) 2_655 6_556
O3 O3 O2 27.5(2) 1_556 6_556
O3 O3 O2 152.5(2) 1_554 6_556
Ga3 O3 O2 127.6(2) 4_764 6_556
O2 O3 O2 55.7(4) 4_766 6_556
O2 O3 O2 53.4(3) 3_546 6_556
La O3 O2 23.16(15) 1_556 6_556
O1 O3 O2 29.1(4) 2_656 6_556
O2 O3 O2 107.4(4) 4_765 6_556
O1 O3 O2 116.0(5) 1_655 6_556
O2 O3 O2 60.6(3) 2_655 6_556
O2 O3 O2 112.3(5) 6_545 6_556
O2 O3 O2 104.9(3) 3_545 6_556
Ga2 O3 O2 157.6(3) 1_545 6_556
O3 O3 O2 95.06(17) 4_655 6_556
O3 O3 O2 69.6(2) 3_545 6_556
O2 O3 O2 176.5(4) 2_644 6_556
O2 O3 O2 121.8(3) 6_554 6_556
Ga2 O3 O2 98.1(3) 2_645 6_556
O2 O3 O2 59.7(2) 5_665 6_556
La O3 O2 27.85(17) 2_656 6_556
La O3 O2 96.3(2) 2_545 6_556
O1 O3 O2 34.8(2) 1_556 6_556
O3 O3 O2 47.87(16) 3_646 6_556
O3 O3 O2 153.8(3) 3_644 6_556
O3 O3 O2 27.53(19) 4_766 6_556
O3 O3 O2 132.9(3) 4_764 6_556
O1 O3 O2 77.2(4) 1_665 6_556
La O3 O2 77.3(3) 2_646 6_556
O2 O3 O2 55.1(3) 2_646 6_556
Ga3 O3 La 76.2(5) . 1_656
Nb O3 La 81.8(4) 1_655 1_656
Ga1 O3 La 81.8(4) 1_655 1_656
La O3 La 130.1(4) 4_655 1_656
Ga3 O3 La 25.0(2) 2_646 1_656
O3 O3 La 112.0(5) 2_645 1_656
O3 O3 La 39.19(16) 3_645 1_656
O3 O3 La 66.6(3) 4_765 1_656
O3 O3 La 37.8(2) 2_646 1_656
O2 O3 La 64.6(5) 2_645 1_656
O2 O3 La 108.8(5) 6 1_656
O2 O3 La 89.9(5) 1_556 1_656
O1 O3 La 144.5(8) . 1_656
O3 O3 La 111.9(3) 6 1_656
O3 O3 La 53.0(2) 6_556 1_656
O2 O3 La 162.0(5) . 1_656
Ga2 O3 La 115.0(5) 2_545 1_656
Ga3 O3 La 38.02(18) 4_765 1_656
La O3 La 147.5(3) . 1_656
O2 O3 La 101.9(4) 5_655 1_656
O3 O3 La 79.6(4) 5_765 1_656
Ga3 O3 La 134.3(3) 1_554 1_656
Ga2 O3 La 75.6(3) 1_546 1_656
O3 O3 La 13.44(10) 5_766 1_656
Nb O3 La 33.03(11) 1_656 1_656
Ga1 O3 La 33.03(11) 1_656 1_656
La O3 La 97.1(2) 2_655 1_656
O2 O3 La 99.5(4) 4_656 1_656
Ga3 O3 La 101.7(2) 2_645 1_656
La O3 La 67.6(3) 4_656 1_656
O1 O3 La 104.4(4) 2_645 1_656
O2 O3 La 25.6(2) 3_646 1_656
O2 O3 La 149.7(3) 4_655 1_656
Ga2 O3 La 101.1(3) 1_556 1_656
O2 O3 La 80.4(3) 3_645 1_656
La O3 La 73.38(19) 2_645 1_656
Ga2 O3 La 167.4(3) 2_544 1_656
O1 O3 La 64.0(3) 2_646 1_656
O2 O3 La 44.1(3) 5_765 1_656
La O3 La 53.59(14) 1_655 1_656
Ga3 O3 La 106.1(3) 4_655 1_656
O1 O3 La 127.1(3) 2_655 1_656
O3 O3 La 50.82(16) 1_556 1_656
O3 O3 La 129.18(16) 1_554 1_656
Ga3 O3 La 93.66(16) 4_764 1_656
O2 O3 La 46.3(2) 4_766 1_656
O2 O3 La 114.4(4) 3_546 1_656
La O3 La 90.3(3) 1_556 1_656
O1 O3 La 87.5(3) 2_656 1_656
O2 O3 La 86.3(2) 4_765 1_656
O1 O3 La 48.9(3) 1_655 1_656
O2 O3 La 97.1(3) 2_655 1_656
O2 O3 La 79.7(3) 6_545 1_656
O2 O3 La 171.3(4) 3_545 1_656
Ga2 O3 La 113.8(2) 1_545 1_656
O3 O3 La 125.3(2) 4_655 1_656
O3 O3 La 137.41(19) 3_545 1_656
O2 O3 La 111.1(3) 2_644 1_656
O2 O3 La 138.2(3) 6_554 1_656
Ga2 O3 La 33.39(10) 2_645 1_656
O2 O3 La 118.9(3) 5_665 1_656
La O3 La 61.46(18) 2_656 1_656
La O3 La 147.8(3) 2_545 1_656
O1 O3 La 83.9(3) 1_556 1_656
O3 O3 La 22.98(19) 3_646 1_656
O3 O3 La 101.3(3) 3_644 1_656
O3 O3 La 41.91(18) 4_766 1_656
O3 O3 La 111.9(3) 4_764 1_656
O1 O3 La 73.6(3) 1_665 1_656
La O3 La 40.40(12) 2_646 1_656
O2 O3 La 43.43(18) 2_646 1_656
O2 O3 La 67.9(2) 6_556 1_656
Ga3 O3 O2 151.4(5) . 5_654
Nb O3 O2 83.8(6) 1_655 5_654
Ga1 O3 O2 83.8(6) 1_655 5_654
La O3 O2 21.4(3) 4_655 5_654
Ga3 O3 O2 108.2(4) 2_646 5_654
O3 O3 O2 35.7(2) 2_645 5_654
O3 O3 O2 101.7(4) 3_645 5_654
O3 O3 O2 128.17(19) 4_765 5_654
O3 O3 O2 130.1(4) 2_646 5_654
O2 O3 O2 70.4(5) 2_645 5_654
O2 O3 O2 119.2(7) 6 5_654
O2 O3 O2 123.3(4) 1_556 5_654
O1 O3 O2 66.5(6) . 5_654
O3 O3 O2 79.1(6) 6 5_654
O3 O3 O2 175.48(18) 6_556 5_654
O2 O3 O2 47.3(2) . 5_654
Ga2 O3 O2 91.6(3) 2_545 5_654
Ga3 O3 O2 141.6(4) 4_765 5_654
La O3 O2 81.4(3) . 5_654
O2 O3 O2 55.8(3) 5_655 5_654
O3 O3 O2 79.0(5) 5_765 5_654
Ga3 O3 O2 54.0(3) 1_554 5_654
Ga2 O3 O2 71.3(3) 1_546 5_654
O3 O3 O2 142.8(3) 5_766 5_654
Nb O3 O2 153.8(3) 1_656 5_654
Ga1 O3 O2 153.8(3) 1_656 5_654
La O3 O2 111.1(4) 2_655 5_654
O2 O3 O2 88.3(4) 4_656 5_654
Ga3 O3 O2 43.8(2) 2_645 5_654
La O3 O2 113.2(2) 4_656 5_654
O1 O3 O2 28.5(4) 2_645 5_654
O2 O3 O2 108.0(3) 3_646 5_654
O2 O3 O2 26.0(3) 4_655 5_654
Ga2 O3 O2 127.4(4) 1_556 5_654
O2 O3 O2 56.5(2) 3_645 5_654
La O3 O2 57.5(2) 2_645 5_654
Ga2 O3 O2 36.94(19) 2_544 5_654
O1 O3 O2 91.0(4) 2_646 5_654
O2 O3 O2 121.7(5) 5_765 5_654
La O3 O2 90.7(3) 1_655 5_654
Ga3 O3 O2 68.1(2) 4_655 5_654
O1 O3 O2 92.6(5) 2_655 5_654
O3 O3 O2 140.9(2) 1_556 5_654
O3 O3 O2 39.1(2) 1_554 5_654
Ga3 O3 O2 77.8(3) 4_764 5_654
O2 O3 O2 152.9(3) 4_766 5_654
O2 O3 O2 98.2(3) 3_546 5_654
La O3 O2 129.5(2) 1_556 5_654
O1 O3 O2 141.4(4) 2_656 5_654
O2 O3 O2 96.8(3) 4_765 5_654
O1 O3 O2 83.1(4) 1_655 5_654
O2 O3 O2 125.6(5) 2_655 5_654
O2 O3 O2 60.18(19) 6_545 5_654
O2 O3 O2 53.8(2) 3_545 5_654
Ga2 O3 O2 17.15(14) 1_545 5_654
O3 O3 O2 56.42(19) 4_655 5_654
O3 O3 O2 89.14(15) 3_545 5_654
O2 O3 O2 27.6(3) 2_644 5_654
O2 O3 O2 62.4(4) 6_554 5_654
Ga2 O3 O2 97.5(2) 2_645 5_654
O2 O3 O2 110.0(4) 5_665 5_654
La O3 O2 167.3(3) 2_656 5_654
La O3 O2 55.81(19) 2_545 5_654
O1 O3 O2 117.7(2) 1_556 5_654
O3 O3 O2 141.4(4) 3_646 5_654
O3 O3 O2 53.7(2) 3_644 5_654
O3 O3 O2 167.2(3) 4_766 5_654
O3 O3 O2 66.6(2) 4_764 5_654
O1 O3 O2 126.0(5) 1_665 5_654
La O3 O2 103.5(2) 2_646 5_654
O2 O3 O2 119.4(2) 2_646 5_654
O2 O3 O2 151.0(3) 6_556 5_654
La O3 O2 130.9(2) 1_656 5_654
Ga3 O3 La 136.7(6) . 1_545
Nb O3 La 109.5(5) 1_655 1_545
Ga1 O3 La 109.5(5) 1_655 1_545
La O3 La 27.8(2) 4_655 1_545
Ga3 O3 La 77.9(2) 2_646 1_545
O3 O3 La 66.8(3) 2_645 1_545
O3 O3 La 96.2(5) 3_645 1_545
O3 O3 La 153.8(5) 4_765 1_545
O3 O3 La 89.4(3) 2_646 1_545
O2 O3 La 39.0(4) 2_645 1_545
O2 O3 La 142.3(4) 6 1_545
O2 O3 La 102.4(4) 1_556 1_545
O1 O3 La 70.5(2) . 1_545
O3 O3 La 118.6(7) 6 1_545
O3 O3 La 139.2(7) 6_556 1_545
O2 O3 La 83.9(3) . 1_545
Ga2 O3 La 78.17(17) 2_545 1_545
Ga3 O3 La 137.2(3) 4_765 1_545
La O3 La 106.5(2) . 1_545
O2 O3 La 20.4(3) 5_655 1_545
O3 O3 La 101.2(3) 5_765 1_545
Ga3 O3 La 94.8(3) 1_554 1_545
Ga2 O3 La 30.85(12) 1_546 1_545
O3 O3 La 116.0(2) 5_766 1_545
Nb O3 La 113.6(3) 1_656 1_545
Ga1 O3 La 113.6(3) 1_656 1_545
La O3 La 151.8(5) 2_655 1_545
O2 O3 La 61.0(2) 4_656 1_545
Ga3 O3 La 69.19(17) 2_645 1_545
La O3 La 75.35(16) 4_656 1_545
O1 O3 La 21.1(3) 2_645 1_545
O2 O3 La 77.2(3) 3_646 1_545
O2 O3 La 47.1(2) 4_655 1_545
Ga2 O3 La 145.5(2) 1_556 1_545
O2 O3 La 64.8(2) 3_645 1_545
La O3 La 42.82(9) 2_645 1_545
Ga2 O3 La 68.98(16) 2_544 1_545
O1 O3 La 50.2(3) 2_646 1_545
O2 O3 La 126.4(3) 5_765 1_545
La O3 La 94.0(2) 1_655 1_545
Ga3 O3 La 39.79(8) 4_655 1_545
O1 O3 La 129.4(4) 2_655 1_545
O3 O3 La 101.43(19) 1_556 1_545
O3 O3 La 78.57(19) 1_554 1_545
Ga3 O3 La 109.3(3) 4_764 1_545
O2 O3 La 148.9(3) 4_766 1_545
O2 O3 La 87.5(2) 3_546 1_545
La O3 La 113.3(2) 1_556 1_545
O1 O3 La 141.0(3) 2_656 1_545
O2 O3 La 129.4(4) 4_765 1_545
O1 O3 La 70.24(16) 1_655 1_545
O2 O3 La 159.3(3) 2_655 1_545
O2 O3 La 23.04(18) 6_545 1_545
O2 O3 La 76.8(2) 3_545 1_545
Ga2 O3 La 35.68(8) 1_545 1_545
O3 O3 La 42.38(18) 4_655 1_545
O3 O3 La 100.87(17) 3_545 1_545
O2 O3 La 54.47(19) 2_644 1_545
O2 O3 La 102.9(3) 6_554 1_545
Ga2 O3 La 74.71(14) 2_645 1_545
O2 O3 La 130.4(2) 5_665 1_545
La O3 La 147.9(4) 2_656 1_545
La O3 La 61.09(11) 2_545 1_545
O1 O3 La 89.37(19) 1_556 1_545
O3 O3 La 103.0(3) 3_646 1_545
O3 O3 La 82.8(3) 3_644 1_545
O3 O3 La 126.5(3) 4_766 1_545
O3 O3 La 104.1(2) 4_764 1_545
O1 O3 La 158.0(4) 1_665 1_545
La O3 La 65.62(13) 2_646 1_545
O2 O3 La 78.7(2) 2_646 1_545
O2 O3 La 122.2(3) 6_556 1_545
La O3 La 102.7(2) 1_656 1_545
O2 O3 La 40.81(17) 5_654 1_545
Ga3 O3 O3 133.4(6) . 5_655
Nb O3 O3 111.0(7) 1_655 5_655
Ga1 O3 O3 111.0(7) 1_655 5_655
La O3 O3 7.64(16) 4_655 5_655
Ga3 O3 O3 100.2(2) 2_646 5_655
O3 O3 O3 62.9(3) 2_645 5_655
O3 O3 O3 114.0(5) 3_645 5_655
O3 O3 O3 156.6(4) 4_765 5_655
O3 O3 O3 106.5(3) 2_646 5_655
O2 O3 O3 61.2(4) 2_645 5_655
O2 O3 O3 122.1(5) 6 5_655
O2 O3 O3 99.1(5) 1_556 5_655
O1 O3 O3 52.4(4) . 5_655
O3 O3 O3 106.0(8) 6 5_655
O3 O3 O3 149.0(8) 6_556 5_655
O2 O3 O3 63.2(4) . 5_655
Ga2 O3 O3 69.0(2) 2_545 5_655
Ga3 O3 O3 158.0(3) 4_765 5_655
La O3 O3 84.5(3) . 5_655
O2 O3 O3 28.9(3) 5_655 5_655
O3 O3 O3 104.9(6) 5_765 5_655
Ga3 O3 O3 79.3(4) 1_554 5_655
Ga2 O3 O3 50.96(8) 1_546 5_655
O3 O3 O3 138.1(3) 5_766 5_655
Nb O3 O3 130.5(4) 1_656 5_655
Ga1 O3 O3 130.5(4) 1_656 5_655
La O3 O3 134.4(6) 2_655 5_655
O2 O3 O3 60.5(3) 4_656 5_655
Ga3 O3 O3 69.2(3) 2_645 5_655
La O3 O3 85.1(3) 4_656 5_655
O1 O3 O3 29.34(11) 2_645 5_655
O2 O3 O3 99.5(3) 3_646 5_655
O2 O3 O3 25.1(3) 4_655 5_655
Ga2 O3 O3 127.4(3) 1_556 5_655
O2 O3 O3 74.2(3) 3_645 5_655
La O3 O3 60.49(11) 2_645 5_655
Ga2 O3 O3 47.4(3) 2_544 5_655
O1 O3 O3 67.8(3) 2_646 5_655
O2 O3 O3 142.1(4) 5_765 5_655
La O3 O3 107.9(3) 1_655 5_655
Ga3 O3 O3 39.81(15) 4_655 5_655
O1 O3 O3 107.6(5) 2_655 5_655
O3 O3 O3 113.2(4) 1_556 5_655
O3 O3 O3 66.8(4) 1_554 5_655
Ga3 O3 O3 106.0(5) 4_764 5_655
O2 O3 O3 171.2(4) 4_766 5_655
O2 O3 O3 77.3(3) 3_546 5_655
La O3 O3 107.9(3) 1_556 5_655
O1 O3 O3 130.9(3) 2_656 5_655
O2 O3 O3 125.2(6) 4_765 5_655
O1 O3 O3 89.2(2) 1_655 5_655
O2 O3 O3 137.3(4) 2_655 5_655
O2 O3 O3 45.33(17) 6_545 5_655
O2 O3 O3 54.6(3) 3_545 5_655
Ga2 O3 O3 34.30(19) 1_545 5_655
O3 O3 O3 31.0(3) 4_655 5_655
O3 O3 O3 81.9(2) 3_545 5_655
O2 O3 O3 52.5(3) 2_644 5_655
O2 O3 O3 84.9(4) 6_554 5_655
Ga2 O3 O3 96.35(12) 2_645 5_655
O2 O3 O3 110.3(3) 5_665 5_655
La O3 O3 152.4(4) 2_656 5_655
La O3 O3 41.81(16) 2_545 5_655
O1 O3 O3 90.5(3) 1_556 5_655
O3 O3 O3 122.5(4) 3_646 5_655
O3 O3 O3 80.9(4) 3_644 5_655
O3 O3 O3 140.9(4) 4_766 5_655
O3 O3 O3 94.6(4) 4_764 5_655
O1 O3 O3 153.8(6) 1_665 5_655
La O3 O3 86.75(19) 2_646 5_655
O2 O3 O3 95.9(3) 2_646 5_655
O2 O3 O3 125.1(4) 6_556 5_655
La O3 O3 125.0(2) 1_656 5_655
O2 O3 O3 28.4(3) 5_654 5_655
La O3 O3 22.33(8) 1_545 5_655
Ga3 O3 O3 77.4(3) . 5_665
Nb O3 O3 98.5(6) 1_655 5_665
Ga1 O3 O3 98.5(6) 1_655 5_665
La O3 O3 77.7(5) 4_655 5_665
Ga3 O3 O3 172.1(8) 2_646 5_665
O3 O3 O3 88.0(9) 2_645 5_665
O3 O3 O3 144.9(4) 3_645 5_665
O3 O3 O3 92.6(4) 4_765 5_665
O3 O3 O3 132.5(8) 2_646 5_665
O2 O3 O3 143.0(6) 2_645 5_665
O2 O3 O3 42.6(4) 6 5_665
O2 O3 O3 74.6(4) 1_556 5_665
O1 O3 O3 42.3(4) . 5_665
O3 O3 O3 62.7(3) 6 5_665
O3 O3 O3 99.17(16) 6_556 5_665
O2 O3 O3 33.7(4) . 5_665
Ga2 O3 O3 61.6(3) 2_545 5_665
Ga3 O3 O3 118.24(17) 4_765 5_665
La O3 O3 4.75(9) . 5_665
O2 O3 O3 99.6(4) 5_655 5_665
O3 O3 O3 104.9(6) 5_765 5_665
Ga3 O3 O3 52.8(3) 1_554 5_665
Ga2 O3 O3 126.4(3) 1_546 5_665
O3 O3 O3 138.1(3) 5_766 5_665
Nb O3 O3 123.4(4) 1_656 5_665
Ga1 O3 O3 123.4(4) 1_656 5_665
La O3 O3 62.26(14) 2_655 5_665
O2 O3 O3 84.9(4) 4_656 5_665
Ga3 O3 O3 97.2(5) 2_645 5_665
La O3 O3 109.9(4) 4_656 5_665
O1 O3 O3 104.2(5) 2_645 5_665
O2 O3 O3 171.3(6) 3_646 5_665
O2 O3 O3 58.3(4) 4_655 5_665
Ga2 O3 O3 50.34(8) 1_556 5_665
O2 O3 O3 120.5(6) 3_645 5_665
La O3 O3 134.7(5) 2_645 5_665
Ga2 O3 O3 40.3(3) 2_544 5_665
O1 O3 O3 129.6(3) 2_646 5_665
O2 O3 O3 121.6(3) 5_765 5_665
La O3 O3 133.5(5) 1_655 5_665
Ga3 O3 O3 88.4(3) 4_655 5_665
O1 O3 O3 30.84(9) 2_655 5_665
O3 O3 O3 113.2(4) 1_556 5_665
O3 O3 O3 66.8(4) 1_554 5_665
Ga3 O3 O3 87.0(4) 4_764 5_665
O2 O3 O3 106.8(2) 4_766 5_665
O2 O3 O3 57.2(3) 3_546 5_665
La O3 O3 69.9(2) 1_556 5_665
O1 O3 O3 65.2(3) 2_656 5_665
O2 O3 O3 84.6(3) 4_765 5_665
O1 O3 O3 153.7(7) 1_655 5_665
O2 O3 O3 55.41(18) 2_655 5_665
O2 O3 O3 126.6(3) 6_545 5_665
O2 O3 O3 27.3(2) 3_545 5_665
Ga2 O3 O3 94.0(4) 1_545 5_665
O3 O3 O3 71.5(3) 4_655 5_665
O3 O3 O3 25.0(3) 3_545 5_665
O2 O3 O3 92.8(5) 2_644 5_665
O2 O3 O3 42.3(3) 6_554 5_665
Ga2 O3 O3 172.1(6) 2_645 5_665
O2 O3 O3 32.8(2) 5_665 5_665
La O3 O3 90.18(19) 2_656 5_665
La O3 O3 47.0(2) 2_545 5_665
O1 O3 O3 86.3(3) 1_556 5_665
O3 O3 O3 136.9(4) 3_646 5_665
O3 O3 O3 92.0(4) 3_644 5_665
O3 O3 O3 111.6(3) 4_766 5_665
O3 O3 O3 70.9(4) 4_764 5_665
O1 O3 O3 85.17(17) 1_665 5_665
La O3 O3 152.8(4) 2_646 5_665
O2 O3 O3 134.4(5) 2_646 5_665
O2 O3 O3 89.2(3) 6_556 5_665
La O3 O3 151.4(3) 1_656 5_665
O2 O3 O3 77.2(4) 5_654 5_665
La O3 O3 104.1(3) 1_545 5_665
O3 O3 O3 81.9(4) 5_655 5_665
Ga3 O3 La 85.1(3) . 4_765
Nb O3 La 29.6(3) 1_655 4_765
Ga1 O3 La 29.6(3) 1_655 4_765
La O3 La 134.6(6) 4_655 4_765
Ga3 O3 La 80.7(2) 2_646 4_765
O3 O3 La 77.90(17) 2_645 4_765
O3 O3 La 44.9(3) 3_645 4_765
O3 O3 La 19.7(3) 4_765 4_765
O3 O3 La 98.97(18) 2_646 4_765
O2 O3 La 106.2(4) 2_645 4_765
O2 O3 La 79.5(4) 6 4_765
O2 O3 La 120.2(4) 1_556 4_765
O1 O3 La 144.9(5) . 4_765
O3 O3 La 47.9(3) 6 4_765
O3 O3 La 69.9(3) 6_556 4_765
O2 O3 La 99.0(4) . 4_765
Ga2 O3 La 147.5(3) 2_545 4_765
Ga3 O3 La 32.59(14) 4_765 4_765
La O3 La 103.1(3) . 4_765
O2 O3 La 152.1(3) 5_655 4_765
O3 O3 La 35.7(3) 5_765 4_765
Ga3 O3 La 73.2(2) 1_554 4_765
Ga2 O3 La 129.3(3) 1_546 4_765
O3 O3 La 57.3(3) 5_766 4_765
Nb O3 La 79.97(17) 1_656 4_765
Ga1 O3 La 79.97(17) 1_656 4_765
La O3 La 41.71(9) 2_655 4_765
O2 O3 La 158.1(5) 4_656 4_765
Ga3 O3 La 71.21(18) 2_645 4_765
La O3 La 127.6(3) 4_656 4_765
O1 O3 La 115.5(3) 2_645 4_765
O2 O3 La 81.9(2) 3_646 4_765
O2 O3 La 131.1(5) 4_655 4_765
Ga2 O3 La 78.91(14) 1_556 4_765
O2 O3 La 69.8(2) 3_645 4_765
La O3 La 92.96(19) 2_645 4_765
Ga2 O3 La 114.2(3) 2_544 4_765
O1 O3 La 126.6(3) 2_646 4_765
O2 O3 La 20.3(2) 5_765 4_765
La O3 La 41.89(8) 1_655 4_765
Ga3 O3 La 169.0(3) 4_655 4_765
O1 O3 La 71.96(16) 2_655 4_765
O3 O3 La 101.23(19) 1_556 4_765
O3 O3 La 78.77(19) 1_554 4_765
Ga3 O3 La 36.64(7) 4_764 4_765
O2 O3 La 39.5(2) 4_766 4_765
O2 O3 La 138.2(3) 3_546 4_765
La O3 La 110.5(2) 1_556 4_765
O1 O3 La 84.18(17) 2_656 4_765
O2 O3 La 22.34(19) 4_765 4_765
O1 O3 La 69.36(15) 1_655 4_765
O2 O3 La 60.7(2) 2_655 4_765
O2 O3 La 122.4(3) 6_545 4_765
O2 O3 La 122.3(3) 3_545 4_765
Ga2 O3 La 106.4(3) 1_545 4_765
O3 O3 La 168.72(19) 4_655 4_765
O3 O3 La 118.3(3) 3_545 4_765
O2 O3 La 88.0(3) 2_644 4_765
O2 O3 La 74.2(2) 6_554 4_765
Ga2 O3 La 73.82(13) 2_645 4_765
O2 O3 La 89.99(19) 5_665 4_765
La O3 La 67.08(11) 2_656 4_765
La O3 La 147.4(3) 2_545 4_765
O1 O3 La 128.8(3) 1_556 4_765
O3 O3 La 80.9(2) 3_646 4_765
O3 O3 La 59.8(2) 3_644 4_765
O3 O3 La 74.5(3) 4_766 4_765
O3 O3 La 52.3(2) 4_764 4_765
O1 O3 La 24.37(13) 1_665 4_765
La O3 La 101.9(2) 2_646 4_765
O2 O3 La 107.0(3) 2_646 4_765
O2 O3 La 94.4(2) 6_556 4_765
La O3 La 64.27(11) 1_656 4_765
O2 O3 La 113.4(3) 5_654 4_765
La O3 La 134.3(2) 1_545 4_765
O3 O3 La 140.4(5) 5_655 4_765
O3 O3 La 102.6(2) 5_665 4_765
Ga3 O3 O1 123.1(6) . 1_554
Nb O3 O1 81.4(6) 1_655 1_554
Ga1 O3 O1 81.4(6) 1_655 1_554
La O3 O1 43.6(4) 4_655 1_554
Ga3 O3 O1 140.7(5) 2_646 1_554
O3 O3 O1 46.4(5) 2_645 1_554
O3 O3 O1 119.8(2) 3_645 1_554
O3 O3 O1 110.2(3) 4_765 1_554
O3 O3 O1 155.52(15) 2_646 1_554
O2 O3 O1 103.7(6) 2_645 1_554
O2 O3 O1 86.2(6) 6 1_554
O2 O3 O1 111.4(5) 1_556 1_554
O1 O3 O1 54.1(5) . 1_554
O3 O3 O1 58.6(5) 6 1_554
O3 O3 O1 143.9(4) 6_556 1_554
O2 O3 O1 14.0(3) . 1_554
Ga2 O3 O1 84.2(4) 2_545 1_554
Ga3 O3 O1 137.1(4) 4_765 1_554
La O3 O1 50.3(2) . 1_554
O2 O3 O1 78.9(4) 5_655 1_554
O3 O3 O1 81.8(6) 5_765 1_554
Ga3 O3 O1 31.98(18) 1_554 1_554
Ga2 O3 O1 101.2(3) 1_546 1_554
O3 O3 O1 161.4(6) 5_766 1_554
Nb O3 O1 168.4(3) 1_656 1_554
Ga1 O3 O1 168.4(3) 1_656 1_554
La O3 O1 83.7(3) 2_655 1_554
O2 O3 O1 94.9(4) 4_656 1_554
Ga3 O3 O1 56.8(3) 2_645 1_554
La O3 O1 127.1(3) 4_656 1_554
O1 O3 O1 61.8(4) 2_645 1_554
O2 O3 O1 140.8(4) 3_646 1_554
O2 O3 O1 27.9(3) 4_655 1_554
Ga2 O3 O1 94.6(3) 1_556 1_554
O2 O3 O1 78.3(4) 3_645 1_554
La O3 O1 89.3(3) 2_645 1_554
Ga2 O3 O1 10.80(18) 2_544 1_554
O1 O3 O1 118.4(4) 2_646 1_554
O2 O3 O1 122.9(4) 5_765 1_554
La O3 O1 105.6(4) 1_655 1_554
Ga3 O3 O1 82.1(2) 4_655 1_554
O1 O3 O1 59.8(4) 2_655 1_554
O3 O3 O1 149.4(2) 1_556 1_554
O3 O3 O1 30.6(2) 1_554 1_554
Ga3 O3 O1 70.6(3) 4_764 1_554
O2 O3 O1 136.4(3) 4_766 1_554
O2 O3 O1 86.2(3) 3_546 1_554
La O3 O1 111.2(3) 1_556 1_554
O1 O3 O1 110.8(4) 2_656 1_554
O2 O3 O1 83.1(3) 4_765 1_554
O1 O3 O1 110.6(5) 1_655 1_554
O2 O3 O1 92.8(3) 2_655 1_554
O2 O3 O1 92.3(3) 6_545 1_554
O2 O3 O1 29.6(3) 3_545 1_554
Ga2 O3 O1 48.97(17) 1_545 1_554
O3 O3 O1 63.81(17) 4_655 1_554
O3 O3 O1 63.81(17) 3_545 1_554
O2 O3 O1 48.0(3) 2_644 1_554
O2 O3 O1 34.4(2) 6_554 1_554
Ga2 O3 O1 127.8(3) 2_645 1_554
O2 O3 O1 78.0(3) 5_665 1_554
La O3 O1 134.0(2) 2_656 1_554
La O3 O1 47.3(2) 2_545 1_554
O1 O3 O1 115.73(18) 1_556 1_554
O3 O3 O1 173.3(3) 3_646 1_554
O3 O3 O1 58.1(2) 3_644 1_554
O3 O3 O1 157.2(3) 4_766 1_554
O3 O3 O1 53.2(2) 4_764 1_554
O1 O3 O1 104.7(5) 1_665 1_554
La O3 O1 136.0(2) 2_646 1_554
O2 O3 O1 145.8(3) 2_646 1_554
O2 O3 O1 133.3(3) 6_556 1_554
La O3 O1 158.5(3) 1_656 1_554
O2 O3 O1 33.36(18) 5_654 1_554
La O3 O1 70.59(17) 1_545 1_554
O3 O3 O1 50.8(3) 5_655 1_554
O3 O3 O1 45.7(3) 5_665 1_554
La O3 O1 105.1(3) 4_765 1_554
Ga3 O3 O3 95.5(7) . 5_656
Nb O3 O3 148.6(5) 1_655 5_656
Ga1 O3 O3 148.6(5) 1_655 5_656
La O3 O3 55.58(19) 4_655 5_656
Ga3 O3 O3 76.0(3) 2_646 5_656
O3 O3 O3 107.6(3) 2_645 5_656
O3 O3 O3 113.7(5) 3_645 5_656
O3 O3 O3 154.8(4) 4_765 5_656
O3 O3 O3 61.4(3) 2_646 5_656
O2 O3 O3 55.3(4) 2_645 5_656
O2 O3 O3 115.5(6) 6 5_656
O2 O3 O3 62.2(5) 1_556 5_656
O1 O3 O3 58.1(4) . 5_656
O3 O3 O3 152.7(8) 6 5_656
O3 O3 O3 102.0(8) 6_556 5_656
O2 O3 O3 102.6(4) . 5_656
Ga2 O3 O3 46.1(2) 2_545 5_656
Ga3 O3 O3 128.5(6) 4_765 5_656
La O3 O3 99.4(3) . 5_656
O2 O3 O3 21.4(3) 5_655 5_656
O3 O3 O3 139.4(2) 5_765 5_656
Ga3 O3 O3 125.7(4) 1_554 5_656
Ga2 O3 O3 30.93(7) 1_546 5_656
O3 O3 O3 101.7(6) 5_766 5_656
Nb O3 O3 83.7(5) 1_656 5_656
Ga1 O3 O3 83.7(5) 1_656 5_656
La O3 O3 157.3(3) 2_655 5_656
O2 O3 O3 22.4(2) 4_656 5_656
Ga3 O3 O3 110.4(3) 2_645 5_656
La O3 O3 37.1(2) 4_656 5_656
O1 O3 O3 62.3(3) 2_645 5_656
O2 O3 O3 74.8(3) 3_646 5_656
O2 O3 O3 66.4(3) 4_655 5_656
Ga2 O3 O3 113.1(4) 1_556 5_656
O2 O3 O3 102.2(2) 3_645 5_656
La O3 O3 73.85(6) 2_645 5_656
Ga2 O3 O3 86.5(3) 2_544 5_656
O1 O3 O3 30.01(16) 2_646 5_656
O2 O3 O3 136.4(5) 5_765 5_656
La O3 O3 120.3(2) 1_655 5_656
Ga3 O3 O3 13.00(11) 4_655 5_656
O1 O3 O3 130.4(3) 2_655 5_656
O3 O3 O3 65.1(4) 1_556 5_656
O3 O3 O3 114.9(4) 1_554 5_656
Ga3 O3 O3 150.5(4) 4_764 5_656
O2 O3 O3 127.6(6) 4_766 5_656
O2 O3 O3 54.8(3) 3_546 5_656
La O3 O3 73.4(3) 1_556 5_656
O1 O3 O3 101.5(4) 2_656 5_656
O2 O3 O3 170.1(4) 4_765 5_656
O1 O3 O3 91.7(2) 1_655 5_656
O2 O3 O3 132.5(4) 2_655 5_656
O2 O3 O3 42.09(18) 6_545 5_656
O2 O3 O3 80.8(3) 3_545 5_656
Ga2 O3 O3 76.3(2) 1_545 5_656
O3 O3 O3 32.2(3) 4_655 5_656
O3 O3 O3 82.0(2) 3_545 5_656
O2 O3 O3 95.5(3) 2_644 5_656
O2 O3 O3 127.5(4) 6_554 5_656
Ga2 O3 O3 84.0(2) 2_645 5_656
O2 O3 O3 107.2(3) 5_665 5_656
La O3 O3 108.5(5) 2_656 5_656
La O3 O3 55.88(18) 2_545 5_656
O1 O3 O3 48.2(3) 1_556 5_656
O3 O3 O3 79.3(4) 3_646 5_656
O3 O3 O3 124.1(3) 3_644 5_656
O3 O3 O3 92.9(4) 4_766 5_656
O3 O3 O3 142.7(4) 4_764 5_656
O1 O3 O3 157.8(6) 1_665 5_656
La O3 O3 54.8(2) 2_646 5_656
O2 O3 O3 52.0(3) 2_646 5_656
O2 O3 O3 81.3(4) 6_556 5_656
La O3 O3 93.1(4) 1_656 5_656
O2 O3 O3 76.1(3) 5_654 5_656
La O3 O3 41.23(13) 1_545 5_656
O3 O3 O3 48.08(11) 5_655 5_656
O3 O3 O3 100.3(3) 5_665 5_656
La O3 O3 156.6(4) 4_765 5_656
O1 O3 O3 94.2(3) 1_554 5_656

loop_
_geom_bond_atom_site_label_1
_geom_bond_atom_site_label_2
_geom_bond_distance
_geom_bond_site_symmetry_2
La O3 2.392(14) 3_545
La O3 2.392(14) 5_665
La O2 2.418(16) 6
La O2 2.418(16) .
La O1 2.587(12) .
La O1 2.587(12) 2_655
La O2 2.859(17) 3_545
La O2 2.859(17) 5_665
La Ga2 3.400(3) 1_556
La Ga2 3.400(3) 2_544
La Ga1 3.4721(11) .
La Nb 3.4721(11) .
Ga1 O3 1.972(15) 3_545
Ga1 O3 1.972(15) 1_455
Ga1 O3 1.972(15) 2_545
Ga1 O3 1.972(15) 4_665
Ga1 O3 1.972(15) 5_665
Ga1 O3 1.972(15) 6_455
Ga1 La 3.4721(11) 4
Ga1 La 3.4721(11) 2
Ga1 O2 3.604(15) 2_545
Ga1 O2 3.604(15) 3_545
Ga1 O2 3.604(15) 5_665
Ga2 O1 1.77(3) 2_655
Ga2 O2 1.846(15) 6_554
Ga2 O2 1.846(15) 5_664
Ga2 O2 1.846(15) 2_654
Ga2 O1 3.31(3) 2_654
Ga2 La 3.400(3) 1_554
Ga2 La 3.400(3) 2_654
Ga2 La 3.400(3) 4_664
Ga2 O3 3.511(13) 6
Ga2 O3 3.511(13) 5_665
Ga2 O3 3.511(13) 2_655
Ga2 La 3.619(3) 2_655
Ga3 O3 1.840(16) 6_556
Ga3 O3 1.840(16) .
Ga3 O2 1.853(16) 1_556
Ga3 O2 1.853(16) 6
Ga3 O3 2.569(16) 2_646
Ga3 O3 2.569(16) 4_765
Ga3 Nb 3.1800(14) 1_656
Ga3 Nb 3.1800(14) 1_655
Ga3 O1 3.569(15) .
Ga3 O1 3.569(15) 2_656
Ga3 O3 3.665(12) 5_766
Ga3 O3 3.665(12) 3_645
Nb O3 1.972(15) 3_545
Nb O3 1.972(15) 1_455
Nb O3 1.972(15) 2_545
Nb O3 1.972(15) 4_665
Nb O3 1.972(15) 5_665
Nb O3 1.972(15) 6_455
Nb Ga3 3.1800(14) 2_546
Nb Ga3 3.1800(14) 4_665
Nb Ga3 3.1800(14) 1_455
Nb Ga3 3.1800(14) 2_545
Nb Ga3 3.1800(14) 1_454
Nb Ga3 3.1800(14) 4_664
O1 Ga2 1.77(3) 2_545
O1 La 2.587(12) 4_655
O1 La 2.587(12) 2_545
O1 O2 2.96(3) .
O1 O2 2.96(3) 4_655
O1 O2 2.96(3) 3_545
O1 O2 3.09(3) 4_656
O1 O2 3.09(3) 1_556
O1 O2 3.09(3) 3_546
O1 O3 3.200(11) 4_655
O1 O3 3.200(12) 3_545
O1 O3 3.200(12) .
O1 Ga2 3.31(3) 2_544
O1 O2 3.555(15) 5_655
O1 O2 3.555(15) 2_545
O1 O2 3.555(15) 6
O1 Ga3 3.569(15) 4_655
O1 Ga3 3.569(15) 2_546
O1 O3 4.39(2) 6_445
O1 O3 4.39(2) 2_645
O1 O3 4.39(2) 5_665
O1 Ga3 4.70(2) 4_654
O1 Ga3 4.70(2) 1_554
O1 Ga3 4.70(2) 2_545
O1 Ga1 4.779(7) 1_545
O1 Nb 4.779(7) 1_545
O1 Ga1 4.779(7) 1_655
O1 Nb 4.779(7) 1_655
O1 La 4.81(3) 4_656
O1 La 4.81(3) 2_546
O1 La 4.81(3) 1_556
O1 O3 4.83(3) 6_446
O1 O3 4.83(3) 2_646
O1 O3 4.83(3) 5_666
O1 O2 4.838(15) 6_445
O1 O2 4.838(15) 2_645
O1 O2 4.838(15) 5_665
O1 Ga2 4.913(10) 1_546
O1 Ga2 4.913(10) 1_446
O1 Ga2 4.913(10) 1_556
O1 O3 4.94(2) 5_655
O1 O3 4.94(2) 6
O1 O3 4.94(2) 2_545
O1 O1 5.04(2) 2_645
O1 O1 5.04(2) 2_545
O1 O1 5.04(2) 2_655
O1 O1 5.0840 1_556
O1 O1 5.0840 1_554
O1 Ga3 5.315(10) 1_445
O1 Ga3 5.315(10) 2_646
O1 Ga3 5.316(10) 4_665
O1 O3 5.34(2) 5_656
O1 O3 5.34(2) 6_556
O1 O3 5.34(2) 2_546
O1 O3 5.388(13) 3_535
O1 O3 5.388(13) 4_765
O1 O3 5.388(13) 1_455
O1 O2 5.67(3) 5_654
O1 O2 5.67(3) 2_544
O1 O2 5.67(3) 6_554
O1 O1 5.70(4) 2_646
O1 O1 5.70(4) 2_546
O1 O1 5.70(4) 2_656
O1 O3 5.75(3) 4_654
O1 O3 5.75(3) 1_554
O1 O3 5.75(3) 3_544
O1 O3 5.844(10) 1_445
O1 O3 5.844(10) 3_645
O1 O3 5.844(10) 4_665
O1 La 5.907(5) 1_545
O1 La 5.907(5) 4
O1 La 5.907(5) 2_655
O1 O2 6.255(13) 6_545
O1 O2 6.255(13) 5
O1 O2 6.255(13) 2_655
O1 O3 6.25(3) 4_656
O2 Ga2 1.846(15) 2_544
O2 Ga3 1.853(16) 1_554
O2 O3 2.840(18) 2_645
O2 O2 2.84(2) 4_655
O2 O2 2.84(2) 3_545
O2 La 2.859(17) 4_655
O2 O3 2.839(18) 6
O2 O2 2.85(4) 6_554
O2 O3 3.02(2) 1_554
O2 O1 3.09(3) 1_554
O2 O3 3.37(3) .
O2 O1 3.555(15) 2_655
O2 Nb 3.604(15) 1_655
O2 Ga1 3.604(15) 1_655
O2 O2 3.70(4) 6
O2 O3 3.875(16) 5_665
O2 La 4.00(2) 1_554
O2 Ga3 4.217(13) 2_645
O2 Ga3 4.241(13) 2_545
O2 O3 4.28(2) 3_544
O2 La 4.280(18) 4_654
O2 La 4.328(15) 2_545
O2 O3 4.42(2) 4_764
O2 Ga3 4.471(14) 4_654
O2 La 4.521(14) 2_655
O2 O3 4.53(2) 3_545
O2 Ga2 4.54(2) 2_545
O2 O2 4.572(19) 5_654
O2 O2 4.572(19) 5_664
O2 O3 4.67(2) 4_765
O2 O2 4.77(3) 2_644
O2 Nb 4.810(17) 1_654
O2 Ga1 4.810(17) 1_654
O2 O3 4.818(14) 5_765
O2 O1 4.838(15) 2_645
O2 Ga2 4.934(14) 1_545
O2 Ga3 4.953(13) 4_764
O2 Ga3 4.974(14) 4_664
O2 O2 5.0840 1_556
O2 O2 5.0840 1_554
O2 O2 5.14(3) 5_655
O2 O2 5.14(3) 5_665
O2 O3 5.149(18) 3_644
O2 O3 5.219(18) 4_654
O2 Ga2 5.266(18) 1_556
O2 O2 5.27(2) 2_544
O2 O2 5.27(2) 2_654
O2 O2 5.32(3) 2_645
O2 O3 5.363(19) 3_645
O2 La 5.374(17) 2_544
O2 O3 5.377(17) 2_545
O2 O3 5.425(17) 6_445
O2 O3 5.43(2) 4_655
O2 O3 5.53(3) 2_644
O2 La 5.531(18) 2_654
O2 O3 5.53(3) 6_554
O2 O3 5.560(19) 5_655
O2 O2 5.64(2) 3_645
O2 O2 5.64(2) 4_765
O2 O1 5.67(3) 2_654
O2 O2 5.77(2) 2_545
O2 O2 5.77(2) 2_655
O2 O2 5.824(11) 4_656
O2 O2 5.824(11) 3_546
O2 O2 5.824(11) 4_654
O2 O2 5.824(11) 3_544
O2 La 5.929(14) 4_665
O2 O2 6.06(2) 4_665
O2 O2 6.06(2) 3_655
O2 O3 6.10(3) 2_646
O2 O3 6.10(3) 6_556
O2 O3 6.13(3) 5_664
O2 O1 6.255(13) 2_545
O2 O3 6.355(19) 4_664
O3 Nb 1.972(15) 1_655
O3 Ga1 1.972(15) 1_655
O3 La 2.392(14) 4_655
O3 Ga3 2.569(16) 2_646
O3 O3 2.62(4) 2_645
O3 O3 2.686(18) 3_645
O3 O3 2.686(18) 4_765
O3 O3 2.82(4) 2_646
O3 O2 2.840(18) 2_645
O3 O2 2.839(18) 6
O3 O2 3.02(2) 1_556
O3 O3 3.19(4) 6
O3 O3 3.36(3) 6_556
O3 Ga2 3.511(13) 2_545
O3 Ga3 3.665(12) 4_765
O3 O2 3.875(16) 5_655
O3 O3 3.89(3) 5_765
O3 Ga3 3.97(2) 1_554
O3 Ga2 4.010(13) 1_546
O3 O3 4.03(3) 5_766
O3 Nb 4.16(2) 1_656
O3 Ga1 4.16(2) 1_656
O3 La 4.259(12) 2_655
O3 O2 4.28(2) 4_656
O3 Ga3 4.358(18) 2_645
O3 La 4.379(19) 4_656
O3 O1 4.39(2) 2_645
O3 O2 4.42(2) 3_646
O3 O2 4.53(2) 4_655
O3 Ga2 4.605(12) 1_556
O3 O2 4.67(2) 3_645
O3 La 4.751(12) 2_645
O3 Ga2 4.814(19) 2_544
O3 O1 4.83(3) 2_646
O3 O2 4.818(14) 5_765
O3 La 4.897(12) 1_655
O3 Ga3 4.943(11) 4_655
O3 O1 4.94(2) 2_655
O3 O3 5.0840 1_556
O3 O3 5.0840 1_554
O3 Ga3 5.082(17) 4_764
O3 O2 5.149(18) 4_766
O3 O2 5.219(18) 3_546
O3 La 5.310(17) 1_556
O3 O1 5.34(2) 2_656
O3 O2 5.363(19) 4_765
O3 O1 5.388(13) 1_655
O3 O2 5.377(17) 2_655
O3 O2 5.425(17) 6_545
O3 O2 5.43(2) 3_545
O3 Ga2 5.478(16) 1_545
O3 O3 5.518(19) 4_655
O3 O3 5.518(19) 3_545
O3 O2 5.53(3) 2_644
O3 O2 5.53(3) 6_554
O3 Ga2 5.579(14) 2_645
O3 O2 5.560(19) 5_665
O3 La 5.620(16) 2_656
O3 La 5.654(12) 2_545
O3 O1 5.75(3) 1_556
O3 O3 5.750(8) 3_646
O3 O3 5.750(8) 3_644
O3 O3 5.750(8) 4_766
O3 O3 5.750(8) 4_764
O3 O1 5.844(10) 1_665
O3 La 6.002(17) 2_646
O3 O2 6.10(3) 2_646
O3 O2 6.10(3) 6_556
O3 La 6.118(17) 1_656
O3 O2 6.13(3) 5_654
O3 La 6.150(11) 1_545
O3 O3 6.20(2) 5_655
O3 O3 6.20(2) 5_665
O3 La 6.260(11) 4_765
O3 O1 6.25(3) 1_554
O3 O3 6.28(2) 5_656
